data_7718596
loop_
_publ_author_name
'Lin, Ya-Ting'
'Zeng, Li'
'Li, Yi-Ying'
'Sun, Yan-Qiong'
'Li, Xin-Xiong'
'Zheng, Shou-Tian'

_publ_section_title
;
 A scandium-containing polyoxoniobate heptamer as a catalyst for the
 Knoevenagel condensation reaction.
;
_journal_issue 21
_journal_name_full 'Dalton transactions (Cambridge, England : 2003)'
_journal_page_first 8425
_journal_page_last 8429
_journal_paper_doi 10.1039/d5dt00569h
_journal_volume 54
_journal_year 2025
_chemical_formula_moiety 'K10 Na21 Nb49 O199 Sc3, 71[H2O]'
_chemical_formula_sum 'K9 Na16.5 Nb49 O192.5 Sc3'
_chemical_formula_weight 8498.71
_space_group_crystal_system triclinic
_space_group_IT_number 2
_space_group_name_Hall '-P 1'
_space_group_name_H-M_alt 'P -1'
_atom_sites_solution_primary iterative
_audit_creation_date 2025-04-17
_audit_creation_method
;
Olex2 1.5
(compiled 2022.04.07 svn.rca3783a0 for OlexSys, GUI svn.r6498)
;
_audit_update_record
;
2025-04-17 deposited with the CCDC.	2025-05-02 downloaded from the CCDC.
;
_cell_angle_alpha 95.906(2)
_cell_angle_beta 102.223(2)
_cell_angle_gamma 107.8870(10)
_cell_formula_units_Z 2
_cell_length_a 18.6202(16)
_cell_length_b 19.6569(16)
_cell_length_c 38.958(3)
_cell_measurement_reflns_used 9119
_cell_measurement_temperature 150(2)
_cell_measurement_theta_max 24.994
_cell_measurement_theta_min 2.534
_cell_volume 13044.4(19)
_computing_cell_refinement 'SAINT V8.38A (Bruker, 2018)'
_computing_data_collection 'Bruker D8 Venture diffractometer'
_computing_data_reduction 'SAINT V8.38A (Bruker, 2018)'
_computing_molecular_graphics 'Olex2 1.5 (Dolomanov et al., 2009)'
_computing_publication_material 'Olex2 1.5 (Dolomanov et al., 2009)'
_computing_structure_refinement 'SHELXL 2018/3 (Sheldrick, 2015)'
_computing_structure_solution 'olex2.solve 1.5 (Bourhis et al., 2015)'
_diffrn_ambient_temperature 150(2)
_diffrn_detector_area_resol_mean 7.4
_diffrn_detector_type 'CMOS-PHOTONII area detector'
_diffrn_measured_fraction_theta_full 0.961
_diffrn_measured_fraction_theta_max 0.961
_diffrn_measurement_device 'three-circle diffractometer'
_diffrn_measurement_device_type 'Bruker PHOTON-II area detector'
_diffrn_measurement_method 'phi and omega scans'
_diffrn_radiation_type MoK\a
_diffrn_radiation_wavelength 0.71073
_diffrn_reflns_av_R_equivalents 0.0228
_diffrn_reflns_av_unetI/netI 0.0205
_diffrn_reflns_Laue_measured_fraction_full 0.961
_diffrn_reflns_Laue_measured_fraction_max 0.961
_diffrn_reflns_limit_h_max 22
_diffrn_reflns_limit_h_min -21
_diffrn_reflns_limit_k_max 23
_diffrn_reflns_limit_k_min -23
_diffrn_reflns_limit_l_max 46
_diffrn_reflns_limit_l_min -46
_diffrn_reflns_number 194902
_diffrn_reflns_point_group_measured_fraction_full 0.961
_diffrn_reflns_point_group_measured_fraction_max 0.961
_diffrn_reflns_theta_full 25.034
_diffrn_reflns_theta_max 25.034
_diffrn_reflns_theta_min 1.798
_diffrn_source_current 30.0
_diffrn_source_power 1.5
_diffrn_source_voltage 50.0
_exptl_absorpt_coefficient_mu 2.393
_exptl_absorpt_correction_T_max 0.7452
_exptl_absorpt_correction_T_min 0.6098
_exptl_absorpt_correction_type multi-scan
_exptl_absorpt_process_details
;
SADABS-2016/2 (Bruker,2016/2) was used for absorption correction.
wR2(int) was 0.0662 before and 0.0377 after correction.
The Ratio of minimum to maximum transmission is 0.8183.
The \l/2 correction factor is Not present.
;
_exptl_crystal_colour 'clear light colourless'
_exptl_crystal_colour_lustre clear
_exptl_crystal_colour_modifier light
_exptl_crystal_colour_primary colourless
_exptl_crystal_density_diffrn 2.164
_exptl_crystal_density_method 'not measured'
_exptl_crystal_description block
_exptl_crystal_F_000 7929
_exptl_crystal_recrystallization_method
'The crystals were growth by means of evaporation of a mixture of n-hexane and toluene at RT.'
_exptl_crystal_size_max 0.13
_exptl_crystal_size_mid 0.12
_exptl_crystal_size_min 0.1
_refine_diff_density_max 3.184
_refine_diff_density_min -2.200
_refine_diff_density_rms 0.171
_refine_ls_extinction_method none
_refine_ls_goodness_of_fit_ref 1.023
_refine_ls_hydrogen_treatment undef
_refine_ls_matrix_type full
_refine_ls_number_parameters 2843
_refine_ls_number_reflns 44336
_refine_ls_number_restraints 1405
_refine_ls_restrained_S_all 1.041
_refine_ls_R_factor_all 0.0545
_refine_ls_R_factor_gt 0.0497
_refine_ls_shift/su_max 0.105
_refine_ls_shift/su_mean 0.001
_refine_ls_structure_factor_coef Fsqd
_refine_ls_weighting_details 'w=1/[\s^2^(Fo^2^)+(0.0529P)^2^+165.2048P] where P=(Fo^2^+2Fc^2^)/3'
_refine_ls_weighting_scheme calc
_refine_ls_wR_factor_gt 0.1207
_refine_ls_wR_factor_ref 0.1245
_reflns_Friedel_coverage 0.000
_reflns_number_gt 39877
_reflns_number_total 44336
_reflns_threshold_expression 'I > 2\s(I)'
_cod_data_source_file d5dt00569h2.cif
_cod_data_source_block sc-nb
_cod_depositor_comments 'Adding full bibliography for 7718596.cif.'
_cod_original_cell_volume 13044.3(19)
_cod_original_formula_sum 'K9 Na16.50 Nb49 O192.50 Sc3'
_cod_database_code 7718596
_shelx_shelxl_version_number 2018/3
_shelx_space_group_comment
;
The symmetry employed for this shelxl refinement is uniquely defined
by the following loop, which should always be used as a source of
symmetry information in preference to the above space-group names.
They are only intended as comments.
;
_shelx_estimated_absorpt_t_max 0.796
_shelx_estimated_absorpt_t_min 0.746
_exptl_crystal_mounting_method
;
 Crystals were removed from the crystallisation vial and immediately
 coated with polybutenes oil (CAS: 9003-29-6) on a glass slide.
 A suitable single crystal coated with polybutenes oil as less as possible
 was sealed in capillary tube filled with argon. The capillary tube with
 single crystal was mounted on copper pin with solid paraffin.
;
_olex2_refinement_description
;
1. Restrained distances
 Na16-O185 \\sim Na16-O200
 with sigma of 0.02
 O15W-Na8A \\sim O15X-Na8A
 with sigma of 0.02
 Na7-O15W \\sim Na7-O15X
 with sigma of 0.02
 Na8B-O15W \\sim Na8B-O15X
 with sigma of 0.02
 K4-O15W \\sim K4-O15X
 with sigma of 0.02
 K4A-O15W \\sim K4A-O15X
 with sigma of 0.02
2. Uiso/Uaniso restraints and constraints
O177 \\sim O185 \\sim O200: within 3A with sigma of 0.01 and sigma for terminal
atoms of 0.02 within 3A
O20B \\sim O24B \\sim O24A \\sim O158 \\sim O182 \\sim O20C \\sim O35 \\sim O49
\\sim O44 \\sim O180: within 3A with sigma of 0.01 and sigma for terminal atoms
of 0.02 within 3A
O1 \\sim O2 \\sim O3 \\sim O4 \\sim O5 \\sim O6 \\sim O7 \\sim O8 \\sim O9
\\sim O10 \\sim O11 \\sim O12 \\sim O13 \\sim O14 \\sim O15 \\sim O16 \\sim O17
\\sim O18 \\sim O20 \\sim Nb1A \\sim Nb2A \\sim Nb3A \\sim Nb4A \\sim Nb5A
\\sim Nb6A \\sim Nb7A \\sim O1A \\sim O2A \\sim O3A \\sim O4A \\sim O5A \\sim
O6A \\sim O7A \\sim O8A \\sim O9A \\sim O10A \\sim O11A \\sim O12A \\sim O13A
\\sim O14A \\sim O15A \\sim O16A \\sim O17A \\sim O18A \\sim O20A \\sim Nb8
\\sim Nb9 \\sim Nb10 \\sim Nb11 \\sim Nb12 \\sim Nb13 \\sim Nb14 \\sim Nb15
\\sim Nb16 \\sim Nb17 \\sim Nb18 \\sim Nb19 \\sim Nb20 \\sim Nb21 \\sim Nb22
\\sim Nb23 \\sim Nb24 \\sim Nb25 \\sim Nb26 \\sim Nb27 \\sim Nb28 \\sim Nb29
\\sim Nb30 \\sim Nb31 \\sim Nb32 \\sim Nb33 \\sim Nb34 \\sim Nb35 \\sim Nb36
\\sim Nb37 \\sim Nb38 \\sim Nb39 \\sim Nb40 \\sim Nb41 \\sim Nb42 \\sim Nb43
\\sim Nb44 \\sim Nb45 \\sim Nb46 \\sim Nb47 \\sim Nb48 \\sim Nb49 \\sim O19
\\sim O20B \\sim O20C \\sim O21 \\sim O1A \\sim O2A \\sim O3A \\sim O4A \\sim
O5A \\sim O6A \\sim O7A \\sim O8A \\sim O9A \\sim O10A \\sim O11A \\sim O12A
\\sim O13A \\sim O14A \\sim O15A \\sim O16A \\sim O17A \\sim O18A \\sim O20A
\\sim Nb8 \\sim Nb9 \\sim Nb10 \\sim Nb11 \\sim Nb12 \\sim Nb13 \\sim Nb14
\\sim Nb15 \\sim Nb16 \\sim Nb17 \\sim Nb18 \\sim Nb19 \\sim Nb20 \\sim Nb21
\\sim Nb22 \\sim Nb23 \\sim Nb24 \\sim Nb25 \\sim Nb26 \\sim Nb27 \\sim Nb28
\\sim Nb29 \\sim Nb30 \\sim Nb31 \\sim Nb32 \\sim Nb33 \\sim Nb34 \\sim Nb35
\\sim Nb36 \\sim Nb37 \\sim Nb38 \\sim Nb39 \\sim Nb40 \\sim Nb41 \\sim Nb42
\\sim Nb43 \\sim Nb44 \\sim Nb45 \\sim Nb46 \\sim Nb47 \\sim Nb48 \\sim Nb49
\\sim O19 \\sim O20B \\sim O20C \\sim O21 \\sim O22 \\sim O154 \\sim O23 \\sim
O23A \\sim O24 \\sim O24A \\sim O24B \\sim O25 \\sim O26 \\sim O27 \\sim O28
\\sim O29 \\sim O30 \\sim O31 \\sim O32 \\sim O33 \\sim O34 \\sim O35 \\sim O36
\\sim O37 \\sim O38 \\sim O39 \\sim O40 \\sim O41 \\sim O42 \\sim O43 \\sim O44
\\sim O45 \\sim O46 \\sim O47 \\sim O48 \\sim O49 \\sim O50 \\sim O51 \\sim O52
\\sim O53 \\sim O54 \\sim O55 \\sim O56 \\sim O57 \\sim O58 \\sim O59 \\sim O60
\\sim O61 \\sim O62 \\sim O63 \\sim O64 \\sim O65 \\sim O66 \\sim O67 \\sim O68
\\sim O69 \\sim O70 \\sim O71 \\sim O72 \\sim O73 \\sim O74 \\sim O75 \\sim O76
\\sim O77 \\sim O78 \\sim O79 \\sim O80 \\sim O81 \\sim O82 \\sim O83 \\sim O84
\\sim O85 \\sim O86 \\sim O87 \\sim O88 \\sim O89 \\sim O90 \\sim O91 \\sim O92
\\sim O93 \\sim O94 \\sim O95 \\sim O96 \\sim O97 \\sim O98 \\sim O99 \\sim
O100 \\sim O101 \\sim O102 \\sim O103 \\sim O104 \\sim O105 \\sim O106 \\sim
O107 \\sim O108 \\sim O109 \\sim O110 \\sim O111 \\sim O112 \\sim O113 \\sim
O114 \\sim O115 \\sim O116 \\sim O115: within 2A with sigma of 0.01 and sigma
for terminal atoms of 0.02 within 2A
Sc1 \\sim O131 \\sim Nb40 \\sim O122 \\sim O167 \\sim O64 \\sim O62 \\sim O91:
within 2A with sigma of 0.01 and sigma for terminal atoms of 0.02 within 2A
K1 \\sim K2 \\sim K3 \\sim K4 \\sim K4A \\sim K5 \\sim K6 \\sim K6A \\sim K7
\\sim K8 \\sim K9 \\sim K6B \\sim Na1 \\sim Na2 \\sim Na4 \\sim Na5 \\sim Na6
\\sim Na7 \\sim Na7A \\sim Na8B \\sim Na9 \\sim Na10 \\sim Na11 \\sim Na12
\\sim Na13 \\sim Na16 \\sim Na17 \\sim Na18 \\sim Na19 \\sim Na20 \\sim Na25
\\sim Na21 \\sim Na15 \\sim Na26 \\sim Na27 \\sim K10B \\sim K10A \\sim Na8A
\\sim O24A \\sim O24B \\sim O157: within 2A with sigma of 0.01 and sigma for
terminal atoms of 0.02 within 2A
Nb1 \\sim Nb2 \\sim Nb3 \\sim Nb4 \\sim Nb5 \\sim Nb6 \\sim Nb7: within 2A with
sigma of 0.01 and sigma for terminal atoms of 0.02 within 2A
Nb1A \\sim Nb2A \\sim Nb3A \\sim Nb4A \\sim Nb5A \\sim Nb6A \\sim Nb7A: within
2A with sigma of 0.01 and sigma for terminal atoms of 0.02 within 2A
Uanis(O182) \\sim Ueq: with sigma of 0.001 and sigma for terminal atoms of 0.002
Uanis(K1) \\sim Ueq, Uanis(K2) \\sim Ueq, Uanis(K3) \\sim Ueq, Uanis(K4) \\sim
Ueq, Uanis(K4A) \\sim Ueq, Uanis(K5) \\sim Ueq, Uanis(K6) \\sim Ueq, Uanis(K6A)
\\sim Ueq, Uanis(K7) \\sim Ueq, Uanis(K8) \\sim Ueq, Uanis(K9) \\sim Ueq,
Uanis(K6B) \\sim Ueq, Uanis(Na1) \\sim Ueq, Uanis(Na2) \\sim Ueq, Uanis(Na4)
\\sim Ueq, Uanis(Na5) \\sim Ueq, Uanis(Na6) \\sim Ueq, Uanis(Na7) \\sim Ueq,
Uanis(Na7A) \\sim Ueq, Uanis(Na8B) \\sim Ueq, Uanis(Na9) \\sim Ueq, Uanis(Na10)
\\sim Ueq, Uanis(Na11) \\sim Ueq, Uanis(Na12) \\sim Ueq, Uanis(Na13) \\sim Ueq,
Uanis(Na16) \\sim Ueq, Uanis(Na17) \\sim Ueq, Uanis(Na18) \\sim Ueq,
Uanis(Na19) \\sim Ueq, Uanis(Na20) \\sim Ueq, Uanis(Na25) \\sim Ueq,
Uanis(Na21) \\sim Ueq, Uanis(Na15) \\sim Ueq, Uanis(Na26) \\sim Ueq,
Uanis(Na27) \\sim Ueq, Uanis(K10B) \\sim Ueq, Uanis(K10A) \\sim Ueq,
Uanis(Na8A) \\sim Ueq, Uanis(O24A) \\sim Ueq, Uanis(O24B) \\sim Ueq,
Uanis(O157) \\sim Ueq: with sigma of 0.01 and sigma for terminal atoms of 0.02
Uanis(Nb1) \\sim Ueq, Uanis(Nb2) \\sim Ueq, Uanis(Nb3) \\sim Ueq, Uanis(Nb4)
\\sim Ueq, Uanis(Nb5) \\sim Ueq, Uanis(Nb6) \\sim Ueq, Uanis(Nb7) \\sim Ueq:
with sigma of 0.01 and sigma for terminal atoms of 0.02
Uanis(Nb1A) \\sim Ueq, Uanis(Nb2A) \\sim Ueq, Uanis(Nb3A) \\sim Ueq,
Uanis(Nb4A) \\sim Ueq, Uanis(Nb5A) \\sim Ueq, Uanis(Nb6A) \\sim Ueq,
Uanis(Nb7A) \\sim Ueq: with sigma of 0.01 and sigma for terminal atoms of 0.02
Uanis(O24A) \\sim Ueq, Uanis(O24B) \\sim Ueq: with sigma of 0.1 and sigma for
terminal atoms of 0.2
Uanis(O13W) \\sim Ueq, Uanis(O20B) \\sim Ueq: with sigma of 0.01 and sigma for
terminal atoms of 0.02
Uanis(O154) \\sim Ueq: with sigma of 0.01 and sigma for terminal atoms of 0.02
Uanis(O15W) \\sim Ueq: with sigma of 0.01 and sigma for terminal atoms of 0.02
Uanis(O3A) \\sim Ueq: with sigma of 0.005 and sigma for terminal atoms of 0.01
Uanis(O184) = Uanis(O157) = Uanis(O201)
3. Others
 Sof(K10B)=Sof(O154)=1-FVAR(1)
 Sof(K10A)=Sof(O1B)=FVAR(1)
 Fixed Sof: Na1(0.5) Na2(0.5) Na4(0.5) Na7(0.8) Na7A(0.2) Na8B(0.84) Na9(0.5)
 Na12(0.5) Na13(0.5) Na16(0.5) Na17(0.5) Na20(0.7) Na25(0.3) Na15(0.5)
 Na26(0.5) Na27(0.5) K4(0.75) K4A(0.25) K6(0.57) K6A(0.3) Nb1(0.5) Nb2(0.5)
 Nb3(0.5) Nb4(0.5) Nb5(0.5) Nb6(0.5) Nb7(0.5) O1(0.5) O2(0.5) O3(0.5) O4(0.5)
 O5(0.5) O6(0.5) O7(0.5) O8(0.5) O9(0.5) O10(0.5) O11(0.5) O12(0.5) O13(0.5)
 O14(0.5) O15(0.5) O16(0.5) O17(0.5) O18(0.5) O20(0.5) Nb1A(0.5) Nb2A(0.5)
 Nb3A(0.5) Nb4A(0.5) Nb5A(0.5) Nb6A(0.5) Nb7A(0.5) O1A(0.5) O2A(0.5) O3A(0.5)
 O4A(0.5) O5A(0.5) O6A(0.5) O7A(0.5) O8A(0.5) O9A(0.5) O10A(0.5) O11A(0.5)
 O12A(0.5) O13A(0.5) O14A(0.5) O15A(0.5) O16A(0.5) O17A(0.5) O18A(0.5)
 O20A(0.5) O20B(0.5) O20C(0.5) O24A(0.5) O24B(0.5) O157(0.5) O185(0.5)
 O200(0.5) O208(0.5) O6W(0.5) O12W(0.5) O201(0.5) O13W(0.5) O16W(0.5) O15W(0.3)
 K6B(0.13) Na8A(0.16) O15X(0.7)
;
_smtbx_masks_special_details
;
A solvent mask was calculated and 1413 electrons were 
found in a volume of 3698\%A^3^ in 1 void per unit cell. 
This is consistent with the presence of 
71[H2O] per Asymmetric Unit 
which account for 1420 electrons 
per unit cell.
;
_smtbx_masks_void_probe_radius 1.2
_smtbx_masks_void_truncation_radius 1.2
_olex2_submission_special_instructions 'No special instructions were received'

loop_
_space_group_symop_operation_xyz
'x, y, z'
'-x, -y, -z'

loop_
_atom_site_label
_atom_site_type_symbol
_atom_site_fract_x
_atom_site_fract_y
_atom_site_fract_z
_atom_site_U_iso_or_equiv
_atom_site_adp_type
_atom_site_occupancy
_atom_site_site_symmetry_order
_atom_site_calc_flag
_atom_site_refinement_flags_posn
_atom_site_refinement_flags_adp
_atom_site_refinement_flags_occupancy
_atom_site_disorder_assembly
_atom_site_disorder_group
Sc1 Sc 0.66522(10) 0.87451(8) 0.33347(4) 0.0349(3) Uani 1 1 d . . . . .
Sc2 Sc 0.54330(7) 0.88370(6) 0.16946(3) 0.0164(2) Uani 1 1 d . . . . .
Sc3 Sc 0.42842(7) 0.58759(6) 0.22787(3) 0.0164(2) Uani 1 1 d . . . . .
Na1 Na 0.3178(4) 1.0500(3) 0.00495(16) 0.0338(13) Uani 0.5 1 d . U P . .
Na2 Na 0.5457(4) 1.2884(4) 0.0590(2) 0.0446(16) Uani 0.5 1 d . U P . .
Na4 Na 0.2007(5) 1.0983(4) 0.06478(19) 0.0484(18) Uani 0.5 1 d . U P . .
Na5 Na 0.39282(16) 1.04653(14) 0.11662(8) 0.0293(6) Uani 1 1 d . U . . .
Na6 Na 0.4319(2) 0.96445(18) 0.02335(9) 0.0486(9) Uani 1 1 d . U . . .
Na7 Na 1.0308(3) 0.8928(3) 0.17018(15) 0.0517(11) Uani 0.8 1 d . U P A 1
Na7A Na 1.0643(9) 0.9442(8) 0.1922(4) 0.031(3) Uani 0.2 1 d . U P A 2
Na8B Na 0.8817(3) 0.9187(3) 0.10188(15) 0.0672(13) Uani 0.84 1 d . U P A 2
Na9 Na 0.5243(3) 0.7544(3) 0.01663(12) 0.0176(10) Uani 0.5 1 d . U P A .
Na10 Na 0.08962(15) 0.52623(15) -0.00844(7) 0.0256(6) Uani 1 1 d . U . . .
Na11 Na 0.27172(16) 0.57379(16) -0.02218(8) 0.0297(6) Uani 1 1 d . U . . .
Na12 Na 0.3559(3) 0.4736(3) -0.07637(15) 0.0266(12) Uani 0.5 1 d . U P . .
Na13 Na 0.1297(3) 0.4114(3) -0.10502(15) 0.0283(12) Uani 0.5 1 d . U P . .
Na16 Na 0.6560(4) 0.4629(3) 0.25417(17) 0.0346(13) Uani 0.5 1 d D U P . .
Na17 Na -0.0409(3) 0.4096(3) 0.10112(14) 0.0223(11) Uani 0.5 1 d . U P . .
Na18 Na 0.00093(16) 0.57925(16) 0.19521(8) 0.0305(6) Uani 1 1 d . U . . .
Na19 Na -0.17469(18) 0.69169(18) 0.06947(11) 0.0487(9) Uani 1 1 d . U . . .
Na20 Na 0.4516(2) 0.7810(2) 0.30581(10) 0.0269(9) Uani 0.7 1 d . U P B 1
Na25 Na 0.4813(6) 0.7422(5) 0.3005(2) 0.028(2) Uani 0.3 1 d . U P B 2
Na21 Na 0.5634(2) 0.45634(16) 0.38854(8) 0.0396(8) Uani 1 1 d . U . . .
Na15 Na 1.0494(4) 0.9871(4) 0.0393(2) 0.0467(17) Uani 0.5 1 d . U P A .
Na26 Na 0.7961(5) 0.3806(5) 0.2894(3) 0.066(2) Uani 0.5 1 d . U P C .
Na27 Na 1.0205(3) 1.1718(4) 0.03755(13) 0.0306(13) Uani 0.5 1 d . U P A .
K1 K 0.62351(13) 1.35170(12) 0.15077(7) 0.0558(5) Uani 1 1 d . U . . .
K2 K 0.81014(12) 0.96638(9) 0.25220(6) 0.0458(5) Uani 1 1 d . U . . .
K3 K 0.85935(10) 1.26853(11) 0.05244(5) 0.0399(4) Uani 1 1 d . U . . .
K4 K 0.71030(19) 0.74786(18) 0.08645(8) 0.0551(7) Uani 0.75 1 d . U P A 1
K4A K 0.7611(7) 0.7916(6) 0.0952(3) 0.073(3) Uani 0.25 1 d . U P A 2
K5 K 0.52818(10) 0.64512(11) 0.12324(5) 0.0412(4) Uani 1 1 d . U . . .
K6 K 0.3598(2) 0.73902(19) 0.21160(9) 0.0409(7) Uani 0.57 1 d . U P B 1
K6A K 0.3972(3) 0.7330(3) 0.19756(15) 0.0299(11) Uani 0.3 1 d . U P B 2
K7 K 0.66175(19) 0.62626(18) 0.31772(9) 0.0810(8) Uani 1 1 d . U . . .
K8 K 0.16888(10) 0.52403(9) 0.18610(5) 0.0329(4) Uani 1 1 d . U . . .
K9 K 0.05862(13) 0.74700(15) 0.25609(7) 0.0648(7) Uani 1 1 d . U . . .
K10B Na 0.5078(6) 0.9363(3) 0.25688(19) 0.042(2) Uani 0.598(17) 1 d . U P B 2
Nb1 Nb 0.5391(3) 1.1369(2) 0.39925(12) 0.119(2) Uani 0.5 1 d . U P B 1
Nb2 Nb 0.5541(2) 1.25013(13) 0.33989(11) 0.0850(12) Uani 0.5 1 d . U P B 1
Nb3 Nb 0.42958(16) 1.07822(11) 0.31433(9) 0.0860(9) Uani 0.5 1 d . U P B 1
Nb4 Nb 0.56959(16) 1.01356(10) 0.34497(6) 0.0498(6) Uani 0.5 1 d . U P B 1
Nb5 Nb 0.69908(19) 1.18964(9) 0.37163(5) 0.0619(6) Uani 0.5 1 d . U P B 1
Nb6 Nb 0.58698(12) 1.12902(10) 0.28630(6) 0.0346(5) Uani 0.5 1 d . U P B 1
Nb7 Nb 0.73036(15) 1.06580(19) 0.31883(9) 0.0293(6) Uani 0.5 1 d . U P B 1
O1 O 0.5151(17) 1.1396(12) 0.4397(6) 0.119(6) Uani 0.5 1 d . U P B 1
O2 O 0.5320(13) 1.2315(10) 0.3852(5) 0.084(3) Uani 0.5 1 d . U P B 1
O3 O 0.4288(12) 1.0902(10) 0.3635(6) 0.090(3) Uani 0.5 1 d . U P B 1
O4 O 0.5533(12) 1.0395(8) 0.3903(4) 0.068(3) Uani 0.5 1 d . U P B 1
O5 O 0.6744(18) 1.1710(11) 0.4199(6) 0.086(4) Uani 0.5 1 d . U P B 1
O6 O 0.5652(11) 1.1296(8) 0.3412(5) 0.066(3) Uani 0.5 1 d . U P B 1
O7 O 0.5400(14) 1.3348(9) 0.3367(5) 0.095(4) Uani 0.5 1 d . U P B 1
O8 O 0.4514(12) 1.1842(9) 0.3177(5) 0.083(3) Uani 0.5 1 d . U P B 1
O9 O 0.3293(11) 1.0369(10) 0.2922(7) 0.103(6) Uani 0.5 1 d . U P B 1
O10 O 0.4659(10) 0.9916(7) 0.3210(5) 0.063(3) Uani 0.5 1 d . U P B 1
O11 O 0.5818(12) 0.9257(10) 0.3467(6) 0.049(4) Uani 0.5 1 d . U P B 1
O12 O 0.6855(11) 1.0808(8) 0.3643(4) 0.052(3) Uani 0.5 1 d . U P B 1
O13 O 0.7988(14) 1.2307(8) 0.3947(5) 0.076(4) Uani 0.5 1 d . U P B 1
O14 O 0.6792(14) 1.2728(8) 0.3672(5) 0.067(3) Uani 0.5 1 d . U P B 1
O15 O 0.5802(9) 1.2246(6) 0.2944(4) 0.049(3) Uani 0.5 1 d . U P B 1
O16 O 0.4801(8) 1.0819(6) 0.2731(4) 0.051(3) Uani 0.5 1 d . U P B 1
O17 O 0.5997(10) 1.0331(12) 0.2987(6) 0.035(4) Uani 0.5 1 d . U P B 1
O18 O 0.6973(9) 1.1657(7) 0.3191(4) 0.038(3) Uani 0.5 1 d . U P B 1
O20 O 0.8311(9) 1.1117(8) 0.3402(4) 0.044(4) Uani 0.5 1 d . U P B 1
Nb1A Nb 0.6250(3) 1.17253(19) 0.41523(9) 0.0980(10) Uani 0.5 1 d . U P B 2
Nb2A Nb 0.6354(2) 1.28265(14) 0.35595(8) 0.0839(8) Uani 0.5 1 d . U P B 2
Nb3A Nb 0.4905(2) 1.12296(17) 0.33859(9) 0.0911(8) Uani 0.5 1 d . U P B 2
Nb4A Nb 0.61481(19) 1.03455(14) 0.35561(6) 0.0544(5) Uani 0.5 1 d . U P B 2
Nb5A Nb 0.7657(2) 1.20165(14) 0.37483(6) 0.0792(8) Uani 0.5 1 d . U P B 2
Nb6A Nb 0.62630(16) 1.14696(12) 0.29561(6) 0.0440(5) Uani 0.5 1 d . U P B 2
Nb7A Nb 0.75841(16) 1.0647(2) 0.31769(10) 0.0336(6) Uani 0.5 1 d . U P B 2
O1A O 0.6230(18) 1.1802(13) 0.4617(6) 0.122(6) Uani 0.5 1 d . U P B 2
O2A O 0.6311(14) 1.2694(10) 0.4047(5) 0.089(3) Uani 0.5 1 d . U P B 2
O3A O 0.5126(17) 1.1338(18) 0.3911(8) 0.064(3) Uani 0.5 1 d . U P B 2
O4A O 0.6200(12) 1.0667(9) 0.4043(4) 0.071(3) Uani 0.5 1 d . U P B 2
O5A O 0.7429(15) 1.1993(10) 0.4196(4) 0.087(4) Uani 0.5 1 d . U P B 2
O6A O 0.6261(13) 1.1542(9) 0.3535(5) 0.074(4) Uani 0.5 1 d . U P B 2
O7A O 0.6358(14) 1.3719(10) 0.3546(5) 0.095(4) Uani 0.5 1 d . U P B 2
O8A O 0.5285(17) 1.2317(13) 0.3401(8) 0.073(3) Uani 0.5 1 d . U P B 2
O9A O 0.3901(16) 1.0944(13) 0.3239(8) 0.116(5) Uani 0.5 1 d . U P B 2
O10A O 0.5079(12) 1.0261(9) 0.3404(5) 0.067(3) Uani 0.5 1 d . U P B 2
O11A O 0.6120(12) 0.9417(12) 0.3539(6) 0.053(4) Uani 0.5 1 d . U P B 2
O12A O 0.7319(10) 1.0855(8) 0.3660(4) 0.048(3) Uani 0.5 1 d . U P B 2
O13A O 0.8656(16) 1.2319(10) 0.3894(5) 0.100(5) Uani 0.5 1 d . U P B 2
O14A O 0.7500(14) 1.2909(9) 0.3696(4) 0.084(3) Uani 0.5 1 d . U P B 2
O15A O 0.6374(10) 1.2469(7) 0.3058(4) 0.057(3) Uani 0.5 1 d . U P B 2
O16A O 0.5182(10) 1.1153(8) 0.2914(5) 0.061(3) Uani 0.5 1 d . U P B 2
O17A O 0.6299(10) 1.0482(11) 0.3060(6) 0.032(4) Uani 0.5 1 d . U P B 2
O18A O 0.7406(9) 1.1710(7) 0.3204(4) 0.040(3) Uani 0.5 1 d . U P B 2
O20A O 0.8600(10) 1.1006(10) 0.3311(5) 0.057(4) Uani 0.5 1 d . U P B 2
Nb8 Nb 0.67566(3) 1.06833(3) 0.22255(2) 0.01999(12) Uani 1 1 d . U . . .
Nb9 Nb 0.84033(3) 1.12281(3) 0.19914(2) 0.02011(12) Uani 1 1 d . U . . .
Nb10 Nb 0.87052(3) 1.26075(3) 0.15548(2) 0.01996(12) Uani 1 1 d . U . . .
Nb11 Nb 0.70931(3) 1.21442(3) 0.18453(2) 0.01939(12) Uani 1 1 d . U . . .
Nb12 Nb 0.65986(3) 1.03992(3) 0.13854(2) 0.01434(11) Uani 1 1 d . U . . .
Nb13 Nb 0.82261(3) 1.09126(3) 0.11180(2) 0.01946(12) Uani 1 1 d . U . . .
Nb14 Nb 0.69616(3) 1.18143(3) 0.09795(2) 0.01675(12) Uani 1 1 d . U . . .
Nb15 Nb 0.74579(3) 0.65902(3) 0.16467(2) 0.02001(12) Uani 1 1 d . U . . .
Nb16 Nb 0.87134(3) 0.80555(4) 0.22370(2) 0.02506(14) Uani 1 1 d . U . . .
Nb17 Nb 0.68935(3) 0.79704(3) 0.18883(2) 0.01641(11) Uani 1 1 d . U . . .
Nb18 Nb 0.62430(3) 0.63515(3) 0.21654(2) 0.01891(12) Uani 1 1 d . U . . .
Nb19 Nb 0.80710(4) 0.64731(4) 0.25027(2) 0.02764(14) Uani 1 1 d . U . . .
Nb20 Nb 0.74999(4) 0.78324(3) 0.27615(2) 0.02367(13) Uani 1 1 d . U . . .
Nb21 Nb 0.57008(3) 0.77420(3) 0.24069(2) 0.01847(12) Uani 1 1 d . U . . .
Nb22 Nb 0.58680(4) 0.72418(4) 0.38292(2) 0.02946(15) Uani 1 1 d . U . . .
Nb23 Nb 0.75139(5) 0.84692(4) 0.42194(2) 0.04197(19) Uani 1 1 d . U . . .
Nb24 Nb 0.80590(7) 0.88730(7) 0.50904(2) 0.0802(4) Uani 1 1 d . U . . .
Nb25 Nb 0.63135(6) 0.76191(5) 0.47147(2) 0.0552(3) Uani 1 1 d . U . . .
Nb26 Nb 0.71816(5) 0.66448(5) 0.42644(3) 0.0504(2) Uani 1 1 d . U . . .
Nb27 Nb 0.89008(6) 0.79269(7) 0.46479(3) 0.0735(3) Uani 1 1 d . U . . .
Nb28 Nb 0.77582(7) 0.71238(7) 0.51459(3) 0.0832(4) Uani 1 1 d . U . . .
Nb29 Nb 0.44847(4) 0.55690(3) 0.32223(2) 0.02283(13) Uani 1 1 d . U . . .
Nb30 Nb 0.37924(4) 0.66408(5) 0.36896(2) 0.03572(17) Uani 1 1 d . U . . .
Nb31 Nb 0.29419(4) 0.59187(4) 0.28191(2) 0.02482(14) Uani 1 1 d . U . . .
Nb32 Nb 0.28716(4) 0.48174(5) 0.34604(2) 0.0463(2) Uani 1 1 d . U . . .
Nb33 Nb 0.21351(6) 0.58755(9) 0.38929(2) 0.0758(4) Uani 1 1 d . U . . .
Nb34 Nb 0.22052(6) 0.69288(7) 0.32731(2) 0.0607(3) Uani 1 1 d . U . . .
Nb35 Nb 0.12962(5) 0.51350(7) 0.30307(2) 0.0600(3) Uani 1 1 d . U . . .
Nb36 Nb 0.37883(3) 0.74523(3) 0.09832(2) 0.01317(11) Uani 1 1 d . U . . .
Nb37 Nb 0.33642(3) 0.86381(3) 0.14891(2) 0.01602(11) Uani 1 1 d . U . . .
Nb38 Nb 0.18826(3) 0.91503(3) 0.11332(2) 0.02283(13) Uani 1 1 d . . . . .
Nb39 Nb 0.17532(4) 0.81083(3) 0.17601(2) 0.02336(13) Uani 1 1 d . . . . .
Nb40 Nb 0.21458(3) 0.68886(3) 0.12575(2) 0.01404(11) Uani 1 1 d . U . . .
Nb41 Nb 0.22815(3) 0.79254(3) 0.06149(2) 0.01789(12) Uani 1 1 d . . . . .
Nb42 Nb 0.06810(3) 0.74283(3) 0.09175(2) 0.02379(13) Uani 1 1 d . . . . .
Nb43 Nb 0.32477(3) 0.57040(3) 0.13133(2) 0.01306(11) Uani 1 1 d . U . . .
Nb44 Nb 0.18174(3) 0.41482(3) 0.09095(2) 0.01606(11) Uani 1 1 d . . . . .
Nb45 Nb 0.36452(3) 0.45929(3) 0.07593(2) 0.01942(12) Uani 1 1 d . . . . .
Nb46 Nb 0.33683(3) 0.42521(3) 0.15887(2) 0.01704(12) Uani 1 1 d . . . . .
Nb47 Nb 0.20649(4) 0.26651(3) 0.12016(2) 0.02692(14) Uani 1 1 d . . . . .
Nb48 Nb 0.23121(4) 0.29750(3) 0.04051(2) 0.02913(15) Uani 1 1 d . . . . .
Nb49 Nb 0.38613(4) 0.31336(3) 0.10703(2) 0.02787(15) Uani 1 1 d . . . . .
O19 O 0.6241(4) 1.1262(3) 0.24643(16) 0.0396(13) Uani 1 1 d . U . . .
O20B O 0.7812(7) 0.8940(5) 0.1302(3) 0.028(2) Uani 0.5 1 d . U P . .
O20C O 0.8307(9) 0.9194(7) 0.1435(4) 0.048(3) Uani 0.5 1 d . U P A .
O21 O 0.7279(4) 0.9694(3) 0.32016(15) 0.0510(16) Uani 1 1 d . U . . .
O22 O 0.7366(3) 1.0625(3) 0.26652(13) 0.0329(12) Uani 1 1 d . U . . .
O154 O 0.3841(11) 0.3888(7) -0.0719(4) 0.063(4) Uani 0.598(17) 1 d . U P B 2
O23 O 0.6012(3) 0.9805(2) 0.21064(12) 0.0228(10) Uani 1 1 d . U . . .
O23A O 0.2675(7) 0.4493(4) -0.02806(18) 0.096(4) Uani 1 1 d . . . . .
O24 O 0.8920(3) 1.0996(3) 0.23693(14) 0.0331(12) Uani 1 1 d . U . . .
O24A O 0.6044(8) 0.6772(7) 0.0036(4) 0.035(3) Uani 0.5 1 d . U P A 1
O24B O 0.6376(9) 0.6950(8) 0.0211(4) 0.051(3) Uani 0.5 1 d . U P A 2
O25 O 0.9085(3) 1.2177(3) 0.19709(13) 0.0255(10) Uani 1 1 d . U . . .
O26 O 0.7685(3) 1.1691(2) 0.22086(12) 0.0212(10) Uani 1 1 d . . . . .
O27 O 0.7331(3) 1.0377(2) 0.18842(12) 0.0189(9) Uani 1 1 d . . . . .
O28 O 0.8666(3) 1.0757(3) 0.16068(13) 0.0256(10) Uani 1 1 d . U . . .
O29 O 0.9490(3) 1.3420(3) 0.15982(13) 0.0288(11) Uani 1 1 d . U . . .
O30 O 0.8053(3) 1.2885(2) 0.18498(12) 0.0232(10) Uani 1 1 d . U . . .
O31 O 0.6657(3) 1.2626(3) 0.20919(14) 0.0318(11) Uani 1 1 d . U . . .
O32 O 0.6346(3) 1.1063(2) 0.17631(12) 0.0199(9) Uani 1 1 d . . . . .
O33 O 0.5792(3) 0.9578(2) 0.13508(12) 0.0194(9) Uani 1 1 d . U . . .
O34 O 0.7270(3) 1.0097(2) 0.11426(12) 0.0189(9) Uani 1 1 d . U . . .
O35 O 0.8656(3) 1.0449(3) 0.08573(16) 0.0363(12) Uani 1 1 d . U . . .
O36 O 0.8975(3) 1.1908(3) 0.12542(13) 0.0249(10) Uani 1 1 d . U . . .
O37 O 0.7931(3) 1.2647(2) 0.11304(12) 0.0204(9) Uani 1 1 d . U . . .
O38 O 0.6574(3) 1.2198(2) 0.13670(12) 0.0206(9) Uani 1 1 d . U . . .
O39 O 0.6207(2) 1.0839(2) 0.10157(12) 0.0180(9) Uani 1 1 d . U . . .
O40 O 0.7535(3) 1.1252(2) 0.07755(12) 0.0207(9) Uani 1 1 d . U . . .
O41 O 0.6426(3) 1.2045(2) 0.06034(13) 0.0250(10) Uani 1 1 d . U . . .
O42 O 0.5355(3) 1.3820(3) 0.03267(16) 0.0405(13) Uani 1 1 d . . . . .
O43 O 0.7605(4) 1.3943(3) 0.12773(19) 0.0512(16) Uani 1 1 d . . . . .
O44 O 0.7448(3) 0.6155(3) 0.12272(13) 0.0264(10) Uani 1 1 d . U . . .
O45 O 0.8466(3) 0.7401(3) 0.17756(13) 0.0245(10) Uani 1 1 d . U . . .
O46 O 0.7922(3) 0.6083(3) 0.19976(14) 0.0255(10) Uani 1 1 d . U . . .
O47 O 0.6414(3) 0.6033(2) 0.17160(12) 0.0208(9) Uani 1 1 d . U . . .
O48 O 0.6931(3) 0.7309(2) 0.14995(12) 0.0205(9) Uani 1 1 d . U . . .
O49 O 0.9648(3) 0.8676(3) 0.22723(16) 0.0407(13) Uani 1 1 d . U . . .
O50 O 0.8957(3) 0.7304(3) 0.24857(14) 0.0311(11) Uani 1 1 d . U . . .
O51 O 0.8531(3) 0.5930(3) 0.27376(16) 0.0407(13) Uani 1 1 d . U . . .
O52 O 0.6921(3) 0.5925(3) 0.24361(13) 0.0271(10) Uani 1 1 d . U . . .
O53 O 0.5281(3) 0.5760(2) 0.21506(13) 0.0227(10) Uani 1 1 d . U . . .
O54 O 0.5943(2) 0.7177(2) 0.19531(11) 0.0172(9) Uani 1 1 d . . . . .
O55 O 0.6403(2) 0.8529(2) 0.16745(12) 0.0188(9) Uani 1 1 d . U . . .
O56 O 0.7984(3) 0.8537(2) 0.19917(12) 0.0213(9) Uani 1 1 d . U . . .
O57 O 0.8464(3) 0.8432(3) 0.26823(13) 0.0279(11) Uani 1 1 d . U . . .
O58 O 0.7921(3) 0.7107(3) 0.29054(13) 0.0308(11) Uani 1 1 d . U . . .
O59 O 0.6405(3) 0.7083(2) 0.26153(12) 0.0226(10) Uani 1 1 d . . . . .
O60 O 0.5273(3) 0.8260(2) 0.21055(12) 0.0210(9) Uani 1 1 d . U . . .
O61 O 0.7434(3) 0.8279(3) 0.31781(13) 0.0334(12) Uani 1 1 d . U . . .
O62 O 0.5874(3) 0.8324(3) 0.28399(13) 0.0278(11) Uani 1 1 d . U . . .
O63 O 0.4822(3) 0.6989(2) 0.24100(12) 0.0204(9) Uani 1 1 d . U . . .
O64 O 0.5930(3) 0.7843(3) 0.35128(14) 0.0364(12) Uani 1 1 d . U . . .
O65 O 0.5446(3) 0.6322(3) 0.35293(13) 0.0273(10) Uani 1 1 d . U . . .
O66 O 0.4832(3) 0.7188(3) 0.39121(14) 0.0382(12) Uani 1 1 d . U . . .
O67 O 0.6857(4) 0.5843(4) 0.3950(2) 0.070(2) Uani 1 1 d . U . . .
O68 O 0.7380(4) 0.8955(3) 0.38543(14) 0.0490(16) Uani 1 1 d . U . . .
O69 O 0.7831(4) 0.9214(4) 0.46171(16) 0.0575(18) Uani 1 1 d . U . . .
O70 O 0.8530(4) 0.8415(4) 0.42509(18) 0.0573(18) Uani 1 1 d . U . . .
O71 O 0.7025(3) 0.7375(3) 0.39232(14) 0.0341(12) Uani 1 1 d . . . . .
O72 O 0.6385(4) 0.8121(3) 0.42687(14) 0.0404(14) Uani 1 1 d . . . . .
O73 O 0.8380(7) 0.9711(6) 0.5399(2) 0.124(5) Uani 1 1 d . U . . .
O74 O 0.9008(5) 0.8817(5) 0.4981(2) 0.080(2) Uani 1 1 d . U . . .
O75 O 0.9864(5) 0.8051(6) 0.4630(3) 0.102(3) Uani 1 1 d . U . . .
O76 O 0.8289(4) 0.7005(4) 0.4289(2) 0.0656(19) Uani 1 1 d . U . . .
O77 O 0.6135(3) 0.6778(3) 0.43080(14) 0.0410(14) Uani 1 1 d . . . . .
O78 O 0.5366(5) 0.7510(5) 0.4749(2) 0.078(3) Uani 1 1 d . U . . .
O79 O 0.6912(5) 0.8561(5) 0.50174(18) 0.078(2) Uani 1 1 d . U . . .
O80 O 0.8069(5) 0.8142(5) 0.53952(19) 0.087(3) Uani 1 1 d . U . . .
O81 O 0.8767(5) 0.7360(5) 0.5031(2) 0.085(2) Uani 1 1 d . U . . .
O82 O 0.7326(4) 0.6320(4) 0.4712(2) 0.072(2) Uani 1 1 d . U . . .
O83 O 0.6650(4) 0.7086(5) 0.50655(18) 0.071(2) Uani 1 1 d . U . . .
O84 O 0.7882(6) 0.6640(6) 0.5499(3) 0.119(4) Uani 1 1 d . U . . .
O85 O 0.7590(4) 0.7774(4) 0.46582(16) 0.0520(17) Uani 1 1 d . . . . .
O86 O 0.7632(2) 1.1490(2) 0.14900(12) 0.0177(9) Uani 1 1 d . . . . .
O87 O 0.7442(2) 0.7221(2) 0.22037(12) 0.0208(9) Uani 1 1 d . . . . .
O88 O 0.4946(4) 0.5508(4) 0.4268(2) 0.078(3) Uani 1 1 d . . . . .
O89 O 0.4700(3) 0.4778(3) 0.33016(16) 0.0376(13) Uani 1 1 d . U . . .
O90 O 0.4653(3) 0.5658(3) 0.27787(12) 0.0254(10) Uani 1 1 d . U . . .
O91 O 0.3963(3) 0.6463(3) 0.31895(12) 0.0250(10) Uani 1 1 d . . . . .
O92 O 0.3935(3) 0.5638(3) 0.36664(13) 0.0346(13) Uani 1 1 d . . . . .
O93 O 0.3289(4) 0.6477(4) 0.40619(16) 0.0566(17) Uani 1 1 d . U . . .
O94 O 0.3346(4) 0.7350(4) 0.35501(16) 0.0489(15) Uani 1 1 d . U . . .
O95 O 0.2639(3) 0.6765(3) 0.28524(14) 0.0369(12) Uani 1 1 d . U . . .
O96 O 0.3261(3) 0.5917(3) 0.24145(12) 0.0238(10) Uani 1 1 d . U . . .
O97 O 0.3275(3) 0.5073(3) 0.30101(14) 0.0304(11) Uani 1 1 d . . . . .
O98 O 0.3104(4) 0.4037(4) 0.3532(2) 0.067(2) Uani 1 1 d . U . . .
O99 O 0.2527(4) 0.5055(5) 0.38793(18) 0.0676(19) Uani 1 1 d . U . . .
O100 O 0.1834(5) 0.5875(7) 0.4293(2) 0.104(4) Uani 1 1 d . U . . .
O101 O 0.1979(5) 0.6729(6) 0.37311(19) 0.077(2) Uani 1 1 d . U . . .
O102 O 0.1923(6) 0.7694(6) 0.3210(2) 0.083(2) Uani 1 1 d . U . . .
O103 O 0.1891(3) 0.5272(4) 0.26586(14) 0.0408(13) Uani 1 1 d . U . . .
O104 O 0.1826(3) 0.4444(4) 0.31592(17) 0.0572(17) Uani 1 1 d . U . . .
O105 O 0.1201(4) 0.5244(6) 0.35271(18) 0.077(2) Uani 1 1 d . U . . .
O106 O 0.1266(4) 0.6114(5) 0.30223(17) 0.0612(17) Uani 1 1 d . U . . .
O107 O 0.0345(4) 0.4593(6) 0.27830(18) 0.077(3) Uani 1 1 d . U . . .
O108 O 0.2606(3) 0.5899(4) 0.33637(15) 0.0409(14) Uani 1 1 d . . . . .
O109 O 0.4751(2) 0.7981(2) 0.12801(12) 0.0189(9) Uani 1 1 d . U . . .
O110 O 0.3718(2) 0.6461(2) 0.10840(11) 0.0156(8) Uani 1 1 d . U . . .
O111 O 0.3991(3) 0.7402(3) 0.05577(12) 0.0246(10) Uani 1 1 d . U . . .
O112 O 0.4394(3) 0.9073(2) 0.16906(13) 0.0221(10) Uani 1 1 d . U . . .
O113 O 0.3037(3) 0.9420(2) 0.13582(13) 0.0205(9) Uani 1 1 d . U . . .
O114 O 0.3406(2) 0.8353(2) 0.09615(12) 0.0165(9) Uani 1 1 d . . . . .
O115 O 0.3278(2) 0.7574(2) 0.14547(11) 0.0148(8) Uani 1 1 d . . . . .
O116 O 0.2928(3) 0.8568(2) 0.18919(12) 0.0222(10) Uani 1 1 d . U . . .
O117 O 0.1772(3) 1.0006(3) 0.10964(17) 0.0381(13) Uani 1 1 d . . . . .
O118 O 0.2168(3) 0.8868(2) 0.06838(13) 0.0238(10) Uani 1 1 d . . . . .
O119 O 0.2468(3) 0.7870(3) 0.01911(13) 0.0275(11) Uani 1 1 d . . . . .
O120 O 0.2501(2) 0.7032(2) 0.07952(11) 0.0163(9) Uani 1 1 d . . . . .
O121 O 0.2319(2) 0.6019(2) 0.13007(12) 0.0184(9) Uani 1 1 d . . . . .
O122 O 0.1967(3) 0.7160(2) 0.17075(12) 0.0205(9) Uani 1 1 d . U . . .
O123 O 0.1555(3) 0.8186(3) 0.21826(15) 0.0385(13) Uani 1 1 d . . . . .
O124 O 0.1714(3) 0.9019(2) 0.16052(14) 0.0266(11) Uani 1 1 d . . . . .
O125 O 0.0827(3) 0.8459(3) 0.09134(15) 0.0298(11) Uani 1 1 d . . . . .
O126 O 0.1174(3) 0.7424(2) 0.05063(13) 0.0253(10) Uani 1 1 d . . . . .
O127 O 0.1080(2) 0.6593(2) 0.10115(12) 0.0197(9) Uani 1 1 d . . . . .
O128 O 0.0720(3) 0.7598(3) 0.14287(14) 0.0274(11) Uani 1 1 d . . . . .
O129 O -0.0312(3) 0.6975(3) 0.07078(19) 0.0454(16) Uani 1 1 d . . . . .
O130 O 0.2062(2) 0.7993(2) 0.11952(12) 0.0183(9) Uani 1 1 d . . . . .
O131 O 0.3743(3) 0.6078(2) 0.17729(12) 0.0202(9) Uani 1 1 d . . . . .
O132 O 0.3750(3) 0.4767(2) 0.20365(12) 0.0224(10) Uani 1 1 d . . . . .
O133 O 0.1036(3) 0.4486(2) 0.08551(13) 0.0239(10) Uani 1 1 d . . . . .
O134 O 0.2711(2) 0.4944(2) 0.07959(11) 0.0165(9) Uani 1 1 d . . . . .
O135 O 0.2529(2) 0.4709(2) 0.14148(12) 0.0163(9) Uani 1 1 d . . . . .
O136 O 0.1421(2) 0.3313(2) 0.11250(13) 0.0211(10) Uani 1 1 d . . . . .
O137 O 0.1607(3) 0.3551(2) 0.04498(13) 0.0230(10) Uani 1 1 d . . . . .
O138 O 0.4252(3) 0.5324(3) 0.06122(13) 0.0269(11) Uani 1 1 d . . . . .
O139 O 0.3907(2) 0.5061(2) 0.12989(12) 0.0172(9) Uani 1 1 d . . . . .
O140 O 0.2640(3) 0.3407(2) 0.16551(13) 0.0241(10) Uani 1 1 d . . . . .
O141 O 0.1453(3) 0.1945(3) 0.13540(17) 0.0398(14) Uani 1 1 d . . . . .
O142 O 0.1749(3) 0.2322(3) 0.06856(15) 0.0307(11) Uani 1 1 d . . . . .
O143 O 0.1922(4) 0.2459(4) -0.00328(18) 0.0537(18) Uani 1 1 d . . . . .
O144 O 0.3051(3) 0.3907(3) 0.03272(13) 0.0268(11) Uani 1 1 d . . . . .
O145 O 0.4330(3) 0.4039(3) 0.08863(14) 0.0262(11) Uani 1 1 d . . . . .
O146 O 0.4121(3) 0.3794(2) 0.15369(14) 0.0265(11) Uani 1 1 d . . . . .
O147 O 0.3038(3) 0.2450(3) 0.12378(16) 0.0338(12) Uani 1 1 d . . . . .
O148 O 0.3234(3) 0.2703(3) 0.05805(16) 0.0348(13) Uani 1 1 d . . . . .
O149 O 0.4631(3) 0.2768(3) 0.11272(18) 0.0419(15) Uani 1 1 d . . . . .
O150 O -0.1343(4) 0.5240(4) 0.1691(2) 0.064(2) Uani 1 1 d . . . . .
O151 O 0.4392(3) 0.9614(3) 0.08512(13) 0.0257(10) Uani 1 1 d . . . . .
O152 O 0.0647(3) 0.6403(3) -0.01182(14) 0.0355(12) Uani 1 1 d . . . . .
O153 O -0.0110(5) 0.6014(5) 0.25345(19) 0.071(2) Uani 1 1 d . . . . .
O155 O 0.3028(3) 1.0277(3) 0.06018(16) 0.0398(13) Uani 1 1 d . . . . .
O156 O 0.4119(3) 0.5303(3) -0.12432(17) 0.0450(15) Uani 1 1 d . . . . .
O157 O 0.7805(6) 0.8497(6) 0.0510(3) 0.0313(9) Uani 0.5 1 d . U P . .
O158 O 1.0183(4) 1.0873(4) 0.0781(2) 0.0618(18) Uani 1 1 d . U . . .
O159 O 0.4893(3) 1.1473(3) 0.10725(16) 0.0358(12) Uani 1 1 d . . . . .
O160 O 0.2944(4) 0.9204(3) -0.00464(14) 0.0388(13) Uani 1 1 d . . . . .
O161 O 0.4043(3) 0.6225(3) 0.01378(13) 0.0284(11) Uani 1 1 d . . . . .
O162 O 0.1356(3) 0.6432(3) 0.22099(14) 0.0327(12) Uani 1 1 d . . . . .
O163 O 0.1132(3) 0.3760(3) 0.17710(16) 0.0380(13) Uani 1 1 d . . . . .
O165 O 0.2866(3) 0.3676(2) 0.10031(13) 0.0214(10) Uani 1 1 d . . . . .
O167 O 0.9917(3) 1.2434(3) 0.08237(16) 0.0430(14) Uani 1 1 d . . . . .
O168 O 0.0191(4) 0.4724(3) 0.20563(16) 0.0430(14) Uani 1 1 d . . . . .
O169 O 0.4755(3) 1.0579(3) 0.17328(14) 0.0291(11) Uani 1 1 d . . . . .
O170 O -0.0423(3) 0.4691(3) -0.04456(13) 0.0256(10) Uani 1 1 d . . . . .
O171 O 0.3237(4) 0.5616(7) -0.07303(19) 0.100(4) Uani 1 1 d . . . . .
O172 O 0.2726(3) 0.6898(3) -0.02743(15) 0.0340(12) Uani 1 1 d . . . . .
O174 O 0.0902(4) 0.4074(4) -0.00863(17) 0.0567(19) Uani 1 1 d . . . . .
O176 O 0.6455(5) 0.8224(4) -0.01528(19) 0.068(2) Uani 1 1 d . . . . .
O177 O 0.7155(6) 0.4554(4) 0.2083(2) 0.078(2) Uani 1 1 d . . . . .
O180 O 0.5788(4) 0.7875(6) 0.0847(2) 0.089(3) Uani 1 1 d . . . . .
O181 O 0.3427(4) 1.0931(5) -0.0540(2) 0.090(3) Uani 1 1 d . . . . .
O182 O 0.9747(3) 1.0106(3) 0.15495(14) 0.0317(11) Uani 1 1 d . U . . .
O184 O 0.0346(3) 0.5567(3) 0.14134(14) 0.0313(9) Uani 1 1 d . . . . .
O185 O 0.541(2) 0.439(2) 0.2086(16) 0.090(11) Uani 0.5 1 d D U P C 1
O200 O 0.532(3) 0.424(2) 0.2132(18) 0.109(13) Uani 0.5 1 d D U P C 2
O186 O 0.1427(3) 0.5329(3) -0.05898(13) 0.0317(11) Uani 1 1 d . . . . .
O187 O 0.6911(3) 0.8307(2) 0.24049(12) 0.0203(9) Uani 1 1 d . . . . .
O188 O 0.3267(4) 1.1191(3) 0.1435(2) 0.0521(17) Uani 1 1 d . . . . .
O189 O 0.4342(3) 0.8443(3) 0.01089(15) 0.0373(13) Uani 1 1 d . . . . .
O190 O 0.2213(3) 0.5754(3) 0.02922(12) 0.0237(10) Uani 1 1 d . . . . .
O191 O -0.0208(3) 0.6892(3) 0.18528(17) 0.0402(14) Uani 1 1 d . . . . .
O192 O 0.5669(4) 0.9995(3) 0.03458(15) 0.056(2) Uani 1 1 d . . . . .
O193 O 0.4547(4) 1.0946(3) 0.03459(18) 0.0495(16) Uani 1 1 d . . . . .
O208 O 0.1836(7) 1.0154(6) -0.0152(3) 0.041(3) Uani 0.5 1 d . . P . .
O6W O 0.5181(6) 1.4913(6) 0.0219(3) 0.035(3) Uani 0.5 1 d . . P . .
O12W O 0.6526(12) 0.3429(6) 0.2634(3) 0.071(5) Uani 0.5 1 d . . P C .
O201 O 0.7311(6) 0.8191(6) 0.0373(3) 0.0313(9) Uani 0.5 1 d . . P A .
O13W O 0.8868(6) 1.1130(9) 0.0000(4) 0.063(4) Uani 0.5 1 d . U P . .
O16W O 0.5247(6) 1.4417(5) 0.0353(3) 0.027(2) Uani 0.5 1 d . . P . .
O15W O 0.8870(11) 0.8084(10) 0.1225(5) 0.022(4) Uani 0.3 1 d . U P A 1
K10A Na 0.5499(9) 0.9299(4) 0.2570(2) 0.034(3) Uani 0.402(17) 1 d . U P B 1
O1B O 0.4243(8) 0.3873(6) -0.0632(3) 0.019(3) Uani 0.402(17) 1 d . . P B 1
K6B K 0.3485(8) 0.7827(8) 0.2416(4) 0.039(3) Uani 0.13 1 d . U P B .
Na8A Na 0.9697(12) 0.9108(11) 0.1005(6) 0.037(3) Uani 0.16 1 d . U P A 1
O15X O 0.9239(8) 0.7958(9) 0.1292(3) 0.083(4) Uani 0.7 1 d . . P A 2

loop_
_atom_site_aniso_label
_atom_site_aniso_U_11
_atom_site_aniso_U_22
_atom_site_aniso_U_33
_atom_site_aniso_U_23
_atom_site_aniso_U_13
_atom_site_aniso_U_12
Sc1 0.0510(9) 0.0259(7) 0.0210(7) 0.0041(6) 0.0119(6) 0.0015(7)
Sc2 0.0129(5) 0.0119(5) 0.0242(6) 0.0051(5) 0.0059(5) 0.0025(4)
Sc3 0.0162(6) 0.0156(6) 0.0183(6) 0.0052(5) 0.0065(5) 0.0043(5)
Na1 0.041(3) 0.030(3) 0.033(3) 0.011(2) 0.009(3) 0.015(3)
Na2 0.054(4) 0.038(3) 0.055(4) 0.019(3) 0.014(3) 0.030(3)
Na4 0.081(5) 0.035(3) 0.050(4) 0.008(3) 0.018(3) 0.047(3)
Na5 0.0265(14) 0.0198(13) 0.0406(16) 0.0056(12) 0.0093(12) 0.0058(11)
Na6 0.057(2) 0.0369(18) 0.0319(17) 0.0083(14) 0.0086(15) -0.0116(16)
Na7 0.037(2) 0.060(3) 0.080(3) 0.029(2) 0.032(2) 0.030(2)
Na7A 0.029(5) 0.030(5) 0.051(6) 0.013(5) 0.033(5) 0.021(4)
Na8B 0.071(3) 0.065(3) 0.066(3) 0.015(2) 0.019(2) 0.022(2)
Na9 0.016(2) 0.021(2) 0.015(2) 0.0014(18) -0.0004(18) 0.0071(19)
Na10 0.0177(13) 0.0313(14) 0.0260(14) 0.0020(11) 0.0066(11) 0.0060(11)
Na11 0.0209(14) 0.0413(16) 0.0283(15) 0.0100(12) 0.0081(11) 0.0100(12)
Na12 0.020(3) 0.023(3) 0.035(3) 0.002(2) 0.008(2) 0.004(2)
Na13 0.024(3) 0.033(3) 0.028(3) 0.006(2) 0.006(2) 0.010(2)
Na16 0.041(3) 0.025(3) 0.043(3) 0.010(2) 0.015(3) 0.014(2)
Na17 0.019(2) 0.027(3) 0.024(3) 0.013(2) 0.008(2) 0.008(2)
Na18 0.0249(14) 0.0329(15) 0.0387(16) 0.0106(12) 0.0118(12) 0.0129(12)
Na19 0.0239(15) 0.0333(17) 0.086(3) -0.0098(17) 0.0183(16) 0.0096(13)
Na20 0.030(2) 0.0207(19) 0.026(2) 0.0133(16) 0.0099(16) -0.0012(17)
Na25 0.028(4) 0.034(4) 0.016(4) 0.012(3) 0.011(3) -0.004(4)
Na21 0.0451(18) 0.0285(15) 0.0350(17) 0.0010(13) -0.0084(14) 0.0121(14)
Na15 0.037(3) 0.033(3) 0.057(4) -0.010(3) 0.024(3) -0.008(3)
Na26 0.070(5) 0.065(5) 0.079(5) 0.023(4) 0.022(4) 0.039(4)
Na27 0.013(2) 0.072(4) 0.012(2) -0.002(2) 0.0032(19) 0.024(3)
K1 0.0465(12) 0.0425(11) 0.0708(15) 0.0086(10) -0.0014(10) 0.0161(9)
K2 0.0538(12) 0.0233(8) 0.0528(11) 0.0081(8) 0.0070(9) 0.0066(8)
K3 0.0269(8) 0.0548(11) 0.0349(9) 0.0118(8) 0.0078(7) 0.0085(8)
K4 0.0563(18) 0.0565(17) 0.0542(17) 0.0150(14) 0.0198(14) 0.0159(15)
K4A 0.061(5) 0.063(5) 0.084(5) 0.010(4) 0.020(4) 0.004(4)
K5 0.0183(8) 0.0571(11) 0.0427(10) 0.0125(9) 0.0024(7) 0.0075(8)
K6 0.0380(17) 0.0460(18) 0.0394(17) 0.0128(14) 0.0049(15) 0.0168(14)
K6A 0.033(3) 0.030(3) 0.032(3) 0.006(2) 0.012(2) 0.016(2)
K7 0.093(2) 0.094(2) 0.0872(19) 0.0460(16) 0.0548(17) 0.0446(17)
K8 0.0274(8) 0.0296(8) 0.0421(9) 0.0015(7) 0.0157(7) 0.0072(7)
K9 0.0370(11) 0.0862(17) 0.0611(14) -0.0012(12) 0.0206(10) 0.0061(11)
K10B 0.072(5) 0.015(2) 0.057(3) 0.004(2) 0.063(3) 0.011(3)
Nb1 0.222(6) 0.0508(13) 0.121(3) 0.005(2) 0.149(4) 0.030(3)
Nb2 0.135(3) 0.0267(11) 0.112(2) -0.0050(12) 0.093(2) 0.0178(14)
Nb3 0.0814(16) 0.0370(10) 0.170(3) 0.0095(13) 0.1058(19) 0.0166(11)
Nb4 0.0689(15) 0.0225(9) 0.0567(13) -0.0041(8) 0.0502(12) -0.0056(9)
Nb5 0.1063(19) 0.0256(8) 0.0369(10) -0.0094(7) 0.0328(11) -0.0061(10)
Nb6 0.0324(10) 0.0176(8) 0.0500(11) -0.0074(7) 0.0255(9) -0.0026(8)
Nb7 0.0352(15) 0.0209(8) 0.0206(8) 0.0011(6) 0.0111(12) -0.0081(12)
O1 0.184(13) 0.101(11) 0.092(10) 0.005(9) 0.090(10) 0.047(11)
O2 0.123(6) 0.073(6) 0.085(6) 0.012(5) 0.063(5) 0.048(5)
O3 0.109(6) 0.084(6) 0.111(6) 0.020(6) 0.076(5) 0.047(5)
O4 0.107(6) 0.049(5) 0.065(5) 0.008(4) 0.063(5) 0.023(5)
O5 0.138(7) 0.055(5) 0.075(6) -0.012(5) 0.040(6) 0.046(6)
O6 0.095(5) 0.046(5) 0.089(5) 0.018(4) 0.073(5) 0.031(5)
O7 0.154(11) 0.049(7) 0.104(9) -0.003(7) 0.065(9) 0.049(8)
O8 0.115(6) 0.069(6) 0.115(6) 0.023(5) 0.090(5) 0.057(5)
O9 0.074(10) 0.066(9) 0.212(16) 0.025(10) 0.104(11) 0.039(8)
O10 0.084(8) 0.031(6) 0.092(8) 0.004(6) 0.074(7) 0.011(6)
O11 0.080(11) 0.023(7) 0.045(9) 0.005(6) 0.041(8) 0.002(7)
O12 0.083(7) 0.038(5) 0.040(5) 0.008(4) 0.046(6) 0.008(7)
O13 0.133(9) 0.038(6) 0.038(6) -0.020(6) 0.019(7) 0.011(7)
O14 0.130(6) 0.037(5) 0.066(5) 0.020(4) 0.040(6) 0.061(5)
O15 0.068(6) 0.023(5) 0.061(6) -0.002(4) 0.041(5) 0.008(5)
O16 0.046(6) 0.020(5) 0.089(8) -0.008(5) 0.044(6) 0.001(5)
O17 0.031(11) 0.021(8) 0.037(9) -0.005(6) 0.016(9) -0.013(8)
O18 0.052(6) 0.027(4) 0.044(5) 0.004(4) 0.032(6) 0.010(6)
O20 0.044(8) 0.038(7) 0.031(7) 0.003(5) 0.010(5) -0.012(6)
Nb1A 0.172(3) 0.0858(18) 0.0746(17) 0.0202(13) 0.068(2) 0.072(2)
Nb2A 0.149(3) 0.0566(13) 0.0711(16) 0.0098(11) 0.0580(17) 0.0500(17)
Nb3A 0.114(2) 0.0907(18) 0.120(2) 0.0474(16) 0.0876(18) 0.0596(17)
Nb4A 0.0873(17) 0.0460(13) 0.0480(12) 0.0174(10) 0.0451(13) 0.0266(13)
Nb5A 0.139(3) 0.0464(12) 0.0394(12) -0.0102(10) 0.0181(14) 0.0230(15)
Nb6A 0.0640(15) 0.0302(11) 0.0467(12) 0.0076(9) 0.0319(12) 0.0164(11)
Nb7A 0.0368(16) 0.0297(9) 0.0220(9) 0.0012(6) 0.0049(12) -0.0029(13)
O1A 0.207(13) 0.104(11) 0.082(10) 0.008(9) 0.084(10) 0.062(11)
O2A 0.149(5) 0.070(5) 0.077(5) 0.013(4) 0.056(5) 0.060(5)
O3A 0.081(4) 0.071(4) 0.073(4) 0.030(3) 0.037(3) 0.057(3)
O4A 0.113(6) 0.058(5) 0.060(5) 0.010(5) 0.048(5) 0.036(5)
O5A 0.143(7) 0.061(6) 0.053(6) -0.008(5) 0.036(6) 0.026(6)
O6A 0.119(9) 0.045(7) 0.093(8) 0.018(6) 0.070(8) 0.048(7)
O7A 0.152(8) 0.065(6) 0.091(7) 0.003(6) 0.057(7) 0.057(6)
O8A 0.111(6) 0.060(6) 0.090(6) 0.013(5) 0.066(6) 0.062(5)
O9A 0.118(9) 0.091(9) 0.162(10) 0.049(8) 0.063(9) 0.040(8)
O10A 0.095(5) 0.052(5) 0.075(5) 0.015(4) 0.069(5) 0.021(5)
O11A 0.083(9) 0.041(7) 0.043(7) 0.009(6) 0.043(7) 0.016(7)
O12A 0.090(9) 0.039(6) 0.028(5) 0.002(4) 0.034(7) 0.028(7)
O13A 0.147(12) 0.066(9) 0.051(8) -0.020(7) 0.000(9) 0.015(10)
O14A 0.141(7) 0.054(5) 0.059(6) -0.004(5) 0.033(6) 0.035(6)
O15A 0.081(6) 0.035(5) 0.060(6) 0.002(5) 0.037(5) 0.017(5)
O16A 0.071(6) 0.041(5) 0.083(6) 0.009(5) 0.045(5) 0.020(5)
O17A 0.037(11) 0.025(9) 0.034(9) 0.001(7) 0.019(9) 0.005(8)
O18A 0.057(8) 0.026(5) 0.041(6) -0.003(4) 0.023(7) 0.016(6)
O20A 0.047(9) 0.051(8) 0.046(9) -0.001(7) -0.007(7) -0.006(7)
Nb8 0.0216(3) 0.0140(3) 0.0212(3) 0.0032(2) 0.0069(2) 0.0008(2)
Nb9 0.0146(3) 0.0164(3) 0.0264(3) 0.0072(2) 0.0019(2) 0.0024(2)
Nb10 0.0146(3) 0.0143(3) 0.0266(3) 0.0061(2) 0.0041(2) -0.0011(2)
Nb11 0.0224(3) 0.0112(3) 0.0261(3) 0.0036(2) 0.0095(2) 0.0056(2)
Nb12 0.0120(3) 0.0099(2) 0.0204(3) 0.0034(2) 0.0051(2) 0.0019(2)
Nb13 0.0144(3) 0.0166(3) 0.0296(3) 0.0045(2) 0.0098(2) 0.0055(2)
Nb14 0.0150(3) 0.0130(3) 0.0222(3) 0.0054(2) 0.0050(2) 0.0038(2)
Nb15 0.0135(3) 0.0213(3) 0.0278(3) 0.0060(2) 0.0079(2) 0.0072(2)
Nb16 0.0130(3) 0.0291(3) 0.0299(3) 0.0084(3) 0.0037(2) 0.0030(2)
Nb17 0.0129(3) 0.0168(3) 0.0197(3) 0.0057(2) 0.0051(2) 0.0039(2)
Nb18 0.0149(3) 0.0167(3) 0.0274(3) 0.0076(2) 0.0078(2) 0.0058(2)
Nb19 0.0196(3) 0.0333(3) 0.0340(4) 0.0154(3) 0.0054(3) 0.0125(3)
Nb20 0.0207(3) 0.0259(3) 0.0209(3) 0.0075(2) 0.0025(2) 0.0038(2)
Nb21 0.0194(3) 0.0164(3) 0.0217(3) 0.0064(2) 0.0092(2) 0.0053(2)
Nb22 0.0322(4) 0.0306(3) 0.0194(3) 0.0071(3) 0.0047(3) 0.0025(3)
Nb23 0.0457(4) 0.0397(4) 0.0221(3) 0.0048(3) 0.0050(3) -0.0087(3)
Nb24 0.0875(8) 0.0783(7) 0.0245(4) -0.0001(4) 0.0033(5) -0.0319(6)
Nb25 0.0578(5) 0.0653(6) 0.0224(4) 0.0054(4) 0.0125(4) -0.0077(4)
Nb26 0.0344(4) 0.0482(5) 0.0582(5) 0.0194(4) -0.0016(4) 0.0052(4)
Nb27 0.0353(5) 0.0886(8) 0.0684(7) 0.0262(6) -0.0061(4) -0.0092(5)
Nb28 0.0620(6) 0.0935(8) 0.0498(6) 0.0404(6) -0.0194(5) -0.0219(6)
Nb29 0.0196(3) 0.0251(3) 0.0223(3) 0.0104(2) 0.0030(2) 0.0052(2)
Nb30 0.0354(4) 0.0567(5) 0.0211(3) 0.0109(3) 0.0114(3) 0.0201(3)
Nb31 0.0223(3) 0.0382(4) 0.0198(3) 0.0135(3) 0.0087(2) 0.0136(3)
Nb32 0.0249(4) 0.0663(5) 0.0407(4) 0.0377(4) 0.0038(3) -0.0001(3)
Nb33 0.0388(5) 0.1680(12) 0.0292(4) 0.0350(6) 0.0194(4) 0.0342(6)
Nb34 0.0627(6) 0.1111(8) 0.0338(4) 0.0099(5) 0.0157(4) 0.0643(6)
Nb35 0.0216(4) 0.1247(9) 0.0360(4) 0.0392(5) 0.0111(3) 0.0176(5)
Nb36 0.0117(2) 0.0112(2) 0.0190(3) 0.0043(2) 0.0073(2) 0.0045(2)
Nb37 0.0123(3) 0.0103(2) 0.0256(3) 0.0022(2) 0.0072(2) 0.0028(2)
Nb38 0.0168(3) 0.0136(3) 0.0424(4) 0.0071(2) 0.0111(3) 0.0080(2)
Nb39 0.0228(3) 0.0168(3) 0.0343(3) 0.0026(2) 0.0178(3) 0.0055(2)
Nb40 0.0106(2) 0.0104(2) 0.0221(3) 0.0042(2) 0.0066(2) 0.0030(2)
Nb41 0.0181(3) 0.0150(3) 0.0227(3) 0.0069(2) 0.0055(2) 0.0071(2)
Nb42 0.0111(3) 0.0167(3) 0.0432(4) 0.0061(3) 0.0048(2) 0.0054(2)
Nb43 0.0127(3) 0.0102(2) 0.0176(3) 0.0036(2) 0.0060(2) 0.0038(2)
Nb44 0.0126(3) 0.0126(3) 0.0231(3) 0.0021(2) 0.0071(2) 0.0030(2)
Nb45 0.0146(3) 0.0194(3) 0.0241(3) -0.0018(2) 0.0095(2) 0.0043(2)
Nb46 0.0168(3) 0.0113(3) 0.0249(3) 0.0049(2) 0.0066(2) 0.0060(2)
Nb47 0.0216(3) 0.0107(3) 0.0476(4) 0.0035(3) 0.0095(3) 0.0043(2)
Nb48 0.0205(3) 0.0210(3) 0.0405(4) -0.0115(3) 0.0088(3) 0.0042(3)
Nb49 0.0206(3) 0.0158(3) 0.0482(4) -0.0031(3) 0.0100(3) 0.0097(2)
O19 0.056(3) 0.028(3) 0.043(3) 0.005(2) 0.028(3) 0.014(2)
O20B 0.036(5) 0.020(4) 0.036(5) 0.012(4) 0.018(4) 0.013(4)
O20C 0.058(6) 0.035(5) 0.047(5) 0.006(4) 0.017(5) 0.011(5)
O21 0.072(4) 0.035(3) 0.029(3) 0.008(2) 0.008(3) -0.004(3)
O22 0.036(3) 0.026(2) 0.025(2) 0.008(2) 0.001(2) -0.004(2)
O154 0.068(8) 0.051(6) 0.069(7) 0.005(5) 0.018(6) 0.022(6)
O23 0.022(2) 0.020(2) 0.025(2) 0.0056(18) 0.0101(19) 0.0030(19)
O23A 0.178(10) 0.033(4) 0.026(3) 0.008(3) -0.017(4) -0.008(5)
O24 0.023(2) 0.033(3) 0.037(3) 0.013(2) -0.002(2) 0.004(2)
O24A 0.035(6) 0.038(5) 0.040(6) 0.014(5) 0.023(5) 0.012(4)
O24B 0.047(6) 0.053(6) 0.052(7) 0.008(5) 0.021(5) 0.011(5)
O25 0.014(2) 0.024(2) 0.030(3) 0.006(2) -0.0009(19) -0.0022(18)
O26 0.024(2) 0.014(2) 0.020(2) 0.0018(17) 0.0043(19) 0.0005(18)
O27 0.019(2) 0.009(2) 0.025(2) 0.0043(17) 0.0026(18) 0.0014(17)
O28 0.020(2) 0.022(2) 0.035(3) 0.009(2) 0.005(2) 0.0075(19)
O29 0.025(2) 0.021(2) 0.031(3) 0.006(2) 0.003(2) -0.0037(19)
O30 0.027(2) 0.012(2) 0.025(2) 0.0011(17) 0.0052(19) 0.0011(18)
O31 0.043(3) 0.020(2) 0.040(3) 0.002(2) 0.023(2) 0.015(2)
O32 0.019(2) 0.016(2) 0.025(2) 0.0044(18) 0.0083(19) 0.0041(18)
O33 0.018(2) 0.014(2) 0.024(2) 0.0049(17) 0.0049(18) 0.0016(17)
O34 0.019(2) 0.011(2) 0.026(2) 0.0020(17) 0.0070(18) 0.0032(17)
O35 0.028(3) 0.040(3) 0.049(3) 0.003(2) 0.019(2) 0.018(2)
O36 0.018(2) 0.022(2) 0.033(2) 0.0076(19) 0.0073(19) 0.0030(18)
O37 0.020(2) 0.015(2) 0.026(2) 0.0078(17) 0.0091(18) 0.0022(17)
O38 0.019(2) 0.015(2) 0.031(2) 0.0061(18) 0.0099(18) 0.0085(17)
O39 0.015(2) 0.015(2) 0.022(2) 0.0040(17) 0.0048(17) 0.0017(17)
O40 0.021(2) 0.018(2) 0.021(2) 0.0034(17) 0.0051(18) 0.0037(17)
O41 0.024(2) 0.021(2) 0.031(3) 0.0088(19) 0.005(2) 0.0090(19)
O42 0.037(3) 0.035(3) 0.052(4) 0.012(3) 0.011(3) 0.015(3)
O43 0.055(4) 0.027(3) 0.071(4) 0.007(3) 0.004(3) 0.021(3)
O44 0.021(2) 0.027(2) 0.034(3) 0.004(2) 0.010(2) 0.0102(19)
O45 0.015(2) 0.028(2) 0.032(2) 0.0078(19) 0.0081(18) 0.0067(18)
O46 0.016(2) 0.027(2) 0.038(3) 0.012(2) 0.0090(19) 0.0110(18)
O47 0.017(2) 0.018(2) 0.029(2) 0.0052(18) 0.0097(18) 0.0054(18)
O48 0.018(2) 0.020(2) 0.025(2) 0.0053(18) 0.0060(18) 0.0079(18)
O49 0.019(2) 0.047(3) 0.046(3) 0.011(3) 0.005(2) -0.001(2)
O50 0.017(2) 0.038(3) 0.037(3) 0.011(2) 0.001(2) 0.011(2)
O51 0.036(3) 0.052(3) 0.045(3) 0.025(3) 0.011(3) 0.025(3)
O52 0.026(2) 0.026(2) 0.035(3) 0.015(2) 0.010(2) 0.012(2)
O53 0.020(2) 0.020(2) 0.033(3) 0.0088(19) 0.0122(19) 0.0081(18)
O54 0.015(2) 0.017(2) 0.019(2) 0.0033(17) 0.0056(17) 0.0038(17)
O55 0.016(2) 0.017(2) 0.026(2) 0.0074(18) 0.0082(18) 0.0064(17)
O56 0.017(2) 0.016(2) 0.028(2) 0.0068(18) 0.0050(18) 0.0015(17)
O57 0.019(2) 0.028(2) 0.029(3) 0.006(2) -0.0020(19) 0.0024(19)
O58 0.028(3) 0.035(3) 0.027(3) 0.013(2) 0.000(2) 0.010(2)
O59 0.018(2) 0.024(2) 0.027(2) 0.0088(19) 0.0084(19) 0.0053(19)
O60 0.021(2) 0.019(2) 0.026(2) 0.0077(18) 0.0103(19) 0.0066(18)
O61 0.033(3) 0.034(3) 0.023(2) 0.006(2) 0.004(2) -0.001(2)
O62 0.032(3) 0.025(2) 0.025(2) 0.0058(19) 0.012(2) 0.004(2)
O63 0.021(2) 0.019(2) 0.022(2) 0.0060(18) 0.0113(18) 0.0046(18)
O64 0.046(3) 0.033(3) 0.024(3) 0.008(2) 0.009(2) 0.004(2)
O65 0.023(2) 0.031(2) 0.025(2) 0.010(2) 0.0042(19) 0.005(2)
O66 0.035(3) 0.048(3) 0.029(3) 0.004(2) 0.010(2) 0.011(2)
O67 0.048(4) 0.056(4) 0.098(5) 0.018(4) 0.002(4) 0.019(3)
O68 0.067(4) 0.038(3) 0.022(3) 0.004(2) 0.007(3) -0.008(3)
O69 0.071(4) 0.049(4) 0.026(3) -0.005(3) 0.008(3) -0.011(3)
O70 0.044(3) 0.056(4) 0.048(4) 0.012(3) 0.005(3) -0.012(3)
O71 0.025(3) 0.039(3) 0.030(3) 0.008(2) 0.003(2) 0.001(2)
O72 0.047(3) 0.043(3) 0.024(3) -0.001(2) 0.013(2) 0.005(3)
O73 0.144(9) 0.098(7) 0.042(4) -0.015(4) -0.001(5) -0.054(6)
O74 0.060(4) 0.094(5) 0.045(4) 0.017(3) -0.005(3) -0.020(4)
O75 0.042(4) 0.117(8) 0.115(7) 0.033(6) -0.005(5) -0.007(5)
O76 0.037(3) 0.068(4) 0.078(5) 0.019(4) -0.002(3) 0.008(3)
O77 0.038(3) 0.043(3) 0.026(3) 0.013(2) 0.002(2) -0.006(3)
O78 0.067(5) 0.102(6) 0.046(4) 0.001(4) 0.025(4) -0.002(4)
O79 0.089(5) 0.078(4) 0.031(3) -0.007(3) 0.018(3) -0.019(4)
O80 0.074(4) 0.098(5) 0.036(3) 0.022(3) -0.010(3) -0.031(4)
O81 0.054(4) 0.097(5) 0.071(4) 0.036(4) -0.019(3) -0.004(4)
O82 0.044(4) 0.070(4) 0.076(5) 0.039(4) -0.017(3) -0.003(3)
O83 0.059(4) 0.087(4) 0.034(3) 0.024(3) 0.000(3) -0.019(3)
O84 0.094(7) 0.125(8) 0.071(6) 0.055(6) -0.038(5) -0.028(6)
O85 0.046(4) 0.053(4) 0.033(3) 0.014(3) -0.003(3) -0.011(3)
O86 0.015(2) 0.013(2) 0.025(2) 0.0046(17) 0.0056(18) 0.0025(17)
O87 0.013(2) 0.023(2) 0.029(2) 0.0108(19) 0.0055(18) 0.0071(18)
O88 0.054(4) 0.075(5) 0.072(5) 0.051(4) -0.017(4) -0.012(4)
O89 0.034(3) 0.029(3) 0.048(3) 0.017(2) 0.002(2) 0.011(2)
O90 0.024(2) 0.031(3) 0.021(2) 0.0080(19) 0.0057(19) 0.009(2)
O91 0.031(3) 0.027(2) 0.023(2) 0.010(2) 0.014(2) 0.012(2)
O92 0.022(3) 0.054(3) 0.025(3) 0.022(2) 0.004(2) 0.005(2)
O93 0.048(4) 0.101(5) 0.027(3) 0.017(3) 0.015(3) 0.027(3)
O94 0.054(4) 0.067(4) 0.035(3) 0.004(3) 0.009(3) 0.039(3)
O95 0.046(3) 0.053(3) 0.027(3) 0.012(2) 0.013(2) 0.035(3)
O96 0.021(2) 0.031(2) 0.021(2) 0.0088(19) 0.0084(19) 0.009(2)
O97 0.024(3) 0.033(3) 0.031(3) 0.016(2) 0.002(2) 0.005(2)
O98 0.055(4) 0.058(4) 0.070(5) 0.045(4) -0.001(3) -0.005(3)
O99 0.038(3) 0.124(5) 0.039(3) 0.047(3) 0.014(3) 0.012(3)
O100 0.052(5) 0.227(11) 0.041(4) 0.037(5) 0.030(4) 0.041(6)
O101 0.059(4) 0.150(5) 0.040(3) 0.012(4) 0.021(3) 0.057(4)
O102 0.094(5) 0.127(6) 0.059(4) 0.008(4) 0.019(4) 0.083(5)
O103 0.025(3) 0.074(4) 0.026(3) 0.023(2) 0.009(2) 0.014(2)
O104 0.028(3) 0.087(4) 0.047(3) 0.041(3) 0.005(2) 0.000(3)
O105 0.032(3) 0.162(5) 0.041(3) 0.043(4) 0.020(3) 0.023(4)
O106 0.044(3) 0.123(5) 0.037(3) 0.023(3) 0.015(3) 0.051(3)
O107 0.028(3) 0.152(8) 0.041(4) 0.041(4) 0.007(3) 0.011(4)
O108 0.028(3) 0.072(4) 0.029(3) 0.020(3) 0.012(2) 0.019(3)
O109 0.011(2) 0.013(2) 0.032(2) 0.0035(18) 0.0062(18) 0.0044(16)
O110 0.014(2) 0.0119(19) 0.020(2) 0.0040(16) 0.0067(16) 0.0022(16)
O111 0.033(3) 0.028(2) 0.023(2) 0.0108(19) 0.017(2) 0.016(2)
O112 0.018(2) 0.012(2) 0.034(3) 0.0007(18) 0.0078(19) 0.0011(17)
O113 0.020(2) 0.011(2) 0.033(2) 0.0038(18) 0.0104(19) 0.0051(17)
O114 0.016(2) 0.012(2) 0.024(2) 0.0049(17) 0.0096(18) 0.0063(17)
O115 0.012(2) 0.015(2) 0.020(2) 0.0053(17) 0.0082(17) 0.0062(17)
O116 0.021(2) 0.017(2) 0.027(2) 0.0004(18) 0.0109(19) 0.0024(18)
O117 0.028(3) 0.021(3) 0.074(4) 0.014(3) 0.017(3) 0.016(2)
O118 0.022(2) 0.018(2) 0.037(3) 0.014(2) 0.009(2) 0.0093(19)
O119 0.036(3) 0.026(2) 0.022(2) 0.010(2) 0.008(2) 0.010(2)
O120 0.013(2) 0.016(2) 0.021(2) 0.0038(17) 0.0063(17) 0.0040(17)
O121 0.016(2) 0.014(2) 0.028(2) 0.0064(18) 0.0118(18) 0.0041(17)
O122 0.019(2) 0.015(2) 0.028(2) 0.0025(18) 0.0124(19) 0.0045(17)
O123 0.044(3) 0.032(3) 0.044(3) 0.003(2) 0.030(3) 0.008(2)
O124 0.024(2) 0.016(2) 0.043(3) 0.004(2) 0.018(2) 0.0056(19)
O125 0.020(2) 0.022(2) 0.051(3) 0.008(2) 0.009(2) 0.011(2)
O126 0.022(2) 0.021(2) 0.029(3) 0.006(2) -0.003(2) 0.0074(19)
O127 0.012(2) 0.016(2) 0.031(2) 0.0051(18) 0.0063(18) 0.0039(17)
O128 0.020(2) 0.022(2) 0.049(3) 0.010(2) 0.020(2) 0.0089(19)
O129 0.013(2) 0.031(3) 0.080(5) -0.002(3) -0.004(3) 0.007(2)
O130 0.013(2) 0.014(2) 0.029(2) 0.0041(18) 0.0050(18) 0.0048(17)
O131 0.023(2) 0.016(2) 0.022(2) 0.0058(18) 0.0080(19) 0.0063(18)
O132 0.025(2) 0.015(2) 0.028(3) 0.0081(19) 0.009(2) 0.0054(19)
O133 0.018(2) 0.022(2) 0.032(3) 0.005(2) 0.009(2) 0.0060(19)
O134 0.013(2) 0.018(2) 0.021(2) 0.0026(17) 0.0105(17) 0.0048(17)
O135 0.014(2) 0.015(2) 0.024(2) 0.0060(17) 0.0102(18) 0.0056(17)
O136 0.013(2) 0.015(2) 0.036(3) 0.0042(19) 0.0115(19) 0.0024(17)
O137 0.019(2) 0.020(2) 0.028(3) -0.0025(19) 0.0096(19) 0.0046(19)
O138 0.023(2) 0.034(3) 0.027(3) 0.009(2) 0.013(2) 0.008(2)
O139 0.013(2) 0.010(2) 0.029(2) 0.0042(17) 0.0053(18) 0.0043(16)
O140 0.026(2) 0.013(2) 0.033(3) 0.0081(19) 0.006(2) 0.0058(19)
O141 0.028(3) 0.020(3) 0.071(4) 0.013(3) 0.017(3) 0.004(2)
O142 0.024(3) 0.016(2) 0.047(3) -0.007(2) 0.008(2) 0.004(2)
O143 0.034(3) 0.053(4) 0.055(4) -0.037(3) 0.007(3) 0.007(3)
O144 0.018(2) 0.033(3) 0.026(3) -0.006(2) 0.010(2) 0.005(2)
O145 0.016(2) 0.024(2) 0.040(3) -0.004(2) 0.011(2) 0.0092(19)
O146 0.022(2) 0.015(2) 0.043(3) 0.004(2) 0.006(2) 0.0089(19)
O147 0.031(3) 0.015(2) 0.057(4) 0.002(2) 0.010(3) 0.012(2)
O148 0.025(3) 0.022(2) 0.059(4) -0.010(2) 0.015(2) 0.012(2)
O149 0.025(3) 0.024(3) 0.077(4) -0.007(3) 0.011(3) 0.016(2)
O150 0.029(3) 0.057(4) 0.093(6) -0.034(4) 0.004(3) 0.017(3)
O151 0.022(2) 0.022(2) 0.030(3) 0.006(2) 0.008(2) 0.0014(19)
O152 0.036(3) 0.034(3) 0.034(3) 0.003(2) 0.015(2) 0.005(2)
O153 0.073(5) 0.130(7) 0.050(4) 0.043(4) 0.029(4) 0.074(5)
O155 0.037(3) 0.036(3) 0.044(3) 0.009(3) 0.012(3) 0.009(3)
O156 0.030(3) 0.049(4) 0.048(4) -0.006(3) 0.012(3) 0.006(3)
O157 0.034(2) 0.027(2) 0.033(2) 0.0073(18) 0.0157(19) 0.0039(18)
O158 0.043(4) 0.059(4) 0.080(5) -0.005(3) 0.026(3) 0.012(3)
O159 0.025(3) 0.030(3) 0.055(4) 0.015(3) 0.010(2) 0.010(2)
O160 0.059(4) 0.029(3) 0.031(3) 0.007(2) 0.014(3) 0.017(3)
O161 0.029(3) 0.030(3) 0.026(3) 0.001(2) 0.006(2) 0.011(2)
O162 0.031(3) 0.031(3) 0.033(3) 0.012(2) 0.004(2) 0.006(2)
O163 0.033(3) 0.035(3) 0.049(3) 0.006(3) 0.018(3) 0.011(2)
O165 0.016(2) 0.017(2) 0.031(3) 0.0029(19) 0.0092(19) 0.0045(18)
O167 0.021(3) 0.058(4) 0.048(4) 0.018(3) 0.013(2) 0.006(3)
O168 0.062(4) 0.026(3) 0.039(3) 0.006(2) 0.009(3) 0.016(3)
O169 0.022(2) 0.023(2) 0.041(3) 0.005(2) 0.008(2) 0.007(2)
O170 0.020(2) 0.030(3) 0.027(3) 0.005(2) 0.006(2) 0.008(2)
O171 0.036(4) 0.194(11) 0.031(4) 0.017(5) 0.012(3) -0.016(5)
O172 0.034(3) 0.028(3) 0.039(3) 0.002(2) 0.011(2) 0.009(2)
O174 0.081(5) 0.047(4) 0.039(3) -0.008(3) -0.014(3) 0.041(4)
O176 0.102(6) 0.075(5) 0.045(4) -0.004(3) 0.010(4) 0.067(5)
O177 0.108(7) 0.046(4) 0.079(6) 0.002(4) 0.023(5) 0.030(4)
O180 0.034(4) 0.149(9) 0.073(5) -0.041(5) 0.014(4) 0.032(5)
O181 0.043(4) 0.122(7) 0.073(5) -0.066(5) 0.003(4) 0.018(4)
O182 0.0309(14) 0.0330(14) 0.0341(14) 0.0049(9) 0.0076(9) 0.0156(10)
O184 0.034(2) 0.027(2) 0.033(2) 0.0073(18) 0.0157(19) 0.0039(18)
O185 0.066(12) 0.019(11) 0.149(19) 0.010(13) -0.037(13) 0.008(10)
O200 0.071(13) 0.05(2) 0.140(17) 0.020(16) -0.072(15) -0.003(12)
O186 0.028(3) 0.041(3) 0.026(3) 0.003(2) 0.004(2) 0.014(2)
O187 0.021(2) 0.019(2) 0.018(2) 0.0037(18) 0.0050(18) 0.0022(18)
O188 0.040(3) 0.028(3) 0.096(5) 0.015(3) 0.025(3) 0.017(3)
O189 0.036(3) 0.035(3) 0.034(3) 0.005(2) 0.009(2) 0.003(2)
O190 0.023(2) 0.027(2) 0.018(2) 0.0016(19) 0.0034(19) 0.006(2)
O191 0.025(3) 0.041(3) 0.062(4) 0.022(3) 0.017(3) 0.014(2)
O192 0.063(4) 0.045(4) 0.029(3) 0.003(3) 0.011(3) -0.024(3)
O193 0.046(4) 0.044(3) 0.061(4) 0.012(3) 0.026(3) 0.009(3)
O208 0.050(7) 0.044(7) 0.033(6) 0.003(5) 0.012(5) 0.023(6)
O6W 0.038(6) 0.025(5) 0.055(7) 0.009(5) 0.029(5) 0.019(5)
O12W 0.178(17) 0.018(6) 0.041(7) 0.011(5) 0.061(9) 0.043(8)
O201 0.034(2) 0.027(2) 0.033(2) 0.0073(18) 0.0157(19) 0.0039(18)
O13W 0.011(5) 0.110(11) 0.059(8) 0.052(8) -0.012(5) 0.008(6)
O16W 0.028(5) 0.022(5) 0.032(5) -0.002(4) 0.005(4) 0.013(4)
O15W 0.021(7) 0.030(7) 0.028(7) 0.009(6) 0.010(6) 0.022(6)
K10A 0.065(6) 0.009(3) 0.022(3) 0.005(2) 0.019(4) -0.003(4)
O1B 0.016(7) 0.011(5) 0.026(7) 0.004(5) -0.001(5) 0.005(5)
K6B 0.037(5) 0.051(5) 0.038(5) 0.006(5) 0.012(4) 0.025(4)
Na8A 0.039(6) 0.040(6) 0.047(6) 0.006(5) 0.014(5) 0.032(5)
O15X 0.061(8) 0.119(12) 0.057(8) 0.019(7) 0.023(7) 0.007(8)

loop_
_atom_type_symbol
_atom_type_description
_atom_type_scat_dispersion_real
_atom_type_scat_dispersion_imag
_atom_type_scat_source
K K 0.2009 0.2494 'International Tables Vol C Tables 4.2.6.8 and 6.1.1.4'
Na Na 0.0362 0.0249 'International Tables Vol C Tables 4.2.6.8 and 6.1.1.4'
Nb Nb -2.0727 0.6215 'International Tables Vol C Tables 4.2.6.8 and 6.1.1.4'
O O 0.0106 0.0060 'International Tables Vol C Tables 4.2.6.8 and 6.1.1.4'
Sc Sc 0.2519 0.3716 'International Tables Vol C Tables 4.2.6.8 and 6.1.1.4'

loop_
_geom_angle_atom_site_label_1
_geom_angle_atom_site_label_2
_geom_angle_atom_site_label_3
_geom_angle
_geom_angle_site_symmetry_1
_geom_angle_site_symmetry_3
_geom_angle_publ_flag
Na20 Sc1 K10A 62.35(19) . . ?
O11 Sc1 Na20 57.3(4) . . ?
O11 Sc1 K10A 64.4(6) . . ?
O11A Sc1 Na25 88.2(6) . . ?
O11A Sc1 O61 166.3(6) . . ?
O11A Sc1 O64 90.4(6) . . ?
O11A Sc1 O68 86.4(7) . . ?
O21 Sc1 Na20 127.6(2) . . ?
O21 Sc1 Na25 137.1(2) . . ?
O21 Sc1 O11 90.2(5) . . ?
O21 Sc1 O11A 81.8(6) . . ?
O21 Sc1 O61 87.6(3) . . ?
O21 Sc1 O62 96.3(2) . . ?
O21 Sc1 O64 172.2(3) . . ?
O21 Sc1 O68 94.5(2) . . ?
O21 Sc1 K10A 66.8(2) . . ?
O61 Sc1 Na20 122.31(17) . . ?
O61 Sc1 Na25 105.5(2) . . ?
O61 Sc1 O11 176.5(6) . . ?
O61 Sc1 O64 99.9(2) . . ?
O61 Sc1 O68 85.8(3) . . ?
O61 Sc1 K10A 112.1(3) . . ?
O62 Sc1 Na20 47.74(15) . . ?
O62 Sc1 Na25 44.22(19) . . ?
O62 Sc1 O11 86.9(5) . . ?
O62 Sc1 O11A 99.2(6) . . ?
O62 Sc1 O61 90.5(2) . . ?
O62 Sc1 O64 85.9(2) . . ?
O62 Sc1 O68 168.4(2) . . ?
O62 Sc1 K10A 38.35(19) . . ?
O64 Sc1 Na20 49.58(17) . . ?
O64 Sc1 Na25 42.9(2) . . ?
O64 Sc1 O11 82.4(5) . . ?
O64 Sc1 K10A 111.7(2) . . ?
O68 Sc1 Na20 126.46(19) . . ?
O68 Sc1 Na25 126.6(2) . . ?
O68 Sc1 O11 97.2(6) . . ?
O68 Sc1 O64 84.0(2) . . ?
O68 Sc1 K10A 152.5(2) . . ?
K10B Sc2 K6A 65.77(13) . . ?
O23 Sc2 K6A 113.55(15) . . ?
O23 Sc2 K10B 48.28(16) . . ?
O23 Sc2 K10A 44.09(17) . . ?
O33 Sc2 K6A 154.24(15) . . ?
O33 Sc2 K10B 124.29(16) . . ?
O33 Sc2 O23 82.94(17) . . ?
O33 Sc2 K10A 125.76(17) . . ?
O55 Sc2 K6A 108.33(15) . . ?
O55 Sc2 K10B 120.0(2) . . ?
O55 Sc2 O23 98.41(18) . . ?
O55 Sc2 O33 87.43(17) . . ?
O55 Sc2 O112 175.68(18) . . ?
O55 Sc2 K10A 107.7(3) . . ?
O60 Sc2 K6A 36.60(15) . . ?
O60 Sc2 K10B 49.40(16) . . ?
O60 Sc2 O23 86.84(18) . . ?
O60 Sc2 O33 168.59(18) . . ?
O60 Sc2 O55 89.06(18) . . ?
O60 Sc2 O109 96.36(18) . . ?
O60 Sc2 O112 90.38(18) . . ?
O60 Sc2 K10A 45.60(18) . . ?
O109 Sc2 K6A 66.22(15) . . ?
O109 Sc2 K10B 129.39(18) . . ?
O109 Sc2 O23 171.45(18) . . ?
O109 Sc2 O33 94.47(18) . . ?
O109 Sc2 O55 89.59(17) . . ?
O109 Sc2 O112 86.21(17) . . ?
O109 Sc2 K10A 135.9(2) . . ?
O112 Sc2 K6A 68.98(15) . . ?
O112 Sc2 K10B 62.4(2) . . ?
O112 Sc2 O23 85.84(18) . . ?
O112 Sc2 O33 93.92(18) . . ?
O112 Sc2 K10A 74.8(3) . . ?
K6A Sc3 Na25 68.19(18) . . ?
O53 Sc3 Na25 110.8(2) . . ?
O53 Sc3 K6 124.06(14) . . ?
O53 Sc3 K6A 108.99(17) . . ?
O53 Sc3 O96 175.94(19) . . ?
O53 Sc3 O131 98.11(18) . . ?
O53 Sc3 O132 84.51(18) . . ?
O63 Sc3 Na25 37.69(17) . . ?
O63 Sc3 K6 47.17(14) . . ?
O63 Sc3 K6A 43.86(16) . . ?
O63 Sc3 O53 90.59(18) . . ?
O63 Sc3 O96 93.09(19) . . ?
O63 Sc3 O131 85.41(17) . . ?
O63 Sc3 O132 168.17(18) . . ?
O90 Sc3 Na25 65.9(2) . . ?
O90 Sc3 K6 123.95(16) . . ?
O90 Sc3 K6A 134.06(18) . . ?
O90 Sc3 O53 89.69(19) . . ?
O90 Sc3 O63 96.58(19) . . ?
O90 Sc3 O96 88.19(19) . . ?
O90 Sc3 O131 171.95(19) . . ?
O90 Sc3 O132 94.16(19) . . ?
O96 Sc3 Na25 71.4(2) . . ?
O96 Sc3 K6 59.93(14) . . ?
O96 Sc3 K6A 74.92(17) . . ?
O96 Sc3 O131 83.90(18) . . ?
O96 Sc3 O132 92.19(19) . . ?
O131 Sc3 Na25 112.6(2) . . ?
O131 Sc3 K6 52.61(13) . . ?
O131 Sc3 K6A 44.78(15) . . ?
O132 Sc3 Na25 153.89(18) . . ?
O132 Sc3 K6 128.55(14) . . ?
O132 Sc3 K6A 128.20(16) . . ?
O132 Sc3 O131 84.64(18) . . ?
Na6 Na1 Na4 125.0(2) . . ?
O155 Na1 Na4 45.6(2) . . ?
O155 Na1 Na6 79.4(2) . . ?
O155 Na1 O160 80.9(3) . . ?
O155 Na1 O176 100.1(3) . 2_675 ?
O155 Na1 O181 172.6(4) . . ?
O155 Na1 O193 84.0(3) . . ?
O155 Na1 O208 88.7(4) . . ?
O160 Na1 Na4 110.8(3) . . ?
O160 Na1 Na6 49.53(19) . . ?
O160 Na1 O181 106.2(3) . . ?
O176 Na1 Na4 73.4(3) 2_675 . ?
O176 Na1 Na6 124.7(3) 2_675 . ?
O176 Na1 O160 174.0(4) 2_675 . ?
O176 Na1 O181 72.7(3) 2_675 . ?
O176 Na1 O193 74.2(3) 2_675 . ?
O181 Na1 Na4 130.8(3) . . ?
O181 Na1 Na6 103.5(3) . . ?
O193 Na1 Na4 111.1(3) . . ?
O193 Na1 Na6 50.5(2) . . ?
O193 Na1 O160 100.0(3) . . ?
O193 Na1 O181 92.6(3) . . ?
O208 Na1 Na4 59.8(3) . . ?
O208 Na1 Na6 133.3(4) . . ?
O208 Na1 O160 84.2(4) . . ?
O208 Na1 O176 101.8(4) . 2_675 ?
O208 Na1 O181 94.0(4) . . ?
O208 Na1 O193 170.9(4) . . ?
Na9 Na2 K1 175.2(2) 2_675 . ?
O41 Na2 Na9 94.7(3) . 2_675 ?
O41 Na2 K1 89.9(2) . . ?
O41 Na2 O149 115.2(3) . 1_565 ?
O42 Na2 Na9 67.4(3) . 2_675 ?
O42 Na2 K1 108.6(3) . . ?
O42 Na2 O41 134.0(4) . . ?
O42 Na2 O149 109.3(3) . 1_565 ?
O149 Na2 Na9 125.4(3) 1_565 2_675 ?
O149 Na2 K1 52.77(17) 1_565 . ?
Na1 Na4 Na5 65.25(15) . . ?
Na1 Na4 Na27 126.9(2) . 1_455 ?
Na15 Na4 Na1 104.3(2) 1_455 . ?
Na15 Na4 Na5 120.1(2) 1_455 . ?
Na15 Na4 Na27 64.9(2) 1_455 1_455 ?
Na15 Na4 Nb47 115.5(3) 1_455 1_565 ?
Na27 Na4 Na5 166.8(2) 1_455 . ?
Nb47 Na4 Na1 136.2(3) 1_565 . ?
Nb47 Na4 Na5 106.28(18) 1_565 . ?
Nb47 Na4 Na27 61.79(12) 1_565 1_455 ?
O117 Na4 Na1 109.2(2) . . ?
O117 Na4 Na5 62.11(17) . . ?
O117 Na4 Na15 68.4(3) . 1_455 ?
O117 Na4 Na27 112.9(3) . 1_455 ?
O117 Na4 Nb47 102.1(2) . 1_565 ?
O117 Na4 O142 128.5(3) . 1_565 ?
O142 Na4 Na1 121.1(3) 1_565 . ?
O142 Na4 Na5 130.1(3) 1_565 . ?
O142 Na4 Na15 106.5(3) 1_565 1_455 ?
O142 Na4 Na27 41.86(17) 1_565 1_455 ?
O142 Na4 Nb47 31.08(13) 1_565 1_565 ?
O155 Na4 Na1 37.45(18) . . ?
O155 Na4 Na5 32.15(16) . . ?
O155 Na4 Na15 104.6(3) . 1_455 ?
O155 Na4 Na27 161.0(3) . 1_455 ?
O155 Na4 Nb47 135.4(3) . 1_565 ?
O155 Na4 O117 74.6(2) . . ?
O155 Na4 O142 146.6(4) . 1_565 ?
Na6 Na5 Na4 94.34(13) . . ?
O113 Na5 Na4 90.29(17) . . ?
O113 Na5 Na6 106.94(14) . . ?
O151 Na5 Na4 120.60(17) . . ?
O151 Na5 Na6 31.13(13) . . ?
O151 Na5 O113 89.24(17) . . ?
O151 Na5 O188 171.4(2) . . ?
O155 Na5 Na4 37.11(18) . . ?
O155 Na5 Na6 58.23(17) . . ?
O155 Na5 O113 92.8(2) . . ?
O155 Na5 O151 83.6(2) . . ?
O155 Na5 O188 90.2(2) . . ?
O159 Na5 Na4 96.51(19) . . ?
O159 Na5 Na6 78.06(17) . . ?
O159 Na5 O113 171.3(2) . . ?
O159 Na5 O151 92.0(2) . . ?
O159 Na5 O155 95.9(2) . . ?
O159 Na5 O169 88.1(2) . . ?
O159 Na5 O188 94.6(2) . . ?
O169 Na5 Na4 142.64(19) . . ?
O169 Na5 Na6 122.79(17) . . ?
O169 Na5 O113 83.15(18) . . ?
O169 Na5 O151 96.1(2) . . ?
O169 Na5 O155 176.0(2) . . ?
O169 Na5 O188 89.7(2) . . ?
O188 Na5 Na4 53.1(2) . . ?
O188 Na5 Na6 146.0(2) . . ?
O188 Na5 O113 85.1(2) . . ?
Na1 Na6 Na5 71.32(14) . . ?
Na1 Na6 Na6 101.50(19) . 2_675 ?
Na6 Na6 Na5 132.28(15) 2_675 . ?
O151 Na6 Na1 102.0(2) . . ?
O151 Na6 Na5 31.92(14) . . ?
O151 Na6 Na6 133.8(2) . 2_675 ?
O151 Na6 O160 104.0(2) . . ?
O151 Na6 O192 165.5(3) . 2_675 ?
O151 Na6 O193 90.0(2) . . ?
O160 Na6 Na1 50.25(19) . . ?
O160 Na6 Na5 90.67(18) . . ?
O160 Na6 Na6 121.6(2) . 2_675 ?
O160 Na6 O192 80.0(2) . 2_675 ?
O160 Na6 O193 99.8(3) . . ?
O189 Na6 Na1 139.1(2) . . ?
O189 Na6 Na5 122.76(17) . . ?
O189 Na6 Na6 94.1(2) . 2_675 ?
O189 Na6 O151 93.5(2) . . ?
O189 Na6 O160 89.4(2) . . ?
O189 Na6 O192 100.6(3) . 2_675 ?
O189 Na6 O193 169.1(3) . . ?
O192 Na6 Na1 69.5(2) 2_675 . ?
O192 Na6 Na1 131.6(2) . . ?
O192 Na6 Na5 135.7(2) 2_675 . ?
O192 Na6 Na5 104.64(19) . . ?
O192 Na6 Na6 42.01(19) 2_675 2_675 ?
O192 Na6 Na6 44.63(17) . 2_675 ?
O192 Na6 O151 90.9(2) . . ?
O192 Na6 O160 164.4(3) . . ?
O192 Na6 O189 85.0(3) . . ?
O192 Na6 O192 86.6(3) . 2_675 ?
O192 Na6 O193 84.6(3) . . ?
O192 Na6 O193 75.5(2) 2_675 . ?
O193 Na6 Na1 49.6(2) . . ?
O193 Na6 Na5 63.49(18) . . ?
O193 Na6 Na6 76.11(18) . 2_675 ?
O49 Na7 Nb39 108.09(19) . 1_655 ?
O49 Na7 O182 95.0(2) . . ?
O49 Na7 O15W 89.9(4) . . ?
O49 Na7 Na8A 132.1(4) . . ?
O124 Na7 Nb39 33.64(11) 1_655 1_655 ?
O124 Na7 O49 133.0(2) 1_655 . ?
O124 Na7 O182 117.4(2) 1_655 . ?
O124 Na7 O15W 125.2(4) 1_655 . ?
O124 Na7 Na8A 94.9(4) 1_655 . ?
O182 Na7 Nb39 151.02(19) . 1_655 ?
O15W Na7 Nb39 113.8(4) . 1_655 ?
O15W Na7 O182 82.8(4) . . ?
O15W Na7 Na8A 52.4(6) . . ?
Na8A Na7 Nb39 113.6(4) . 1_655 ?
Na8A Na7 O182 56.6(4) . . ?
O49 Na7A Na8B 92.4(4) . . ?
O49 Na7A O124 128.8(5) . 1_655 ?
O124 Na7A Na8B 101.3(5) 1_655 . ?
O182 Na7A Na8B 34.8(3) . . ?
O182 Na7A O49 100.9(5) . . ?
O182 Na7A O124 118.2(5) . 1_655 ?
K4A Na8B Na7A 110.6(4) . . ?
K4A Na8B O15X 63.2(4) . . ?
O20B Na8B Na7A 97.1(4) . . ?
O20B Na8B K4A 50.5(4) . . ?
O20B Na8B O35 94.1(3) . . ?
O20B Na8B O157 83.2(4) . . ?
O20B Na8B O182 92.2(4) . . ?
O20B Na8B O15X 88.6(4) . . ?
O20C Na8B Na7A 76.1(5) . . ?
O20C Na8B K4A 68.1(5) . . ?
O20C Na8B O20B 23.0(4) . . ?
O20C Na8B O35 94.3(4) . . ?
O20C Na8B O157 106.2(5) . . ?
O20C Na8B O182 69.9(5) . . ?
O20C Na8B O15X 84.6(5) . . ?
O35 Na8B Na7A 114.5(3) . . ?
O35 Na8B K4A 125.3(4) . . ?
O35 Na8B O15X 170.2(4) . . ?
O157 Na8B Na7A 153.5(4) . . ?
O157 Na8B K4A 50.2(4) . . ?
O157 Na8B O35 91.8(3) . . ?
O157 Na8B O182 168.2(4) . . ?
O157 Na8B O15X 97.9(4) . . ?
O182 Na8B Na7A 37.7(2) . . ?
O182 Na8B K4A 133.0(4) . . ?
O182 Na8B O35 77.6(2) . . ?
O182 Na8B O15X 92.9(3) . . ?
O15X Na8B Na7A 55.8(3) . . ?
Na2 Na9 K4 137.8(2) 2_675 . ?
Na2 Na9 K4A 138.2(3) 2_675 . ?
Na2 Na9 O42 45.64(18) 2_675 2_675 ?
Na2 Na9 O111 109.7(2) 2_675 . ?
O24A Na9 Na2 82.9(4) . 2_675 ?
O24A Na9 K4 56.1(3) . . ?
O24A Na9 O42 55.2(4) . 2_675 ?
O24A Na9 O111 134.4(3) . . ?
O24A Na9 O161 86.4(3) . . ?
O24A Na9 O176 65.9(3) . . ?
O24A Na9 O180 98.3(4) . . ?
O24A Na9 O189 163.6(4) . . ?
O24B Na9 K4A 44.0(4) . . ?
O24B Na9 O111 131.8(4) . . ?
O24B Na9 O161 95.0(4) . . ?
O24B Na9 O176 65.1(3) . . ?
O24B Na9 O189 166.8(4) . . ?
O42 Na9 K4 105.98(18) 2_675 . ?
O42 Na9 K4A 113.8(2) 2_675 . ?
O42 Na9 O111 102.1(2) 2_675 . ?
O111 Na9 K4 106.37(16) . . ?
O111 Na9 K4A 110.5(2) . . ?
O161 Na9 Na2 78.8(2) . 2_675 ?
O161 Na9 K4 105.20(17) . . ?
O161 Na9 K4A 115.9(2) . . ?
O161 Na9 O42 48.09(17) . 2_675 ?
O161 Na9 O111 55.74(16) . . ?
O161 Na9 O176 143.9(3) . . ?
O176 Na9 Na2 75.3(2) . 2_675 ?
O176 Na9 K4 79.03(18) . . ?
O176 Na9 K4A 71.4(2) . . ?
O176 Na9 O42 95.9(2) . 2_675 ?
O176 Na9 O111 158.7(2) . . ?
O180 Na9 Na2 176.4(3) . 2_675 ?
O180 Na9 K4 44.11(19) . . ?
O180 Na9 K4A 44.5(2) . . ?
O180 Na9 O24B 82.8(4) . . ?
O180 Na9 O42 132.6(3) . 2_675 ?
O180 Na9 O111 67.1(2) . . ?
O180 Na9 O161 97.9(3) . . ?
O180 Na9 O176 108.3(3) . . ?
O180 Na9 O189 96.8(3) . . ?
O189 Na9 Na2 82.5(2) . 2_675 ?
O189 Na9 K4 136.1(2) . . ?
O189 Na9 K4A 129.0(2) . . ?
O189 Na9 O42 117.2(2) . 2_675 ?
O189 Na9 O111 58.66(17) . . ?
O189 Na9 O161 98.1(2) . . ?
O189 Na9 O176 102.9(2) . . ?
Na10 Na10 Na17 100.83(13) 2_565 2_565 ?
Na10 Na10 K3 112.55(11) 2_565 2_675 ?
Na11 Na10 Na10 177.09(15) . 2_565 ?
Na11 Na10 Na17 81.96(10) . 2_565 ?
Na11 Na10 K3 70.11(7) . 2_675 ?
Na17 Na10 K3 41.22(8) 2_565 2_675 ?
O152 Na10 Na10 82.31(16) . 2_565 ?
O152 Na10 Na11 99.95(16) . . ?
O152 Na10 Na17 58.82(16) . 2_565 ?
O152 Na10 K3 33.48(13) . 2_675 ?
O170 Na10 Na10 45.19(13) . 2_565 ?
O170 Na10 Na10 44.97(13) 2_565 2_565 ?
O170 Na10 Na11 136.54(16) . . ?
O170 Na10 Na11 133.21(15) 2_565 . ?
O170 Na10 Na17 134.29(17) 2_565 2_565 ?
O170 Na10 Na17 64.21(15) . 2_565 ?
O170 Na10 K3 114.79(15) 2_565 2_675 ?
O170 Na10 K3 96.99(14) . 2_675 ?
O170 Na10 O152 85.69(19) . . ?
O170 Na10 O152 83.47(19) 2_565 . ?
O170 Na10 O170 90.16(18) . 2_565 ?
O170 Na10 O190 175.9(2) . . ?
O174 Na10 Na10 89.1(2) . 2_565 ?
O174 Na10 Na11 88.8(2) . . ?
O174 Na10 Na17 118.7(2) . 2_565 ?
O174 Na10 K3 151.2(2) . 2_675 ?
O174 Na10 O152 170.1(3) . . ?
O174 Na10 O170 84.8(2) . . ?
O174 Na10 O170 93.9(2) . 2_565 ?
O174 Na10 O186 90.4(2) . . ?
O174 Na10 O190 91.3(2) . . ?
O186 Na10 Na10 138.06(19) . 2_565 ?
O186 Na10 Na11 43.99(14) . . ?
O186 Na10 Na17 44.64(15) . 2_565 ?
O186 Na10 K3 60.81(15) . 2_675 ?
O186 Na10 O152 92.7(2) . . ?
O186 Na10 O170 93.02(19) . . ?
O186 Na10 O170 174.9(2) . 2_565 ?
O186 Na10 O190 88.40(18) . . ?
O190 Na10 Na10 133.54(18) . 2_565 ?
O190 Na10 Na11 44.52(13) . . ?
O190 Na10 Na17 119.16(16) . 2_565 ?
O190 Na10 K3 87.08(13) . 2_675 ?
O190 Na10 O152 98.1(2) . . ?
O190 Na10 O170 88.70(18) . 2_565 ?
Na10 Na11 Na12 130.20(13) . . ?
Na10 Na11 Na13 73.31(10) . . ?
Na10 Na11 K3 65.77(7) . 2_675 ?
Na12 Na11 Na13 59.98(12) . . ?
Na12 Na11 K3 129.65(12) . 2_675 ?
Na13 Na11 K3 93.64(10) . 2_675 ?
O23A Na11 Na10 91.3(3) . . ?
O23A Na11 Na12 48.8(3) . . ?
O23A Na11 Na13 55.2(2) . . ?
O23A Na11 K3 146.6(3) . 2_675 ?
O161 Na11 Na10 137.18(17) . . ?
O161 Na11 Na12 82.21(16) . . ?
O161 Na11 Na13 141.28(18) . . ?
O161 Na11 K3 118.83(16) . 2_675 ?
O161 Na11 O23A 94.6(3) . . ?
O171 Na11 Na10 135.1(2) . . ?
O171 Na11 Na12 30.8(3) . . ?
O171 Na11 Na13 64.8(2) . . ?
O171 Na11 K3 100.7(3) . 2_675 ?
O171 Na11 O23A 78.1(4) . . ?
O171 Na11 O161 87.4(2) . . ?
O172 Na11 Na10 91.56(17) . . ?
O172 Na11 Na12 123.17(19) . . ?
O172 Na11 Na13 116.52(18) . . ?
O172 Na11 K3 29.75(14) . 2_675 ?
O172 Na11 O23A 169.8(3) . . ?
O172 Na11 O161 90.0(2) . . ?
O172 Na11 O171 93.0(3) . . ?
O172 Na11 O186 86.5(2) . . ?
O172 Na11 O190 92.2(2) . . ?
O186 Na11 Na10 44.38(14) . . ?
O186 Na11 Na12 98.58(18) . . ?
O186 Na11 Na13 40.37(16) . . ?
O186 Na11 K3 57.96(15) . 2_675 ?
O186 Na11 O23A 88.6(3) . . ?
O186 Na11 O161 176.3(2) . . ?
O186 Na11 O171 91.4(2) . . ?
O186 Na11 O190 89.45(19) . . ?
O190 Na11 Na10 45.17(13) . . ?
O190 Na11 Na12 143.92(18) . . ?
O190 Na11 Na13 113.11(16) . . ?
O190 Na11 K3 84.19(14) . 2_675 ?
O190 Na11 O23A 96.7(3) . . ?
O190 Na11 O161 92.01(19) . . ?
O190 Na11 O171 174.7(4) . . ?
Na11 Na12 Na13 65.73(13) . . ?
Na11 Na12 Na19 81.34(12) . 2_565 ?
Na13 Na12 Na19 41.77(11) . 2_565 ?
O154 Na12 Na11 132.7(5) . . ?
O154 Na12 Na13 107.5(6) . . ?
O154 Na12 O23A 93.5(5) . . ?
O154 Na12 O156 107.5(5) . . ?
O154 Na12 O171 170.6(6) . . ?
O23A Na12 Na11 41.49(19) . . ?
O23A Na12 Na13 57.9(2) . . ?
O23A Na12 Na19 46.11(17) . 2_565 ?
O23A Na12 O42 93.0(2) . 2_675 ?
O42 Na12 Na11 63.67(16) 2_675 . ?
O42 Na12 Na13 126.3(2) 2_675 . ?
O42 Na12 Na19 138.9(2) 2_675 2_565 ?
O44 Na12 Na11 110.5(2) 2_665 . ?
O44 Na12 Na13 44.76(17) 2_665 . ?
O44 Na12 Na19 50.20(16) 2_665 2_565 ?
O44 Na12 O23A 92.4(3) 2_665 . ?
O44 Na12 O42 161.2(3) 2_665 2_675 ?
O44 Na12 O156 88.1(3) 2_665 . ?
O44 Na12 O6W 150.1(3) 2_665 2_675 ?
O44 Na12 O16W 169.0(4) 2_665 2_675 ?
O44 Na12 O1B 91.6(4) 2_665 . ?
O156 Na12 Na11 118.9(2) . . ?
O156 Na12 Na13 110.1(2) . . ?
O156 Na12 Na19 138.3(2) . 2_565 ?
O156 Na12 O23A 158.5(3) . . ?
O156 Na12 O42 80.4(2) . 2_675 ?
O156 Na12 O6W 102.2(3) . 2_675 ?
O171 Na12 Na11 38.0(2) . . ?
O171 Na12 Na13 71.4(3) . . ?
O171 Na12 Na19 106.4(3) . 2_565 ?
O171 Na12 O23A 77.9(3) . . ?
O171 Na12 O42 58.0(3) . 2_675 ?
O171 Na12 O44 105.8(3) . 2_665 ?
O171 Na12 O156 81.3(3) . . ?
O171 Na12 O6W 103.5(4) . 2_675 ?
O171 Na12 O16W 81.6(4) . 2_675 ?
O171 Na12 O1B 162.2(5) . . ?
O6W Na12 Na11 89.1(3) 2_675 . ?
O6W Na12 Na13 145.7(3) 2_675 . ?
O6W Na12 Na19 114.9(3) 2_675 2_565 ?
O6W Na12 O23A 87.9(3) 2_675 . ?
O6W Na12 O42 48.2(3) 2_675 2_675 ?
O16W Na12 Na11 80.4(3) 2_675 . ?
O16W Na12 Na13 146.1(3) 2_675 . ?
O16W Na12 Na19 136.4(3) 2_675 2_565 ?
O16W Na12 O23A 97.3(3) 2_675 . ?
O16W Na12 O42 23.6(3) 2_675 2_675 ?
O16W Na12 O156 84.9(3) 2_675 . ?
O16W Na12 O6W 26.3(3) 2_675 2_675 ?
O16W Na12 O1B 81.8(4) 2_675 . ?
O1B Na12 Na11 132.1(4) . . ?
O1B Na12 Na13 121.4(4) . . ?
O1B Na12 Na19 81.8(3) . 2_565 ?
O1B Na12 O23A 98.2(4) . . ?
O1B Na12 O42 105.4(4) . 2_675 ?
O1B Na12 O156 103.2(4) . . ?
O1B Na12 O6W 58.8(4) . 2_675 ?
Na12 Na13 Na11 54.29(12) . . ?
Na12 Na13 Na18 127.34(17) . 2_565 ?
Na18 Na13 Na11 130.17(16) 2_565 . ?
Na19 Na13 Na11 90.44(16) 2_565 . ?
Na19 Na13 Na12 71.05(16) 2_565 . ?
Na19 Na13 Na18 139.3(2) 2_565 2_565 ?
Na19 Na13 O129 53.85(16) 2_565 2_565 ?
Na19 Na13 O150 142.7(3) 2_565 2_565 ?
O44 Na13 Na11 92.05(18) 2_665 . ?
O44 Na13 Na12 37.76(15) 2_665 . ?
O44 Na13 Na18 104.51(19) 2_665 2_565 ?
O44 Na13 Na19 66.84(18) 2_665 2_565 ?
O44 Na13 O129 117.8(2) 2_665 2_565 ?
O44 Na13 O150 78.9(2) 2_665 2_565 ?
O129 Na13 Na11 104.52(19) 2_565 . ?
O129 Na13 Na12 121.6(2) 2_565 . ?
O129 Na13 Na18 108.03(19) 2_565 2_565 ?
O150 Na13 Na11 105.3(2) 2_565 . ?
O150 Na13 Na12 90.9(2) 2_565 . ?
O150 Na13 Na18 37.29(14) 2_565 2_565 ?
O150 Na13 O129 145.0(3) 2_565 2_565 ?
O186 Na13 Na11 33.86(13) . . ?
O186 Na13 Na12 86.73(19) . . ?
O186 Na13 Na18 104.9(2) . 2_565 ?
O186 Na13 Na19 112.7(2) . 2_565 ?
O186 Na13 O44 123.6(3) . 2_665 ?
O186 Na13 O129 96.8(2) . 2_565 ?
O186 Na13 O150 97.9(2) . 2_565 ?
Na26 Na16 K1 90.3(2) . 1_545 ?
Na26 Na16 K7 113.7(2) . . ?
K7 Na16 K1 151.58(17) . 1_545 ?
O52 Na16 Na26 123.8(3) . . ?
O52 Na16 K1 100.3(2) . 1_545 ?
O52 Na16 K7 54.19(17) . . ?
O177 Na16 Na26 77.9(3) . . ?
O177 Na16 K1 36.4(2) . 1_545 ?
O177 Na16 K7 131.1(3) . . ?
O177 Na16 O52 79.3(3) . . ?
O177 Na16 O185 86(2) . . ?
O177 Na16 O200 91(2) . . ?
O177 Na16 O12W 91.1(4) . . ?
O185 Na16 Na26 141.3(11) . . ?
O185 Na16 K1 57.9(18) . 1_545 ?
O185 Na16 K7 103.6(14) . . ?
O185 Na16 O52 86.3(11) . . ?
O185 Na16 O12W 102.6(11) . . ?
O200 Na16 Na26 136.5(13) . . ?
O200 Na16 K7 105.2(18) . . ?
O200 Na16 O52 94.4(12) . . ?
O200 Na16 O12W 95.3(12) . . ?
O12W Na16 Na26 43.9(5) . . ?
O12W Na16 K1 76.5(3) . 1_545 ?
O12W Na16 K7 131.3(4) . . ?
O12W Na16 O52 166.5(6) . . ?
Na10 Na17 K8 123.58(13) 2_565 . ?
K3 Na17 Na10 78.28(12) 1_445 2_565 ?
K3 Na17 K8 146.82(16) 1_445 . ?
O29 Na17 Na10 163.9(2) 1_445 2_565 ?
O29 Na17 K3 90.02(17) 1_445 1_445 ?
O29 Na17 K8 71.93(14) 1_445 . ?
O29 Na17 O133 115.9(2) 1_445 . ?
O29 Na17 O184 96.2(2) 1_445 . ?
O29 Na17 O186 132.2(2) 1_445 2_565 ?
O133 Na17 Na10 78.50(15) . 2_565 ?
O133 Na17 K3 106.9(2) . 1_445 ?
O133 Na17 K8 60.53(14) . . ?
O133 Na17 O184 78.05(19) . . ?
O133 Na17 O186 111.2(2) . 2_565 ?
O184 Na17 Na10 93.88(17) . 2_565 ?
O184 Na17 K3 169.4(2) . 1_445 ?
O184 Na17 K8 43.73(13) . . ?
O186 Na17 Na10 36.41(13) 2_565 2_565 ?
O186 Na17 K3 84.04(18) 2_565 1_445 ?
O186 Na17 K8 128.75(19) 2_565 . ?
O186 Na17 O184 85.5(2) 2_565 . ?
K8 Na18 Na13 113.87(12) . 2_565 ?
K9 Na18 Na13 110.10(12) . 2_565 ?
K9 Na18 K8 112.20(9) . . ?
O150 Na18 Na13 48.6(2) . 2_565 ?
O150 Na18 K8 131.87(19) . . ?
O150 Na18 K9 115.93(18) . . ?
O150 Na18 O162 175.7(3) . . ?
O150 Na18 O191 85.0(2) . . ?
O153 Na18 Na13 130.5(2) . 2_565 ?
O153 Na18 K8 115.59(19) . . ?
O153 Na18 K9 49.9(2) . . ?
O153 Na18 O150 95.2(3) . . ?
O153 Na18 O162 84.6(3) . . ?
O153 Na18 O184 170.0(3) . . ?
O153 Na18 O191 89.5(3) . . ?
O162 Na18 Na13 128.92(18) . 2_565 ?
O162 Na18 K8 51.50(15) . . ?
O162 Na18 K9 60.83(16) . . ?
O162 Na18 O191 90.8(2) . . ?
O168 Na18 Na13 120.6(2) . 2_565 ?
O168 Na18 K8 53.21(18) . . ?
O168 Na18 K9 128.84(19) . . ?
O168 Na18 O150 94.0(3) . . ?
O168 Na18 O153 89.3(3) . . ?
O168 Na18 O162 90.2(2) . . ?
O168 Na18 O184 85.7(2) . . ?
O168 Na18 O191 178.4(3) . . ?
O184 Na18 Na13 59.28(17) . 2_565 ?
O184 Na18 K8 54.66(15) . . ?
O184 Na18 K9 128.82(16) . . ?
O184 Na18 O150 93.7(3) . . ?
O184 Na18 O162 86.8(2) . . ?
O184 Na18 O191 95.7(2) . . ?
O191 Na18 Na13 59.59(19) . 2_565 ?
O191 Na18 K8 128.37(17) . . ?
O191 Na18 K9 50.75(17) . . ?
Na12 Na19 Na8A 150.7(3) 2_565 1_455 ?
Na13 Na19 Na12 67.18(16) 2_565 2_565 ?
Na13 Na19 K4 122.04(19) 2_565 1_455 ?
Na13 Na19 O23A 72.5(2) 2_565 2_565 ?
Na13 Na19 O143 147.4(2) 2_565 2_565 ?
Na13 Na19 Na8A 118.4(3) 2_565 1_455 ?
Na13 Na19 O15X 86.6(4) 2_565 1_455 ?
K4 Na19 Na12 71.49(12) 1_455 2_565 ?
K4 Na19 O23A 102.6(3) 1_455 2_565 ?
K4 Na19 O143 87.63(17) 1_455 2_565 ?
K4 Na19 Na8A 83.0(3) 1_455 1_455 ?
K4A Na19 O15X 65.0(4) 1_455 1_455 ?
O23A Na19 Na12 43.4(2) 2_565 2_565 ?
O23A Na19 O143 89.3(2) 2_565 2_565 ?
O23A Na19 Na8A 163.1(4) 2_565 1_455 ?
O129 Na19 Na12 129.72(19) . 2_565 ?
O129 Na19 Na13 66.7(2) . 2_565 ?
O129 Na19 K4 154.29(19) . 1_455 ?
O129 Na19 K4A 133.5(3) . 1_455 ?
O129 Na19 O23A 103.1(3) . 2_565 ?
O129 Na19 O143 92.7(2) . 2_565 ?
O129 Na19 O15W 87.6(4) . 1_455 ?
O129 Na19 Na8A 72.3(3) . 1_455 ?
O129 Na19 O15X 73.1(4) . 1_455 ?
O143 Na19 Na12 116.96(17) 2_565 2_565 ?
O143 Na19 Na8A 74.9(3) 2_565 1_455 ?
O15W Na19 Na12 119.1(4) 1_455 2_565 ?
O15W Na19 Na13 99.9(4) 1_455 2_565 ?
O15W Na19 K4 67.5(4) 1_455 1_455 ?
O15W Na19 K4A 48.6(4) 1_455 1_455 ?
O15W Na19 O23A 162.4(5) 1_455 2_565 ?
O15W Na19 O143 104.3(4) 1_455 2_565 ?
O15W Na19 Na8A 34.0(5) 1_455 1_455 ?
O15W Na19 O15X 16.6(4) 1_455 1_455 ?
Sc1 Na20 Nb21 60.09(7) . . ?
Sc1 Na20 Nb30 112.87(10) . . ?
Sc1 Na20 K10A 59.5(2) . . ?
K6 Na20 Sc1 116.99(12) . . ?
K6 Na20 Nb21 60.04(9) . . ?
K6 Na20 Nb30 122.57(12) . . ?
K6 Na20 K10A 68.35(15) . . ?
Nb21 Na20 Nb30 135.44(13) . . ?
Nb21 Na20 K10A 50.2(2) . . ?
Nb30 Na20 K10A 168.77(17) . . ?
O62 Na20 Sc1 33.48(11) . . ?
O62 Na20 K6 83.63(15) . . ?
O62 Na20 Nb21 28.57(11) . . ?
O62 Na20 Nb30 137.91(18) . . ?
O62 Na20 O64 61.76(17) . . ?
O62 Na20 K10A 40.1(3) . . ?
O62 Na20 K6B 96.4(3) . . ?
O64 Na20 Sc1 35.42(12) . . ?
O64 Na20 K6 137.5(2) . . ?
O64 Na20 Nb21 79.00(15) . . ?
O64 Na20 Nb30 78.52(13) . . ?
O64 Na20 K10A 94.8(3) . . ?
O91 Na20 Sc1 117.67(18) . . ?
O91 Na20 K6 96.90(16) . . ?
O91 Na20 Nb21 107.19(17) . . ?
O91 Na20 Nb30 32.55(11) . . ?
O91 Na20 O62 123.4(2) . . ?
O91 Na20 O64 84.15(19) . . ?
O91 Na20 K10A 156.7(3) . . ?
O91 Na20 K6B 105.1(4) . . ?
K6B Na20 Sc1 126.6(3) . . ?
K6B Na20 K6 22.6(3) . . ?
K6B Na20 Nb21 78.4(3) . . ?
K6B Na20 Nb30 120.3(3) . . ?
K6B Na20 O64 157.2(3) . . ?
K6B Na20 K10A 68.4(4) . . ?
Sc1 Na25 Sc3 125.7(3) . . ?
Sc1 Na25 Nb22 65.52(16) . . ?
Sc1 Na25 Nb29 119.4(3) . . ?
Sc1 Na25 Nb30 116.5(2) . . ?
Sc1 Na25 Nb31 169.3(3) . . ?
Sc3 Na25 Nb29 60.94(17) . . ?
Sc3 Na25 Nb30 104.4(2) . . ?
Sc3 Na25 Nb31 58.79(14) . . ?
Nb21 Na25 Sc1 67.95(17) . . ?
Nb21 Na25 Sc3 65.61(18) . . ?
Nb21 Na25 Nb22 117.7(3) . . ?
Nb21 Na25 Nb29 114.4(3) . . ?
Nb21 Na25 Nb30 167.7(4) . . ?
Nb21 Na25 Nb31 120.6(3) . . ?
Nb21 Na25 K6B 80.4(3) . . ?
Nb22 Na25 Sc3 115.2(3) . . ?
Nb22 Na25 Nb29 61.43(16) . . ?
Nb22 Na25 Nb30 58.71(13) . . ?
Nb22 Na25 Nb31 103.9(2) . . ?
Nb29 Na25 Nb30 53.22(11) . . ?
Nb31 Na25 Nb29 52.48(12) . . ?
Nb31 Na25 Nb30 53.73(11) . . ?
O62 Na25 Sc1 35.69(17) . . ?
O62 Na25 Sc3 101.3(3) . . ?
O62 Na25 Nb21 35.96(16) . . ?
O62 Na25 Nb22 99.0(3) . . ?
O62 Na25 Nb29 135.1(4) . . ?
O62 Na25 Nb30 151.5(4) . . ?
O62 Na25 Nb31 154.5(3) . . ?
O62 Na25 K6B 90.3(4) . . ?
O63 Na25 Sc1 102.8(3) . . ?
O63 Na25 Sc3 31.83(17) . . ?
O63 Na25 Nb21 35.80(16) . . ?
O63 Na25 Nb22 130.5(4) . . ?
O63 Na25 Nb29 90.7(3) . . ?
O63 Na25 Nb30 135.7(4) . . ?
O63 Na25 Nb31 85.0(3) . . ?
O63 Na25 O62 71.6(3) . . ?
O63 Na25 O64 125.4(5) . . ?
O63 Na25 K6B 70.0(3) . . ?
O64 Na25 Sc1 37.53(18) . . ?
O64 Na25 Sc3 128.2(4) . . ?
O64 Na25 Nb21 98.2(3) . . ?
O64 Na25 Nb22 28.15(16) . . ?
O64 Na25 Nb29 87.3(3) . . ?
O64 Na25 Nb30 82.3(2) . . ?
O64 Na25 Nb31 131.8(3) . . ?
O64 Na25 O62 72.2(3) . . ?
O64 Na25 K6B 148.0(5) . . ?
O91 Na25 Sc1 139.3(4) . . ?
O91 Na25 Sc3 76.0(3) . . ?
O91 Na25 Nb21 141.3(4) . . ?
O91 Na25 Nb22 74.1(3) . . ?
O91 Na25 Nb29 35.3(2) . . ?
O91 Na25 Nb30 28.56(17) . . ?
O91 Na25 Nb31 30.06(17) . . ?
O91 Na25 O62 170.1(6) . . ?
O91 Na25 O63 107.1(4) . . ?
O91 Na25 O64 101.8(4) . . ?
O91 Na25 K6B 98.6(4) . . ?
K6B Na25 Sc1 117.4(4) . . ?
K6B Na25 Sc3 80.6(3) . . ?
K6B Na25 Nb22 159.3(4) . . ?
K6B Na25 Nb29 122.7(4) . . ?
K6B Na25 Nb30 105.8(4) . . ?
K6B Na25 Nb31 71.9(3) . . ?
O7 Na21 O7A 34.2(6) 1_545 1_545 ?
O7 Na21 O88 148.7(5) 1_545 . ?
O7A Na21 O88 177.1(5) 1_545 . ?
O67 Na21 O7 120.1(5) . 1_545 ?
O67 Na21 O7A 92.7(5) . 1_545 ?
O67 Na21 O88 84.9(2) . . ?
O89 Na21 O7 77.2(5) . 1_545 ?
O89 Na21 O7A 99.5(5) . 1_545 ?
O89 Na21 O67 95.1(2) . . ?
O89 Na21 O88 82.4(2) . . ?
Na4 Na15 Na15 110.8(3) 1_655 2_775 ?
Na4 Na15 Na27 128.9(3) 1_655 2_775 ?
Na4 Na15 Na27 72.2(2) 1_655 . ?
Na4 Na15 Na8A 116.7(5) 1_655 . ?
Na15 Na15 Na27 64.3(2) 2_775 2_775 ?
Na15 Na15 Na27 62.8(2) 2_775 . ?
Na27 Na15 Na27 127.1(2) 2_775 . ?
O158 Na15 Na4 78.3(3) . 1_655 ?
O158 Na15 Na15 93.9(4) . 2_775 ?
O158 Na15 Na27 148.9(3) . 2_775 ?
O158 Na15 Na27 38.3(2) . . ?
O158 Na15 Na8A 72.3(4) . . ?
Na8A Na15 Na15 125.7(5) . 2_775 ?
Na8A Na15 Na27 108.6(4) . . ?
Na8A Na15 Na27 101.6(4) . 2_775 ?
O12W Na26 Na16 42.1(3) . . ?
Na4 Na27 K3 157.54(17) 1_655 . ?
Na15 Na27 Na4 42.84(16) . 1_655 ?
Na15 Na27 Na4 82.75(19) 2_775 1_655 ?
Na15 Na27 Na15 52.9(2) 2_775 . ?
Na15 Na27 K3 116.07(17) 2_775 . ?
Na15 Na27 K3 139.17(19) . . ?
O142 Na27 Na4 44.09(17) 1_665 1_655 ?
O142 Na27 Na15 118.8(2) 1_665 2_775 ?
O142 Na27 Na15 86.7(2) 1_665 . ?
O142 Na27 K3 123.6(2) 1_665 . ?
O158 Na27 Na4 59.4(2) . 1_655 ?
O158 Na27 Na15 88.7(3) . 2_775 ?
O158 Na27 Na15 42.8(2) . . ?
O158 Na27 K3 106.5(2) . . ?
O158 Na27 O142 86.8(3) . 1_665 ?
O158 Na27 O13W 97.9(4) . . ?
O167 Na27 Na4 119.2(2) . 1_655 ?
O167 Na27 Na15 149.1(3) . 2_775 ?
O167 Na27 Na15 128.3(3) . . ?
O167 Na27 K3 38.67(16) . . ?
O167 Na27 O142 91.1(2) . 1_665 ?
O167 Na27 O158 85.4(3) . . ?
O167 Na27 O13W 97.7(5) . . ?
O13W Na27 Na4 132.2(5) . 1_655 ?
O13W Na27 Na15 91.0(4) . . ?
O13W Na27 Na15 53.1(5) . 2_775 ?
O13W Na27 K3 63.3(4) . . ?
O13W Na27 O142 170.3(4) . 1_665 ?
Na2 K1 Na16 159.54(15) . 1_565 ?
Na2 K1 Nb11 105.32(12) . . ?
Na2 K1 Nb49 61.19(12) . 1_565 ?
Nb11 K1 Na16 93.32(9) . 1_565 ?
Nb11 K1 Nb49 125.58(6) . 1_565 ?
Nb49 K1 Na16 101.12(10) 1_565 1_565 ?
O31 K1 Na2 127.39(15) . . ?
O31 K1 Na16 68.31(13) . 1_565 ?
O31 K1 Nb11 27.80(9) . . ?
O31 K1 Nb49 117.02(12) . 1_565 ?
O38 K1 Na2 74.75(15) . . ?
O38 K1 Na16 123.62(14) . 1_565 ?
O38 K1 Nb11 30.58(10) . . ?
O38 K1 Nb49 109.70(11) . 1_565 ?
O38 K1 O31 55.85(13) . . ?
O43 K1 Na2 80.2(2) . . ?
O43 K1 Na16 111.50(17) . 1_565 ?
O43 K1 Nb11 81.39(13) . . ?
O43 K1 Nb49 136.50(16) . 1_565 ?
O43 K1 O31 101.69(17) . . ?
O43 K1 O38 75.43(15) . . ?
O43 K1 O149 131.9(2) . 1_565 ?
O43 K1 O156 88.05(18) . 2_675 ?
O149 K1 Na2 51.76(18) 1_565 . ?
O149 K1 Na16 114.62(17) 1_565 1_565 ?
O149 K1 Nb11 108.28(13) 1_565 . ?
O149 K1 Nb49 19.89(10) 1_565 1_565 ?
O149 K1 O31 107.01(18) 1_565 . ?
O149 K1 O38 89.82(15) 1_565 . ?
O156 K1 Na2 75.73(17) 2_675 . ?
O156 K1 Na16 87.61(16) 2_675 1_565 ?
O156 K1 Nb11 168.98(14) 2_675 . ?
O156 K1 Nb49 64.80(12) 2_675 1_565 ?
O156 K1 O31 155.88(18) 2_675 . ?
O156 K1 O38 148.15(18) 2_675 . ?
O156 K1 O149 81.16(17) 2_675 1_565 ?
O177 K1 Na2 152.7(2) 1_565 . ?
O177 K1 Na16 30.2(2) 1_565 1_565 ?
O177 K1 Nb11 91.61(19) 1_565 . ?
O177 K1 Nb49 124.9(2) 1_565 1_565 ?
O177 K1 O31 76.2(2) 1_565 . ?
O177 K1 O38 119.5(2) 1_565 . ?
O177 K1 O43 81.4(3) 1_565 . ?
O177 K1 O149 142.4(3) 1_565 1_565 ?
O177 K1 O156 83.7(2) 1_565 2_675 ?
Nb7A K2 Nb8 61.61(7) . . ?
Nb7A K2 Nb16 148.64(9) . . ?
Nb7A K2 Nb17 128.94(8) . . ?
Nb7A K2 Nb20 100.38(8) . . ?
Nb8 K2 Nb16 143.78(6) . . ?
Nb17 K2 Nb8 94.62(5) . . ?
Nb17 K2 Nb16 52.48(3) . . ?
Nb17 K2 Nb20 55.04(3) . . ?
Nb20 K2 Nb8 125.12(6) . . ?
Nb20 K2 Nb16 52.31(3) . . ?
O21 K2 Nb7A 30.38(12) . . ?
O21 K2 Nb8 79.00(13) . . ?
O21 K2 Nb16 120.82(12) . . ?
O21 K2 Nb17 106.24(11) . . ?
O21 K2 Nb20 70.11(11) . . ?
O22 K2 Nb7A 33.33(12) . . ?
O22 K2 Nb8 28.79(11) . . ?
O22 K2 Nb16 168.48(13) . . ?
O22 K2 Nb17 116.32(12) . . ?
O22 K2 Nb20 120.83(12) . . ?
O22 K2 O21 56.42(16) . . ?
O22 K2 O24 71.93(16) . . ?
O22 K2 O27 59.64(14) . . ?
O22 K2 O56 140.61(16) . . ?
O22 K2 O57 147.41(17) . . ?
O22 K2 O187 102.97(16) . . ?
O24 K2 Nb7A 87.45(14) . . ?
O24 K2 Nb8 69.28(11) . . ?
O24 K2 Nb16 116.29(14) . . ?
O24 K2 Nb17 128.01(13) . . ?
O24 K2 Nb20 165.57(13) . . ?
O24 K2 O21 117.56(17) . . ?
O24 K2 O27 57.90(13) . . ?
O24 K2 O56 109.75(17) . . ?
O24 K2 O57 135.01(17) . . ?
O24 K2 O187 157.02(16) . . ?
O27 K2 Nb7A 92.94(11) . . ?
O27 K2 Nb8 32.79(8) . . ?
O27 K2 Nb16 116.63(10) . . ?
O27 K2 Nb17 81.54(9) . . ?
O27 K2 Nb20 132.84(9) . . ?
O27 K2 O21 111.49(16) . . ?
O56 K2 Nb7A 159.40(13) . . ?
O56 K2 Nb8 112.92(11) . . ?
O56 K2 Nb16 30.95(10) . . ?
O56 K2 Nb17 30.78(9) . . ?
O56 K2 Nb20 65.53(10) . . ?
O56 K2 O21 132.14(15) . . ?
O56 K2 O27 87.17(13) . . ?
O56 K2 O57 57.74(14) . . ?
O56 K2 O187 59.54(13) . . ?
O57 K2 Nb7A 117.74(14) . . ?
O57 K2 Nb8 154.74(12) . . ?
O57 K2 Nb16 30.90(11) . . ?
O57 K2 Nb17 65.60(10) . . ?
O57 K2 Nb20 30.62(10) . . ?
O57 K2 O21 91.20(17) . . ?
O57 K2 O27 144.48(15) . . ?
O57 K2 O187 59.54(14) . . ?
O187 K2 Nb7A 100.26(12) . . ?
O187 K2 Nb8 95.25(11) . . ?
O187 K2 Nb16 66.23(10) . . ?
O187 K2 Nb17 33.34(9) . . ?
O187 K2 Nb20 33.45(9) . . ?
O187 K2 O21 73.67(14) . . ?
O187 K2 O27 99.82(13) . . ?
Na17 K3 Na10 60.50(10) 1_665 2_675 ?
Na17 K3 Na27 102.66(14) 1_665 . ?
Na17 K3 Nb10 66.88(10) 1_665 . ?
Na17 K3 Nb14 105.54(11) 1_665 . ?
Na17 K3 O36 85.39(13) 1_665 . ?
Na17 K3 O40 125.10(13) 1_665 . ?
Na27 K3 Na10 108.66(10) . 2_675 ?
Nb10 K3 Na10 123.90(6) . 2_675 ?
Nb10 K3 Na27 100.14(8) . . ?
Nb14 K3 Na10 129.83(6) . 2_675 ?
Nb14 K3 Na27 121.51(10) . . ?
Nb14 K3 Nb10 50.01(2) . . ?
O36 K3 Na10 145.72(10) . 2_675 ?
O36 K3 Na27 73.64(12) . . ?
O36 K3 Nb10 29.42(8) . . ?
O36 K3 Nb14 59.09(8) . . ?
O37 K3 Na10 117.26(11) . 2_675 ?
O37 K3 Na17 76.77(14) . 1_665 ?
O37 K3 Na27 124.76(13) . . ?
O37 K3 Nb10 27.82(9) . . ?
O37 K3 Nb14 29.19(9) . . ?
O37 K3 O36 51.14(12) . . ?
O37 K3 O40 52.37(12) . . ?
O37 K3 O119 118.38(15) . 2_675 ?
O40 K3 Na10 157.10(10) . 2_675 ?
O40 K3 Na27 92.22(13) . . ?
O40 K3 Nb10 58.51(8) . . ?
O40 K3 Nb14 30.61(8) . . ?
O40 K3 O36 48.61(11) . . ?
O119 K3 Na10 80.87(10) 2_675 2_675 ?
O119 K3 Na17 140.48(15) 2_675 1_665 ?
O119 K3 Na27 97.01(13) 2_675 . ?
O119 K3 Nb10 142.15(11) 2_675 . ?
O119 K3 Nb14 92.36(11) 2_675 . ?
O119 K3 O36 133.37(14) 2_675 . ?
O119 K3 O40 87.48(13) 2_675 . ?
O152 K3 Na10 28.99(13) 2_675 2_675 ?
O152 K3 Na17 72.33(15) 2_675 1_665 ?
O152 K3 Na27 80.39(16) 2_675 . ?
O152 K3 Nb10 138.32(13) 2_675 . ?
O152 K3 Nb14 157.25(14) 2_675 . ?
O152 K3 O36 140.97(15) 2_675 . ?
O152 K3 O37 144.04(16) 2_675 . ?
O152 K3 O40 162.41(15) 2_675 . ?
O152 K3 O119 77.72(15) 2_675 2_675 ?
O152 K3 O172 87.72(17) 2_675 2_675 ?
O167 K3 Na10 111.76(14) . 2_675 ?
O167 K3 Na17 76.35(18) . 1_665 ?
O167 K3 Na27 33.36(16) . . ?
O167 K3 Nb10 71.16(13) . . ?
O167 K3 Nb14 110.18(13) . . ?
O167 K3 O36 51.43(14) . . ?
O167 K3 O37 98.67(16) . . ?
O167 K3 O40 90.82(15) . . ?
O167 K3 O119 130.27(19) . 2_675 ?
O167 K3 O152 91.57(18) . 2_675 ?
O167 K3 O172 173.1(2) . 2_675 ?
O172 K3 Na10 65.21(12) 2_675 2_675 ?
O172 K3 Na17 96.92(16) 2_675 1_665 ?
O172 K3 Na27 152.68(14) 2_675 . ?
O172 K3 Nb10 105.02(12) 2_675 . ?
O172 K3 Nb14 69.87(12) 2_675 . ?
O172 K3 O36 127.34(15) 2_675 . ?
O172 K3 O37 78.08(15) 2_675 . ?
O172 K3 O40 91.92(14) 2_675 . ?
O172 K3 O119 56.22(15) 2_675 2_675 ?
Na19 K4 Na9 125.44(15) 1_655 . ?
Na19 K4 Nb15 81.08(12) 1_655 . ?
Na19 K4 O20B 111.8(3) 1_655 . ?
Na19 K4 O24A 87.5(2) 1_655 . ?
Na19 K4 O44 59.75(13) 1_655 . ?
Na19 K4 O15W 53.8(3) 1_655 . ?
Na19 K4 O1B 97.9(3) 1_655 2_665 ?
Nb15 K4 Na9 136.11(11) . . ?
O20B K4 Na9 105.1(2) . . ?
O20B K4 Nb15 92.7(2) . . ?
O20B K4 O24A 136.0(3) . . ?
O20B K4 O44 116.9(2) . . ?
O20B K4 O15W 59.7(4) . . ?
O20B K4 O1B 148.0(4) . 2_665 ?
O24A K4 Na9 39.2(2) . . ?
O24A K4 Nb15 130.2(2) . . ?
O44 K4 Na9 131.38(15) . . ?
O44 K4 Nb15 28.34(9) . . ?
O44 K4 O24A 107.0(2) . . ?
O48 K4 Na9 115.84(16) . . ?
O48 K4 Na19 111.74(17) . 1_655 ?
O48 K4 Nb15 31.57(10) . . ?
O48 K4 O20B 74.8(2) . . ?
O48 K4 O24A 135.8(2) . . ?
O48 K4 O44 58.39(14) . . ?
O48 K4 O157 141.3(3) . . ?
O48 K4 O180 80.0(2) . . ?
O48 K4 O15W 85.7(4) . . ?
O48 K4 O1B 83.8(3) . 2_665 ?
O157 K4 Na9 79.9(3) . . ?
O157 K4 Na19 79.4(3) . 1_655 ?
O157 K4 Nb15 143.5(3) . . ?
O157 K4 O20B 66.9(3) . . ?
O157 K4 O24A 79.4(3) . . ?
O157 K4 O44 137.8(3) . . ?
O157 K4 O180 97.1(4) . . ?
O157 K4 O15W 71.2(4) . . ?
O157 K4 O1B 132.8(4) . 2_665 ?
O180 K4 Na9 40.03(19) . . ?
O180 K4 Na19 165.3(2) . 1_655 ?
O180 K4 Nb15 108.8(2) . . ?
O180 K4 O20B 79.2(3) . . ?
O180 K4 O24A 77.8(3) . . ?
O180 K4 O44 125.1(3) . . ?
O180 K4 O15W 138.8(4) . . ?
O180 K4 O1B 73.8(4) . 2_665 ?
O201 K4 Na9 61.5(3) . . ?
O201 K4 Na19 85.5(3) . 1_655 ?
O201 K4 Nb15 162.3(3) . . ?
O201 K4 O20B 81.6(3) . . ?
O201 K4 O24A 60.1(3) . . ?
O201 K4 O44 144.3(3) . . ?
O201 K4 O48 154.6(3) . . ?
O201 K4 O157 20.2(3) . . ?
O201 K4 O180 86.7(4) . . ?
O201 K4 O15W 90.4(4) . . ?
O201 K4 O1B 113.1(4) . 2_665 ?
O15W K4 Na9 150.8(3) . . ?
O15W K4 Nb15 72.4(3) . . ?
O15W K4 O24A 134.3(4) . . ?
O15W K4 O44 76.0(3) . . ?
O1B K4 Na9 63.3(3) 2_665 . ?
O1B K4 Nb15 80.3(3) 2_665 . ?
O1B K4 O24A 53.5(3) 2_665 . ?
O1B K4 O44 68.1(3) 2_665 . ?
O1B K4 O15W 142.8(4) 2_665 . ?
Na8B K4A Nb15 125.9(4) . . ?
Na8B K4A Nb17 107.6(4) . . ?
Na8B K4A O20C 43.8(4) . . ?
Na8B K4A O24B 126.3(5) . . ?
Na8B K4A O48 128.6(5) . . ?
Na8B K4A O180 121.8(5) . . ?
Na8B K4A O15X 62.3(4) . . ?
Na19 K4A Nb15 77.6(3) 1_655 . ?
Na19 K4A Nb17 125.7(4) 1_655 . ?
Na19 K4A O24B 73.1(4) 1_655 . ?
Na19 K4A O48 105.4(4) 1_655 . ?
Na19 K4A O180 132.2(4) 1_655 . ?
Na19 K4A O15X 57.6(4) 1_655 . ?
Nb15 K4A Nb17 48.38(14) . . ?
O20B K4A Na8B 54.7(4) . . ?
O20B K4A Na19 147.4(6) . 1_655 ?
O20B K4A Nb15 100.2(5) . . ?
O20B K4A Nb17 57.9(4) . . ?
O20B K4A O20C 17.0(4) . . ?
O20B K4A O24B 137.0(7) . . ?
O20B K4A O48 82.1(5) . . ?
O20B K4A O157 90.5(6) . . ?
O20B K4A O180 80.2(5) . . ?
O20B K4A O201 103.1(6) . . ?
O20B K4A O15X 90.4(6) . . ?
O20C K4A Na19 130.4(6) . 1_655 ?
O20C K4A Nb15 97.4(4) . . ?
O20C K4A Nb17 64.2(4) . . ?
O20C K4A O24B 151.2(6) . . ?
O20C K4A O48 86.9(4) . . ?
O20C K4A O180 97.2(5) . . ?
O20C K4A O15X 73.7(5) . . ?
O24B K4A Nb15 105.0(4) . . ?
O24B K4A Nb17 119.6(4) . . ?
O24B K4A O180 64.0(4) . . ?
O48 K4A Nb15 29.55(15) . . ?
O48 K4A Nb17 24.18(14) . . ?
O48 K4A O24B 103.8(4) . . ?
O48 K4A O180 67.6(3) . . ?
O48 K4A O15X 95.6(4) . . ?
O157 K4A Na8B 56.0(4) . . ?
O157 K4A Na19 90.0(5) . 1_655 ?
O157 K4A Nb15 167.5(6) . . ?
O157 K4A Nb17 144.1(6) . . ?
O157 K4A O20C 90.8(5) . . ?
O157 K4A O24B 70.6(5) . . ?
O157 K4A O48 161.6(6) . . ?
O157 K4A O180 94.6(5) . . ?
O157 K4A O201 23.3(3) . . ?
O157 K4A O15X 101.3(6) . . ?
O180 K4A Nb15 93.6(3) . . ?
O180 K4A Nb17 65.6(3) . . ?
O201 K4A Na8B 79.0(4) . . ?
O201 K4A Na19 89.5(5) . 1_655 ?
O201 K4A Nb15 153.3(5) . . ?
O201 K4A Nb17 140.6(5) . . ?
O201 K4A O20C 108.6(6) . . ?
O201 K4A O24B 48.5(4) . . ?
O201 K4A O48 143.6(6) . . ?
O201 K4A O180 77.8(5) . . ?
O201 K4A O15X 120.0(6) . . ?
O15X K4A Nb15 72.3(4) . . ?
O15X K4A Nb17 96.0(4) . . ?
O15X K4A O24B 130.2(6) . . ?
O15X K4A O180 161.6(5) . . ?
Nb18 K5 Nb17 54.08(3) . . ?
Nb43 K5 Nb17 124.88(6) . . ?
Nb43 K5 Nb18 95.83(4) . . ?
O154 K5 Nb17 99.8(3) 2_665 . ?
O154 K5 Nb18 111.2(4) 2_665 . ?
O154 K5 Nb43 135.3(3) 2_665 . ?
O154 K5 O139 113.1(3) 2_665 . ?
O154 K5 O180 73.1(3) 2_665 . ?
O47 K5 Nb17 63.74(9) . . ?
O47 K5 Nb18 30.26(9) . . ?
O47 K5 Nb43 114.81(10) . . ?
O47 K5 O154 81.6(4) . 2_665 ?
O47 K5 O48 55.20(12) . . ?
O47 K5 O138 116.02(15) . . ?
O47 K5 O139 90.49(12) . . ?
O47 K5 O180 122.34(16) . . ?
O48 K5 Nb17 30.17(9) . . ?
O48 K5 Nb18 63.68(9) . . ?
O48 K5 Nb43 153.93(11) . . ?
O48 K5 O154 70.1(3) . 2_665 ?
O48 K5 O138 138.10(15) . . ?
O48 K5 O139 145.39(13) . . ?
O48 K5 O180 67.54(16) . . ?
O54 K5 Nb17 32.58(9) . . ?
O54 K5 Nb18 33.02(9) . . ?
O54 K5 Nb43 96.03(10) . . ?
O54 K5 O154 126.1(4) . 2_665 ?
O54 K5 O47 58.31(13) . . ?
O54 K5 O48 57.94(13) . . ?
O54 K5 O110 103.93(14) . . ?
O54 K5 O138 159.36(14) . . ?
O54 K5 O139 102.47(13) . . ?
O54 K5 O180 97.92(17) . . ?
O110 K5 Nb17 120.19(11) . . ?
O110 K5 Nb18 118.24(10) . . ?
O110 K5 Nb43 30.01(8) . . ?
O110 K5 O154 128.4(4) . 2_665 ?
O110 K5 O47 143.37(14) . . ?
O110 K5 O48 146.34(14) . . ?
O110 K5 O138 68.33(13) . . ?
O110 K5 O139 60.39(11) . . ?
O110 K5 O180 89.81(16) . . ?
O138 K5 Nb17 167.26(11) . . ?
O138 K5 Nb18 132.58(11) . . ?
O138 K5 Nb43 67.47(10) . . ?
O138 K5 O154 68.0(3) . 2_665 ?
O138 K5 O139 56.92(12) . . ?
O138 K5 O180 101.07(17) . . ?
O139 K5 Nb17 134.72(10) . . ?
O139 K5 Nb18 84.52(9) . . ?
O139 K5 Nb43 32.94(8) . . ?
O139 K5 O180 147.06(16) . . ?
O180 K5 Nb17 70.74(14) . . ?
O180 K5 Nb18 124.76(14) . . ?
O180 K5 Nb43 119.73(13) . . ?
O1B K5 Nb17 110.1(3) 2_665 . ?
O1B K5 Nb18 125.5(3) 2_665 . ?
O1B K5 Nb43 124.3(3) 2_665 . ?
O1B K5 O154 14.6(3) 2_665 2_665 ?
O1B K5 O47 95.5(3) 2_665 . ?
O1B K5 O48 81.7(3) 2_665 . ?
O1B K5 O54 139.3(3) 2_665 . ?
O1B K5 O110 113.9(3) 2_665 . ?
O1B K5 O138 57.2(3) 2_665 . ?
O1B K5 O139 108.9(3) 2_665 . ?
O1B K5 O180 68.6(3) 2_665 . ?
Sc3 K6 Nb21 61.11(6) . . ?
Sc3 K6 Nb40 109.40(10) . . ?
Na20 K6 Sc3 76.14(10) . . ?
Na20 K6 Nb21 61.61(9) . . ?
Na20 K6 Nb40 162.83(14) . . ?
Nb40 K6 Nb21 135.49(12) . . ?
O60 K6 Sc3 87.34(12) . . ?
O60 K6 Na20 80.35(13) . . ?
O60 K6 Nb21 30.21(9) . . ?
O60 K6 Nb40 115.61(14) . . ?
O60 K6 O96 119.84(16) . . ?
O63 K6 Sc3 34.03(10) . . ?
O63 K6 Na20 56.98(13) . . ?
O63 K6 Nb21 29.01(10) . . ?
O63 K6 Nb40 135.72(16) . . ?
O63 K6 O60 58.61(14) . . ?
O63 K6 O96 61.46(14) . . ?
O63 K6 O116 150.40(18) . . ?
O63 K6 O122 155.97(18) . . ?
O63 K6 O131 61.27(15) . . ?
O96 K6 Sc3 35.11(9) . . ?
O96 K6 Na20 71.85(12) . . ?
O96 K6 Nb21 90.41(11) . . ?
O96 K6 Nb40 102.96(12) . . ?
O115 K6 Sc3 116.19(16) . . ?
O115 K6 Na20 158.77(17) . . ?
O115 K6 Nb21 107.65(15) . . ?
O115 K6 Nb40 33.25(10) . . ?
O115 K6 O60 82.97(16) . . ?
O115 K6 O63 123.2(2) . . ?
O115 K6 O96 128.48(18) . . ?
O115 K6 O116 57.92(14) . . ?
O115 K6 O122 58.36(14) . . ?
O115 K6 O131 80.91(16) . . ?
O116 K6 Sc3 173.45(15) . . ?
O116 K6 Na20 110.36(15) . . ?
O116 K6 Nb21 122.17(13) . . ?
O116 K6 Nb40 64.16(10) . . ?
O116 K6 O60 94.44(15) . . ?
O116 K6 O96 144.96(18) . . ?
O122 K6 Sc3 121.96(13) . . ?
O122 K6 Na20 131.78(17) . . ?
O122 K6 Nb21 165.98(15) . . ?
O122 K6 Nb40 31.39(9) . . ?
O122 K6 O60 138.26(17) . . ?
O122 K6 O96 97.96(15) . . ?
O122 K6 O116 53.32(13) . . ?
O131 K6 Sc3 36.15(10) . . ?
O131 K6 Na20 112.17(15) . . ?
O131 K6 Nb21 77.80(12) . . ?
O131 K6 Nb40 75.61(12) . . ?
O131 K6 O60 90.50(16) . . ?
O131 K6 O96 55.75(14) . . ?
O131 K6 O116 137.42(17) . . ?
O131 K6 O122 97.61(16) . . ?
K6B K6 Sc3 119.0(6) . . ?
K6B K6 Na20 47.6(6) . . ?
K6B K6 Nb21 100.6(6) . . ?
K6B K6 Nb40 119.1(6) . . ?
K6B K6 O60 101.8(6) . . ?
K6B K6 O63 104.4(6) . . ?
K6B K6 O96 96.9(6) . . ?
K6B K6 O115 124.7(6) . . ?
K6B K6 O116 66.8(6) . . ?
K6B K6 O122 89.5(6) . . ?
K6B K6 O131 152.4(6) . . ?
Sc2 K6A Nb36 59.12(9) . . ?
Sc3 K6A Sc2 126.28(17) . . ?
Sc3 K6A Nb36 119.62(16) . . ?
Sc3 K6A Nb37 168.38(18) . . ?
Sc3 K6A Nb40 114.36(15) . . ?
Sc3 K6A Nb43 65.68(10) . . ?
Nb21 K6A Sc2 64.50(11) . . ?
Nb21 K6A Sc3 69.85(11) . . ?
Nb21 K6A Nb36 112.16(17) . . ?
Nb21 K6A Nb37 119.47(16) . . ?
Nb21 K6A Nb40 164.7(2) . . ?
Nb21 K6A Nb43 115.28(17) . . ?
Nb37 K6A Sc2 58.71(8) . . ?
Nb37 K6A Nb36 51.83(7) . . ?
Nb37 K6A Nb40 54.74(8) . . ?
Nb40 K6A Sc2 103.80(13) . . ?
Nb40 K6A Nb36 52.67(8) . . ?
Nb43 K6A Sc2 110.73(15) . . ?
Nb43 K6A Nb36 59.85(9) . . ?
Nb43 K6A Nb37 102.98(14) . . ?
Nb43 K6A Nb40 57.96(9) . . ?
O60 K6A Sc2 30.23(13) . . ?
O60 K6A Sc3 105.1(2) . . ?
O60 K6A Nb21 36.34(13) . . ?
O60 K6A Nb36 87.54(19) . . ?
O60 K6A Nb37 83.34(18) . . ?
O60 K6A Nb40 133.7(2) . . ?
O60 K6A Nb43 125.8(2) . . ?
O63 K6A Sc2 100.4(2) . . ?
O63 K6A Sc3 37.29(13) . . ?
O63 K6A Nb21 36.19(13) . . ?
O63 K6A Nb36 134.1(2) . . ?
O63 K6A Nb37 153.8(2) . . ?
O63 K6A Nb40 151.4(2) . . ?
O63 K6A Nb43 99.2(2) . . ?
O63 K6A O60 72.4(2) . . ?
O63 K6A O131 74.1(2) . . ?
O63 K6A K6B 91.5(4) . . ?
O115 K6A Sc2 74.01(17) . . ?
O115 K6A Sc3 137.6(2) . . ?
O115 K6A Nb21 137.9(3) . . ?
O115 K6A Nb36 32.71(13) . . ?
O115 K6A Nb37 30.83(12) . . ?
O115 K6A Nb40 29.93(12) . . ?
O115 K6A Nb43 72.34(17) . . ?
O115 K6A O60 103.8(3) . . ?
O115 K6A O63 166.7(3) . . ?
O115 K6A O131 98.4(3) . . ?
O115 K6A K6B 101.7(4) . . ?
O131 K6A Sc2 122.3(2) . . ?
O131 K6A Sc3 39.47(14) . . ?
O131 K6A Nb21 97.6(2) . . ?
O131 K6A Nb36 83.65(19) . . ?
O131 K6A Nb37 129.2(2) . . ?
O131 K6A Nb40 80.18(18) . . ?
O131 K6A Nb43 26.20(13) . . ?
O131 K6A O60 122.4(3) . . ?
K6B K6A Sc2 110.0(4) . . ?
K6B K6A Sc3 103.5(4) . . ?
K6B K6A Nb21 98.9(4) . . ?
K6B K6A Nb36 133.0(4) . . ?
K6B K6A Nb37 82.5(4) . . ?
K6B K6A Nb40 94.3(4) . . ?
K6B K6A Nb43 135.0(4) . . ?
K6B K6A O60 99.1(4) . . ?
K6B K6A O131 127.3(5) . . ?
Na16 K7 Nb18 62.30(10) . . ?
Na16 K7 Nb29 97.74(13) . . ?
Nb20 K7 Na16 103.35(11) . . ?
Nb20 K7 Nb18 52.77(4) . . ?
Nb20 K7 Nb22 98.03(8) . . ?
Nb20 K7 Nb29 125.40(8) . . ?
Nb22 K7 Na16 154.57(13) . . ?
Nb22 K7 Nb18 124.31(8) . . ?
Nb22 K7 Nb29 58.13(4) . . ?
Nb29 K7 Nb18 98.05(8) . . ?
O52 K7 Na16 41.36(13) . . ?
O52 K7 Nb18 29.19(9) . . ?
O52 K7 Nb20 62.38(10) . . ?
O52 K7 Nb22 152.97(13) . . ?
O52 K7 Nb29 116.27(14) . . ?
O52 K7 O67 142.1(2) . . ?
O52 K7 O71 149.47(17) . . ?
O52 K7 O90 89.16(15) . . ?
O58 K7 Na16 85.92(16) . . ?
O58 K7 Nb18 61.07(11) . . ?
O58 K7 Nb20 30.42(10) . . ?
O58 K7 Nb22 119.21(15) . . ?
O58 K7 Nb29 154.27(14) . . ?
O58 K7 O52 52.65(14) . . ?
O58 K7 O67 123.1(2) . . ?
O58 K7 O71 97.22(17) . . ?
O58 K7 O90 128.74(15) . . ?
O59 K7 Na16 93.25(15) . . ?
O59 K7 Nb18 31.04(10) . . ?
O59 K7 Nb20 32.83(10) . . ?
O59 K7 Nb22 97.41(13) . . ?
O59 K7 Nb29 97.14(12) . . ?
O59 K7 O52 55.86(14) . . ?
O59 K7 O58 57.15(14) . . ?
O59 K7 O67 160.7(2) . . ?
O59 K7 O71 106.42(17) . . ?
O59 K7 O90 73.76(14) . . ?
O65 K7 Na16 125.81(18) . . ?
O65 K7 Nb18 118.84(14) . . ?
O65 K7 Nb20 118.70(14) . . ?
O65 K7 Nb22 28.93(11) . . ?
O65 K7 Nb29 30.14(11) . . ?
O65 K7 O52 143.86(19) . . ?
O65 K7 O58 145.87(19) . . ?
O65 K7 O59 103.83(16) . . ?
O65 K7 O67 64.85(18) . . ?
O65 K7 O71 58.55(15) . . ?
O65 K7 O90 54.99(14) . . ?
O67 K7 Na16 106.10(19) . . ?
O67 K7 Nb18 168.14(18) . . ?
O67 K7 Nb20 137.10(18) . . ?
O67 K7 Nb22 64.90(16) . . ?
O67 K7 Nb29 80.48(15) . . ?
O67 K7 O71 54.52(18) . . ?
O67 K7 O90 108.04(17) . . ?
O71 K7 Na16 158.44(17) . . ?
O71 K7 Nb18 137.33(13) . . ?
O71 K7 Nb20 89.28(12) . . ?
O71 K7 Nb22 32.61(10) . . ?
O71 K7 Nb29 88.68(11) . . ?
O71 K7 O90 110.77(15) . . ?
O90 K7 Na16 82.81(15) . . ?
O90 K7 Nb18 69.48(10) . . ?
O90 K7 Nb20 105.98(11) . . ?
O90 K7 Nb22 78.16(10) . . ?
O90 K7 Nb29 28.63(8) . . ?
Na18 K8 Nb31 98.99(6) . . ?
Na18 K8 Nb43 136.19(7) . . ?
Na18 K8 Nb44 123.60(7) . . ?
Nb31 K8 Nb43 102.10(4) . . ?
Nb31 K8 Nb44 137.40(5) . . ?
Nb43 K8 Nb44 48.69(2) . . ?
O96 K8 Na18 120.61(11) . . ?
O96 K8 Nb31 27.67(9) . . ?
O96 K8 Nb43 74.46(9) . . ?
O96 K8 Nb44 113.74(10) . . ?
O103 K8 Na18 81.76(12) . . ?
O103 K8 Nb31 29.64(11) . . ?
O103 K8 Nb43 130.22(11) . . ?
O103 K8 Nb44 145.46(14) . . ?
O103 K8 O96 56.44(14) . . ?
O121 K8 Na18 105.88(11) . . ?
O121 K8 Nb31 116.16(10) . . ?
O121 K8 Nb43 30.38(8) . . ?
O121 K8 Nb44 57.01(9) . . ?
O121 K8 O96 91.96(13) . . ?
O121 K8 O103 144.80(15) . . ?
O135 K8 Na18 149.92(12) . . ?
O135 K8 Nb31 110.54(10) . . ?
O135 K8 Nb43 32.48(8) . . ?
O135 K8 Nb44 27.52(9) . . ?
O135 K8 O96 86.25(13) . . ?
O135 K8 O103 127.38(15) . . ?
O135 K8 O121 56.14(12) . . ?
O135 K8 O168 138.79(15) . . ?
O135 K8 O184 110.69(14) . . ?
O162 K8 Na18 40.05(11) . . ?
O162 K8 Nb31 68.32(11) . . ?
O162 K8 Nb43 117.57(11) . . ?
O162 K8 Nb44 147.47(12) . . ?
O162 K8 O96 82.74(14) . . ?
O162 K8 O103 67.06(16) . . ?
O162 K8 O121 96.40(14) . . ?
O162 K8 O135 150.05(14) . . ?
O162 K8 O168 68.95(15) . . ?
O162 K8 O184 66.78(15) . . ?
O163 K8 Na18 104.40(13) . . ?
O163 K8 Nb31 106.42(14) . . ?
O163 K8 Nb43 105.74(12) . . ?
O163 K8 Nb44 64.85(12) . . ?
O163 K8 O96 112.84(16) . . ?
O163 K8 O103 87.67(18) . . ?
O163 K8 O121 121.85(16) . . ?
O163 K8 O135 73.28(15) . . ?
O163 K8 O162 136.60(17) . . ?
O163 K8 O168 68.78(16) . . ?
O163 K8 O184 102.38(16) . . ?
O168 K8 Na18 38.45(12) . . ?
O168 K8 Nb31 95.29(12) . . ?
O168 K8 Nb43 162.61(13) . . ?
O168 K8 Nb44 116.59(12) . . ?
O168 K8 O96 122.93(15) . . ?
O168 K8 O103 66.93(15) . . ?
O168 K8 O121 138.02(15) . . ?
O168 K8 O184 63.95(15) . . ?
O184 K8 Na18 39.56(11) . . ?
O184 K8 Nb31 134.81(11) . . ?
O184 K8 Nb43 102.66(10) . . ?
O184 K8 Nb44 86.46(11) . . ?
O184 K8 O96 144.20(14) . . ?
O184 K8 O103 121.28(16) . . ?
O184 K8 O121 74.09(13) . . ?
Na18 K9 Nb16 99.64(7) . 1_455 ?
Na18 K9 Nb34 93.05(8) . . ?
Nb16 K9 Nb34 156.17(7) 1_455 . ?
O50 K9 Na18 89.55(13) 1_455 . ?
O50 K9 Nb16 27.61(11) 1_455 1_455 ?
O50 K9 Nb34 133.89(13) 1_455 . ?
O50 K9 O102 132.1(2) 1_455 . ?
O50 K9 O162 130.07(17) 1_455 . ?
O102 K9 Na18 115.4(2) . . ?
O102 K9 Nb16 141.40(17) . 1_455 ?
O102 K9 Nb34 22.68(18) . . ?
O102 K9 O162 83.31(19) . . ?
O123 K9 Na18 92.23(14) . . ?
O123 K9 Nb16 101.63(16) . 1_455 ?
O123 K9 Nb34 97.92(15) . . ?
O123 K9 O50 128.0(2) . 1_455 ?
O123 K9 O102 93.0(2) . . ?
O123 K9 O153 130.7(2) . . ?
O123 K9 O162 69.04(16) . . ?
O123 K9 O191 75.51(18) . . ?
O153 K9 Na18 40.78(16) . . ?
O153 K9 Nb16 100.70(16) . 1_455 ?
O153 K9 Nb34 76.08(16) . . ?
O153 K9 O50 76.39(19) . 1_455 ?
O153 K9 O102 96.1(3) . . ?
O153 K9 O162 64.15(18) . . ?
O153 K9 O191 74.0(2) . . ?
O162 K9 Na18 40.53(11) . . ?
O162 K9 Nb16 135.28(12) . 1_455 ?
O162 K9 Nb34 65.10(11) . . ?
O191 K9 Na18 41.52(13) . . ?
O191 K9 Nb16 66.70(13) . 1_455 ?
O191 K9 Nb34 132.31(15) . . ?
O191 K9 O50 72.11(17) . 1_455 ?
O191 K9 O102 151.9(2) . . ?
O191 K9 O162 68.65(16) . . ?
Sc2 K10B K6A 58.07(12) . . ?
Sc2 K10B Nb21 59.96(10) . . ?
O17A K10B Sc2 116.6(5) . . ?
O17A K10B K6A 156.1(6) . . ?
O17A K10B Nb21 109.6(6) . . ?
O17A K10B O60 125.0(6) . . ?
O17A K10B O62 87.5(6) . . ?
O17A K10B K6B 148.7(6) . . ?
Nb21 K10B K6A 46.64(10) . . ?
O23 K10B Sc2 35.71(12) . . ?
O23 K10B K6A 93.44(19) . . ?
O23 K10B O17A 82.4(5) . . ?
O23 K10B Nb21 79.4(2) . . ?
O23 K10B O60 62.69(18) . . ?
O23 K10B O62 94.8(3) . . ?
O23 K10B K6B 127.1(3) . . ?
O60 K10B Sc2 33.75(11) . . ?
O60 K10B K6A 36.43(15) . . ?
O60 K10B Nb21 28.43(12) . . ?
O60 K10B O62 57.4(2) . . ?
O60 K10B K6B 71.2(3) . . ?
O62 K10B Sc2 86.5(2) . . ?
O62 K10B K6A 69.40(16) . . ?
O62 K10B Nb21 29.17(11) . . ?
O62 K10B K6B 80.5(3) . . ?
K6B K10B Sc2 91.5(3) . . ?
K6B K10B K6A 35.4(3) . . ?
K6B K10B Nb21 71.4(2) . . ?
Nb5 Nb1 Nb4 63.19(8) . . ?
O1 Nb1 Nb4 134.9(8) . . ?
O1 Nb1 Nb5 136.8(10) . . ?
O1 Nb1 O2 102.4(9) . . ?
O1 Nb1 O3 101.3(11) . . ?
O1 Nb1 O4 104.0(9) . . ?
O1 Nb1 O5 99.3(12) . . ?
O1 Nb1 O6 176.8(11) . . ?
O2 Nb1 Nb4 122.2(5) . . ?
O2 Nb1 Nb5 81.0(5) . . ?
O2 Nb1 O3 84.6(9) . . ?
O2 Nb1 O5 99.0(8) . . ?
O2 Nb1 O6 77.7(6) . . ?
O3 Nb1 Nb4 78.9(5) . . ?
O3 Nb1 Nb5 121.8(5) . . ?
O3 Nb1 O5 157.8(7) . . ?
O3 Nb1 O6 75.6(7) . . ?
O4 Nb1 Nb4 31.2(4) . . ?
O4 Nb1 Nb5 81.8(5) . . ?
O4 Nb1 O2 153.4(6) . . ?
O4 Nb1 O3 87.5(8) . . ?
O4 Nb1 O5 79.6(8) . . ?
O4 Nb1 O6 75.7(5) . . ?
O5 Nb1 Nb4 80.8(4) . . ?
O5 Nb1 Nb5 38.8(6) . . ?
O5 Nb1 O6 83.8(7) . . ?
O6 Nb1 Nb4 44.6(4) . . ?
O6 Nb1 Nb5 46.3(5) . . ?
Nb6 Nb2 Nb5 61.77(8) . . ?
O2 Nb2 Nb5 80.9(6) . . ?
O2 Nb2 Nb6 121.7(5) . . ?
O2 Nb2 O6 78.4(6) . . ?
O2 Nb2 O14 86.6(8) . . ?
O2 Nb2 O15 153.8(6) . . ?
O6 Nb2 Nb5 45.6(5) . . ?
O6 Nb2 Nb6 43.4(4) . . ?
O7 Nb2 Nb5 138.1(8) . . ?
O7 Nb2 Nb6 135.1(6) . . ?
O7 Nb2 O2 102.8(8) . . ?
O7 Nb2 O6 176.1(10) . . ?
O7 Nb2 O8 100.9(10) . . ?
O7 Nb2 O14 107.9(9) . . ?
O7 Nb2 O15 103.4(7) . . ?
O8 Nb2 Nb5 120.9(5) . . ?
O8 Nb2 Nb6 77.6(4) . . ?
O8 Nb2 O2 86.9(8) . . ?
O8 Nb2 O6 75.4(7) . . ?
O8 Nb2 O14 151.2(6) . . ?
O8 Nb2 O15 86.4(6) . . ?
O14 Nb2 Nb5 30.3(4) . . ?
O14 Nb2 Nb6 82.1(4) . . ?
O14 Nb2 O6 75.8(6) . . ?
O15 Nb2 Nb5 80.9(5) . . ?
O15 Nb2 Nb6 32.1(4) . . ?
O15 Nb2 O6 75.4(5) . . ?
O15 Nb2 O14 87.2(7) . . ?
Nb6 Nb3 Nb4 62.13(7) . . ?
O3 Nb3 Nb4 81.6(6) . . ?
O3 Nb3 Nb6 124.0(7) . . ?
O3 Nb3 O6 80.0(8) . . ?
O3 Nb3 O8 87.9(8) . . ?
O3 Nb3 O10 88.7(7) . . ?
O3 Nb3 O16 155.1(8) . . ?
O6 Nb3 Nb4 44.9(4) . . ?
O6 Nb3 Nb6 44.0(4) . . ?
O8 Nb3 Nb4 120.9(7) . . ?
O8 Nb3 Nb6 77.8(4) . . ?
O8 Nb3 O6 76.1(7) . . ?
O8 Nb3 O10 151.1(8) . . ?
O8 Nb3 O16 87.6(5) . . ?
O9 Nb3 Nb4 133.4(6) . . ?
O9 Nb3 Nb6 133.2(7) . . ?
O9 Nb3 O3 102.8(10) . . ?
O9 Nb3 O6 176.7(7) . . ?
O9 Nb3 O8 105.6(9) . . ?
O9 Nb3 O10 103.1(8) . . ?
O9 Nb3 O16 102.1(9) . . ?
O10 Nb3 Nb4 30.3(5) . . ?
O10 Nb3 Nb6 80.4(4) . . ?
O10 Nb3 O6 75.1(6) . . ?
O16 Nb3 Nb4 79.8(5) . . ?
O16 Nb3 Nb6 31.3(4) . . ?
O16 Nb3 O6 75.1(6) . . ?
O16 Nb3 O10 83.5(5) . . ?
Nb1 Nb4 K10A 149.3(2) . . ?
Nb3 Nb4 Nb1 61.29(12) . . ?
Nb3 Nb4 K10A 89.8(3) . . ?
Nb7 Nb4 Nb1 116.59(11) . . ?
Nb7 Nb4 Nb3 118.73(10) . . ?
Nb7 Nb4 K10A 66.5(2) . . ?
O4 Nb4 Nb1 33.4(5) . . ?
O4 Nb4 Nb3 84.7(6) . . ?
O4 Nb4 Nb7 128.6(6) . . ?
O4 Nb4 O6 80.0(6) . . ?
O4 Nb4 O12 88.6(7) . . ?
O4 Nb4 O17 155.2(8) . . ?
O4 Nb4 K10A 164.6(6) . . ?
O6 Nb4 Nb1 46.7(4) . . ?
O6 Nb4 Nb3 45.8(5) . . ?
O6 Nb4 Nb7 86.2(4) . . ?
O6 Nb4 K10A 106.2(4) . . ?
O10 Nb4 Nb1 85.2(4) . . ?
O10 Nb4 Nb3 33.8(4) . . ?
O10 Nb4 Nb7 131.9(4) . . ?
O10 Nb4 O4 93.8(8) . . ?
O10 Nb4 O6 79.4(7) . . ?
O10 Nb4 O12 154.5(7) . . ?
O10 Nb4 O17 89.0(7) . . ?
O10 Nb4 K10A 74.0(5) . . ?
O11 Nb4 Nb1 136.7(7) . . ?
O11 Nb4 Nb3 138.3(6) . . ?
O11 Nb4 Nb7 88.4(7) . . ?
O11 Nb4 O4 103.3(9) . . ?
O11 Nb4 O6 174.5(8) . . ?
O11 Nb4 O10 104.5(7) . . ?
O11 Nb4 O12 99.6(8) . . ?
O11 Nb4 O17 99.9(10) . . ?
O11 Nb4 K10A 71.7(7) . . ?
O12 Nb4 Nb1 83.0(4) . . ?
O12 Nb4 Nb3 121.7(5) . . ?
O12 Nb4 Nb7 40.0(4) . . ?
O12 Nb4 O6 76.0(7) . . ?
O12 Nb4 K10A 106.5(4) . . ?
O17 Nb4 Nb1 122.7(7) . . ?
O17 Nb4 Nb3 84.0(7) . . ?
O17 Nb4 Nb7 42.9(5) . . ?
O17 Nb4 O6 76.2(8) . . ?
O17 Nb4 O12 78.7(6) . . ?
O17 Nb4 K10A 36.9(5) . . ?
Nb1 Nb5 Nb2 61.15(13) . . ?
Nb1 Nb5 Nb7 116.61(10) . . ?
Nb7 Nb5 Nb2 118.52(11) . . ?
O5 Nb5 Nb1 44.8(8) . . ?
O5 Nb5 Nb2 98.1(8) . . ?
O5 Nb5 Nb7 121.5(5) . . ?
O5 Nb5 O6 90.4(9) . . ?
O6 Nb5 Nb1 47.1(4) . . ?
O6 Nb5 Nb2 47.2(4) . . ?
O6 Nb5 Nb7 84.7(3) . . ?
O12 Nb5 Nb1 84.0(4) . . ?
O12 Nb5 Nb2 122.2(6) . . ?
O12 Nb5 Nb7 39.3(4) . . ?
O12 Nb5 O5 83.2(6) . . ?
O12 Nb5 O6 75.1(7) . . ?
O13 Nb5 Nb1 132.4(6) . . ?
O13 Nb5 Nb2 135.2(6) . . ?
O13 Nb5 Nb7 93.9(6) . . ?
O13 Nb5 O5 88.6(10) . . ?
O13 Nb5 O6 177.6(7) . . ?
O13 Nb5 O12 102.5(8) . . ?
O13 Nb5 O14 96.5(10) . . ?
O13 Nb5 O18 105.7(7) . . ?
O14 Nb5 Nb1 86.3(7) . . ?
O14 Nb5 Nb2 38.7(8) . . ?
O14 Nb5 Nb7 135.8(5) . . ?
O14 Nb5 O5 101.7(8) . . ?
O14 Nb5 O6 85.9(9) . . ?
O14 Nb5 O12 160.5(9) . . ?
O14 Nb5 O18 94.2(7) . . ?
O18 Nb5 Nb1 121.5(4) . . ?
O18 Nb5 Nb2 84.1(4) . . ?
O18 Nb5 Nb7 41.7(4) . . ?
O18 Nb5 O5 157.3(7) . . ?
O18 Nb5 O6 74.5(5) . . ?
O18 Nb5 O12 76.7(5) . . ?
Nb2 Nb6 Nb7 118.14(13) . . ?
Nb2 Nb6 K10A 145.7(2) . . ?
Nb3 Nb6 Nb2 61.87(7) . . ?
Nb3 Nb6 Nb7 117.72(10) . . ?
Nb3 Nb6 K10A 86.6(2) . . ?
Nb7 Nb6 K10A 63.0(2) . . ?
O6 Nb6 Nb2 48.0(4) . . ?
O6 Nb6 Nb3 46.7(5) . . ?
O6 Nb6 Nb7 85.3(5) . . ?
O6 Nb6 K10A 100.9(4) . . ?
O15 Nb6 Nb2 33.5(4) . . ?
O15 Nb6 Nb3 85.1(4) . . ?
O15 Nb6 Nb7 130.9(5) . . ?
O15 Nb6 O6 81.4(5) . . ?
O15 Nb6 O17 157.7(8) . . ?
O15 Nb6 O18 90.5(6) . . ?
O15 Nb6 K10A 166.0(5) . . ?
O16 Nb6 Nb2 86.6(4) . . ?
O16 Nb6 Nb3 34.6(5) . . ?
O16 Nb6 Nb7 129.5(4) . . ?
O16 Nb6 O6 81.0(7) . . ?
O16 Nb6 O15 94.7(6) . . ?
O16 Nb6 O17 88.2(6) . . ?
O16 Nb6 O18 156.7(6) . . ?
O16 Nb6 K10A 72.3(4) . . ?
O17 Nb6 Nb2 125.2(7) . . ?
O17 Nb6 Nb3 84.9(6) . . ?
O17 Nb6 Nb7 41.2(4) . . ?
O17 Nb6 O6 77.3(8) . . ?
O17 Nb6 K10A 31.1(6) . . ?
O18 Nb6 Nb2 85.3(4) . . ?
O18 Nb6 Nb3 123.9(4) . . ?
O18 Nb6 Nb7 40.5(4) . . ?
O18 Nb6 O6 77.3(6) . . ?
O18 Nb6 O17 78.8(6) . . ?
O18 Nb6 K10A 103.5(4) . . ?
O19 Nb6 Nb2 137.3(2) . . ?
O19 Nb6 Nb3 143.4(2) . . ?
O19 Nb6 Nb7 82.9(2) . . ?
O19 Nb6 O6 167.9(6) . . ?
O19 Nb6 O15 104.3(4) . . ?
O19 Nb6 O16 108.9(5) . . ?
O19 Nb6 O17 95.6(7) . . ?
O19 Nb6 O18 91.7(4) . . ?
O19 Nb6 K10A 76.3(2) . . ?
Nb4 Nb7 K2 131.66(11) . . ?
Nb4 Nb7 Nb5 63.59(7) . . ?
Nb4 Nb7 Nb6 61.41(7) . . ?
Nb4 Nb7 K10A 60.3(2) . . ?
Nb5 Nb7 K2 164.17(11) . . ?
Nb5 Nb7 Nb6 61.55(8) . . ?
Nb5 Nb7 K10A 114.7(3) . . ?
Nb6 Nb7 K2 118.75(11) . . ?
Nb6 Nb7 K10A 64.0(2) . . ?
O12 Nb7 K2 156.3(5) . . ?
O12 Nb7 Nb4 38.6(5) . . ?
O12 Nb7 Nb5 37.5(4) . . ?
O12 Nb7 Nb6 77.9(5) . . ?
O12 Nb7 O17 72.8(8) . . ?
O12 Nb7 O18 71.1(6) . . ?
O12 Nb7 K10A 98.8(5) . . ?
O17 Nb7 K2 109.4(6) . . ?
O17 Nb7 Nb4 38.0(6) . . ?
O17 Nb7 Nb5 80.4(6) . . ?
O17 Nb7 Nb6 37.1(6) . . ?
O17 Nb7 K10A 34.4(7) . . ?
O18 Nb7 K2 132.5(3) . . ?
O18 Nb7 Nb4 79.1(3) . . ?
O18 Nb7 Nb5 37.6(4) . . ?
O18 Nb7 Nb6 36.4(4) . . ?
O18 Nb7 O17 71.0(7) . . ?
O18 Nb7 K10A 100.4(5) . . ?
O20 Nb7 K2 83.8(5) . . ?
O20 Nb7 Nb4 135.6(5) . . ?
O20 Nb7 Nb5 85.5(6) . . ?
O20 Nb7 Nb6 131.3(6) . . ?
O20 Nb7 O12 97.7(7) . . ?
O20 Nb7 O17 165.5(9) . . ?
O20 Nb7 O18 95.8(7) . . ?
O20 Nb7 O21 98.6(6) . . ?
O20 Nb7 O22 98.6(5) . . ?
O20 Nb7 K10A 159.9(6) . . ?
O21 Nb7 K2 58.8(2) . . ?
O21 Nb7 Nb4 84.2(2) . . ?
O21 Nb7 Nb5 134.7(2) . . ?
O21 Nb7 Nb6 130.1(2) . . ?
O21 Nb7 O12 97.7(5) . . ?
O21 Nb7 O17 93.6(7) . . ?
O21 Nb7 O18 162.9(4) . . ?
O21 Nb7 O22 95.0(3) . . ?
O21 Nb7 K10A 67.9(3) . . ?
O22 Nb7 K2 41.93(17) . . ?
O22 Nb7 Nb4 125.5(2) . . ?
O22 Nb7 Nb5 129.2(2) . . ?
O22 Nb7 Nb6 79.8(2) . . ?
O22 Nb7 O12 157.6(6) . . ?
O22 Nb7 O17 88.0(7) . . ?
O22 Nb7 O18 91.9(4) . . ?
O22 Nb7 K10A 69.1(2) . . ?
K10A Nb7 K2 76.5(3) . . ?
Nb2 O2 Nb1 116.1(8) . . ?
Nb3 O3 Nb1 114.6(9) . . ?
Nb4 O4 Nb1 115.4(8) . . ?
Nb5 O5 Nb1 96.4(10) . . ?
Nb1 O6 Nb2 87.7(5) . . ?
Nb3 O6 Nb1 89.7(5) . . ?
Nb3 O6 Nb2 88.7(6) . . ?
Nb3 O6 Nb5 174.6(7) . . ?
Nb4 O6 Nb1 88.7(5) . . ?
Nb4 O6 Nb2 175.9(7) . . ?
Nb4 O6 Nb3 89.3(6) . . ?
Nb4 O6 Nb5 94.5(7) . . ?
Nb5 O6 Nb1 86.6(7) . . ?
Nb5 O6 Nb2 87.3(6) . . ?
Nb6 O6 Nb1 176.2(8) . . ?
Nb6 O6 Nb2 88.6(5) . . ?
Nb6 O6 Nb3 89.3(7) . . ?
Nb6 O6 Nb4 94.9(5) . . ?
Nb6 O6 Nb5 94.1(6) . . ?
Nb2 O7 Na21 132.5(11) . 1_565 ?
Nb2 O8 Nb3 119.8(10) . . ?
Nb4 O10 Nb3 115.9(7) . . ?
Nb4 O11 Sc1 135.6(10) . . ?
Nb4 O12 Nb7 101.4(7) . . ?
Nb5 O12 Nb4 113.3(9) . . ?
Nb5 O12 Nb7 103.2(6) . . ?
Nb5 O14 Nb2 111.0(10) . . ?
Nb6 O15 Nb2 114.5(7) . . ?
Nb6 O16 Nb3 114.1(8) . . ?
Nb4 O17 Nb6 110.9(12) . . ?
Nb4 O17 Nb7 99.0(9) . . ?
Nb4 O17 K10A 110.4(9) . . ?
Nb6 O17 Nb7 101.6(7) . . ?
Nb6 O17 K10A 120.8(11) . . ?
Nb7 O17 K10A 111.5(12) . . ?
Nb5 O18 Nb7 100.7(6) . . ?
Nb6 O18 Nb5 112.7(6) . . ?
Nb6 O18 Nb7 103.1(6) . . ?
Nb3A Nb1A Nb2A 60.70(10) . . ?
Nb3A Nb1A Nb4A 59.83(9) . . ?
Nb4A Nb1A Nb2A 91.99(9) . . ?
Nb5A Nb1A Nb2A 59.93(10) . . ?
Nb5A Nb1A Nb3A 91.89(10) . . ?
Nb5A Nb1A Nb4A 64.02(9) . . ?
O1A Nb1A Nb2A 135.8(7) . . ?
O1A Nb1A Nb3A 134.6(10) . . ?
O1A Nb1A Nb4A 132.2(7) . . ?
O1A Nb1A Nb5A 133.5(10) . . ?
O1A Nb1A O2A 103.7(9) . . ?
O1A Nb1A O3A 101.3(13) . . ?
O1A Nb1A O4A 100.5(9) . . ?
O1A Nb1A O5A 101.3(11) . . ?
O1A Nb1A O6A 176.3(8) . . ?
O2A Nb1A Nb2A 32.1(5) . . ?
O2A Nb1A Nb3A 81.3(7) . . ?
O2A Nb1A Nb4A 124.0(5) . . ?
O2A Nb1A Nb5A 80.3(6) . . ?
O2A Nb1A O3A 90.9(11) . . ?
O2A Nb1A O4A 155.8(7) . . ?
O2A Nb1A O5A 89.2(9) . . ?
O2A Nb1A O6A 79.9(6) . . ?
O3A Nb1A Nb2A 84.8(9) . . ?
O3A Nb1A Nb3A 33.4(9) . . ?
O3A Nb1A Nb4A 78.1(9) . . ?
O3A Nb1A Nb5A 125.1(9) . . ?
O3A Nb1A O4A 84.6(10) . . ?
O3A Nb1A O5A 156.7(10) . . ?
O3A Nb1A O6A 78.1(11) . . ?
O4A Nb1A Nb2A 123.7(4) . . ?
O4A Nb1A Nb3A 82.0(6) . . ?
O4A Nb1A Nb4A 31.8(4) . . ?
O4A Nb1A Nb5A 82.9(5) . . ?
O4A Nb1A O5A 85.8(8) . . ?
O4A Nb1A O6A 75.8(6) . . ?
O5A Nb1A Nb2A 83.0(5) . . ?
O5A Nb1A Nb3A 124.0(5) . . ?
O5A Nb1A Nb4A 82.6(4) . . ?
O5A Nb1A Nb5A 32.3(5) . . ?
O5A Nb1A O6A 79.0(7) . . ?
O6A Nb1A Nb2A 47.9(4) . . ?
O6A Nb1A Nb3A 45.0(6) . . ?
O6A Nb1A Nb4A 44.1(4) . . ?
O6A Nb1A Nb5A 47.1(6) . . ?
Nb1A Nb2A Nb3A 59.32(11) . . ?
Nb5A Nb2A Nb1A 59.27(11) . . ?
Nb5A Nb2A Nb3A 90.68(10) . . ?
Nb5A Nb2A Nb6A 62.25(8) . . ?
Nb6A Nb2A Nb1A 88.94(9) . . ?
Nb6A Nb2A Nb3A 58.75(8) . . ?
O2A Nb2A Nb1A 32.2(5) . . ?
O2A Nb2A Nb3A 80.1(6) . . ?
O2A Nb2A Nb5A 79.8(6) . . ?
O2A Nb2A Nb6A 121.1(5) . . ?
O2A Nb2A O6A 78.4(6) . . ?
O2A Nb2A O14A 88.5(8) . . ?
O2A Nb2A O15A 152.5(6) . . ?
O6A Nb2A Nb1A 46.2(4) . . ?
O6A Nb2A Nb3A 44.2(5) . . ?
O6A Nb2A Nb5A 46.6(5) . . ?
O6A Nb2A Nb6A 42.8(4) . . ?
O7A Nb2A Nb1A 136.7(6) . . ?
O7A Nb2A Nb3A 132.3(8) . . ?
O7A Nb2A Nb5A 137.0(8) . . ?
O7A Nb2A Nb6A 134.1(6) . . ?
O7A Nb2A O2A 104.6(8) . . ?
O7A Nb2A O6A 175.4(10) . . ?
O7A Nb2A O8A 100.2(11) . . ?
O7A Nb2A O14A 105.3(10) . . ?
O7A Nb2A O15A 102.9(7) . . ?
O8A Nb2A Nb1A 82.6(8) . . ?
O8A Nb2A Nb3A 32.1(7) . . ?
O8A Nb2A Nb5A 122.7(7) . . ?
O8A Nb2A Nb6A 77.3(7) . . ?
O8A Nb2A O2A 89.5(11) . . ?
O8A Nb2A O6A 76.1(9) . . ?
O8A Nb2A O14A 154.0(8) . . ?
O8A Nb2A O15A 84.6(9) . . ?
O14A Nb2A Nb1A 81.9(5) . . ?
O14A Nb2A Nb3A 122.3(5) . . ?
O14A Nb2A Nb5A 31.7(5) . . ?
O14A Nb2A Nb6A 81.6(4) . . ?
O14A Nb2A O6A 78.1(7) . . ?
O15A Nb2A Nb1A 120.3(4) . . ?
O15A Nb2A Nb3A 80.7(4) . . ?
O15A Nb2A Nb5A 80.9(5) . . ?
O15A Nb2A Nb6A 31.4(4) . . ?
O15A Nb2A O6A 74.1(6) . . ?
O15A Nb2A O14A 85.3(7) . . ?
Nb1A Nb3A Nb2A 59.98(11) . . ?
Nb4A Nb3A Nb1A 60.35(10) . . ?
Nb4A Nb3A Nb2A 91.87(12) . . ?
Nb6A Nb3A Nb1A 90.09(12) . . ?
Nb6A Nb3A Nb2A 60.07(8) . . ?
Nb6A Nb3A Nb4A 61.88(7) . . ?
O3A Nb3A Nb1A 33.3(9) . . ?
O3A Nb3A Nb2A 84.1(10) . . ?
O3A Nb3A Nb4A 78.5(7) . . ?
O3A Nb3A Nb6A 123.2(8) . . ?
O3A Nb3A O6A 79.7(9) . . ?
O3A Nb3A O8A 93.0(13) . . ?
O3A Nb3A O10A 85.0(10) . . ?
O3A Nb3A O16A 154.3(9) . . ?
O6A Nb3A Nb1A 46.7(4) . . ?
O6A Nb3A Nb2A 47.6(4) . . ?
O6A Nb3A Nb4A 44.4(4) . . ?
O6A Nb3A Nb6A 43.5(4) . . ?
O8A Nb3A Nb1A 81.1(9) . . ?
O8A Nb3A Nb2A 29.3(8) . . ?
O8A Nb3A Nb4A 121.0(8) . . ?
O8A Nb3A Nb6A 76.7(6) . . ?
O8A Nb3A O6A 76.6(9) . . ?
O8A Nb3A O10A 152.6(9) . . ?
O9A Nb3A Nb1A 138.0(10) . . ?
O9A Nb3A Nb2A 135.4(8) . . ?
O9A Nb3A Nb4A 132.6(8) . . ?
O9A Nb3A Nb6A 131.9(10) . . ?
O9A Nb3A O3A 104.8(13) . . ?
O9A Nb3A O6A 174.5(11) . . ?
O9A Nb3A O8A 106.1(11) . . ?
O9A Nb3A O10A 100.8(10) . . ?
O9A Nb3A O16A 100.1(11) . . ?
O10A Nb3A Nb1A 82.5(6) . . ?
O10A Nb3A Nb2A 123.7(6) . . ?
O10A Nb3A Nb4A 31.8(6) . . ?
O10A Nb3A Nb6A 81.5(4) . . ?
O10A Nb3A O6A 76.1(7) . . ?
O16A Nb3A Nb1A 121.8(5) . . ?
O16A Nb3A Nb2A 82.5(5) . . ?
O16A Nb3A Nb4A 80.2(5) . . ?
O16A Nb3A Nb6A 31.8(5) . . ?
O16A Nb3A O6A 75.1(7) . . ?
O16A Nb3A O8A 85.8(8) . . ?
O16A Nb3A O10A 84.4(6) . . ?
Nb3A Nb4A Nb1A 59.81(11) . . ?
Nb7A Nb4A Nb1A 115.05(14) . . ?
Nb7A Nb4A Nb3A 119.19(10) . . ?
O4A Nb4A Nb1A 34.5(5) . . ?
O4A Nb4A Nb3A 84.0(6) . . ?
O4A Nb4A Nb7A 127.4(6) . . ?
O4A Nb4A O6A 80.8(6) . . ?
O4A Nb4A O12A 89.3(7) . . ?
O4A Nb4A O17A 154.8(8) . . ?
O6A Nb4A Nb1A 46.4(4) . . ?
O6A Nb4A Nb3A 45.0(6) . . ?
O6A Nb4A Nb7A 85.5(4) . . ?
O10A Nb4A Nb1A 83.9(5) . . ?
O10A Nb4A Nb3A 34.4(5) . . ?
O10A Nb4A Nb7A 134.4(5) . . ?
O10A Nb4A O4A 92.3(8) . . ?
O10A Nb4A O6A 79.2(8) . . ?
O10A Nb4A O12A 155.4(6) . . ?
O10A Nb4A O17A 91.1(7) . . ?
O11A Nb4A Nb1A 138.6(8) . . ?
O11A Nb4A Nb3A 138.1(7) . . ?
O11A Nb4A Nb7A 88.7(7) . . ?
O11A Nb4A O4A 104.1(9) . . ?
O11A Nb4A O6A 174.0(9) . . ?
O11A Nb4A O10A 103.8(8) . . ?
O11A Nb4A O12A 99.6(8) . . ?
O11A Nb4A O17A 99.2(10) . . ?
O12A Nb4A Nb1A 83.6(4) . . ?
O12A Nb4A Nb3A 121.8(4) . . ?
O12A Nb4A Nb7A 38.1(4) . . ?
O12A Nb4A O6A 76.8(7) . . ?
O12A Nb4A O17A 77.6(6) . . ?
O17A Nb4A Nb1A 121.5(6) . . ?
O17A Nb4A Nb3A 84.9(6) . . ?
O17A Nb4A Nb7A 43.3(5) . . ?
O17A Nb4A O6A 75.4(7) . . ?
Nb1A Nb5A Nb2A 60.80(10) . . ?
Nb7A Nb5A Nb1A 116.06(13) . . ?
Nb7A Nb5A Nb2A 119.37(12) . . ?
O5A Nb5A Nb1A 35.8(8) . . ?
O5A Nb5A Nb2A 86.4(7) . . ?
O5A Nb5A Nb7A 127.4(5) . . ?
O5A Nb5A O6A 82.5(9) . . ?
O5A Nb5A O12A 88.9(6) . . ?
O5A Nb5A O14A 95.1(8) . . ?
O5A Nb5A O18A 154.0(8) . . ?
O6A Nb5A Nb1A 47.1(4) . . ?
O6A Nb5A Nb2A 48.3(3) . . ?
O6A Nb5A Nb7A 83.9(4) . . ?
O12A Nb5A Nb1A 83.2(4) . . ?
O12A Nb5A Nb2A 121.0(5) . . ?
O12A Nb5A Nb7A 38.6(4) . . ?
O12A Nb5A O6A 72.8(6) . . ?
O13A Nb5A Nb1A 133.8(7) . . ?
O13A Nb5A Nb2A 134.0(7) . . ?
O13A Nb5A Nb7A 93.8(7) . . ?
O13A Nb5A O5A 98.2(10) . . ?
O13A Nb5A O6A 177.5(8) . . ?
O13A Nb5A O12A 104.8(8) . . ?
O13A Nb5A O14A 99.7(10) . . ?
O13A Nb5A O18A 105.6(8) . . ?
O14A Nb5A Nb1A 85.4(7) . . ?
O14A Nb5A Nb2A 34.5(7) . . ?
O14A Nb5A Nb7A 132.9(5) . . ?
O14A Nb5A O6A 82.7(8) . . ?
O14A Nb5A O12A 154.4(9) . . ?
O14A Nb5A O18A 91.1(6) . . ?
O18A Nb5A Nb1A 120.2(5) . . ?
O18A Nb5A Nb2A 84.4(4) . . ?
O18A Nb5A Nb7A 41.9(4) . . ?
O18A Nb5A O6A 73.3(6) . . ?
O18A Nb5A O12A 75.2(5) . . ?
Nb2A Nb6A Nb7A 116.27(12) . . ?
Nb3A Nb6A Nb2A 61.18(9) . . ?
Nb3A Nb6A Nb7A 117.25(10) . . ?
O6A Nb6A Nb2A 48.3(4) . . ?
O6A Nb6A Nb3A 45.7(6) . . ?
O6A Nb6A Nb7A 84.0(5) . . ?
O15A Nb6A Nb2A 33.6(4) . . ?
O15A Nb6A Nb3A 84.5(5) . . ?
O15A Nb6A Nb7A 129.6(6) . . ?
O15A Nb6A O6A 81.8(6) . . ?
O15A Nb6A O17A 157.4(8) . . ?
O15A Nb6A O18A 90.0(7) . . ?
O15A Nb6A O19 106.5(5) . . ?
O16A Nb6A Nb2A 85.4(5) . . ?
O16A Nb6A Nb3A 34.4(5) . . ?
O16A Nb6A Nb7A 131.0(5) . . ?
O16A Nb6A O6A 79.8(8) . . ?
O16A Nb6A O15A 93.5(7) . . ?
O16A Nb6A O17A 90.1(7) . . ?
O16A Nb6A O18A 156.1(7) . . ?
O16A Nb6A O19 99.0(6) . . ?
O17A Nb6A Nb2A 124.8(6) . . ?
O17A Nb6A Nb3A 85.9(6) . . ?
O17A Nb6A Nb7A 41.0(5) . . ?
O17A Nb6A O6A 76.8(7) . . ?
O18A Nb6A Nb2A 84.5(4) . . ?
O18A Nb6A Nb3A 122.9(4) . . ?
O18A Nb6A Nb7A 39.6(4) . . ?
O18A Nb6A O6A 77.3(7) . . ?
O18A Nb6A O17A 78.1(6) . . ?
O19 Nb6A Nb2A 140.03(19) . . ?
O19 Nb6A Nb3A 133.3(2) . . ?
O19 Nb6A Nb7A 90.7(2) . . ?
O19 Nb6A O6A 171.7(4) . . ?
O19 Nb6A O17A 95.0(7) . . ?
O19 Nb6A O18A 102.7(4) . . ?
Nb4A Nb7A K2 136.02(13) . . ?
Nb4A Nb7A Nb5A 64.83(10) . . ?
Nb4A Nb7A Nb6A 61.42(7) . . ?
Nb5A Nb7A K2 159.05(13) . . ?
Nb5A Nb7A Nb6A 62.08(10) . . ?
Nb6A Nb7A K2 121.41(12) . . ?
O12A Nb7A K2 155.7(4) . . ?
O12A Nb7A Nb4A 37.2(5) . . ?
O12A Nb7A Nb5A 40.1(4) . . ?
O12A Nb7A Nb6A 78.2(5) . . ?
O12A Nb7A O17A 72.1(8) . . ?
O12A Nb7A O18A 73.5(5) . . ?
O17A Nb7A K2 114.0(6) . . ?
O17A Nb7A Nb4A 38.5(6) . . ?
O17A Nb7A Nb5A 81.2(5) . . ?
O17A Nb7A Nb6A 36.5(6) . . ?
O18A Nb7A K2 130.8(4) . . ?
O18A Nb7A Nb4A 79.5(4) . . ?
O18A Nb7A Nb5A 38.4(4) . . ?
O18A Nb7A Nb6A 35.8(4) . . ?
O18A Nb7A O17A 70.1(7) . . ?
O20A Nb7A K2 78.2(6) . . ?
O20A Nb7A Nb4A 137.2(6) . . ?
O20A Nb7A Nb5A 84.8(6) . . ?
O20A Nb7A Nb6A 130.3(7) . . ?
O20A Nb7A O12A 100.4(8) . . ?
O20A Nb7A O17A 165.0(9) . . ?
O20A Nb7A O18A 95.5(8) . . ?
O20A Nb7A O21 108.9(7) . . ?
O20A Nb7A O22 102.5(6) . . ?
O21 Nb7A K2 69.2(2) . . ?
O21 Nb7A Nb4A 73.6(3) . . ?
O21 Nb7A Nb5A 128.9(3) . . ?
O21 Nb7A Nb6A 120.7(3) . . ?
O21 Nb7A O12A 88.8(5) . . ?
O21 Nb7A O17A 84.4(6) . . ?
O21 Nb7A O18A 152.2(5) . . ?
O21 Nb7A O22 102.2(3) . . ?
O22 Nb7A K2 50.59(19) . . ?
O22 Nb7A Nb4A 119.0(2) . . ?
O22 Nb7A Nb5A 123.2(2) . . ?
O22 Nb7A Nb6A 71.9(2) . . ?
O22 Nb7A O12A 149.6(5) . . ?
O22 Nb7A O17A 80.8(6) . . ?
O22 Nb7A O18A 84.8(4) . . ?
Nb2A O2A Nb1A 115.7(8) . . ?
Nb1A O3A Nb3A 113.3(15) . . ?
Nb4A O4A Nb1A 113.7(8) . . ?
Nb5A O5A Nb1A 111.9(10) . . ?
Nb1A O6A Nb2A 86.0(5) . . ?
Nb3A O6A Nb1A 88.3(6) . . ?
Nb3A O6A Nb2A 88.2(6) . . ?
Nb3A O6A Nb5A 171.4(7) . . ?
Nb4A O6A Nb1A 89.5(6) . . ?
Nb4A O6A Nb2A 175.3(8) . . ?
Nb4A O6A Nb3A 90.6(7) . . ?
Nb4A O6A Nb5A 95.7(7) . . ?
Nb5A O6A Nb1A 85.9(7) . . ?
Nb5A O6A Nb2A 85.1(6) . . ?
Nb6A O6A Nb1A 174.9(7) . . ?
Nb6A O6A Nb2A 88.9(6) . . ?
Nb6A O6A Nb3A 90.8(8) . . ?
Nb6A O6A Nb4A 95.6(6) . . ?
Nb6A O6A Nb5A 94.4(7) . . ?
Nb2A O8A Nb3A 118.6(13) . . ?
Nb4A O10A Nb3A 113.8(9) . . ?
Nb4A O11A Sc1 138.5(12) . . ?
Nb4A O12A Nb5A 113.5(7) . . ?
Nb4A O12A Nb7A 104.7(7) . . ?
Nb7A O12A Nb5A 101.2(6) . . ?
Nb5A O14A Nb2A 113.8(10) . . ?
Nb6A O15A Nb2A 115.0(7) . . ?
Nb6A O16A Nb3A 113.8(9) . . ?
Nb4A O17A K10B 106.7(7) . . ?
Nb4A O17A Nb7A 98.2(8) . . ?
Nb6A O17A K10B 110.1(8) . . ?
Nb6A O17A Nb4A 111.3(10) . . ?
Nb6A O17A Nb7A 102.5(8) . . ?
Nb7A O17A K10B 127.2(10) . . ?
Nb5A O18A Nb7A 99.7(6) . . ?
Nb6A O18A Nb5A 113.3(7) . . ?
Nb6A O18A Nb7A 104.6(6) . . ?
Nb9 Nb8 K2 66.11(4) . . ?
Nb9 Nb8 Nb11 62.902(17) . . ?
Nb9 Nb8 K10A 145.7(3) . . ?
Nb11 Nb8 K2 128.64(4) . . ?
Nb11 Nb8 K10A 151.1(3) . . ?
Nb12 Nb8 K2 99.40(4) . . ?
Nb12 Nb8 Nb9 64.680(18) . . ?
Nb12 Nb8 Nb11 63.989(18) . . ?
Nb12 Nb8 K10A 117.03(13) . . ?
O19 Nb8 K2 135.58(18) . . ?
O19 Nb8 Nb9 129.40(16) . . ?
O19 Nb8 Nb11 77.78(16) . . ?
O19 Nb8 Nb12 125.02(18) . . ?
O19 Nb8 O26 90.3(2) . . ?
O19 Nb8 O27 160.1(2) . . ?
O19 Nb8 O32 85.6(2) . . ?
O19 Nb8 K10A 79.8(3) . . ?
O22 Nb8 K2 44.40(18) . . ?
O22 Nb8 Nb9 85.92(17) . . ?
O22 Nb8 Nb11 124.46(15) . . ?
O22 Nb8 Nb12 142.05(18) . . ?
O22 Nb8 O19 91.9(3) . . ?
O22 Nb8 O26 89.55(19) . . ?
O22 Nb8 O27 101.0(2) . . ?
O22 Nb8 O32 162.27(19) . . ?
O22 Nb8 K10A 74.2(2) . . ?
O23 Nb8 K2 84.66(16) . . ?
O23 Nb8 Nb9 128.68(15) . . ?
O23 Nb8 Nb11 133.43(15) . . ?
O23 Nb8 Nb12 80.97(15) . . ?
O23 Nb8 O19 101.2(2) . . ?
O23 Nb8 O22 102.1(2) . . ?
O23 Nb8 O26 163.22(19) . . ?
O23 Nb8 O27 91.01(19) . . ?
O23 Nb8 O32 95.62(19) . . ?
O23 Nb8 K10A 36.06(19) . . ?
O26 Nb8 K2 95.67(13) . . ?
O26 Nb8 Nb9 39.22(12) . . ?
O26 Nb8 Nb11 37.24(12) . . ?
O26 Nb8 Nb12 82.42(12) . . ?
O26 Nb8 K10A 160.49(17) . . ?
O27 Nb8 K2 60.63(13) . . ?
O27 Nb8 Nb9 38.21(12) . . ?
O27 Nb8 Nb11 82.36(12) . . ?
O27 Nb8 Nb12 41.13(12) . . ?
O27 Nb8 O26 74.76(17) . . ?
O27 Nb8 O32 77.50(17) . . ?
O27 Nb8 K10A 118.2(2) . . ?
O32 Nb8 K2 138.12(13) . . ?
O32 Nb8 Nb9 82.21(12) . . ?
O32 Nb8 Nb11 37.89(12) . . ?
O32 Nb8 Nb12 40.15(12) . . ?
O32 Nb8 O26 72.94(17) . . ?
O32 Nb8 K10A 122.4(2) . . ?
K10A Nb8 K2 80.3(3) . . ?
Nb8 Nb9 K2 62.67(4) . . ?
Nb8 Nb9 Nb10 117.97(2) . . ?
Nb8 Nb9 Nb13 114.88(2) . . ?
Nb10 Nb9 K2 178.30(4) . . ?
Nb10 Nb9 Nb13 60.443(18) . . ?
Nb13 Nb9 K2 120.93(4) . . ?
O24 Nb9 K2 41.82(17) . . ?
O24 Nb9 Nb8 92.52(18) . . ?
O24 Nb9 Nb10 136.57(16) . . ?
O24 Nb9 Nb13 135.5(2) . . ?
O24 Nb9 O25 103.4(2) . . ?
O24 Nb9 O26 101.9(2) . . ?
O24 Nb9 O27 99.6(2) . . ?
O24 Nb9 O28 102.9(2) . . ?
O24 Nb9 O86 176.2(2) . . ?
O25 Nb9 K2 145.12(14) . . ?
O25 Nb9 Nb8 132.50(15) . . ?
O25 Nb9 Nb10 33.23(14) . . ?
O25 Nb9 Nb13 83.87(15) . . ?
O25 Nb9 O26 90.88(19) . . ?
O25 Nb9 O27 155.40(18) . . ?
O25 Nb9 O86 79.98(17) . . ?
O26 Nb9 K2 94.58(12) . . ?
O26 Nb9 Nb8 41.76(12) . . ?
O26 Nb9 Nb10 85.26(12) . . ?
O26 Nb9 Nb13 122.03(12) . . ?
O26 Nb9 O27 75.69(17) . . ?
O26 Nb9 O86 76.15(16) . . ?
O27 Nb9 K2 58.01(12) . . ?
O27 Nb9 Nb8 36.63(13) . . ?
O27 Nb9 Nb10 123.52(12) . . ?
O27 Nb9 Nb13 86.00(12) . . ?
O27 Nb9 O86 76.86(15) . . ?
O28 Nb9 K2 96.98(14) . . ?
O28 Nb9 Nb8 126.60(14) . . ?
O28 Nb9 Nb10 83.87(14) . . ?
O28 Nb9 Nb13 32.68(14) . . ?
O28 Nb9 O25 93.3(2) . . ?
O28 Nb9 O26 153.13(19) . . ?
O28 Nb9 O27 90.09(19) . . ?
O28 Nb9 O86 78.49(18) . . ?
O86 Nb9 K2 134.73(10) . . ?
O86 Nb9 Nb8 83.89(10) . . ?
O86 Nb9 Nb10 46.87(10) . . ?
O86 Nb9 Nb13 46.03(11) . . ?
Nb9 Nb10 K3 131.77(4) . . ?
Nb9 Nb10 Nb11 62.379(17) . . ?
Nb9 Nb10 Nb13 59.902(19) . . ?
Nb9 Nb10 Nb14 90.944(19) . . ?
Nb11 Nb10 K3 121.08(3) . . ?
Nb11 Nb10 Nb13 90.895(19) . . ?
Nb13 Nb10 K3 71.87(3) . . ?
Nb14 Nb10 K3 63.11(3) . . ?
Nb14 Nb10 Nb11 59.614(18) . . ?
Nb14 Nb10 Nb13 60.235(17) . . ?
O25 Nb10 K3 145.23(15) . . ?
O25 Nb10 Nb9 31.82(13) . . ?
O25 Nb10 Nb11 81.26(14) . . ?
O25 Nb10 Nb13 82.33(14) . . ?
O25 Nb10 Nb14 122.67(13) . . ?
O25 Nb10 O86 77.30(16) . . ?
O29 Nb10 K3 80.20(17) . . ?
O29 Nb10 Nb9 134.59(16) . . ?
O29 Nb10 Nb11 135.30(18) . . ?
O29 Nb10 Nb13 133.78(18) . . ?
O29 Nb10 Nb14 134.42(16) . . ?
O29 Nb10 O25 102.9(2) . . ?
O29 Nb10 O30 104.3(2) . . ?
O29 Nb10 O36 102.1(2) . . ?
O29 Nb10 O37 102.5(2) . . ?
O29 Nb10 O86 179.4(2) . . ?
O30 Nb10 K3 128.58(14) . . ?
O30 Nb10 Nb9 80.90(13) . . ?
O30 Nb10 Nb11 31.04(12) . . ?
O30 Nb10 Nb13 121.87(13) . . ?
O30 Nb10 Nb14 81.28(13) . . ?
O30 Nb10 O25 84.8(2) . . ?
O30 Nb10 O86 76.19(16) . . ?
O36 Nb10 K3 58.52(14) . . ?
O36 Nb10 Nb9 79.10(14) . . ?
O36 Nb10 Nb11 122.57(13) . . ?
O36 Nb10 Nb13 31.69(13) . . ?
O36 Nb10 Nb14 81.78(14) . . ?
O36 Nb10 O25 87.4(2) . . ?
O36 Nb10 O30 153.45(18) . . ?
O36 Nb10 O37 88.85(19) . . ?
O36 Nb10 O86 77.35(17) . . ?
O37 Nb10 K3 42.93(13) . . ?
O37 Nb10 Nb9 122.86(12) . . ?
O37 Nb10 Nb11 79.64(13) . . ?
O37 Nb10 Nb13 81.27(13) . . ?
O37 Nb10 Nb14 31.92(12) . . ?
O37 Nb10 O25 154.52(18) . . ?
O37 Nb10 O30 87.49(19) . . ?
O37 Nb10 O86 77.28(16) . . ?
O86 Nb10 K3 99.32(11) . . ?
O86 Nb10 Nb9 45.59(10) . . ?
O86 Nb10 Nb11 45.22(11) . . ?
O86 Nb10 Nb13 45.69(11) . . ?
O86 Nb10 Nb14 45.37(10) . . ?
Nb8 Nb11 K1 144.02(4) . . ?
Nb8 Nb11 Nb10 116.42(2) . . ?
Nb10 Nb11 K1 99.22(4) . . ?
Nb14 Nb11 K1 77.90(4) . . ?
Nb14 Nb11 Nb8 114.71(2) . . ?
Nb14 Nb11 Nb10 60.175(17) . . ?
O26 Nb11 K1 157.40(13) . . ?
O26 Nb11 Nb8 40.69(12) . . ?
O26 Nb11 Nb10 85.52(13) . . ?
O26 Nb11 Nb14 122.69(13) . . ?
O26 Nb11 O32 76.36(17) . . ?
O26 Nb11 O86 77.09(17) . . ?
O30 Nb11 K1 82.20(15) . . ?
O30 Nb11 Nb8 131.12(14) . . ?
O30 Nb11 Nb10 32.28(14) . . ?
O30 Nb11 Nb14 82.70(14) . . ?
O30 Nb11 O26 90.83(19) . . ?
O30 Nb11 O32 153.69(19) . . ?
O30 Nb11 O38 93.75(19) . . ?
O30 Nb11 O86 78.78(17) . . ?
O31 Nb11 K1 56.02(18) . . ?
O31 Nb11 Nb8 97.87(17) . . ?
O31 Nb11 Nb10 134.33(17) . . ?
O31 Nb11 Nb14 131.83(18) . . ?
O31 Nb11 O26 105.3(2) . . ?
O31 Nb11 O30 102.3(2) . . ?
O31 Nb11 O32 103.2(2) . . ?
O31 Nb11 O38 99.3(2) . . ?
O31 Nb11 O86 177.3(2) . . ?
O32 Nb11 K1 117.82(13) . . ?
O32 Nb11 Nb8 38.01(12) . . ?
O32 Nb11 Nb10 122.41(12) . . ?
O32 Nb11 Nb14 85.10(12) . . ?
O32 Nb11 O86 76.01(16) . . ?
O38 Nb11 K1 49.03(13) . . ?
O38 Nb11 Nb8 126.24(13) . . ?
O38 Nb11 Nb10 84.51(13) . . ?
O38 Nb11 Nb14 32.80(13) . . ?
O38 Nb11 O26 153.43(18) . . ?
O38 Nb11 O32 88.40(18) . . ?
O38 Nb11 O86 78.17(17) . . ?
O86 Nb11 K1 121.98(11) . . ?
O86 Nb11 Nb8 83.11(10) . . ?
O86 Nb11 Nb10 46.58(10) . . ?
O86 Nb11 Nb14 45.72(10) . . ?
Nb8 Nb12 Nb13 117.45(2) . . ?
Nb8 Nb12 Nb14 118.31(2) . . ?
Nb14 Nb12 Nb13 60.813(17) . . ?
O27 Nb12 Nb8 38.58(12) . . ?
O27 Nb12 Nb13 85.72(12) . . ?
O27 Nb12 Nb14 122.73(11) . . ?
O27 Nb12 O86 77.08(15) . . ?
O32 Nb12 Nb8 40.51(12) . . ?
O32 Nb12 Nb13 123.04(12) . . ?
O32 Nb12 Nb14 85.51(12) . . ?
O32 Nb12 O27 75.46(17) . . ?
O32 Nb12 O86 77.03(16) . . ?
O33 Nb12 Nb8 87.83(14) . . ?
O33 Nb12 Nb13 138.47(15) . . ?
O33 Nb12 Nb14 137.33(14) . . ?
O33 Nb12 O27 98.98(18) . . ?
O33 Nb12 O32 97.82(19) . . ?
O33 Nb12 O34 104.67(19) . . ?
O33 Nb12 O39 103.16(19) . . ?
O33 Nb12 O86 174.12(18) . . ?
O34 Nb12 Nb8 128.14(14) . . ?
O34 Nb12 Nb13 33.83(12) . . ?
O34 Nb12 Nb14 85.73(13) . . ?
O34 Nb12 O27 89.56(18) . . ?
O34 Nb12 O32 154.71(18) . . ?
O34 Nb12 O86 79.84(17) . . ?
O39 Nb12 Nb8 131.74(14) . . ?
O39 Nb12 Nb13 84.58(13) . . ?
O39 Nb12 Nb14 34.18(13) . . ?
O39 Nb12 O27 155.54(17) . . ?
O39 Nb12 O32 91.23(18) . . ?
O39 Nb12 O34 94.73(19) . . ?
O39 Nb12 O86 80.00(17) . . ?
O86 Nb12 Nb8 86.39(11) . . ?
O86 Nb12 Nb13 46.24(11) . . ?
O86 Nb12 Nb14 45.90(11) . . ?
Nb9 Nb13 Nb10 59.655(17) . . ?
Nb9 Nb13 Nb14 90.50(2) . . ?
Nb10 Nb13 Nb14 59.726(17) . . ?
Nb12 Nb13 Nb9 62.987(17) . . ?
Nb12 Nb13 Nb10 91.05(2) . . ?
Nb12 Nb13 Nb14 59.452(17) . . ?
O28 Nb13 Nb9 31.01(14) . . ?
O28 Nb13 Nb10 81.89(14) . . ?
O28 Nb13 Nb12 80.88(14) . . ?
O28 Nb13 Nb14 121.38(14) . . ?
O28 Nb13 O34 83.36(18) . . ?
O28 Nb13 O86 76.28(18) . . ?
O34 Nb13 Nb9 80.79(13) . . ?
O34 Nb13 Nb10 122.52(13) . . ?
O34 Nb13 Nb12 31.69(12) . . ?
O34 Nb13 Nb14 82.83(12) . . ?
O34 Nb13 O86 76.14(16) . . ?
O35 Nb13 Nb9 132.28(19) . . ?
O35 Nb13 Nb10 135.65(18) . . ?
O35 Nb13 Nb12 133.29(18) . . ?
O35 Nb13 Nb14 137.22(19) . . ?
O35 Nb13 O28 101.4(2) . . ?
O35 Nb13 O34 101.7(2) . . ?
O35 Nb13 O36 103.9(2) . . ?
O35 Nb13 O40 105.3(2) . . ?
O35 Nb13 O86 176.9(2) . . ?
O36 Nb13 Nb9 78.91(14) . . ?
O36 Nb13 Nb10 31.73(14) . . ?
O36 Nb13 Nb12 122.77(14) . . ?
O36 Nb13 Nb14 81.34(14) . . ?
O36 Nb13 O28 87.48(19) . . ?
O36 Nb13 O34 154.04(19) . . ?
O36 Nb13 O40 89.11(19) . . ?
O36 Nb13 O86 78.10(17) . . ?
O40 Nb13 Nb9 122.42(14) . . ?
O40 Nb13 Nb10 81.29(13) . . ?
O40 Nb13 Nb12 78.69(13) . . ?
O40 Nb13 Nb14 31.93(13) . . ?
O40 Nb13 O28 153.2(2) . . ?
O40 Nb13 O34 88.25(18) . . ?
O40 Nb13 O86 76.97(17) . . ?
O86 Nb13 Nb9 45.48(10) . . ?
O86 Nb13 Nb10 46.40(10) . . ?
O86 Nb13 Nb12 44.68(10) . . ?
O86 Nb13 Nb14 45.10(10) . . ?
Nb10 Nb14 K3 66.88(3) . . ?
Nb10 Nb14 Nb13 60.039(18) . . ?
Nb11 Nb14 K3 125.30(3) . . ?
Nb11 Nb14 Nb10 60.211(18) . . ?
Nb11 Nb14 Nb13 91.13(2) . . ?
Nb12 Nb14 K3 133.00(4) . . ?
Nb12 Nb14 Nb10 91.40(2) . . ?
Nb12 Nb14 Nb11 62.958(17) . . ?
Nb12 Nb14 Nb13 59.735(17) . . ?
Nb13 Nb14 K3 73.43(3) . . ?
O37 Nb14 K3 45.99(14) . . ?
O37 Nb14 Nb10 32.29(13) . . ?
O37 Nb14 Nb11 80.42(13) . . ?
O37 Nb14 Nb12 123.69(13) . . ?
O37 Nb14 Nb13 81.36(13) . . ?
O37 Nb14 O38 90.35(19) . . ?
O37 Nb14 O39 154.93(18) . . ?
O37 Nb14 O40 88.54(19) . . ?
O37 Nb14 O86 78.88(16) . . ?
O38 Nb14 K3 133.34(13) . . ?
O38 Nb14 Nb10 83.93(13) . . ?
O38 Nb14 Nb11 32.00(13) . . ?
O38 Nb14 Nb12 80.47(12) . . ?
O38 Nb14 Nb13 122.82(13) . . ?
O38 Nb14 O39 83.77(18) . . ?
O38 Nb14 O86 77.23(17) . . ?
O39 Nb14 K3 142.49(13) . . ?
O39 Nb14 Nb10 122.65(12) . . ?
O39 Nb14 Nb11 81.79(12) . . ?
O39 Nb14 Nb12 31.29(12) . . ?
O39 Nb14 Nb13 81.48(12) . . ?
O39 Nb14 O86 76.05(16) . . ?
O40 Nb14 K3 57.76(13) . . ?
O40 Nb14 Nb10 81.48(13) . . ?
O40 Nb14 Nb11 122.91(13) . . ?
O40 Nb14 Nb12 78.85(13) . . ?
O40 Nb14 Nb13 31.79(13) . . ?
O40 Nb14 O38 154.28(18) . . ?
O40 Nb14 O39 86.43(18) . . ?
O40 Nb14 O86 77.34(17) . . ?
O41 Nb14 K3 78.64(16) . . ?
O41 Nb14 Nb10 135.07(15) . . ?
O41 Nb14 Nb11 132.95(16) . . ?
O41 Nb14 Nb12 133.53(15) . . ?
O41 Nb14 Nb13 135.92(16) . . ?
O41 Nb14 O37 102.8(2) . . ?
O41 Nb14 O38 101.2(2) . . ?
O41 Nb14 O39 102.26(19) . . ?
O41 Nb14 O40 104.1(2) . . ?
O41 Nb14 O86 177.75(19) . . ?
O86 Nb14 K3 103.61(11) . . ?
O86 Nb14 Nb10 46.60(10) . . ?
O86 Nb14 Nb11 45.58(11) . . ?
O86 Nb14 Nb12 44.84(10) . . ?
O86 Nb14 Nb13 45.61(11) . . ?
Nb16 Nb15 K4 98.65(5) . . ?
Nb16 Nb15 K4A 84.73(17) . . ?
Nb17 Nb15 K4 71.91(5) . . ?
Nb17 Nb15 K4A 69.04(18) . . ?
Nb17 Nb15 Nb16 59.632(19) . . ?
Nb17 Nb15 Nb19 90.54(2) . . ?
Nb18 Nb15 K4 119.65(5) . . ?
Nb18 Nb15 K4A 125.62(18) . . ?
Nb18 Nb15 Nb16 90.21(2) . . ?
Nb18 Nb15 Nb17 62.105(17) . . ?
Nb18 Nb15 Nb19 59.606(19) . . ?
Nb19 Nb15 K4 157.49(6) . . ?
Nb19 Nb15 K4A 144.29(17) . . ?
Nb19 Nb15 Nb16 59.557(19) . . ?
O44 Nb15 K4 61.40(17) . . ?
O44 Nb15 K4A 68.3(2) . . ?
O44 Nb15 Nb16 134.40(16) . . ?
O44 Nb15 Nb17 132.26(16) . . ?
O44 Nb15 Nb18 135.36(16) . . ?
O44 Nb15 Nb19 137.16(16) . . ?
O44 Nb15 O45 102.5(2) . . ?
O44 Nb15 O46 105.3(2) . . ?
O44 Nb15 O47 103.4(2) . . ?
O44 Nb15 O48 100.7(2) . . ?
O44 Nb15 O87 177.18(19) . . ?
O45 Nb15 K4 82.01(15) . . ?
O45 Nb15 K4A 67.0(2) . . ?
O45 Nb15 Nb16 31.89(14) . . ?
O45 Nb15 Nb17 79.31(14) . . ?
O45 Nb15 Nb18 122.10(14) . . ?
O45 Nb15 Nb19 80.93(14) . . ?
O45 Nb15 O46 89.05(19) . . ?
O45 Nb15 O47 153.85(19) . . ?
O45 Nb15 O48 87.95(19) . . ?
O45 Nb15 O87 77.45(18) . . ?
O46 Nb15 K4 161.46(15) . . ?
O46 Nb15 K4A 152.0(2) . . ?
O46 Nb15 Nb16 81.53(14) . . ?
O46 Nb15 Nb17 122.43(15) . . ?
O46 Nb15 Nb18 78.84(14) . . ?
O46 Nb15 Nb19 31.91(15) . . ?
O46 Nb15 O47 87.56(19) . . ?
O46 Nb15 O48 153.9(2) . . ?
O46 Nb15 O87 77.51(18) . . ?
O47 Nb15 K4 107.51(14) . . ?
O47 Nb15 K4A 120.3(2) . . ?
O47 Nb15 Nb16 122.09(13) . . ?
O47 Nb15 Nb17 80.72(13) . . ?
O47 Nb15 Nb18 32.00(13) . . ?
O47 Nb15 Nb19 82.57(13) . . ?
O47 Nb15 O48 83.83(18) . . ?
O47 Nb15 O87 76.50(17) . . ?
O48 Nb15 K4 42.48(14) . . ?
O48 Nb15 K4A 44.8(2) . . ?
O48 Nb15 Nb16 82.28(13) . . ?
O48 Nb15 Nb17 31.71(13) . . ?
O48 Nb15 Nb18 80.85(13) . . ?
O48 Nb15 Nb19 122.16(13) . . ?
O48 Nb15 O87 76.50(17) . . ?
O87 Nb15 K4 115.88(12) . . ?
O87 Nb15 K4A 109.3(2) . . ?
O87 Nb15 Nb16 45.59(10) . . ?
O87 Nb15 Nb17 44.93(10) . . ?
O87 Nb15 Nb18 44.66(10) . . ?
O87 Nb15 Nb19 45.66(10) . . ?
K2 Nb16 K9 135.07(5) . 1_655 ?
Nb15 Nb16 K2 121.34(4) . . ?
Nb15 Nb16 K9 103.16(4) . 1_655 ?
Nb17 Nb16 K2 61.78(3) . . ?
Nb17 Nb16 K9 161.62(4) . 1_655 ?
Nb17 Nb16 Nb15 59.560(17) . . ?
Nb17 Nb16 Nb19 90.77(2) . . ?
Nb19 Nb16 K2 121.84(4) . . ?
Nb19 Nb16 K9 73.83(4) . 1_655 ?
Nb19 Nb16 Nb15 60.02(2) . . ?
Nb20 Nb16 K2 62.17(3) . . ?
Nb20 Nb16 K9 115.61(4) . 1_655 ?
Nb20 Nb16 Nb15 90.28(2) . . ?
Nb20 Nb16 Nb17 61.974(19) . . ?
Nb20 Nb16 Nb19 59.671(19) . . ?
O45 Nb16 K2 132.92(14) . . ?
O45 Nb16 K9 88.37(14) . 1_655 ?
O45 Nb16 Nb15 31.89(13) . . ?
O45 Nb16 Nb17 79.25(13) . . ?
O45 Nb16 Nb19 81.35(14) . . ?
O45 Nb16 Nb20 122.17(13) . . ?
O45 Nb16 O56 87.69(19) . . ?
O45 Nb16 O57 153.84(19) . . ?
O45 Nb16 O87 77.40(17) . . ?
O49 Nb16 K2 88.3(2) . . ?
O49 Nb16 K9 60.7(2) . 1_655 ?
O49 Nb16 Nb15 135.8(2) . . ?
O49 Nb16 Nb17 135.4(2) . . ?
O49 Nb16 Nb19 133.8(2) . . ?
O49 Nb16 Nb20 133.8(2) . . ?
O49 Nb16 O45 104.0(2) . . ?
O49 Nb16 O50 102.3(2) . . ?
O49 Nb16 O56 103.6(2) . . ?
O49 Nb16 O57 102.1(2) . . ?
O49 Nb16 O87 178.6(2) . . ?
O50 Nb16 K2 132.84(17) . . ?
O50 Nb16 K9 43.20(15) . 1_655 ?
O50 Nb16 Nb15 81.73(15) . . ?
O50 Nb16 Nb17 122.35(14) . . ?
O50 Nb16 Nb19 31.59(14) . . ?
O50 Nb16 Nb20 78.81(16) . . ?
O50 Nb16 O45 89.4(2) . . ?
O50 Nb16 O56 153.90(19) . . ?
O50 Nb16 O57 87.4(2) . . ?
O50 Nb16 O87 77.46(18) . . ?
O56 Nb16 K2 45.28(14) . . ?
O56 Nb16 K9 162.30(13) . 1_655 ?
O56 Nb16 Nb15 82.13(13) . . ?
O56 Nb16 Nb17 31.82(12) . . ?
O56 Nb16 Nb19 122.50(12) . . ?
O56 Nb16 Nb20 80.89(13) . . ?
O56 Nb16 O87 76.58(16) . . ?
O57 Nb16 K2 45.53(14) . . ?
O57 Nb16 K9 106.51(14) . 1_655 ?
O57 Nb16 Nb15 122.08(13) . . ?
O57 Nb16 Nb17 80.66(13) . . ?
O57 Nb16 Nb19 82.35(14) . . ?
O57 Nb16 Nb20 31.92(13) . . ?
O57 Nb16 O56 83.98(19) . . ?
O57 Nb16 O87 76.56(18) . . ?
O87 Nb16 K2 90.95(12) . . ?
O87 Nb16 K9 119.26(11) . 1_655 ?
O87 Nb16 Nb15 45.53(11) . . ?
O87 Nb16 Nb17 44.88(10) . . ?
O87 Nb16 Nb19 45.92(10) . . ?
O87 Nb16 Nb20 44.78(11) . . ?
K2 Nb17 K4 124.40(6) . . ?
K2 Nb17 K5 166.01(5) . . ?
K5 Nb17 K4 60.84(5) . . ?
Nb15 Nb17 K2 126.55(4) . . ?
Nb15 Nb17 K4 58.41(5) . . ?
Nb15 Nb17 K5 67.43(3) . . ?
Nb15 Nb17 Nb16 60.808(18) . . ?
Nb16 Nb17 K2 65.74(4) . . ?
Nb16 Nb17 K4 91.33(5) . . ?
Nb16 Nb17 K5 128.23(4) . . ?
Nb21 Nb17 K2 86.67(4) . . ?
Nb21 Nb17 K4 145.36(5) . . ?
Nb21 Nb17 K5 85.44(3) . . ?
Nb21 Nb17 Nb15 118.03(2) . . ?
Nb21 Nb17 Nb16 117.79(2) . . ?
O48 Nb17 K2 141.61(14) . . ?
O48 Nb17 K4 28.06(14) . . ?
O48 Nb17 K5 49.62(14) . . ?
O48 Nb17 Nb15 33.53(13) . . ?
O48 Nb17 Nb16 84.71(13) . . ?
O48 Nb17 Nb21 130.23(13) . . ?
O48 Nb17 O54 89.05(18) . . ?
O48 Nb17 O56 94.0(2) . . ?
O48 Nb17 O87 79.65(18) . . ?
O48 Nb17 O187 155.01(18) . . ?
O54 Nb17 K2 126.99(13) . . ?
O54 Nb17 K4 108.28(13) . . ?
O54 Nb17 K5 48.23(12) . . ?
O54 Nb17 Nb15 84.33(12) . . ?
O54 Nb17 Nb16 122.56(12) . . ?
O54 Nb17 Nb21 41.18(12) . . ?
O54 Nb17 O87 76.40(16) . . ?
O55 Nb17 K2 84.79(15) . . ?
O55 Nb17 K4 80.95(15) . . ?
O55 Nb17 K5 83.41(14) . . ?
O55 Nb17 Nb15 137.64(15) . . ?
O55 Nb17 Nb16 137.94(14) . . ?
O55 Nb17 Nb21 87.95(14) . . ?
O55 Nb17 O48 104.1(2) . . ?
O55 Nb17 O54 98.93(18) . . ?
O55 Nb17 O56 104.33(19) . . ?
O55 Nb17 O87 174.08(18) . . ?
O55 Nb17 O187 99.11(19) . . ?
O56 Nb17 K2 47.94(15) . . ?
O56 Nb17 K4 84.54(15) . . ?
O56 Nb17 K5 143.21(15) . . ?
O56 Nb17 Nb15 84.60(14) . . ?
O56 Nb17 Nb16 33.61(13) . . ?
O56 Nb17 Nb21 130.08(14) . . ?
O56 Nb17 O54 155.02(18) . . ?
O56 Nb17 O87 79.76(17) . . ?
O56 Nb17 O187 89.09(19) . . ?
O87 Nb17 K2 95.09(12) . . ?
O87 Nb17 K4 103.86(13) . . ?
O87 Nb17 K5 95.88(12) . . ?
O87 Nb17 Nb15 46.26(12) . . ?
O87 Nb17 Nb16 46.29(11) . . ?
O87 Nb17 Nb21 86.13(11) . . ?
O187 Nb17 K2 49.23(12) . . ?
O187 Nb17 K4 173.42(13) . . ?
O187 Nb17 K5 125.73(13) . . ?
O187 Nb17 Nb15 122.66(13) . . ?
O187 Nb17 Nb16 84.22(13) . . ?
O187 Nb17 Nb21 40.99(12) . . ?
O187 Nb17 O54 78.24(17) . . ?
O187 Nb17 O87 76.51(17) . . ?
K5 Nb18 K7 162.02(6) . . ?
Nb15 Nb18 K5 67.68(3) . . ?
Nb15 Nb18 K7 130.09(5) . . ?
Nb15 Nb18 Nb19 60.838(19) . . ?
Nb15 Nb18 Nb21 117.34(2) . . ?
Nb19 Nb18 K5 128.52(3) . . ?
Nb19 Nb18 K7 69.32(5) . . ?
Nb19 Nb18 Nb21 117.94(2) . . ?
Nb21 Nb18 K5 85.06(4) . . ?
Nb21 Nb18 K7 83.31(5) . . ?
O47 Nb18 K5 49.35(14) . . ?
O47 Nb18 K7 146.19(14) . . ?
O47 Nb18 Nb15 33.62(13) . . ?
O47 Nb18 Nb19 84.91(14) . . ?
O47 Nb18 Nb21 129.27(13) . . ?
O47 Nb18 O54 88.88(18) . . ?
O47 Nb18 O59 155.42(18) . . ?
O47 Nb18 O87 79.97(18) . . ?
O52 Nb18 K5 143.19(16) . . ?
O52 Nb18 K7 52.08(16) . . ?
O52 Nb18 Nb15 85.09(15) . . ?
O52 Nb18 Nb19 34.15(14) . . ?
O52 Nb18 Nb21 130.69(16) . . ?
O52 Nb18 O47 94.4(2) . . ?
O52 Nb18 O54 155.82(19) . . ?
O52 Nb18 O59 89.9(2) . . ?
O52 Nb18 O87 80.40(18) . . ?
O53 Nb18 K5 82.99(15) . . ?
O53 Nb18 K7 82.98(16) . . ?
O53 Nb18 Nb15 137.78(16) . . ?
O53 Nb18 Nb19 137.93(15) . . ?
O53 Nb18 Nb21 88.15(15) . . ?
O53 Nb18 O47 104.2(2) . . ?
O53 Nb18 O52 103.8(2) . . ?
O53 Nb18 O54 98.59(19) . . ?
O53 Nb18 O59 98.2(2) . . ?
O53 Nb18 O87 173.72(19) . . ?
O54 Nb18 K5 48.52(12) . . ?
O54 Nb18 K7 123.20(13) . . ?
O54 Nb18 Nb15 84.49(12) . . ?
O54 Nb18 Nb19 122.89(12) . . ?
O54 Nb18 Nb21 40.40(12) . . ?
O54 Nb18 O87 76.60(16) . . ?
O59 Nb18 K5 125.37(13) . . ?
O59 Nb18 K7 46.32(13) . . ?
O59 Nb18 Nb15 123.30(12) . . ?
O59 Nb18 Nb19 85.23(13) . . ?
O59 Nb18 Nb21 40.76(13) . . ?
O59 Nb18 O54 77.76(17) . . ?
O59 Nb18 O87 76.92(17) . . ?
O87 Nb18 K5 96.50(11) . . ?
O87 Nb18 K7 96.21(12) . . ?
O87 Nb18 Nb15 46.53(12) . . ?
O87 Nb18 Nb19 46.40(11) . . ?
O87 Nb18 Nb21 85.56(11) . . ?
Nb15 Nb19 K7 121.54(5) . . ?
Nb16 Nb19 K7 119.03(5) . . ?
Nb16 Nb19 Nb15 60.424(19) . . ?
Nb18 Nb19 K7 62.04(5) . . ?
Nb18 Nb19 Nb15 59.557(18) . . ?
Nb18 Nb19 Nb16 90.70(2) . . ?
Nb18 Nb19 Nb20 61.637(19) . . ?
Nb20 Nb19 K7 59.07(5) . . ?
Nb20 Nb19 Nb15 90.70(2) . . ?
Nb20 Nb19 Nb16 59.99(2) . . ?
O46 Nb19 K7 134.04(14) . . ?
O46 Nb19 Nb15 32.15(13) . . ?
O46 Nb19 Nb16 82.49(14) . . ?
O46 Nb19 Nb18 78.95(13) . . ?
O46 Nb19 Nb20 122.81(13) . . ?
O46 Nb19 O52 87.3(2) . . ?
O46 Nb19 O58 153.97(19) . . ?
O46 Nb19 O87 77.85(18) . . ?
O50 Nb19 K7 129.85(17) . . ?
O50 Nb19 Nb15 82.24(15) . . ?
O50 Nb19 Nb16 31.79(14) . . ?
O50 Nb19 Nb18 122.46(14) . . ?
O50 Nb19 Nb20 79.23(16) . . ?
O50 Nb19 O46 90.6(2) . . ?
O50 Nb19 O52 154.2(2) . . ?
O50 Nb19 O58 87.5(2) . . ?
O50 Nb19 O87 77.82(18) . . ?
O51 Nb19 K7 89.0(2) . . ?
O51 Nb19 Nb15 136.1(2) . . ?
O51 Nb19 Nb16 134.29(19) . . ?
O51 Nb19 Nb18 135.00(19) . . ?
O51 Nb19 Nb20 133.2(2) . . ?
O51 Nb19 O46 104.0(2) . . ?
O51 Nb19 O50 102.5(2) . . ?
O51 Nb19 O52 102.9(2) . . ?
O51 Nb19 O58 101.7(2) . . ?
O51 Nb19 O87 178.1(2) . . ?
O52 Nb19 K7 46.75(16) . . ?
O52 Nb19 Nb15 82.40(14) . . ?
O52 Nb19 Nb16 122.67(13) . . ?
O52 Nb19 Nb18 32.11(13) . . ?
O52 Nb19 Nb20 80.35(14) . . ?
O52 Nb19 O87 76.60(17) . . ?
O58 Nb19 K7 42.38(15) . . ?
O58 Nb19 Nb15 122.13(14) . . ?
O58 Nb19 Nb16 82.33(14) . . ?
O58 Nb19 Nb18 80.21(14) . . ?
O58 Nb19 Nb20 31.56(13) . . ?
O58 Nb19 O52 83.3(2) . . ?
O58 Nb19 O87 76.39(18) . . ?
O87 Nb19 K7 89.35(12) . . ?
O87 Nb19 Nb15 45.76(12) . . ?
O87 Nb19 Nb16 46.08(10) . . ?
O87 Nb19 Nb18 44.64(10) . . ?
O87 Nb19 Nb20 44.96(12) . . ?
K2 Nb20 K7 162.67(6) . . ?
Nb16 Nb20 K2 65.51(4) . . ?
Nb16 Nb20 K7 131.68(5) . . ?
Nb19 Nb20 K2 125.85(4) . . ?
Nb19 Nb20 K7 71.38(5) . . ?
Nb19 Nb20 Nb16 60.34(2) . . ?
Nb21 Nb20 K2 86.12(4) . . ?
Nb21 Nb20 K7 86.21(5) . . ?
Nb21 Nb20 Nb16 117.40(2) . . ?
Nb21 Nb20 Nb19 118.54(2) . . ?
O57 Nb20 K2 47.72(15) . . ?
O57 Nb20 K7 143.95(15) . . ?
O57 Nb20 Nb16 33.56(15) . . ?
O57 Nb20 Nb19 84.17(16) . . ?
O57 Nb20 Nb21 129.38(14) . . ?
O57 Nb20 O59 155.3(2) . . ?
O57 Nb20 O87 79.71(19) . . ?
O57 Nb20 O187 88.62(19) . . ?
O58 Nb20 K2 140.90(16) . . ?
O58 Nb20 K7 51.81(17) . . ?
O58 Nb20 Nb16 84.29(16) . . ?
O58 Nb20 Nb19 33.78(16) . . ?
O58 Nb20 Nb21 131.39(16) . . ?
O58 Nb20 O57 93.5(2) . . ?
O58 Nb20 O59 90.2(2) . . ?
O58 Nb20 O87 79.96(19) . . ?
O58 Nb20 O187 155.4(2) . . ?
O59 Nb20 K2 126.57(13) . . ?
O59 Nb20 K7 50.10(14) . . ?
O59 Nb20 Nb16 123.09(14) . . ?
O59 Nb20 Nb19 85.43(14) . . ?
O59 Nb20 Nb21 41.19(13) . . ?
O59 Nb20 O87 76.91(17) . . ?
O59 Nb20 O187 78.27(18) . . ?
O61 Nb20 K2 86.45(17) . . ?
O61 Nb20 K7 77.81(17) . . ?
O61 Nb20 Nb16 138.80(16) . . ?
O61 Nb20 Nb19 136.65(18) . . ?
O61 Nb20 Nb21 88.30(18) . . ?
O61 Nb20 O57 105.3(2) . . ?
O61 Nb20 O58 102.9(2) . . ?
O61 Nb20 O59 97.7(2) . . ?
O61 Nb20 O87 174.0(2) . . ?
O61 Nb20 O187 100.2(2) . . ?
O87 Nb20 K2 94.66(11) . . ?
O87 Nb20 K7 100.25(12) . . ?
O87 Nb20 Nb16 46.31(11) . . ?
O87 Nb20 Nb19 46.34(11) . . ?
O87 Nb20 Nb21 85.87(11) . . ?
O187 Nb20 K2 48.82(12) . . ?
O187 Nb20 K7 126.74(13) . . ?
O187 Nb20 Nb16 83.98(13) . . ?
O187 Nb20 Nb19 122.56(13) . . ?
O187 Nb20 Nb21 40.77(12) . . ?
O187 Nb20 O87 76.28(16) . . ?
Na25 Nb21 Nb17 168.2(2) . . ?
Na25 Nb21 Nb18 110.1(2) . . ?
Na25 Nb21 Nb20 105.84(18) . . ?
K6A Nb21 Na25 78.4(2) . . ?
K6A Nb21 Nb17 111.95(11) . . ?
K6A Nb21 Nb18 105.44(10) . . ?
K6A Nb21 Nb20 167.23(11) . . ?
Nb17 Nb21 Nb18 62.523(18) . . ?
Nb17 Nb21 Nb20 62.835(19) . . ?
Nb20 Nb21 Nb18 61.813(19) . . ?
O54 Nb21 Na25 140.8(2) . . ?
O54 Nb21 K6A 89.57(16) . . ?
O54 Nb21 Nb17 38.04(11) . . ?
O54 Nb21 Nb18 37.66(11) . . ?
O54 Nb21 Nb20 79.60(11) . . ?
O54 Nb21 O59 72.03(17) . . ?
O54 Nb21 K10A 133.2(2) . . ?
O59 Nb21 Na25 88.9(2) . . ?
O59 Nb21 K6A 132.39(16) . . ?
O59 Nb21 Nb17 79.90(12) . . ?
O59 Nb21 Nb18 37.43(12) . . ?
O59 Nb21 Nb20 37.41(12) . . ?
O59 Nb21 K10A 142.3(2) . . ?
O60 Nb21 Na25 110.6(2) . . ?
O60 Nb21 K6A 52.19(17) . . ?
O60 Nb21 Nb17 80.90(14) . . ?
O60 Nb21 Nb18 126.26(15) . . ?
O60 Nb21 Nb20 133.55(14) . . ?
O60 Nb21 O54 89.45(18) . . ?
O60 Nb21 O59 160.06(19) . . ?
O60 Nb21 O62 99.6(2) . . ?
O60 Nb21 O187 95.62(18) . . ?
O60 Nb21 K10A 49.4(2) . . ?
O62 Nb21 Na25 51.7(2) . . ?
O62 Nb21 K6A 110.2(2) . . ?
O62 Nb21 Nb17 125.46(15) . . ?
O62 Nb21 Nb18 133.29(16) . . ?
O62 Nb21 Nb20 81.15(16) . . ?
O62 Nb21 O54 159.9(2) . . ?
O62 Nb21 O59 95.9(2) . . ?
O62 Nb21 O187 88.80(19) . . ?
O62 Nb21 K10A 50.5(2) . . ?
O63 Nb21 Na25 49.4(2) . . ?
O63 Nb21 K6A 49.12(17) . . ?
O63 Nb21 Nb17 132.93(14) . . ?
O63 Nb21 Nb18 80.57(14) . . ?
O63 Nb21 Nb20 124.61(14) . . ?
O63 Nb21 O54 94.96(18) . . ?
O63 Nb21 O59 88.16(18) . . ?
O63 Nb21 O60 101.1(2) . . ?
O63 Nb21 O62 100.8(2) . . ?
O63 Nb21 O187 158.95(19) . . ?
O63 Nb21 K10A 112.1(3) . . ?
O187 Nb21 Na25 134.6(2) . . ?
O187 Nb21 K6A 143.91(16) . . ?
O187 Nb21 Nb17 37.81(12) . . ?
O187 Nb21 Nb18 79.24(12) . . ?
O187 Nb21 Nb20 38.01(12) . . ?
O187 Nb21 O54 72.32(16) . . ?
O187 Nb21 O59 72.14(16) . . ?
O187 Nb21 K10A 88.5(3) . . ?
K10A Nb21 Nb17 104.5(2) . . ?
K10A Nb21 Nb18 166.7(2) . . ?
K10A Nb21 Nb20 110.8(2) . . ?
Na25 Nb22 K7 77.94(19) . . ?
Nb23 Nb22 Na25 119.14(14) . . ?
Nb23 Nb22 K7 96.27(6) . . ?
Nb23 Nb22 Nb25 63.25(2) . . ?
Nb23 Nb22 Nb26 65.04(3) . . ?
Nb25 Nb22 Na25 148.93(19) . . ?
Nb25 Nb22 K7 133.05(6) . . ?
Nb26 Nb22 Na25 148.20(19) . . ?
Nb26 Nb22 K7 70.27(5) . . ?
Nb26 Nb22 Nb25 62.80(3) . . ?
O64 Nb22 Na25 39.3(2) . . ?
O64 Nb22 K7 80.9(2) . . ?
O64 Nb22 Nb23 79.81(18) . . ?
O64 Nb22 Nb25 129.76(18) . . ?
O64 Nb22 Nb26 130.6(2) . . ?
O64 Nb22 O65 102.0(2) . . ?
O64 Nb22 O66 99.7(3) . . ?
O64 Nb22 O71 92.3(2) . . ?
O64 Nb22 O72 92.2(2) . . ?
O64 Nb22 O77 161.9(2) . . ?
O65 Nb22 Na25 71.7(2) . . ?
O65 Nb22 K7 46.71(16) . . ?
O65 Nb22 Nb23 140.79(16) . . ?
O65 Nb22 Nb25 128.23(15) . . ?
O65 Nb22 Nb26 86.70(15) . . ?
O65 Nb22 O66 92.2(2) . . ?
O65 Nb22 O71 99.6(2) . . ?
O65 Nb22 O72 165.6(2) . . ?
O65 Nb22 O77 92.7(2) . . ?
O66 Nb22 Na25 76.4(2) . . ?
O66 Nb22 K7 136.91(17) . . ?
O66 Nb22 Nb23 126.47(17) . . ?
O66 Nb22 Nb25 78.98(16) . . ?
O66 Nb22 Nb26 128.80(17) . . ?
O66 Nb22 O71 161.1(2) . . ?
O66 Nb22 O72 87.8(2) . . ?
O66 Nb22 O77 90.1(2) . . ?
O71 Nb22 Na25 121.3(2) . . ?
O71 Nb22 K7 59.27(17) . . ?
O71 Nb22 Nb23 41.49(16) . . ?
O71 Nb22 Nb25 82.10(15) . . ?
O71 Nb22 Nb26 38.49(15) . . ?
O71 Nb22 O72 77.1(2) . . ?
O71 Nb22 O77 74.7(2) . . ?
O72 Nb22 Na25 122.1(2) . . ?
O72 Nb22 K7 135.29(18) . . ?
O72 Nb22 Nb23 39.29(16) . . ?
O72 Nb22 Nb25 37.75(16) . . ?
O72 Nb22 Nb26 82.11(18) . . ?
O72 Nb22 O77 72.9(2) . . ?
O77 Nb22 Na25 158.7(2) . . ?
O77 Nb22 K7 102.28(18) . . ?
O77 Nb22 Nb23 82.13(14) . . ?
O77 Nb22 Nb25 37.31(17) . . ?
O77 Nb22 Nb26 39.01(17) . . ?
Nb22 Nb23 Nb24 119.75(3) . . ?
Nb22 Nb23 Nb27 117.15(3) . . ?
Nb24 Nb23 Nb27 61.27(4) . . ?
O68 Nb23 Nb22 88.72(19) . . ?
O68 Nb23 Nb24 136.56(19) . . ?
O68 Nb23 Nb27 136.7(2) . . ?
O68 Nb23 O69 101.8(3) . . ?
O68 Nb23 O70 102.8(3) . . ?
O68 Nb23 O71 99.2(2) . . ?
O68 Nb23 O72 99.0(3) . . ?
O68 Nb23 O85 175.2(2) . . ?
O69 Nb23 Nb22 132.8(2) . . ?
O69 Nb23 Nb24 34.8(2) . . ?
O69 Nb23 Nb27 85.8(3) . . ?
O69 Nb23 O70 95.1(3) . . ?
O69 Nb23 O71 157.2(2) . . ?
O69 Nb23 O72 91.9(3) . . ?
O69 Nb23 O85 81.8(3) . . ?
O70 Nb23 Nb22 127.6(2) . . ?
O70 Nb23 Nb24 85.7(2) . . ?
O70 Nb23 Nb27 33.9(2) . . ?
O70 Nb23 O71 88.8(3) . . ?
O70 Nb23 O72 155.2(3) . . ?
O70 Nb23 O85 79.9(3) . . ?
O71 Nb23 Nb22 38.79(15) . . ?
O71 Nb23 Nb24 123.77(14) . . ?
O71 Nb23 Nb27 84.97(15) . . ?
O71 Nb23 O85 76.8(2) . . ?
O72 Nb23 Nb22 40.84(15) . . ?
O72 Nb23 Nb24 86.65(15) . . ?
O72 Nb23 Nb27 123.59(17) . . ?
O72 Nb23 O71 76.0(2) . . ?
O72 Nb23 O85 77.6(2) . . ?
O85 Nb23 Nb22 86.51(15) . . ?
O85 Nb23 Nb24 47.13(17) . . ?
O85 Nb23 Nb27 46.22(18) . . ?
Nb23 Nb24 Nb25 62.46(2) . . ?
Nb23 Nb24 Nb27 59.72(3) . . ?
Nb23 Nb24 Nb28 90.96(4) . . ?
Nb25 Nb24 Nb27 90.38(4) . . ?
Nb25 Nb24 Nb28 59.65(3) . . ?
Nb27 Nb24 Nb28 59.75(4) . . ?
O69 Nb24 Nb23 31.71(19) . . ?
O69 Nb24 Nb25 81.44(18) . . ?
O69 Nb24 Nb27 82.2(2) . . ?
O69 Nb24 Nb28 122.60(19) . . ?
O69 Nb24 O85 76.4(2) . . ?
O73 Nb24 Nb23 132.9(4) . . ?
O73 Nb24 Nb25 133.5(5) . . ?
O73 Nb24 Nb27 136.2(5) . . ?
O73 Nb24 Nb28 136.2(3) . . ?
O73 Nb24 O69 101.2(4) . . ?
O73 Nb24 O74 103.7(5) . . ?
O73 Nb24 O79 101.9(5) . . ?
O73 Nb24 O80 104.1(4) . . ?
O73 Nb24 O85 177.3(5) . . ?
O74 Nb24 Nb23 78.7(2) . . ?
O74 Nb24 Nb25 122.8(3) . . ?
O74 Nb24 Nb27 32.5(3) . . ?
O74 Nb24 Nb28 82.3(3) . . ?
O74 Nb24 O69 86.5(3) . . ?
O74 Nb24 O79 153.9(3) . . ?
O74 Nb24 O80 90.4(4) . . ?
O74 Nb24 O85 77.7(3) . . ?
O79 Nb24 Nb23 80.4(2) . . ?
O79 Nb24 Nb25 31.6(2) . . ?
O79 Nb24 Nb27 121.9(2) . . ?
O79 Nb24 Nb28 82.6(3) . . ?
O79 Nb24 O69 83.9(3) . . ?
O79 Nb24 O85 76.6(3) . . ?
O80 Nb24 Nb23 123.0(3) . . ?
O80 Nb24 Nb25 79.1(2) . . ?
O80 Nb24 Nb27 81.7(3) . . ?
O80 Nb24 Nb28 32.1(3) . . ?
O80 Nb24 O69 154.5(3) . . ?
O80 Nb24 O79 88.0(4) . . ?
O80 Nb24 O85 78.2(3) . . ?
O85 Nb24 Nb23 44.83(14) . . ?
O85 Nb24 Nb25 45.14(17) . . ?
O85 Nb24 Nb27 45.31(17) . . ?
O85 Nb24 Nb28 46.15(15) . . ?
Nb22 Nb25 Nb24 114.50(3) . . ?
Nb22 Nb25 Nb28 116.36(4) . . ?
Nb28 Nb25 Nb24 60.40(4) . . ?
O72 Nb25 Nb22 38.43(15) . . ?
O72 Nb25 Nb24 84.38(16) . . ?
O72 Nb25 Nb28 122.13(18) . . ?
O72 Nb25 O85 75.7(2) . . ?
O77 Nb25 Nb22 40.05(15) . . ?
O77 Nb25 Nb24 122.85(17) . . ?
O77 Nb25 Nb28 86.09(17) . . ?
O77 Nb25 O72 76.1(2) . . ?
O77 Nb25 O85 77.1(2) . . ?
O78 Nb25 Nb22 96.2(3) . . ?
O78 Nb25 Nb24 134.3(3) . . ?
O78 Nb25 Nb28 134.4(3) . . ?
O78 Nb25 O72 103.3(3) . . ?
O78 Nb25 O77 102.6(3) . . ?
O78 Nb25 O79 102.2(4) . . ?
O78 Nb25 O83 101.8(4) . . ?
O78 Nb25 O85 179.0(3) . . ?
O79 Nb25 Nb22 126.8(2) . . ?
O79 Nb25 Nb24 32.3(3) . . ?
O79 Nb25 Nb28 83.7(3) . . ?
O79 Nb25 O72 88.6(3) . . ?
O79 Nb25 O77 153.3(3) . . ?
O79 Nb25 O85 78.0(3) . . ?
O83 Nb25 Nb22 130.6(3) . . ?
O83 Nb25 Nb24 83.7(2) . . ?
O83 Nb25 Nb28 32.7(2) . . ?
O83 Nb25 O72 153.7(3) . . ?
O83 Nb25 O77 90.9(3) . . ?
O83 Nb25 O79 93.7(4) . . ?
O83 Nb25 O85 79.2(3) . . ?
O85 Nb25 Nb22 82.90(14) . . ?
O85 Nb25 Nb24 45.94(16) . . ?
O85 Nb25 Nb28 46.60(15) . . ?
Nb22 Nb26 K7 60.75(5) . . ?
Nb22 Nb26 Nb27 114.38(4) . . ?
Nb22 Nb26 Nb28 118.19(4) . . ?
Nb27 Nb26 K7 114.48(5) . . ?
Nb28 Nb26 K7 174.14(6) . . ?
Nb28 Nb26 Nb27 60.20(3) . . ?
O67 Nb26 K7 48.0(3) . . ?
O67 Nb26 Nb22 92.4(2) . . ?
O67 Nb26 Nb27 135.4(3) . . ?
O67 Nb26 Nb28 137.2(3) . . ?
O67 Nb26 O71 99.6(3) . . ?
O67 Nb26 O76 101.9(4) . . ?
O67 Nb26 O77 102.1(3) . . ?
O67 Nb26 O82 103.6(4) . . ?
O67 Nb26 O85 176.0(3) . . ?
O71 Nb26 K7 52.31(16) . . ?
O71 Nb26 Nb22 37.17(14) . . ?
O71 Nb26 Nb27 84.84(14) . . ?
O71 Nb26 Nb28 122.96(16) . . ?
O71 Nb26 O85 76.4(2) . . ?
O76 Nb26 K7 91.5(2) . . ?
O76 Nb26 Nb22 125.6(2) . . ?
O76 Nb26 Nb27 33.5(3) . . ?
O76 Nb26 Nb28 84.7(2) . . ?
O76 Nb26 O71 88.5(3) . . ?
O76 Nb26 O77 153.2(3) . . ?
O76 Nb26 O85 78.8(3) . . ?
O77 Nb26 K7 95.53(15) . . ?
O77 Nb26 Nb22 41.41(14) . . ?
O77 Nb26 Nb27 121.82(16) . . ?
O77 Nb26 Nb28 85.98(15) . . ?
O77 Nb26 O71 75.8(2) . . ?
O77 Nb26 O85 76.5(2) . . ?
O82 Nb26 K7 151.6(3) . . ?
O82 Nb26 Nb22 133.1(3) . . ?
O82 Nb26 Nb27 84.1(2) . . ?
O82 Nb26 Nb28 33.7(3) . . ?
O82 Nb26 O71 155.6(3) . . ?
O82 Nb26 O76 94.2(3) . . ?
O82 Nb26 O77 91.8(3) . . ?
O82 Nb26 O85 80.3(3) . . ?
O85 Nb26 K7 128.13(15) . . ?
O85 Nb26 Nb22 84.03(17) . . ?
O85 Nb26 Nb27 45.54(17) . . ?
O85 Nb26 Nb28 46.73(14) . . ?
Nb23 Nb27 Nb24 59.01(3) . . ?
Nb23 Nb27 Nb26 63.38(3) . . ?
Nb23 Nb27 Nb28 90.83(4) . . ?
Nb26 Nb27 Nb24 91.15(4) . . ?
Nb26 Nb27 Nb28 59.70(3) . . ?
Nb28 Nb27 Nb24 60.22(4) . . ?
O70 Nb27 Nb23 31.9(2) . . ?
O70 Nb27 Nb24 82.1(2) . . ?
O70 Nb27 Nb26 81.50(18) . . ?
O70 Nb27 Nb28 122.6(2) . . ?
O70 Nb27 O76 83.9(3) . . ?
O70 Nb27 O85 76.2(2) . . ?
O74 Nb27 Nb23 77.3(2) . . ?
O74 Nb27 Nb24 31.3(2) . . ?
O74 Nb27 Nb26 122.4(2) . . ?
O74 Nb27 Nb28 81.9(2) . . ?
O74 Nb27 O70 86.4(3) . . ?
O74 Nb27 O76 154.0(3) . . ?
O74 Nb27 O85 77.0(3) . . ?
O75 Nb27 Nb23 134.0(3) . . ?
O75 Nb27 Nb24 134.3(4) . . ?
O75 Nb27 Nb26 134.5(4) . . ?
O75 Nb27 Nb28 135.1(3) . . ?
O75 Nb27 O70 102.3(4) . . ?
O75 Nb27 O74 103.1(5) . . ?
O75 Nb27 O76 102.6(5) . . ?
O75 Nb27 O81 103.6(4) . . ?
O75 Nb27 O85 178.4(4) . . ?
O76 Nb27 Nb23 81.7(2) . . ?
O76 Nb27 Nb24 123.0(2) . . ?
O76 Nb27 Nb26 32.1(2) . . ?
O76 Nb27 Nb28 83.1(2) . . ?
O76 Nb27 O85 77.3(3) . . ?
O81 Nb27 Nb23 122.4(3) . . ?
O81 Nb27 Nb24 81.2(3) . . ?
O81 Nb27 Nb26 79.1(2) . . ?
O81 Nb27 Nb28 31.6(3) . . ?
O81 Nb27 O70 154.1(3) . . ?
O81 Nb27 O74 89.6(4) . . ?
O81 Nb27 O76 88.7(4) . . ?
O81 Nb27 O85 78.0(3) . . ?
O85 Nb27 Nb23 44.45(15) . . ?
O85 Nb27 Nb24 45.78(17) . . ?
O85 Nb27 Nb26 45.45(17) . . ?
O85 Nb27 Nb28 46.44(14) . . ?
Nb25 Nb28 Nb24 59.95(4) . . ?
Nb25 Nb28 Nb27 90.73(3) . . ?
Nb26 Nb28 Nb24 91.28(3) . . ?
Nb26 Nb28 Nb25 62.25(3) . . ?
Nb26 Nb28 Nb27 60.10(3) . . ?
Nb27 Nb28 Nb24 60.03(4) . . ?
O80 Nb28 Nb24 31.6(2) . . ?
O80 Nb28 Nb25 79.1(3) . . ?
O80 Nb28 Nb26 122.9(2) . . ?
O80 Nb28 Nb27 81.7(2) . . ?
O80 Nb28 O82 154.2(3) . . ?
O80 Nb28 O83 87.5(4) . . ?
O80 Nb28 O85 77.3(3) . . ?
O81 Nb28 Nb24 81.3(3) . . ?
O81 Nb28 Nb25 122.6(2) . . ?
O81 Nb28 Nb26 79.7(2) . . ?
O81 Nb28 Nb27 31.8(2) . . ?
O81 Nb28 O80 89.1(4) . . ?
O81 Nb28 O82 88.0(4) . . ?
O81 Nb28 O83 153.7(3) . . ?
O81 Nb28 O85 77.3(3) . . ?
O82 Nb28 Nb24 122.8(2) . . ?
O82 Nb28 Nb25 81.0(2) . . ?
O82 Nb28 Nb26 31.59(19) . . ?
O82 Nb28 Nb27 82.4(2) . . ?
O82 Nb28 O85 77.1(3) . . ?
O83 Nb28 Nb24 82.2(2) . . ?
O83 Nb28 Nb25 31.34(19) . . ?
O83 Nb28 Nb26 80.3(2) . . ?
O83 Nb28 Nb27 121.94(19) . . ?
O83 Nb28 O82 83.9(3) . . ?
O83 Nb28 O85 76.5(3) . . ?
O84 Nb28 Nb24 135.0(4) . . ?
O84 Nb28 Nb25 135.0(4) . . ?
O84 Nb28 Nb26 133.7(4) . . ?
O84 Nb28 Nb27 134.3(4) . . ?
O84 Nb28 O80 103.4(5) . . ?
O84 Nb28 O81 102.4(5) . . ?
O84 Nb28 O82 102.2(5) . . ?
O84 Nb28 O83 103.8(5) . . ?
O84 Nb28 O85 179.3(5) . . ?
O85 Nb28 Nb24 45.66(16) . . ?
O85 Nb28 Nb25 45.29(17) . . ?
O85 Nb28 Nb26 45.64(16) . . ?
O85 Nb28 Nb27 45.45(17) . . ?
Na25 Nb29 K7 74.69(16) . . ?
Nb30 Nb29 Na25 64.27(15) . . ?
Nb30 Nb29 K7 119.78(6) . . ?
Nb31 Nb29 Na25 63.17(15) . . ?
Nb31 Nb29 K7 131.95(5) . . ?
Nb31 Nb29 Nb30 61.11(2) . . ?
Nb31 Nb29 Nb32 63.81(2) . . ?
Nb32 Nb29 Na25 116.73(16) . . ?
Nb32 Nb29 K7 163.84(5) . . ?
Nb32 Nb29 Nb30 61.36(3) . . ?
O65 Nb29 Na25 65.6(2) . . ?
O65 Nb29 K7 45.93(16) . . ?
O65 Nb29 Nb30 76.83(15) . . ?
O65 Nb29 Nb31 123.67(15) . . ?
O65 Nb29 Nb32 125.99(15) . . ?
O65 Nb29 O91 86.4(2) . . ?
O65 Nb29 O92 88.0(2) . . ?
O65 Nb29 O97 155.2(2) . . ?
O89 Nb29 Na25 157.5(2) . . ?
O89 Nb29 K7 82.96(19) . . ?
O89 Nb29 Nb30 131.9(2) . . ?
O89 Nb29 Nb31 135.49(18) . . ?
O89 Nb29 Nb32 85.61(19) . . ?
O89 Nb29 O65 100.2(2) . . ?
O89 Nb29 O90 102.7(3) . . ?
O89 Nb29 O91 165.2(2) . . ?
O89 Nb29 O92 95.9(3) . . ?
O89 Nb29 O97 97.5(2) . . ?
O90 Nb29 Na25 65.4(2) . . ?
O90 Nb29 K7 63.39(16) . . ?
O90 Nb29 Nb30 125.29(16) . . ?
O90 Nb29 Nb31 78.22(15) . . ?
O90 Nb29 Nb32 130.73(15) . . ?
O90 Nb29 O65 100.6(2) . . ?
O90 Nb29 O91 88.96(19) . . ?
O90 Nb29 O92 157.7(2) . . ?
O90 Nb29 O97 92.4(2) . . ?
O91 Nb29 Na25 36.9(2) . . ?
O91 Nb29 K7 110.70(13) . . ?
O91 Nb29 Nb30 36.61(12) . . ?
O91 Nb29 Nb31 37.66(13) . . ?
O91 Nb29 Nb32 79.86(12) . . ?
O92 Nb29 Na25 100.7(2) . . ?
O92 Nb29 K7 132.09(14) . . ?
O92 Nb29 Nb30 36.61(15) . . ?
O92 Nb29 Nb31 79.90(13) . . ?
O92 Nb29 Nb32 38.13(14) . . ?
O92 Nb29 O91 70.95(19) . . ?
O97 Nb29 Na25 101.8(2) . . ?
O97 Nb29 K7 155.00(16) . . ?
O97 Nb29 Nb30 78.38(16) . . ?
O97 Nb29 Nb31 38.68(14) . . ?
O97 Nb29 Nb32 38.44(14) . . ?
O97 Nb29 O91 72.67(19) . . ?
O97 Nb29 O92 72.9(2) . . ?
Nb29 Nb30 Na20 78.82(7) . . ?
Nb29 Nb30 Na25 62.51(18) . . ?
Nb33 Nb30 Na20 138.48(7) . . ?
Nb33 Nb30 Na25 148.02(15) . . ?
Nb33 Nb30 Nb29 117.85(4) . . ?
Nb33 Nb30 Nb34 60.83(3) . . ?
Nb34 Nb30 Na20 77.67(7) . . ?
Nb34 Nb30 Na25 89.82(16) . . ?
Nb34 Nb30 Nb29 117.57(3) . . ?
O66 Nb30 Na20 73.53(18) . . ?
O66 Nb30 Na25 70.2(2) . . ?
O66 Nb30 Nb29 86.57(18) . . ?
O66 Nb30 Nb33 140.02(17) . . ?
O66 Nb30 Nb34 137.62(19) . . ?
O66 Nb30 O91 95.4(2) . . ?
O66 Nb30 O92 96.4(2) . . ?
O66 Nb30 O93 105.8(3) . . ?
O66 Nb30 O94 103.4(3) . . ?
O66 Nb30 O108 171.6(2) . . ?
O91 Nb30 Na20 44.57(15) . . ?
O91 Nb30 Na25 33.1(2) . . ?
O91 Nb30 Nb29 41.00(13) . . ?
O91 Nb30 Nb33 124.04(14) . . ?
O91 Nb30 Nb34 84.92(14) . . ?
O91 Nb30 O92 77.92(19) . . ?
O91 Nb30 O108 77.2(2) . . ?
O92 Nb30 Na20 118.30(16) . . ?
O92 Nb30 Na25 101.8(2) . . ?
O92 Nb30 Nb29 39.50(14) . . ?
O92 Nb30 Nb33 86.86(14) . . ?
O92 Nb30 Nb34 124.74(14) . . ?
O92 Nb30 O108 78.3(2) . . ?
O93 Nb30 Na20 150.3(3) . . ?
O93 Nb30 Na25 166.5(3) . . ?
O93 Nb30 Nb29 130.9(3) . . ?
O93 Nb30 Nb33 34.3(2) . . ?
O93 Nb30 Nb34 84.9(2) . . ?
O93 Nb30 O91 157.3(3) . . ?
O93 Nb30 O92 91.4(3) . . ?
O93 Nb30 O94 93.5(3) . . ?
O93 Nb30 O108 81.0(3) . . ?
O94 Nb30 Na20 59.0(2) . . ?
O94 Nb30 Na25 75.4(3) . . ?
O94 Nb30 Nb29 130.42(19) . . ?
O94 Nb30 Nb33 84.9(2) . . ?
O94 Nb30 Nb34 34.2(2) . . ?
O94 Nb30 O91 89.4(2) . . ?
O94 Nb30 O92 157.4(2) . . ?
O94 Nb30 O108 80.7(3) . . ?
O108 Nb30 Na20 103.10(15) . . ?
O108 Nb30 Na25 104.26(19) . . ?
O108 Nb30 Nb29 85.24(16) . . ?
O108 Nb30 Nb33 46.90(14) . . ?
O108 Nb30 Nb34 46.59(16) . . ?
Na25 Nb31 K8 119.37(13) . . ?
Na25 Nb31 K6B 50.3(2) . . ?
K8 Nb31 K6B 79.6(2) . . ?
Nb29 Nb31 Na25 64.35(17) . . ?
Nb29 Nb31 K8 129.68(3) . . ?
Nb29 Nb31 Nb34 119.84(3) . . ?
Nb29 Nb31 Nb35 117.07(3) . . ?
Nb29 Nb31 K6B 113.19(19) . . ?
Nb34 Nb31 Na25 91.36(18) . . ?
Nb34 Nb31 K8 110.40(3) . . ?
Nb34 Nb31 K6B 77.11(19) . . ?
Nb35 Nb31 Na25 149.60(16) . . ?
Nb35 Nb31 K8 84.18(3) . . ?
Nb35 Nb31 Nb34 60.79(3) . . ?
Nb35 Nb31 K6B 125.52(19) . . ?
O91 Nb31 Na25 35.40(18) . . ?
O91 Nb31 K8 152.85(13) . . ?
O91 Nb31 Nb29 42.83(14) . . ?
O91 Nb31 Nb34 85.05(14) . . ?
O91 Nb31 Nb35 122.94(13) . . ?
O91 Nb31 O97 77.57(19) . . ?
O91 Nb31 O108 75.73(19) . . ?
O91 Nb31 K6B 82.5(2) . . ?
O95 Nb31 Na25 76.8(3) . . ?
O95 Nb31 K8 91.18(17) . . ?
O95 Nb31 Nb29 133.28(18) . . ?
O95 Nb31 Nb34 33.64(16) . . ?
O95 Nb31 Nb35 84.27(18) . . ?
O95 Nb31 O91 90.5(2) . . ?
O95 Nb31 O97 155.7(2) . . ?
O95 Nb31 O108 79.9(2) . . ?
O95 Nb31 K6B 45.0(3) . . ?
O96 Nb31 Na25 73.0(2) . . ?
O96 Nb31 K8 52.06(15) . . ?
O96 Nb31 Nb29 89.86(15) . . ?
O96 Nb31 Nb34 136.78(16) . . ?
O96 Nb31 Nb35 135.26(15) . . ?
O96 Nb31 O91 101.3(2) . . ?
O96 Nb31 O95 103.2(2) . . ?
O96 Nb31 O97 99.9(2) . . ?
O96 Nb31 O103 102.2(2) . . ?
O96 Nb31 O108 175.8(2) . . ?
O96 Nb31 K6B 61.8(2) . . ?
O97 Nb31 Na25 103.1(2) . . ?
O97 Nb31 K8 109.16(15) . . ?
O97 Nb31 Nb29 38.75(13) . . ?
O97 Nb31 Nb34 123.05(15) . . ?
O97 Nb31 Nb35 84.70(14) . . ?
O97 Nb31 O108 76.7(2) . . ?
O97 Nb31 K6B 149.7(2) . . ?
O103 Nb31 Na25 167.4(2) . . ?
O103 Nb31 K8 52.16(16) . . ?
O103 Nb31 Nb29 127.89(19) . . ?
O103 Nb31 Nb34 84.3(2) . . ?
O103 Nb31 Nb35 33.08(16) . . ?
O103 Nb31 O91 154.7(2) . . ?
O103 Nb31 O95 93.3(3) . . ?
O103 Nb31 O97 89.1(2) . . ?
O103 Nb31 O108 80.3(2) . . ?
O103 Nb31 K6B 117.2(3) . . ?
O108 Nb31 Na25 105.2(2) . . ?
O108 Nb31 K8 131.16(14) . . ?
O108 Nb31 Nb29 85.98(14) . . ?
O108 Nb31 Nb34 46.42(16) . . ?
O108 Nb31 Nb35 47.36(14) . . ?
O108 Nb31 K6B 120.2(3) . . ?
Nb29 Nb32 Nb33 119.04(4) . . ?
Nb29 Nb32 Nb35 115.93(3) . . ?
Nb33 Nb32 Nb35 60.48(3) . . ?
O92 Nb32 Nb29 41.16(15) . . ?
O92 Nb32 Nb33 85.98(17) . . ?
O92 Nb32 Nb35 122.05(16) . . ?
O92 Nb32 O97 75.7(2) . . ?
O92 Nb32 O108 75.5(2) . . ?
O97 Nb32 Nb29 38.48(13) . . ?
O97 Nb32 Nb33 122.02(15) . . ?
O97 Nb32 Nb35 83.97(14) . . ?
O97 Nb32 O108 75.8(2) . . ?
O98 Nb32 Nb29 92.9(2) . . ?
O98 Nb32 Nb33 134.8(3) . . ?
O98 Nb32 Nb35 135.0(2) . . ?
O98 Nb32 O92 102.5(3) . . ?
O98 Nb32 O97 103.0(3) . . ?
O98 Nb32 O99 103.1(4) . . ?
O98 Nb32 O104 103.8(3) . . ?
O98 Nb32 O108 177.9(3) . . ?
O99 Nb32 Nb29 131.9(2) . . ?
O99 Nb32 Nb33 31.8(2) . . ?
O99 Nb32 Nb35 83.4(2) . . ?
O99 Nb32 O92 90.8(3) . . ?
O99 Nb32 O97 152.7(3) . . ?
O99 Nb32 O108 77.9(3) . . ?
O104 Nb32 Nb29 127.17(18) . . ?
O104 Nb32 Nb33 82.5(3) . . ?
O104 Nb32 Nb35 31.2(2) . . ?
O104 Nb32 O92 151.8(3) . . ?
O104 Nb32 O97 88.7(2) . . ?
O104 Nb32 O99 92.8(3) . . ?
O104 Nb32 O108 77.9(3) . . ?
O108 Nb32 Nb29 85.08(13) . . ?
O108 Nb32 Nb33 46.28(13) . . ?
O108 Nb32 Nb35 46.85(14) . . ?
Nb30 Nb33 Nb32 61.66(3) . . ?
Nb30 Nb33 Nb34 59.65(3) . . ?
Nb30 Nb33 Nb35 89.55(3) . . ?
Nb32 Nb33 Nb34 91.32(3) . . ?
Nb32 Nb33 Nb35 59.76(3) . . ?
Nb34 Nb33 Nb35 59.96(3) . . ?
O93 Nb33 Nb30 31.58(17) . . ?
O93 Nb33 Nb32 80.0(2) . . ?
O93 Nb33 Nb34 81.85(19) . . ?
O93 Nb33 Nb35 121.03(17) . . ?
O93 Nb33 O108 74.6(2) . . ?
O99 Nb33 Nb30 80.27(19) . . ?
O99 Nb33 Nb32 31.40(18) . . ?
O99 Nb33 Nb34 122.59(18) . . ?
O99 Nb33 Nb35 82.4(2) . . ?
O99 Nb33 O93 83.3(3) . . ?
O99 Nb33 O108 76.7(2) . . ?
O100 Nb33 Nb30 134.3(3) . . ?
O100 Nb33 Nb32 134.0(4) . . ?
O100 Nb33 Nb34 134.7(4) . . ?
O100 Nb33 Nb35 136.1(3) . . ?
O100 Nb33 O93 102.8(4) . . ?
O100 Nb33 O99 102.6(5) . . ?
O100 Nb33 O101 103.2(5) . . ?
O100 Nb33 O105 104.3(4) . . ?
O100 Nb33 O108 177.4(3) . . ?
O101 Nb33 Nb30 78.5(2) . . ?
O101 Nb33 Nb32 122.8(2) . . ?
O101 Nb33 Nb34 31.5(2) . . ?
O101 Nb33 Nb35 82.2(2) . . ?
O101 Nb33 O93 86.6(3) . . ?
O101 Nb33 O99 153.8(3) . . ?
O101 Nb33 O105 90.7(4) . . ?
O101 Nb33 O108 77.2(3) . . ?
O105 Nb33 Nb30 121.37(18) . . ?
O105 Nb33 Nb32 78.7(3) . . ?
O105 Nb33 Nb34 81.7(2) . . ?
O105 Nb33 Nb35 31.85(18) . . ?
O105 Nb33 O93 152.6(3) . . ?
O105 Nb33 O99 87.3(4) . . ?
O105 Nb33 O108 78.2(2) . . ?
O108 Nb33 Nb30 43.15(14) . . ?
O108 Nb33 Nb32 45.56(15) . . ?
O108 Nb33 Nb34 45.86(15) . . ?
O108 Nb33 Nb35 46.42(14) . . ?
Nb30 Nb34 K9 164.30(5) . . ?
Nb30 Nb34 Nb31 61.43(2) . . ?
Nb30 Nb34 Nb33 59.51(3) . . ?
Nb30 Nb34 Nb35 89.62(3) . . ?
Nb31 Nb34 K9 108.52(4) . . ?
Nb31 Nb34 Nb33 90.93(4) . . ?
Nb31 Nb34 Nb35 59.48(3) . . ?
Nb33 Nb34 K9 135.36(5) . . ?
Nb33 Nb34 Nb35 60.21(3) . . ?
Nb35 Nb34 K9 95.17(5) . . ?
O94 Nb34 K9 139.8(2) . . ?
O94 Nb34 Nb30 31.71(19) . . ?
O94 Nb34 Nb31 80.01(17) . . ?
O94 Nb34 Nb33 81.79(19) . . ?
O94 Nb34 Nb35 121.20(19) . . ?
O94 Nb34 O108 74.7(2) . . ?
O95 Nb34 K9 85.00(15) . . ?
O95 Nb34 Nb30 80.90(15) . . ?
O95 Nb34 Nb31 31.78(16) . . ?
O95 Nb34 Nb33 122.65(16) . . ?
O95 Nb34 Nb35 81.71(18) . . ?
O95 Nb34 O94 84.2(2) . . ?
O95 Nb34 O108 76.6(2) . . ?
O101 Nb34 K9 117.5(2) . . ?
O101 Nb34 Nb30 78.0(2) . . ?
O101 Nb34 Nb31 121.8(3) . . ?
O101 Nb34 Nb33 30.9(3) . . ?
O101 Nb34 Nb35 82.0(3) . . ?
O101 Nb34 O94 86.4(3) . . ?
O101 Nb34 O95 153.3(3) . . ?
O101 Nb34 O108 76.8(3) . . ?
O102 Nb34 K9 41.7(3) . . ?
O102 Nb34 Nb30 136.2(3) . . ?
O102 Nb34 Nb31 135.1(3) . . ?
O102 Nb34 Nb33 133.9(3) . . ?
O102 Nb34 Nb35 134.2(3) . . ?
O102 Nb34 O94 104.6(4) . . ?
O102 Nb34 O95 103.5(3) . . ?
O102 Nb34 O101 103.1(4) . . ?
O102 Nb34 O106 103.3(4) . . ?
O102 Nb34 O108 179.2(4) . . ?
O106 Nb34 K9 65.2(2) . . ?
O106 Nb34 Nb30 120.6(2) . . ?
O106 Nb34 Nb31 78.8(2) . . ?
O106 Nb34 Nb33 80.6(2) . . ?
O106 Nb34 Nb35 31.0(2) . . ?
O106 Nb34 O94 152.1(3) . . ?
O106 Nb34 O95 87.3(3) . . ?
O106 Nb34 O101 89.5(3) . . ?
O106 Nb34 O108 77.5(3) . . ?
O108 Nb34 K9 139.06(15) . . ?
O108 Nb34 Nb30 43.07(14) . . ?
O108 Nb34 Nb31 44.95(13) . . ?
O108 Nb34 Nb33 46.07(13) . . ?
O108 Nb34 Nb35 46.56(14) . . ?
Nb31 Nb35 Nb32 63.14(2) . . ?
Nb31 Nb35 Nb33 90.85(3) . . ?
Nb31 Nb35 Nb34 59.73(3) . . ?
Nb32 Nb35 Nb33 59.76(3) . . ?
Nb32 Nb35 Nb34 91.24(3) . . ?
Nb34 Nb35 Nb33 59.83(3) . . ?
O103 Nb35 Nb31 31.42(17) . . ?
O103 Nb35 Nb32 81.39(16) . . ?
O103 Nb35 Nb33 122.16(17) . . ?
O103 Nb35 Nb34 82.1(2) . . ?
O103 Nb35 O108 76.3(2) . . ?
O104 Nb35 Nb31 81.22(17) . . ?
O104 Nb35 Nb32 30.6(2) . . ?
O104 Nb35 Nb33 81.4(2) . . ?
O104 Nb35 Nb34 121.7(2) . . ?
O104 Nb35 O103 84.8(3) . . ?
O104 Nb35 O105 86.5(3) . . ?
O104 Nb35 O108 76.0(2) . . ?
O105 Nb35 Nb31 122.5(2) . . ?
O105 Nb35 Nb32 78.5(2) . . ?
O105 Nb35 Nb33 31.7(2) . . ?
O105 Nb35 Nb34 81.4(3) . . ?
O105 Nb35 O103 153.6(3) . . ?
O105 Nb35 O108 77.4(2) . . ?
O106 Nb35 Nb31 79.1(2) . . ?
O106 Nb35 Nb32 122.3(2) . . ?
O106 Nb35 Nb33 80.3(2) . . ?
O106 Nb35 Nb34 31.1(2) . . ?
O106 Nb35 O103 88.1(3) . . ?
O106 Nb35 O104 152.8(3) . . ?
O106 Nb35 O105 88.4(4) . . ?
O106 Nb35 O108 76.8(3) . . ?
O107 Nb35 Nb31 134.2(2) . . ?
O107 Nb35 Nb32 135.4(3) . . ?
O107 Nb35 Nb33 134.9(2) . . ?
O107 Nb35 Nb34 133.3(3) . . ?
O107 Nb35 O103 103.0(3) . . ?
O107 Nb35 O104 104.9(4) . . ?
O107 Nb35 O105 103.3(3) . . ?
O107 Nb35 O106 102.3(4) . . ?
O107 Nb35 O108 178.8(3) . . ?
O108 Nb35 Nb31 45.06(13) . . ?
O108 Nb35 Nb32 45.53(15) . . ?
O108 Nb35 Nb33 45.84(13) . . ?
O108 Nb35 Nb34 45.76(15) . . ?
K6A Nb36 K5 74.31(9) . . ?
Nb37 Nb36 K5 129.70(3) . . ?
Nb37 Nb36 K6A 61.08(8) . . ?
Nb37 Nb36 Nb40 61.365(16) . . ?
Nb37 Nb36 Nb41 63.362(17) . . ?
Nb40 Nb36 K5 116.65(3) . . ?
Nb40 Nb36 K6A 61.63(9) . . ?
Nb41 Nb36 K5 165.39(3) . . ?
Nb41 Nb36 K6A 113.29(9) . . ?
Nb41 Nb36 Nb40 61.079(17) . . ?
O109 Nb36 K5 62.11(13) . . ?
O109 Nb36 K6A 65.54(17) . . ?
O109 Nb36 Nb37 78.38(14) . . ?
O109 Nb36 Nb40 124.10(14) . . ?
O109 Nb36 Nb41 132.02(13) . . ?
O109 Nb36 O110 99.70(18) . . ?
O109 Nb36 O114 94.10(18) . . ?
O109 Nb36 O115 87.91(18) . . ?
O109 Nb36 O120 157.44(18) . . ?
O110 Nb36 K5 44.92(12) . . ?
O110 Nb36 K6A 67.01(15) . . ?
O110 Nb36 Nb37 123.51(12) . . ?
O110 Nb36 Nb40 75.80(12) . . ?
O110 Nb36 Nb41 124.87(12) . . ?
O110 Nb36 O114 153.97(17) . . ?
O110 Nb36 O115 86.08(16) . . ?
O110 Nb36 O120 87.00(16) . . ?
O111 Nb36 K5 85.70(16) . . ?
O111 Nb36 K6A 159.70(18) . . ?
O111 Nb36 Nb37 134.74(15) . . ?
O111 Nb36 Nb40 133.69(16) . . ?
O111 Nb36 Nb41 86.99(16) . . ?
O111 Nb36 O109 102.1(2) . . ?
O111 Nb36 O110 101.26(19) . . ?
O111 Nb36 O114 97.24(19) . . ?
O111 Nb36 O115 166.25(19) . . ?
O111 Nb36 O120 97.6(2) . . ?
O114 Nb36 K5 156.01(12) . . ?
O114 Nb36 K6A 99.62(14) . . ?
O114 Nb36 Nb37 38.55(12) . . ?
O114 Nb36 Nb40 78.19(11) . . ?
O114 Nb36 Nb41 37.94(12) . . ?
O114 Nb36 O115 72.40(15) . . ?
O114 Nb36 O120 72.44(16) . . ?
O115 Nb36 K5 107.48(11) . . ?
O115 Nb36 K6A 34.01(14) . . ?
O115 Nb36 Nb37 37.70(10) . . ?
O115 Nb36 Nb40 36.68(11) . . ?
O115 Nb36 Nb41 79.28(10) . . ?
O120 Nb36 K5 130.97(11) . . ?
O120 Nb36 K6A 98.22(14) . . ?
O120 Nb36 Nb37 79.97(11) . . ?
O120 Nb36 Nb40 36.67(11) . . ?
O120 Nb36 Nb41 37.97(11) . . ?
O120 Nb36 O115 70.96(15) . . ?
K6 Nb37 K6B 21.0(2) . . ?
K6A Nb37 K6B 35.0(2) . . ?
Nb36 Nb37 K6 80.42(6) . . ?
Nb36 Nb37 K6A 67.09(9) . . ?
Nb36 Nb37 Nb38 117.79(2) . . ?
Nb36 Nb37 Nb39 119.37(2) . . ?
Nb36 Nb37 K6B 101.4(2) . . ?
Nb38 Nb37 K6 133.03(6) . . ?
Nb38 Nb37 K6A 145.78(10) . . ?
Nb38 Nb37 K6B 121.63(19) . . ?
Nb39 Nb37 K6 72.33(6) . . ?
Nb39 Nb37 K6A 86.61(10) . . ?
Nb39 Nb37 Nb38 60.937(19) . . ?
Nb39 Nb37 K6B 62.55(19) . . ?
O112 Nb37 K6 82.17(16) . . ?
O112 Nb37 K6A 74.49(17) . . ?
O112 Nb37 Nb36 88.33(15) . . ?
O112 Nb37 Nb38 136.63(14) . . ?
O112 Nb37 Nb39 137.23(15) . . ?
O112 Nb37 O113 103.05(19) . . ?
O112 Nb37 O114 98.90(19) . . ?
O112 Nb37 O115 100.45(18) . . ?
O112 Nb37 O116 103.1(2) . . ?
O112 Nb37 O130 174.45(18) . . ?
O112 Nb37 K6B 81.5(3) . . ?
O113 Nb37 K6 150.63(15) . . ?
O113 Nb37 K6A 164.77(17) . . ?
O113 Nb37 Nb36 128.12(14) . . ?
O113 Nb37 Nb38 33.61(13) . . ?
O113 Nb37 Nb39 85.42(13) . . ?
O113 Nb37 O114 89.45(18) . . ?
O113 Nb37 O115 154.54(18) . . ?
O113 Nb37 O116 94.7(2) . . ?
O113 Nb37 O130 80.59(17) . . ?
O113 Nb37 K6B 130.2(2) . . ?
O114 Nb37 K6 118.62(13) . . ?
O114 Nb37 K6A 105.77(15) . . ?
O114 Nb37 Nb36 38.68(11) . . ?
O114 Nb37 Nb38 85.64(12) . . ?
O114 Nb37 Nb39 123.31(12) . . ?
O114 Nb37 O130 76.81(16) . . ?
O114 Nb37 K6B 139.6(2) . . ?
O115 Nb37 K6 43.16(13) . . ?
O115 Nb37 K6A 36.14(15) . . ?
O115 Nb37 Nb36 42.84(11) . . ?
O115 Nb37 Nb38 122.43(12) . . ?
O115 Nb37 Nb39 83.97(11) . . ?
O115 Nb37 O114 77.31(16) . . ?
O115 Nb37 O130 75.30(15) . . ?
O115 Nb37 K6B 63.1(2) . . ?
O116 Nb37 K6 56.18(15) . . ?
O116 Nb37 K6A 71.61(17) . . ?
O116 Nb37 Nb36 132.17(14) . . ?
O116 Nb37 Nb38 84.93(15) . . ?
O116 Nb37 Nb39 34.16(14) . . ?
O116 Nb37 O114 156.05(18) . . ?
O116 Nb37 O115 89.34(18) . . ?
O116 Nb37 O130 80.63(18) . . ?
O116 Nb37 K6B 37.9(2) . . ?
O130 Nb37 K6 96.73(12) . . ?
O130 Nb37 K6A 103.11(14) . . ?
O130 Nb37 Nb36 86.13(11) . . ?
O130 Nb37 Nb38 47.23(10) . . ?
O130 Nb37 Nb39 46.64(11) . . ?
O130 Nb37 K6B 99.5(2) . . ?
Nb37 Nb38 Nb39 59.363(18) . . ?
Nb37 Nb38 Nb41 62.842(18) . . ?
Nb37 Nb38 Nb42 91.09(2) . . ?
Nb41 Nb38 Nb39 91.01(2) . . ?
Nb42 Nb38 Nb39 60.194(19) . . ?
Nb42 Nb38 Nb41 60.041(18) . . ?
O113 Nb38 Nb37 31.34(12) . . ?
O113 Nb38 Nb39 82.24(13) . . ?
O113 Nb38 Nb41 80.38(13) . . ?
O113 Nb38 Nb42 122.23(12) . . ?
O113 Nb38 O130 75.95(15) . . ?
O117 Nb38 Nb37 133.89(18) . . ?
O117 Nb38 Nb39 133.8(2) . . ?
O117 Nb38 Nb41 135.2(2) . . ?
O117 Nb38 Nb42 134.94(18) . . ?
O117 Nb38 O113 102.8(2) . . ?
O117 Nb38 O118 104.1(2) . . ?
O117 Nb38 O124 102.3(2) . . ?
O117 Nb38 O125 103.2(2) . . ?
O117 Nb38 O130 178.6(2) . . ?
O118 Nb38 Nb37 81.37(13) . . ?
O118 Nb38 Nb39 122.10(12) . . ?
O118 Nb38 Nb41 31.18(12) . . ?
O118 Nb38 Nb42 81.95(13) . . ?
O118 Nb38 O113 83.81(19) . . ?
O118 Nb38 O130 76.42(16) . . ?
O124 Nb38 Nb37 78.32(14) . . ?
O124 Nb38 Nb39 31.54(13) . . ?
O124 Nb38 Nb41 122.54(14) . . ?
O124 Nb38 Nb42 81.57(14) . . ?
O124 Nb38 O113 87.6(2) . . ?
O124 Nb38 O118 153.49(18) . . ?
O124 Nb38 O125 89.3(2) . . ?
O124 Nb38 O130 77.17(17) . . ?
O125 Nb38 Nb37 122.86(14) . . ?
O125 Nb38 Nb39 81.58(15) . . ?
O125 Nb38 Nb41 79.49(15) . . ?
O125 Nb38 Nb42 31.77(14) . . ?
O125 Nb38 O113 153.84(18) . . ?
O125 Nb38 O118 87.5(2) . . ?
O125 Nb38 O130 78.04(17) . . ?
O130 Nb38 Nb37 44.84(10) . . ?
O130 Nb38 Nb39 45.68(11) . . ?
O130 Nb38 Nb41 45.38(11) . . ?
O130 Nb38 Nb42 46.29(10) . . ?
Na7 Nb39 K6B 143.7(2) 1_455 . ?
Nb37 Nb39 Na7 127.41(8) . 1_455 ?
Nb37 Nb39 Nb38 59.700(17) . . ?
Nb37 Nb39 Nb42 91.04(2) . . ?
Nb37 Nb39 K6B 68.8(2) . . ?
Nb38 Nb39 Na7 70.89(8) . 1_455 ?
Nb38 Nb39 Nb42 59.777(19) . . ?
Nb38 Nb39 K6B 126.4(2) . . ?
Nb40 Nb39 Na7 137.54(10) . 1_455 ?
Nb40 Nb39 Nb37 61.964(17) . . ?
Nb40 Nb39 Nb38 89.72(2) . . ?
Nb40 Nb39 Nb42 59.461(18) . . ?
Nb40 Nb39 K6B 78.1(2) . . ?
Nb42 Nb39 Na7 78.28(10) . 1_455 ?
Nb42 Nb39 K6B 137.5(2) . . ?
O116 Nb39 Na7 129.80(16) . 1_455 ?
O116 Nb39 Nb37 32.10(13) . . ?
O116 Nb39 Nb38 82.29(13) . . ?
O116 Nb39 Nb40 81.61(13) . . ?
O116 Nb39 Nb42 123.08(13) . . ?
O116 Nb39 O122 84.49(18) . . ?
O116 Nb39 O130 77.00(16) . . ?
O116 Nb39 K6B 44.6(3) . . ?
O122 Nb39 Na7 145.71(15) . 1_455 ?
O122 Nb39 Nb37 80.48(12) . . ?
O122 Nb39 Nb38 121.58(13) . . ?
O122 Nb39 Nb40 31.98(13) . . ?
O122 Nb39 Nb42 82.18(13) . . ?
O122 Nb39 O130 75.11(16) . . ?
O122 Nb39 K6B 58.5(3) . . ?
O123 Nb39 Na7 72.9(2) . 1_455 ?
O123 Nb39 Nb37 133.5(2) . . ?
O123 Nb39 Nb38 134.81(19) . . ?
O123 Nb39 Nb40 135.47(19) . . ?
O123 Nb39 Nb42 135.5(2) . . ?
O123 Nb39 O116 101.4(2) . . ?
O123 Nb39 O122 103.6(2) . . ?
O123 Nb39 O124 103.4(2) . . ?
O123 Nb39 O128 103.9(2) . . ?
O123 Nb39 O130 178.0(2) . . ?
O123 Nb39 K6B 74.4(3) . . ?
O124 Nb39 Na7 49.06(15) . 1_455 ?
O124 Nb39 Nb37 78.55(14) . . ?
O124 Nb39 Nb38 31.44(15) . . ?
O124 Nb39 Nb40 121.15(15) . . ?
O124 Nb39 Nb42 81.12(15) . . ?
O124 Nb39 O116 86.87(19) . . ?
O124 Nb39 O122 152.83(19) . . ?
O124 Nb39 O128 89.0(2) . . ?
O124 Nb39 O130 77.86(18) . . ?
O124 Nb39 K6B 127.1(3) . . ?
O128 Nb39 Na7 61.15(16) . 1_455 ?
O128 Nb39 Nb37 122.61(14) . . ?
O128 Nb39 Nb38 81.16(14) . . ?
O128 Nb39 Nb40 79.15(14) . . ?
O128 Nb39 Nb42 31.58(14) . . ?
O128 Nb39 O116 154.6(2) . . ?
O128 Nb39 O122 87.90(19) . . ?
O128 Nb39 O130 77.61(18) . . ?
O128 Nb39 K6B 143.7(3) . . ?
O130 Nb39 Na7 109.06(13) . 1_455 ?
O130 Nb39 Nb37 45.05(10) . . ?
O130 Nb39 Nb38 46.47(10) . . ?
O130 Nb39 Nb40 43.29(10) . . ?
O130 Nb39 Nb42 46.09(10) . . ?
O130 Nb39 K6B 103.6(2) . . ?
K6 Nb40 K8 69.07(6) . . ?
K6A Nb40 K8 74.99(9) . . ?
Nb36 Nb40 K6 80.06(6) . . ?
Nb36 Nb40 K6A 65.70(9) . . ?
Nb36 Nb40 K8 123.34(3) . . ?
Nb39 Nb40 K6 72.87(6) . . ?
Nb39 Nb40 K6A 85.68(9) . . ?
Nb39 Nb40 K8 97.74(3) . . ?
Nb39 Nb40 Nb36 117.30(2) . . ?
Nb39 Nb40 Nb42 61.170(19) . . ?
Nb42 Nb40 K6 134.00(6) . . ?
Nb42 Nb40 K6A 145.27(9) . . ?
Nb42 Nb40 K8 116.97(3) . . ?
Nb42 Nb40 Nb36 118.70(2) . . ?
O115 Nb40 K6 44.19(13) . . ?
O115 Nb40 K6A 34.76(14) . . ?
O115 Nb40 K8 109.65(12) . . ?
O115 Nb40 Nb36 41.26(12) . . ?
O115 Nb40 Nb39 83.81(12) . . ?
O115 Nb40 Nb42 123.83(11) . . ?
O115 Nb40 O120 78.31(16) . . ?
O115 Nb40 O130 76.73(16) . . ?
O120 Nb40 K6 119.82(13) . . ?
O120 Nb40 K6A 105.39(15) . . ?
O120 Nb40 K8 136.99(12) . . ?
O120 Nb40 Nb36 39.79(12) . . ?
O120 Nb40 Nb39 125.27(12) . . ?
O120 Nb40 Nb42 87.60(12) . . ?
O120 Nb40 O130 78.81(16) . . ?
O121 Nb40 K6 78.76(15) . . ?
O121 Nb40 K6A 73.55(16) . . ?
O121 Nb40 K8 40.63(13) . . ?
O121 Nb40 Nb36 88.49(13) . . ?
O121 Nb40 Nb39 136.62(14) . . ?
O121 Nb40 Nb42 137.74(14) . . ?
O121 Nb40 O115 98.13(18) . . ?
O121 Nb40 O120 97.18(18) . . ?
O121 Nb40 O122 102.43(19) . . ?
O121 Nb40 O127 103.45(19) . . ?
O121 Nb40 O130 173.97(17) . . ?
O122 Nb40 K6 54.70(15) . . ?
O122 Nb40 K6A 70.23(17) . . ?
O122 Nb40 K8 64.56(13) . . ?
O122 Nb40 Nb36 129.14(13) . . ?
O122 Nb40 Nb39 34.19(13) . . ?
O122 Nb40 Nb42 85.38(14) . . ?
O122 Nb40 O115 87.88(18) . . ?
O122 Nb40 O120 157.43(17) . . ?
O122 Nb40 O130 80.71(18) . . ?
O127 Nb40 K6 147.44(15) . . ?
O127 Nb40 K6A 162.17(17) . . ?
O127 Nb40 K8 91.24(13) . . ?
O127 Nb40 Nb36 132.12(14) . . ?
O127 Nb40 Nb39 85.02(14) . . ?
O127 Nb40 Nb42 34.29(13) . . ?
O127 Nb40 O115 157.43(17) . . ?
O127 Nb40 O120 92.39(18) . . ?
O127 Nb40 O122 93.8(2) . . ?
O127 Nb40 O130 81.34(17) . . ?
O130 Nb40 K6 99.23(12) . . ?
O130 Nb40 K6A 103.02(14) . . ?
O130 Nb40 K8 143.96(12) . . ?
O130 Nb40 Nb36 85.55(11) . . ?
O130 Nb40 Nb39 46.70(12) . . ?
O130 Nb40 Nb42 47.15(11) . . ?
Nb36 Nb41 Nb38 116.00(2) . . ?
Nb36 Nb41 Nb42 118.67(2) . . ?
Nb38 Nb41 Nb42 59.929(18) . . ?
O114 Nb41 Nb36 38.07(11) . . ?
O114 Nb41 Nb38 84.71(12) . . ?
O114 Nb41 Nb42 121.96(12) . . ?
O114 Nb41 O130 75.77(15) . . ?
O118 Nb41 Nb36 128.03(14) . . ?
O118 Nb41 Nb38 32.64(14) . . ?
O118 Nb41 Nb42 82.94(14) . . ?
O118 Nb41 O114 89.98(18) . . ?
O118 Nb41 O120 153.27(19) . . ?
O118 Nb41 O130 79.07(18) . . ?
O119 Nb41 Nb36 93.58(17) . . ?
O119 Nb41 Nb38 134.49(16) . . ?
O119 Nb41 Nb42 135.03(17) . . ?
O119 Nb41 O114 102.9(2) . . ?
O119 Nb41 O118 101.9(2) . . ?
O119 Nb41 O120 103.0(2) . . ?
O119 Nb41 O126 102.6(2) . . ?
O119 Nb41 O130 178.3(2) . . ?
O120 Nb41 Nb36 40.89(11) . . ?
O120 Nb41 Nb38 122.10(12) . . ?
O120 Nb41 Nb42 86.13(11) . . ?
O120 Nb41 O114 75.31(16) . . ?
O120 Nb41 O130 75.75(16) . . ?
O126 Nb41 Nb36 131.67(14) . . ?
O126 Nb41 Nb38 83.47(15) . . ?
O126 Nb41 Nb42 32.59(15) . . ?
O126 Nb41 O114 153.18(19) . . ?
O126 Nb41 O118 92.9(2) . . ?
O126 Nb41 O120 90.87(18) . . ?
O126 Nb41 O130 78.63(18) . . ?
O130 Nb41 Nb36 84.76(10) . . ?
O130 Nb41 Nb38 46.57(10) . . ?
O130 Nb41 Nb42 46.28(10) . . ?
Nb38 Nb42 Nb39 60.029(19) . . ?
Nb38 Nb42 Nb41 60.030(17) . . ?
Nb40 Nb42 Nb38 89.82(2) . . ?
Nb40 Nb42 Nb39 59.368(18) . . ?
Nb40 Nb42 Nb41 61.421(17) . . ?
Nb41 Nb42 Nb39 90.91(2) . . ?
O125 Nb42 Nb38 31.77(14) . . ?
O125 Nb42 Nb39 81.43(16) . . ?
O125 Nb42 Nb40 121.57(14) . . ?
O125 Nb42 Nb41 79.48(15) . . ?
O125 Nb42 O126 88.3(2) . . ?
O125 Nb42 O127 152.91(19) . . ?
O125 Nb42 O128 89.1(2) . . ?
O125 Nb42 O130 78.33(17) . . ?
O126 Nb42 Nb38 82.41(13) . . ?
O126 Nb42 Nb39 121.82(13) . . ?
O126 Nb42 Nb40 79.66(13) . . ?
O126 Nb42 Nb41 31.07(13) . . ?
O126 Nb42 O127 83.21(18) . . ?
O126 Nb42 O130 76.22(17) . . ?
O127 Nb42 Nb38 121.26(12) . . ?
O127 Nb42 Nb39 81.35(13) . . ?
O127 Nb42 Nb40 31.52(12) . . ?
O127 Nb42 Nb41 80.04(12) . . ?
O127 Nb42 O130 74.67(16) . . ?
O128 Nb42 Nb38 81.39(14) . . ?
O128 Nb42 Nb39 31.58(14) . . ?
O128 Nb42 Nb40 79.07(14) . . ?
O128 Nb42 Nb41 122.48(14) . . ?
O128 Nb42 O126 153.19(19) . . ?
O128 Nb42 O127 87.12(19) . . ?
O128 Nb42 O130 77.12(17) . . ?
O129 Nb42 Nb38 136.23(19) . . ?
O129 Nb42 Nb39 135.8(2) . . ?
O129 Nb42 Nb40 133.95(19) . . ?
O129 Nb42 Nb41 133.3(2) . . ?
O129 Nb42 O125 104.5(2) . . ?
O129 Nb42 O126 102.3(3) . . ?
O129 Nb42 O127 102.5(2) . . ?
O129 Nb42 O128 104.2(3) . . ?
O129 Nb42 O130 176.9(2) . . ?
O130 Nb42 Nb38 46.59(10) . . ?
O130 Nb42 Nb39 45.60(11) . . ?
O130 Nb42 Nb40 43.24(10) . . ?
O130 Nb42 Nb41 45.38(11) . . ?
K5 Nb43 K8 152.92(4) . . ?
K6A Nb43 K5 79.64(10) . . ?
K6A Nb43 K8 80.02(10) . . ?
Nb44 Nb43 K5 130.80(4) . . ?
Nb44 Nb43 K6A 149.36(10) . . ?
Nb44 Nb43 K8 70.02(3) . . ?
Nb45 Nb43 K5 68.14(4) . . ?
Nb45 Nb43 K6A 147.37(10) . . ?
Nb45 Nb43 K8 128.24(3) . . ?
Nb45 Nb43 Nb44 62.673(17) . . ?
Nb46 Nb43 K5 97.54(4) . . ?
Nb46 Nb43 K6A 116.40(9) . . ?
Nb46 Nb43 K8 75.91(3) . . ?
Nb46 Nb43 Nb44 62.904(18) . . ?
Nb46 Nb43 Nb45 64.993(19) . . ?
O110 Nb43 K5 48.92(13) . . ?
O110 Nb43 K6A 74.39(16) . . ?
O110 Nb43 K8 139.23(13) . . ?
O110 Nb43 Nb44 125.71(13) . . ?
O110 Nb43 Nb45 87.71(13) . . ?
O110 Nb43 Nb46 144.28(13) . . ?
O110 Nb43 O121 92.76(18) . . ?
O110 Nb43 O134 91.13(17) . . ?
O110 Nb43 O135 163.19(18) . . ?
O110 Nb43 O139 102.70(18) . . ?
O121 Nb43 K5 139.10(12) . . ?
O121 Nb43 K6A 75.72(16) . . ?
O121 Nb43 K8 49.86(12) . . ?
O121 Nb43 Nb44 80.05(12) . . ?
O121 Nb43 Nb45 133.28(13) . . ?
O121 Nb43 Nb46 122.57(12) . . ?
O121 Nb43 O134 94.25(17) . . ?
O121 Nb43 O135 84.65(16) . . ?
O121 Nb43 O139 160.91(17) . . ?
O131 Nb43 K5 80.36(15) . . ?
O131 Nb43 K6A 35.96(16) . . ?
O131 Nb43 K8 72.68(15) . . ?
O131 Nb43 Nb44 132.62(14) . . ?
O131 Nb43 Nb45 128.31(15) . . ?
O131 Nb43 Nb46 80.58(14) . . ?
O131 Nb43 O110 101.62(19) . . ?
O131 Nb43 O121 97.3(2) . . ?
O131 Nb43 O134 162.29(18) . . ?
O131 Nb43 O135 95.19(18) . . ?
O131 Nb43 O139 90.53(19) . . ?
O134 Nb43 K5 99.45(11) . . ?
O134 Nb43 K6A 161.69(14) . . ?
O134 Nb43 K8 105.44(11) . . ?
O134 Nb43 Nb44 37.14(10) . . ?
O134 Nb43 Nb45 39.07(11) . . ?
O134 Nb43 Nb46 81.90(11) . . ?
O135 Nb43 K5 136.23(12) . . ?
O135 Nb43 K6A 120.67(15) . . ?
O135 Nb43 K8 46.66(12) . . ?
O135 Nb43 Nb44 37.48(12) . . ?
O135 Nb43 Nb45 82.12(11) . . ?
O135 Nb43 Nb46 39.36(11) . . ?
O135 Nb43 O134 72.56(16) . . ?
O139 Nb43 K5 59.35(12) . . ?
O139 Nb43 K6A 118.99(15) . . ?
O139 Nb43 K8 117.46(12) . . ?
O139 Nb43 Nb44 81.83(12) . . ?
O139 Nb43 Nb45 38.29(13) . . ?
O139 Nb43 Nb46 41.66(12) . . ?
O139 Nb43 O134 74.55(17) . . ?
O139 Nb43 O135 77.31(16) . . ?
Nb43 Nb44 K8 61.29(3) . . ?
Nb43 Nb44 Nb48 115.91(2) . . ?
Nb48 Nb44 K8 155.85(3) . . ?
O133 Nb44 K8 66.59(16) . . ?
O133 Nb44 Nb43 97.75(15) . . ?
O133 Nb44 Nb48 134.95(16) . . ?
O133 Nb44 O134 104.78(19) . . ?
O133 Nb44 O135 103.08(19) . . ?
O133 Nb44 O136 100.9(2) . . ?
O133 Nb44 O137 102.7(2) . . ?
O133 Nb44 O165 177.86(19) . . ?
O134 Nb44 K8 99.94(12) . . ?
O134 Nb44 Nb43 40.34(12) . . ?
O134 Nb44 Nb48 85.68(12) . . ?
O134 Nb44 O135 76.35(16) . . ?
O134 Nb44 O165 76.80(16) . . ?
O135 Nb44 K8 39.52(11) . . ?
O135 Nb44 Nb43 38.22(11) . . ?
O135 Nb44 Nb48 121.94(12) . . ?
O135 Nb44 O165 75.79(16) . . ?
O136 Nb44 K8 81.50(14) . . ?
O136 Nb44 Nb43 126.62(14) . . ?
O136 Nb44 Nb48 82.96(14) . . ?
O136 Nb44 O134 152.60(18) . . ?
O136 Nb44 O135 88.71(18) . . ?
O136 Nb44 O165 77.33(17) . . ?
O137 Nb44 K8 166.19(14) . . ?
O137 Nb44 Nb43 130.97(13) . . ?
O137 Nb44 Nb48 32.44(14) . . ?
O137 Nb44 O134 91.11(18) . . ?
O137 Nb44 O135 153.46(18) . . ?
O137 Nb44 O136 92.5(2) . . ?
O137 Nb44 O165 78.62(18) . . ?
O165 Nb44 K8 111.82(12) . . ?
O165 Nb44 Nb43 82.50(11) . . ?
O165 Nb44 Nb48 46.28(11) . . ?
Nb43 Nb45 K5 61.33(3) . . ?
Nb43 Nb45 Nb48 118.77(2) . . ?
Nb43 Nb45 Nb49 114.45(2) . . ?
Nb48 Nb45 K5 176.11(4) . . ?
Nb48 Nb45 Nb49 60.67(2) . . ?
Nb49 Nb45 K5 115.54(3) . . ?
O134 Nb45 K5 95.67(12) . . ?
O134 Nb45 Nb43 42.04(12) . . ?
O134 Nb45 Nb48 86.14(12) . . ?
O134 Nb45 Nb49 122.58(12) . . ?
O134 Nb45 O139 75.84(16) . . ?
O134 Nb45 O165 76.96(16) . . ?
O138 Nb45 K5 45.08(16) . . ?
O138 Nb45 Nb43 91.62(16) . . ?
O138 Nb45 Nb48 137.90(16) . . ?
O138 Nb45 Nb49 134.69(16) . . ?
O138 Nb45 O134 101.8(2) . . ?
O138 Nb45 O139 98.8(2) . . ?
O138 Nb45 O144 104.1(2) . . ?
O138 Nb45 O145 101.7(2) . . ?
O138 Nb45 O165 175.3(2) . . ?
O139 Nb45 K5 54.33(11) . . ?
O139 Nb45 Nb43 36.67(11) . . ?
O139 Nb45 Nb48 123.10(11) . . ?
O139 Nb45 Nb49 84.87(11) . . ?
O139 Nb45 O165 76.48(16) . . ?
O144 Nb45 K5 149.17(15) . . ?
O144 Nb45 Nb43 134.47(14) . . ?
O144 Nb45 Nb48 33.80(15) . . ?
O144 Nb45 Nb49 83.94(16) . . ?
O144 Nb45 O134 92.57(19) . . ?
O144 Nb45 O139 156.03(18) . . ?
O144 Nb45 O145 92.6(2) . . ?
O144 Nb45 O165 80.52(19) . . ?
O145 Nb45 K5 92.91(14) . . ?
O145 Nb45 Nb43 126.13(15) . . ?
O145 Nb45 Nb48 84.02(14) . . ?
O145 Nb45 Nb49 33.03(14) . . ?
O145 Nb45 O134 153.92(19) . . ?
O145 Nb45 O139 89.50(19) . . ?
O145 Nb45 O165 78.71(18) . . ?
O165 Nb45 K5 130.29(12) . . ?
O165 Nb45 Nb43 84.44(11) . . ?
O165 Nb45 Nb48 46.78(11) . . ?
O165 Nb45 Nb49 45.85(11) . . ?
Nb43 Nb46 Nb47 120.66(2) . . ?
Nb43 Nb46 Nb49 117.07(2) . . ?
Nb47 Nb46 Nb49 61.308(19) . . ?
O132 Nb46 Nb43 88.52(14) . . ?
O132 Nb46 Nb47 135.92(14) . . ?
O132 Nb46 Nb49 136.89(15) . . ?
O132 Nb46 O135 97.79(19) . . ?
O132 Nb46 O139 99.99(18) . . ?
O132 Nb46 O140 101.5(2) . . ?
O132 Nb46 O146 103.6(2) . . ?
O132 Nb46 O165 175.45(18) . . ?
O135 Nb46 Nb43 41.00(11) . . ?
O135 Nb46 Nb47 87.80(12) . . ?
O135 Nb46 Nb49 124.55(12) . . ?
O135 Nb46 O139 75.78(16) . . ?
O135 Nb46 O165 78.46(17) . . ?
O139 Nb46 Nb43 38.39(11) . . ?
O139 Nb46 Nb47 123.61(12) . . ?
O139 Nb46 Nb49 84.68(12) . . ?
O139 Nb46 O165 76.67(16) . . ?
O140 Nb46 Nb43 134.25(14) . . ?
O140 Nb46 Nb47 34.38(15) . . ?
O140 Nb46 Nb49 85.17(15) . . ?
O140 Nb46 O135 93.26(18) . . ?
O140 Nb46 O139 156.99(19) . . ?
O140 Nb46 O146 94.2(2) . . ?
O140 Nb46 O165 81.37(19) . . ?
O146 Nb46 Nb43 126.93(15) . . ?
O146 Nb46 Nb47 85.22(14) . . ?
O146 Nb46 Nb49 33.31(15) . . ?
O146 Nb46 O135 155.4(2) . . ?
O146 Nb46 O139 88.56(18) . . ?
O146 Nb46 O165 79.52(19) . . ?
O165 Nb46 Nb43 86.96(11) . . ?
O165 Nb46 Nb47 47.07(11) . . ?
O165 Nb46 Nb49 46.43(11) . . ?
Nb46 Nb47 Na4 137.08(13) . 1_545 ?
Nb46 Nb47 Nb48 91.10(2) . . ?
Nb46 Nb47 Nb49 59.656(18) . . ?
Nb48 Nb47 Na4 69.44(11) . 1_545 ?
Nb48 Nb47 Nb49 60.36(2) . . ?
Nb49 Nb47 Na4 77.62(13) . 1_545 ?
O136 Nb47 Na4 132.05(18) . 1_545 ?
O136 Nb47 Nb46 79.04(12) . . ?
O136 Nb47 Nb48 82.57(14) . . ?
O136 Nb47 Nb49 121.20(12) . . ?
O136 Nb47 O140 83.00(19) . . ?
O136 Nb47 O165 75.77(16) . . ?
O140 Nb47 Na4 144.89(18) . 1_545 ?
O140 Nb47 Nb46 31.54(13) . . ?
O140 Nb47 Nb48 122.58(13) . . ?
O140 Nb47 Nb49 81.60(14) . . ?
O140 Nb47 O165 75.98(17) . . ?
O141 Nb47 Na4 75.0(2) . 1_545 ?
O141 Nb47 Nb46 134.4(2) . . ?
O141 Nb47 Nb48 134.5(2) . . ?
O141 Nb47 Nb49 136.82(18) . . ?
O141 Nb47 O136 101.9(2) . . ?
O141 Nb47 O140 102.9(2) . . ?
O141 Nb47 O142 102.1(3) . . ?
O141 Nb47 O147 104.8(2) . . ?
O141 Nb47 O165 177.5(2) . . ?
O142 Nb47 Na4 47.98(18) . 1_545 ?
O142 Nb47 Nb46 123.42(15) . . ?
O142 Nb47 Nb48 32.36(14) . . ?
O142 Nb47 Nb49 82.85(15) . . ?
O142 Nb47 O136 88.2(2) . . ?
O142 Nb47 O140 154.73(19) . . ?
O142 Nb47 O147 90.8(2) . . ?
O142 Nb47 O165 78.91(18) . . ?
O147 Nb47 Na4 61.25(19) . 1_545 ?
O147 Nb47 Nb46 78.91(14) . . ?
O147 Nb47 Nb48 82.15(17) . . ?
O147 Nb47 Nb49 32.00(15) . . ?
O147 Nb47 O136 152.81(19) . . ?
O147 Nb47 O140 86.5(2) . . ?
O147 Nb47 O165 77.38(19) . . ?
O165 Nb47 Na4 107.23(17) . 1_545 ?
O165 Nb47 Nb46 44.51(11) . . ?
O165 Nb47 Nb48 46.60(11) . . ?
O165 Nb47 Nb49 45.45(11) . . ?
Nb44 Nb48 Nb49 90.89(2) . . ?
Nb45 Nb48 Nb44 62.182(18) . . ?
Nb45 Nb48 Nb47 91.61(2) . . ?
Nb45 Nb48 Nb49 59.883(19) . . ?
Nb47 Nb48 Nb44 60.576(18) . . ?
Nb47 Nb48 Nb49 60.26(2) . . ?
O137 Nb48 Nb44 31.16(13) . . ?
O137 Nb48 Nb45 80.65(13) . . ?
O137 Nb48 Nb47 82.25(14) . . ?
O137 Nb48 Nb49 121.97(14) . . ?
O137 Nb48 O144 85.14(19) . . ?
O137 Nb48 O165 76.59(17) . . ?
O142 Nb48 Nb44 79.67(14) . . ?
O142 Nb48 Nb45 123.61(15) . . ?
O142 Nb48 Nb47 32.04(14) . . ?
O142 Nb48 Nb49 82.52(15) . . ?
O142 Nb48 O137 87.1(2) . . ?
O142 Nb48 O144 155.5(2) . . ?
O142 Nb48 O165 78.16(18) . . ?
O143 Nb48 Nb44 135.4(2) . . ?
O143 Nb48 Nb45 134.2(2) . . ?
O143 Nb48 Nb47 134.1(2) . . ?
O143 Nb48 Nb49 133.7(2) . . ?
O143 Nb48 O137 104.4(3) . . ?
O143 Nb48 O142 102.2(3) . . ?
O143 Nb48 O144 102.3(3) . . ?
O143 Nb48 O148 102.5(3) . . ?
O143 Nb48 O165 179.0(2) . . ?
O144 Nb48 Nb44 81.72(13) . . ?
O144 Nb48 Nb45 31.99(13) . . ?
O144 Nb48 Nb47 123.58(14) . . ?
O144 Nb48 Nb49 81.92(14) . . ?
O144 Nb48 O165 77.40(17) . . ?
O148 Nb48 Nb44 122.02(16) . . ?
O148 Nb48 Nb45 79.11(14) . . ?
O148 Nb48 Nb47 80.68(17) . . ?
O148 Nb48 Nb49 31.13(15) . . ?
O148 Nb48 O137 153.0(2) . . ?
O148 Nb48 O142 89.4(2) . . ?
O148 Nb48 O144 87.1(2) . . ?
O148 Nb48 O165 76.51(19) . . ?
O165 Nb48 Nb44 45.52(11) . . ?
O165 Nb48 Nb45 45.46(10) . . ?
O165 Nb48 Nb47 46.18(10) . . ?
O165 Nb48 Nb49 45.39(11) . . ?
Nb45 Nb49 K1 109.34(4) . 1_545 ?
Nb45 Nb49 Nb47 90.84(2) . . ?
Nb45 Nb49 Nb48 59.450(19) . . ?
Nb46 Nb49 K1 106.13(4) . 1_545 ?
Nb46 Nb49 Nb45 63.326(18) . . ?
Nb46 Nb49 Nb47 59.036(18) . . ?
Nb46 Nb49 Nb48 90.15(2) . . ?
Nb47 Nb49 K1 146.80(4) . 1_545 ?
Nb47 Nb49 Nb48 59.39(2) . . ?
Nb48 Nb49 K1 153.77(4) . 1_545 ?
O145 Nb49 K1 80.00(14) . 1_545 ?
O145 Nb49 Nb45 31.76(13) . . ?
O145 Nb49 Nb46 82.54(13) . . ?
O145 Nb49 Nb47 122.54(13) . . ?
O145 Nb49 Nb48 81.97(14) . . ?
O145 Nb49 O165 76.84(17) . . ?
O146 Nb49 K1 75.49(14) . 1_545 ?
O146 Nb49 Nb45 81.61(14) . . ?
O146 Nb49 Nb46 31.82(13) . . ?
O146 Nb49 Nb47 82.02(14) . . ?
O146 Nb49 Nb48 121.85(14) . . ?
O146 Nb49 O145 85.4(2) . . ?
O146 Nb49 O165 75.78(17) . . ?
O147 Nb49 K1 121.82(16) . 1_545 ?
O147 Nb49 Nb45 122.53(14) . . ?
O147 Nb49 Nb46 78.17(14) . . ?
O147 Nb49 Nb47 31.70(14) . . ?
O147 Nb49 Nb48 81.06(16) . . ?
O147 Nb49 O145 154.16(19) . . ?
O147 Nb49 O146 87.1(2) . . ?
O147 Nb49 O165 77.35(18) . . ?
O148 Nb49 K1 128.75(15) . 1_545 ?
O148 Nb49 Nb45 78.73(15) . . ?
O148 Nb49 Nb46 121.29(14) . . ?
O148 Nb49 Nb47 79.90(15) . . ?
O148 Nb49 Nb48 31.15(14) . . ?
O148 Nb49 O145 87.5(2) . . ?
O148 Nb49 O146 152.96(19) . . ?
O148 Nb49 O147 88.0(2) . . ?
O148 Nb49 O165 77.20(18) . . ?
O149 Nb49 K1 33.42(18) . 1_545 ?
O149 Nb49 Nb45 133.0(2) . . ?
O149 Nb49 Nb46 134.3(2) . . ?
O149 Nb49 Nb47 136.2(2) . . ?
O149 Nb49 Nb48 135.5(2) . . ?
O149 Nb49 O145 101.3(2) . . ?
O149 Nb49 O146 102.6(2) . . ?
O149 Nb49 O147 104.5(2) . . ?
O149 Nb49 O148 104.4(2) . . ?
O149 Nb49 O165 177.6(2) . . ?
O165 Nb49 K1 144.19(11) . 1_545 ?
O165 Nb49 Nb45 45.23(11) . . ?
O165 Nb49 Nb46 44.17(11) . . ?
O165 Nb49 Nb47 45.71(10) . . ?
O165 Nb49 Nb48 46.07(11) . . ?
Nb6 O19 Nb8 138.0(3) . . ?
Nb6A O19 Nb8 130.1(3) . . ?
K4A O20B Na8B 74.8(5) . . ?
O20C O20B Na8B 61.5(11) . . ?
O20C O20B K4 132.4(12) . . ?
O20C O20B K4A 118.3(13) . . ?
Na8B O20C K4A 68.1(5) . . ?
O20B O20C Na8B 95.5(12) . . ?
O20B O20C K4A 44.7(10) . . ?
Sc1 O21 K2 120.9(3) . . ?
Nb7 O21 Sc1 141.5(4) . . ?
Nb7 O21 K2 92.2(2) . . ?
Nb7A O21 Sc1 157.1(5) . . ?
Nb7A O21 K2 80.4(2) . . ?
Nb7 O22 K2 107.8(2) . . ?
Nb7A O22 K2 96.1(2) . . ?
Nb8 O22 K2 106.8(2) . . ?
Nb8 O22 Nb7 138.2(3) . . ?
Nb8 O22 Nb7A 153.3(4) . . ?
Na12 O154 K5 114.9(6) . 2_665 ?
Sc2 O23 K10B 96.0(2) . . ?
Sc2 O23 K10A 96.5(2) . . ?
Nb8 O23 Sc2 144.9(3) . . ?
Nb8 O23 K10B 119.0(2) . . ?
Nb8 O23 K10A 117.7(3) . . ?
Na11 O23A Na12 89.7(3) . . ?
Na11 O23A Na19 140.6(4) . 2_565 ?
Na12 O23A Na19 90.5(3) . 2_565 ?
Nb9 O24 K2 113.3(2) . . ?
Na9 O24A K4 84.8(4) . . ?
Na9 O24B K4A 101.0(5) . . ?
Nb9 O25 Nb10 114.9(2) . . ?
Nb9 O26 Nb8 99.02(18) . . ?
Nb11 O26 Nb8 102.07(19) . . ?
Nb11 O26 Nb9 112.0(2) . . ?
Nb8 O27 K2 86.58(15) . . ?
Nb8 O27 Nb9 105.15(19) . . ?
Nb8 O27 Nb12 100.29(19) . . ?
Nb9 O27 K2 88.88(14) . . ?
Nb9 O27 Nb12 109.66(19) . . ?
Nb12 O27 K2 157.41(18) . . ?
Nb9 O28 Nb13 116.3(2) . . ?
Nb10 O29 Na17 119.0(2) . 1_665 ?
Nb11 O30 Nb10 116.7(2) . . ?
Nb11 O31 K1 96.2(2) . . ?
Nb11 O32 Nb8 104.10(19) . . ?
Nb12 O32 Nb8 99.34(19) . . ?
Nb12 O32 Nb11 111.0(2) . . ?
Nb12 O33 Sc2 136.3(2) . . ?
Nb12 O34 Nb13 114.5(2) . . ?
Nb13 O35 Na8B 119.0(3) . . ?
Nb10 O36 K3 92.06(16) . . ?
Nb13 O36 K3 104.46(18) . . ?
Nb13 O36 Nb10 116.6(2) . . ?
Nb10 O37 K3 109.25(19) . . ?
Nb14 O37 K3 104.82(18) . . ?
Nb14 O37 Nb10 115.8(2) . . ?
Nb11 O38 K1 100.39(18) . . ?
Nb11 O38 Nb14 115.2(2) . . ?
Nb14 O38 K1 131.8(2) . . ?
Nb12 O39 Nb14 114.5(2) . . ?
Nb13 O40 K3 109.02(17) . . ?
Nb13 O40 Nb14 116.3(2) . . ?
Nb14 O40 K3 91.64(15) . . ?
Nb14 O41 Na2 128.2(3) . . ?
Na2 O42 Na9 67.0(3) . 2_675 ?
Na2 O42 Na12 112.7(3) . 2_675 ?
Na9 O42 Na12 161.6(3) 2_675 2_675 ?
O16W O42 Na2 147.1(7) . . ?
O16W O42 Na9 138.1(6) . 2_675 ?
O16W O42 Na12 51.6(5) . 2_675 ?
Na12 O44 Na13 97.5(2) 2_665 2_665 ?
Na12 O44 K4 91.7(2) 2_665 . ?
Na13 O44 K4 110.7(2) 2_665 . ?
Nb15 O44 Na12 133.0(3) . 2_665 ?
Nb15 O44 Na13 125.4(3) . 2_665 ?
Nb15 O44 K4 90.26(19) . . ?
Nb16 O45 Nb15 116.2(2) . . ?
Nb19 O46 Nb15 115.9(2) . . ?
Nb15 O47 K5 105.82(18) . . ?
Nb18 O47 K5 100.39(18) . . ?
Nb18 O47 Nb15 114.4(2) . . ?
K4 O48 K5 93.19(16) . . ?
K4A O48 K5 112.8(3) . . ?
Nb15 O48 K4 106.0(2) . . ?
Nb15 O48 K4A 105.7(3) . . ?
Nb15 O48 K5 104.93(17) . . ?
Nb17 O48 K4 131.6(2) . . ?
Nb17 O48 K4A 117.9(3) . . ?
Nb17 O48 K5 100.21(18) . . ?
Nb17 O48 Nb15 114.8(2) . . ?
Nb16 O49 Na7 124.5(3) . . ?
Nb16 O49 Na7A 146.5(5) . . ?
Nb16 O50 K9 109.2(2) . 1_655 ?
Nb19 O50 K9 131.2(2) . 1_655 ?
Nb19 O50 Nb16 116.6(2) . . ?
Na16 O52 K7 84.4(2) . . ?
Nb18 O52 Na16 126.6(3) . . ?
Nb18 O52 K7 98.7(2) . . ?
Nb18 O52 Nb19 113.7(2) . . ?
Nb19 O52 Na16 116.8(3) . . ?
Nb19 O52 K7 104.9(2) . . ?
Nb18 O53 Sc3 136.4(3) . . ?
Nb17 O54 K5 99.18(16) . . ?
Nb17 O54 Nb18 112.0(2) . . ?
Nb17 O54 Nb21 100.78(18) . . ?
Nb18 O54 K5 98.47(16) . . ?
Nb18 O54 Nb21 101.94(18) . . ?
Nb21 O54 K5 143.43(19) . . ?
Nb17 O55 Sc2 137.7(2) . . ?
Nb16 O56 K2 103.77(18) . . ?
Nb17 O56 K2 101.28(19) . . ?
Nb17 O56 Nb16 114.6(2) . . ?
Nb16 O57 K2 103.57(19) . . ?
Nb20 O57 K2 101.7(2) . . ?
Nb20 O57 Nb16 114.5(2) . . ?
Nb19 O58 K7 110.1(2) . . ?
Nb20 O58 K7 97.8(2) . . ?
Nb20 O58 Nb19 114.7(2) . . ?
Nb18 O59 K7 102.64(19) . . ?
Nb18 O59 Nb21 101.81(19) . . ?
Nb20 O59 K7 97.08(18) . . ?
Nb20 O59 Nb18 111.8(2) . . ?
Nb20 O59 Nb21 101.39(19) . . ?
Nb21 O59 K7 141.1(2) . . ?
Sc2 O60 K6 118.44(19) . . ?
Sc2 O60 K6A 113.2(2) . . ?
Sc2 O60 K10B 96.8(2) . . ?
Sc2 O60 K10A 97.2(2) . . ?
K6A O60 K10B 100.3(3) . . ?
Nb21 O60 Sc2 143.9(3) . . ?
Nb21 O60 K6 92.77(17) . . ?
Nb21 O60 K6A 91.5(2) . . ?
Nb21 O60 K10B 104.5(3) . . ?
Nb21 O60 K10A 95.8(3) . . ?
K10A O60 K6 98.0(4) . . ?
Nb20 O61 Sc1 135.4(3) . . ?
Sc1 O62 Na20 98.8(2) . . ?
Sc1 O62 Na25 100.1(3) . . ?
Sc1 O62 K10B 112.8(2) . . ?
Sc1 O62 K10A 110.7(3) . . ?
Na25 O62 K10B 101.7(3) . . ?
Nb21 O62 Sc1 143.4(3) . . ?
Nb21 O62 Na20 105.6(2) . . ?
Nb21 O62 Na25 92.3(3) . . ?
Nb21 O62 K10B 97.9(2) . . ?
Nb21 O62 K10A 94.5(3) . . ?
K10A O62 Na20 94.2(4) . . ?
Sc3 O63 Na25 110.5(3) . . ?
Sc3 O63 K6 98.81(19) . . ?
Sc3 O63 K6A 98.9(2) . . ?
Sc3 O63 K6B 110.7(3) . . ?
Na25 O63 K6B 68.3(4) . . ?
K6 O63 K6B 24.9(3) . . ?
K6A O63 Na25 112.4(4) . . ?
K6A O63 K6B 44.3(3) . . ?
Nb21 O63 Sc3 143.7(3) . . ?
Nb21 O63 Na25 94.8(3) . . ?
Nb21 O63 K6 105.6(2) . . ?
Nb21 O63 K6A 94.7(2) . . ?
Nb21 O63 K6B 102.5(3) . . ?
Sc1 O64 Na20 95.0(2) . . ?
Sc1 O64 Na25 99.5(3) . . ?
Nb22 O64 Sc1 147.1(3) . . ?
Nb22 O64 Na20 117.4(3) . . ?
Nb22 O64 Na25 112.5(3) . . ?
Nb22 O65 K7 104.4(2) . . ?
Nb22 O65 Nb29 145.7(3) . . ?
Nb29 O65 K7 103.9(2) . . ?
Nb30 O66 Nb22 135.9(3) . . ?
Na21 O67 K7 105.1(3) . . ?
Nb26 O67 Na21 129.8(5) . . ?
Nb26 O67 K7 107.9(3) . . ?
Nb23 O68 Sc1 137.6(3) . . ?
Nb23 O69 Nb24 113.5(4) . . ?
Nb23 O70 Nb27 114.1(3) . . ?
Nb22 O71 K7 88.12(18) . . ?
Nb22 O71 Nb23 99.7(2) . . ?
Nb22 O71 Nb26 104.3(2) . . ?
Nb23 O71 K7 149.0(2) . . ?
Nb26 O71 K7 97.0(2) . . ?
Nb26 O71 Nb23 109.8(2) . . ?
Nb23 O72 Nb22 99.9(2) . . ?
Nb23 O72 Nb25 111.0(3) . . ?
Nb25 O72 Nb22 103.8(3) . . ?
Nb24 O74 Nb27 116.2(4) . . ?
Nb26 O76 Nb27 114.4(4) . . ?
Nb25 O77 Nb22 102.6(3) . . ?
Nb25 O77 Nb26 111.7(2) . . ?
Nb26 O77 Nb22 99.6(2) . . ?
Nb25 O79 Nb24 116.1(5) . . ?
Nb24 O80 Nb28 116.3(4) . . ?
Nb28 O81 Nb27 116.6(4) . . ?
Nb26 O82 Nb28 114.7(4) . . ?
Nb25 O83 Nb28 115.9(3) . . ?
Nb23 O85 Nb24 88.0(2) . . ?
Nb23 O85 Nb25 94.3(3) . . ?
Nb23 O85 Nb26 96.1(2) . . ?
Nb23 O85 Nb27 89.3(2) . . ?
Nb23 O85 Nb28 175.5(3) . . ?
Nb24 O85 Nb28 88.2(2) . . ?
Nb25 O85 Nb24 88.9(3) . . ?
Nb25 O85 Nb26 92.9(2) . . ?
Nb25 O85 Nb27 175.7(3) . . ?
Nb25 O85 Nb28 88.1(2) . . ?
Nb26 O85 Nb24 175.4(3) . . ?
Nb26 O85 Nb27 89.0(3) . . ?
Nb26 O85 Nb28 87.6(2) . . ?
Nb27 O85 Nb24 88.9(2) . . ?
Nb27 O85 Nb28 88.1(2) . . ?
Nb9 O86 Nb10 87.54(14) . . ?
Nb9 O86 Nb13 88.49(15) . . ?
Nb9 O86 Nb14 175.1(2) . . ?
Nb11 O86 Nb9 93.23(16) . . ?
Nb11 O86 Nb10 88.20(14) . . ?
Nb11 O86 Nb13 175.7(2) . . ?
Nb11 O86 Nb14 88.69(15) . . ?
Nb12 O86 Nb9 95.05(15) . . ?
Nb12 O86 Nb10 176.0(2) . . ?
Nb12 O86 Nb11 94.72(15) . . ?
Nb12 O86 Nb13 89.08(15) . . ?
Nb12 O86 Nb14 89.26(15) . . ?
Nb13 O86 Nb10 87.91(14) . . ?
Nb14 O86 Nb10 88.03(14) . . ?
Nb14 O86 Nb13 89.29(15) . . ?
Nb15 O87 Nb16 88.88(15) . . ?
Nb17 O87 Nb15 88.81(15) . . ?
Nb17 O87 Nb16 88.83(15) . . ?
Nb17 O87 Nb19 175.9(2) . . ?
Nb18 O87 Nb15 88.81(16) . . ?
Nb18 O87 Nb16 176.2(2) . . ?
Nb18 O87 Nb17 94.10(15) . . ?
Nb18 O87 Nb19 88.96(15) . . ?
Nb18 O87 Nb20 93.26(16) . . ?
Nb19 O87 Nb15 88.58(15) . . ?
Nb19 O87 Nb16 88.00(14) . . ?
Nb20 O87 Nb15 176.6(2) . . ?
Nb20 O87 Nb16 88.91(16) . . ?
Nb20 O87 Nb17 93.79(17) . . ?
Nb20 O87 Nb19 88.70(15) . . ?
Nb29 O89 Na21 129.0(3) . . ?
Sc3 O90 K7 118.38(19) . . ?
Nb29 O90 Sc3 148.2(3) . . ?
Nb29 O90 K7 87.98(17) . . ?
Nb29 O91 Na20 131.5(2) . . ?
Nb29 O91 Na25 107.9(3) . . ?
Nb30 O91 Na20 102.9(2) . . ?
Nb30 O91 Na25 118.3(3) . . ?
Nb30 O91 Nb29 102.38(19) . . ?
Nb31 O91 Na20 108.5(2) . . ?
Nb31 O91 Na25 114.5(3) . . ?
Nb31 O91 Nb29 99.5(2) . . ?
Nb31 O91 Nb30 111.5(2) . . ?
Nb30 O92 Nb29 103.9(2) . . ?
Nb30 O92 Nb32 110.4(2) . . ?
Nb32 O92 Nb29 100.7(2) . . ?
Nb30 O93 Nb33 114.1(3) . . ?
Nb30 O94 Nb34 114.0(4) . . ?
Nb31 O95 Nb34 114.6(3) . . ?
Nb31 O95 K6B 109.1(3) . . ?
Nb34 O95 K6B 131.9(4) . . ?
Sc3 O96 K6 84.95(16) . . ?
Sc3 O96 K8 119.58(19) . . ?
K8 O96 K6 91.60(14) . . ?
Nb31 O96 Sc3 134.9(3) . . ?
Nb31 O96 K6 115.9(2) . . ?
Nb31 O96 K8 100.27(19) . . ?
Nb31 O97 Nb29 102.6(2) . . ?
Nb31 O97 Nb32 111.5(3) . . ?
Nb32 O97 Nb29 103.1(2) . . ?
Nb32 O99 Nb33 116.8(3) . . ?
Nb33 O101 Nb34 117.6(4) . . ?
Nb34 O102 K9 115.7(4) . . ?
Nb31 O103 K8 98.20(19) . . ?
Nb31 O103 Nb35 115.5(3) . . ?
Nb35 O103 K8 142.5(2) . . ?
Nb32 O104 Nb35 118.2(4) . . ?
Nb33 O105 Nb35 116.5(3) . . ?
Nb35 O106 Nb34 118.0(3) . . ?
Nb30 O108 Nb31 94.6(2) . . ?
Nb30 O108 Nb32 94.2(2) . . ?
Nb30 O108 Nb33 89.9(2) . . ?
Nb30 O108 Nb34 90.3(2) . . ?
Nb30 O108 Nb35 177.0(3) . . ?
Nb31 O108 Nb32 94.8(2) . . ?
Nb31 O108 Nb33 174.4(3) . . ?
Nb31 O108 Nb34 88.63(19) . . ?
Nb31 O108 Nb35 87.58(19) . . ?
Nb32 O108 Nb33 88.16(19) . . ?
Nb32 O108 Nb34 174.1(3) . . ?
Nb32 O108 Nb35 87.6(2) . . ?
Nb33 O108 Nb35 87.75(18) . . ?
Nb34 O108 Nb33 88.1(2) . . ?
Nb34 O108 Nb35 87.67(18) . . ?
Nb36 O109 Sc2 149.0(2) . . ?
Nb36 O110 K5 105.42(16) . . ?
Nb43 O110 K5 101.06(17) . . ?
Nb43 O110 Nb36 145.5(2) . . ?
Nb36 O111 Na9 145.3(3) . . ?
Nb37 O112 Sc2 137.2(2) . . ?
Nb37 O113 Na5 120.9(2) . . ?
Nb37 O113 Nb38 115.1(2) . . ?
Nb38 O113 Na5 116.6(2) . . ?
Nb37 O114 Nb36 102.78(18) . . ?
Nb41 O114 Nb36 103.99(18) . . ?
Nb41 O114 Nb37 111.27(19) . . ?
Nb36 O115 K6 135.7(2) . . ?
Nb36 O115 K6A 113.3(2) . . ?
Nb37 O115 K6 104.55(19) . . ?
Nb37 O115 K6A 113.0(2) . . ?
Nb37 O115 Nb36 99.46(16) . . ?
Nb37 O115 Nb40 112.08(19) . . ?
Nb40 O115 K6 102.56(17) . . ?
Nb40 O115 K6A 115.3(2) . . ?
Nb40 O115 Nb36 102.07(18) . . ?
Nb37 O116 K6 92.64(18) . . ?
Nb37 O116 Nb39 113.7(2) . . ?
Nb37 O116 K6B 117.7(3) . . ?
Nb39 O116 K6 106.82(18) . . ?
Nb39 O116 K6B 105.4(3) . . ?
K6B O116 K6 28.5(3) . . ?
Nb38 O117 Na4 137.4(3) . . ?
Nb41 O118 Nb38 116.2(2) . . ?
Nb41 O119 K3 131.0(2) . 2_675 ?
Nb40 O120 Nb36 103.54(18) . . ?
Nb40 O120 Nb41 109.92(19) . . ?
Nb41 O120 Nb36 101.14(17) . . ?
Nb40 O121 K8 115.87(19) . . ?
Nb40 O121 Nb43 133.4(2) . . ?
Nb43 O121 K8 99.76(16) . . ?
K6 O122 K6B 26.3(3) . . ?
Nb39 O122 K6 109.71(19) . . ?
Nb39 O122 K6B 90.2(3) . . ?
Nb40 O122 K6 93.91(18) . . ?
Nb40 O122 Nb39 113.8(2) . . ?
Nb40 O122 K6B 118.6(3) . . ?
Nb39 O123 K9 141.6(3) . . ?
Na7 O124 Na7A 24.1(3) 1_455 1_455 ?
Nb38 O124 Na7 117.5(3) . 1_455 ?
Nb38 O124 Na7A 126.9(4) . 1_455 ?
Nb38 O124 Nb39 117.0(2) . . ?
Nb39 O124 Na7 97.3(2) . 1_455 ?
Nb39 O124 Na7A 106.6(3) . 1_455 ?
Nb38 O125 Na8A 110.2(5) . 1_455 ?
Nb42 O125 Nb38 116.5(2) . . ?
Nb42 O125 Na8A 123.9(5) . 1_455 ?
Nb41 O126 Nb42 116.3(2) . . ?
Nb40 O127 Nb42 114.2(2) . . ?
Nb39 O128 Nb42 116.8(2) . . ?
Na19 O129 Na13 59.47(19) . 2_565 ?
Nb42 O129 Na13 120.2(3) . 2_565 ?
Nb42 O129 Na19 145.3(3) . . ?
Nb37 O130 Nb38 87.93(14) . . ?
Nb37 O130 Nb39 88.31(15) . . ?
Nb37 O130 Nb41 94.68(15) . . ?
Nb37 O130 Nb42 174.1(2) . . ?
Nb39 O130 Nb38 87.85(15) . . ?
Nb39 O130 Nb42 88.31(14) . . ?
Nb40 O130 Nb37 95.22(16) . . ?
Nb40 O130 Nb38 176.1(2) . . ?
Nb40 O130 Nb39 90.01(15) . . ?
Nb40 O130 Nb41 93.91(16) . . ?
Nb40 O130 Nb42 89.61(14) . . ?
Nb41 O130 Nb38 88.05(14) . . ?
Nb41 O130 Nb39 174.8(2) . . ?
Nb41 O130 Nb42 88.34(15) . . ?
Nb42 O130 Nb38 87.11(14) . . ?
Sc3 O131 K6 91.24(17) . . ?
Sc3 O131 K6A 95.7(2) . . ?
Nb43 O131 Sc3 146.4(2) . . ?
Nb43 O131 K6 120.5(2) . . ?
Nb43 O131 K6A 117.8(2) . . ?
Nb46 O132 Sc3 136.7(2) . . ?
Nb44 O133 Na17 135.6(2) . . ?
Nb44 O134 Nb43 102.52(17) . . ?
Nb44 O134 Nb45 111.8(2) . . ?
Nb45 O134 Nb43 98.89(17) . . ?
Nb43 O135 K8 100.86(16) . . ?
Nb44 O135 K8 112.96(17) . . ?
Nb44 O135 Nb43 104.30(18) . . ?
Nb46 O135 K8 124.84(19) . . ?
Nb46 O135 Nb43 99.64(17) . . ?
Nb46 O135 Nb44 110.49(19) . . ?
Nb44 O136 Nb47 117.1(2) . . ?
Nb44 O137 Nb48 116.4(2) . . ?
Nb45 O138 K5 109.9(2) . . ?
Nb43 O139 K5 87.72(14) . . ?
Nb43 O139 Nb45 105.05(19) . . ?
Nb43 O139 Nb46 99.96(18) . . ?
Nb45 O139 K5 93.48(15) . . ?
Nb45 O139 Nb46 109.47(18) . . ?
Nb46 O139 K5 152.66(19) . . ?
Nb46 O140 Nb47 114.1(2) . . ?
Na27 O142 Na4 94.1(3) 1_445 1_545 ?
Nb47 O142 Na4 101.0(3) . 1_545 ?
Nb47 O142 Na27 117.2(2) . 1_445 ?
Nb47 O142 Nb48 115.6(2) . . ?
Nb48 O142 Na4 113.3(3) . 1_545 ?
Nb48 O142 Na27 112.9(3) . 1_445 ?
Nb48 O143 Na19 124.8(3) . 2_565 ?
Nb45 O144 Nb48 114.2(2) . . ?
Nb45 O145 Nb49 115.2(2) . . ?
Nb46 O146 Nb49 114.9(2) . . ?
Nb47 O147 Nb49 116.3(2) . . ?
Nb49 O148 Nb48 117.7(2) . . ?
Na2 O149 K1 75.5(2) 1_545 1_545 ?
Nb49 O149 Na2 116.1(3) . 1_545 ?
Nb49 O149 K1 126.7(2) . 1_545 ?
Na18 O150 Na13 94.2(3) . 2_565 ?
Na6 O151 Na5 117.0(2) . . ?
Na10 O152 K3 117.5(2) . 2_675 ?
Na18 O153 K9 89.3(3) . . ?
Na1 O155 Na4 96.9(3) . . ?
Na1 O155 Na5 133.2(3) . . ?
Na5 O155 Na4 110.7(3) . . ?
Na12 O156 K1 122.5(3) . 2_675 ?
K4A O157 Na8B 73.8(5) . . ?
O201 O157 Na8B 159.4(11) . . ?
O201 O157 K4 67.9(8) . . ?
O201 O157 K4A 88.7(10) . . ?
Na27 O158 Na15 98.9(3) . . ?
Na6 O160 Na1 80.2(2) . . ?
Na11 O161 Na9 130.6(2) . . ?
Na18 O162 K8 88.45(18) . . ?
Na18 O162 K9 78.65(17) . . ?
K8 O162 K9 166.4(2) . . ?
Nb44 O165 Nb47 89.24(15) . . ?
Nb44 O165 Nb48 88.20(15) . . ?
Nb44 O165 Nb49 176.3(2) . . ?
Nb45 O165 Nb44 92.73(16) . . ?
Nb45 O165 Nb47 174.6(2) . . ?
Nb45 O165 Nb48 87.77(16) . . ?
Nb45 O165 Nb49 88.92(15) . . ?
Nb46 O165 Nb44 93.70(16) . . ?
Nb46 O165 Nb45 96.51(16) . . ?
Nb46 O165 Nb47 88.42(16) . . ?
Nb46 O165 Nb48 175.2(2) . . ?
Nb46 O165 Nb49 89.40(16) . . ?
Nb47 O165 Nb48 87.22(14) . . ?
Nb49 O165 Nb47 88.84(15) . . ?
Nb49 O165 Nb48 88.55(15) . . ?
Na27 O167 K3 108.0(3) . . ?
Na18 O168 K8 88.3(2) . . ?
Na10 O170 Na10 89.84(18) . 2_565 ?
Na12 O171 Na11 111.1(4) . . ?
Na11 O172 K3 126.5(2) . 2_675 ?
Na1 O176 Na9 113.1(3) 2_675 . ?
Na16 O177 K1 113.4(4) . 1_545 ?
Na9 O180 K4 95.9(3) . . ?
Na9 O180 K4A 102.5(3) . . ?
Na9 O180 K5 111.8(3) . . ?
K4 O180 K5 82.3(3) . . ?
K5 O180 K4A 94.0(3) . . ?
Na8B O182 Na7A 107.5(4) . . ?
Na8A O182 Na7 60.4(4) . . ?
Na17 O184 K8 94.49(18) . . ?
Na18 O184 Na17 115.5(2) . . ?
Na18 O184 K8 85.77(17) . . ?
Na10 O186 Na13 122.6(3) . . ?
Na10 O186 Na17 98.9(2) . 2_565 ?
Na11 O186 Na10 91.63(19) . . ?
Na11 O186 Na13 105.8(2) . . ?
Na11 O186 Na17 138.4(3) . 2_565 ?
Na13 O186 Na17 101.9(2) . 2_565 ?
Nb17 O187 K2 97.43(16) . . ?
Nb17 O187 Nb20 112.6(2) . . ?
Nb17 O187 Nb21 101.20(18) . . ?
Nb20 O187 K2 97.73(17) . . ?
Nb20 O187 Nb21 101.22(18) . . ?
Nb21 O187 K2 145.7(2) . . ?
Na6 O189 Na9 146.5(3) . . ?
Na11 O190 Na10 90.31(18) . . ?
Na18 O191 K9 87.7(2) . . ?
Na6 O192 Na6 93.4(3) . 2_675 ?
Na1 O193 Na6 79.9(3) . . ?
O6W O6W Na12 143.8(9) 2_685 2_675 ?
O16W O6W Na12 66.3(7) . 2_675 ?
O16W O6W O6W 138.3(12) . 2_685 ?
Na16 O12W Na26 94.1(6) . . ?
O157 O201 K4 91.9(10) . . ?
O157 O201 K4A 68.0(9) . . ?
O42 O16W Na12 104.8(6) . 2_675 ?
O6W O16W Na12 87.4(8) . 2_675 ?
O6W O16W O42 148.6(11) . . ?
Na7 O15W K4 160.7(7) . . ?
Na19 O15W Na7 140.4(6) 1_655 . ?
Na19 O15W K4 58.7(4) 1_655 . ?
Na8A O15W Na7 63.9(7) . . ?
Na8A O15W Na19 108.5(8) . 1_655 ?
Na8A O15W K4 118.2(8) . . ?
Sc1 K10A Nb6 105.42(19) . . ?
Sc1 K10A K6B 100.3(3) . . ?
Sc2 K10A Sc1 125.2(5) . . ?
Sc2 K10A Nb4 168.6(2) . . ?
Sc2 K10A Nb6 113.81(19) . . ?
Sc2 K10A Nb7 120.0(4) . . ?
Sc2 K10A Nb8 65.50(18) . . ?
Sc2 K10A K6B 89.2(3) . . ?
Nb4 K10A Sc1 61.50(14) . . ?
Nb4 K10A Nb6 54.97(15) . . ?
Nb4 K10A Nb7 53.27(12) . . ?
Nb4 K10A Nb8 104.05(19) . . ?
Nb4 K10A K6B 98.8(4) . . ?
Nb6 K10A K6B 123.0(5) . . ?
Nb7 K10A Sc1 59.66(17) . . ?
Nb7 K10A Nb6 52.99(12) . . ?
Nb7 K10A K6B 150.3(4) . . ?
O17 K10A Sc1 77.6(7) . . ?
O17 K10A Sc2 136.3(7) . . ?
O17 K10A Nb4 32.7(6) . . ?
O17 K10A Nb6 28.1(7) . . ?
O17 K10A Nb7 34.1(6) . . ?
O17 K10A Nb8 71.6(6) . . ?
O17 K10A Nb21 140.5(8) . . ?
O17 K10A O23 97.1(7) . . ?
O17 K10A O60 166.6(9) . . ?
O17 K10A O62 108.3(8) . . ?
O17 K10A K6B 126.1(8) . . ?
Nb8 K10A Sc1 110.9(4) . . ?
Nb8 K10A Nb6 57.80(11) . . ?
Nb8 K10A Nb7 60.33(16) . . ?
Nb8 K10A K6B 147.4(3) . . ?
Nb21 K10A Sc1 63.9(2) . . ?
Nb21 K10A Sc2 68.5(2) . . ?
Nb21 K10A Nb4 121.6(2) . . ?
Nb21 K10A Nb6 164.0(5) . . ?
Nb21 K10A Nb7 111.5(4) . . ?
Nb21 K10A Nb8 113.2(4) . . ?
Nb21 K10A K6B 72.1(3) . . ?
O23 K10A Sc1 124.3(6) . . ?
O23 K10A Sc2 39.44(18) . . ?
O23 K10A Nb4 129.8(3) . . ?
O23 K10A Nb6 78.6(2) . . ?
O23 K10A Nb7 85.1(3) . . ?
O23 K10A Nb8 26.25(15) . . ?
O23 K10A Nb21 97.4(5) . . ?
O23 K10A O60 74.4(4) . . ?
O23 K10A O62 122.7(7) . . ?
O23 K10A K6B 124.3(4) . . ?
O60 K10A Sc1 98.5(4) . . ?
O60 K10A Sc2 37.21(17) . . ?
O60 K10A Nb4 154.1(3) . . ?
O60 K10A Nb6 151.0(3) . . ?
O60 K10A Nb7 133.2(6) . . ?
O60 K10A Nb8 98.4(4) . . ?
O60 K10A Nb21 34.83(19) . . ?
O60 K10A O62 69.6(3) . . ?
O60 K10A K6B 67.0(3) . . ?
O62 K10A Sc1 30.98(17) . . ?
O62 K10A Sc2 102.6(4) . . ?
O62 K10A Nb4 86.9(2) . . ?
O62 K10A Nb6 136.3(3) . . ?
O62 K10A Nb7 88.5(3) . . ?
O62 K10A Nb8 124.7(6) . . ?
O62 K10A Nb21 34.94(19) . . ?
O62 K10A K6B 79.0(3) . . ?
Na12 O1B K4 98.7(5) . 2_665 ?
Na12 O1B K5 106.2(5) . 2_665 ?
K5 O1B K4 89.6(4) 2_665 2_665 ?
Na20 K6B Nb37 143.7(5) . . ?
Na20 K6B Nb39 160.7(5) . . ?
Na20 K6B O63 59.3(3) . . ?
Na20 K6B O95 68.5(3) . . ?
Na20 K6B O116 151.5(6) . . ?
Na20 K6B O122 156.7(6) . . ?
Na20 K6B K10A 68.6(3) . . ?
Na25 K6B K10B 78.3(4) . . ?
Na25 K6B Nb37 137.3(4) . . ?
Na25 K6B Nb39 173.1(5) . . ?
Na25 K6B O63 41.6(3) . . ?
K6 K6B Na20 109.8(7) . . ?
K6 K6B Nb37 64.1(5) . . ?
K6 K6B Nb39 88.9(6) . . ?
K6 K6B O63 50.8(4) . . ?
K6 K6B O95 107.6(8) . . ?
K6 K6B O116 84.7(6) . . ?
K6 K6B O122 64.2(5) . . ?
K6 K6B K10A 92.9(7) . . ?
K6A K6B Na25 85.7(4) . . ?
K6A K6B K10B 87.7(5) . . ?
K6A K6B Nb37 62.5(3) . . ?
K6A K6B Nb39 96.5(4) . . ?
K6A K6B O63 44.2(3) . . ?
K6A K6B O95 116.8(6) . . ?
K6A K6B O116 85.8(5) . . ?
K6A K6B O122 75.4(4) . . ?
K10B K6B Nb37 73.0(3) . . ?
K10B K6B Nb39 108.2(4) . . ?
Nb39 K6B Nb37 48.68(17) . . ?
O63 K6B K10B 83.0(4) . . ?
O63 K6B Nb37 103.1(3) . . ?
O63 K6B Nb39 139.7(4) . . ?
O63 K6B K10A 71.9(3) . . ?
O95 K6B Na25 71.0(3) . . ?
O95 K6B K10B 138.2(5) . . ?
O95 K6B Nb37 147.5(5) . . ?
O95 K6B Nb39 102.3(4) . . ?
O95 K6B O63 91.9(4) . . ?
O95 K6B O122 91.2(4) . . ?
O95 K6B K10A 136.6(5) . . ?
O116 K6B Na25 156.8(6) . . ?
O116 K6B K10B 79.8(4) . . ?
O116 K6B Nb37 24.48(16) . . ?
O116 K6B Nb39 30.04(17) . . ?
O116 K6B O63 127.6(5) . . ?
O116 K6B O95 131.8(5) . . ?
O116 K6B O122 51.7(3) . . ?
O116 K6B K10A 86.7(4) . . ?
O122 K6B Na25 144.9(5) . . ?
O122 K6B K10B 129.1(5) . . ?
O122 K6B Nb37 56.5(2) . . ?
O122 K6B Nb39 31.31(15) . . ?
O122 K6B O63 112.3(4) . . ?
O122 K6B K10A 132.1(4) . . ?
K10A K6B Nb37 75.9(3) . . ?
K10A K6B Nb39 116.3(4) . . ?
Na7 Na8A Na19 93.0(5) . 1_655 ?
Na7 Na8A Na15 133.8(7) . . ?
Na7 Na8A O125 77.2(5) . 1_655 ?
Na15 Na8A Na19 116.4(5) . 1_655 ?
O125 Na8A Na19 80.3(4) 1_655 1_655 ?
O125 Na8A Na15 74.0(5) 1_655 . ?
O182 Na8A Na7 63.0(5) . . ?
O182 Na8A Na19 128.8(7) . 1_655 ?
O182 Na8A Na15 112.1(7) . . ?
O182 Na8A O125 129.5(8) . 1_655 ?
O15W Na8A Na7 63.7(7) . . ?
O15W Na8A Na19 37.4(5) . 1_655 ?
O15W Na8A Na15 153.8(9) . . ?
O15W Na8A O125 96.1(7) . 1_655 ?
O15W Na8A O182 93.0(8) . . ?
Na8B O15X K4A 54.4(4) . . ?
Na19 O15X Na8B 94.2(4) 1_655 . ?
Na19 O15X K4A 57.4(4) 1_655 . ?

loop_
_geom_bond_atom_site_label_1
_geom_bond_atom_site_label_2
_geom_bond_distance
_geom_bond_site_symmetry_2
_geom_bond_publ_flag
Sc1 Na20 3.695(4) . ?
Sc1 Na25 3.481(9) . ?
Sc1 O11 2.21(2) . ?
Sc1 O11A 2.07(3) . ?
Sc1 O21 2.057(6) . ?
Sc1 O61 2.101(6) . ?
Sc1 O62 2.063(5) . ?
Sc1 O64 2.150(5) . ?
Sc1 O68 2.104(6) . ?
Sc1 K10A 3.750(10) . ?
Sc2 K6A 3.790(6) . ?
Sc2 K10B 3.708(6) . ?
Sc2 O23 2.176(5) . ?
Sc2 O33 2.132(4) . ?
Sc2 O55 2.087(5) . ?
Sc2 O60 2.075(5) . ?
Sc2 O109 2.076(5) . ?
Sc2 O112 2.120(5) . ?
Sc2 K10A 3.404(10) . ?
Sc3 Na25 3.665(10) . ?
Sc3 K6 3.644(4) . ?
Sc3 K6A 3.365(5) . ?
Sc3 O53 2.092(5) . ?
Sc3 O63 2.063(5) . ?
Sc3 O90 2.058(5) . ?
Sc3 O96 2.104(5) . ?
Sc3 O131 2.150(5) . ?
Sc3 O132 2.116(5) . ?
Na1 Na4 3.749(10) . ?
Na1 Na6 3.108(7) . ?
Na1 O155 2.297(8) . ?
Na1 O160 2.425(8) . ?
Na1 O176 2.354(10) 2_675 ?
Na1 O181 2.611(12) . ?
Na1 O193 2.403(9) . ?
Na1 O208 2.311(14) . ?
Na2 Na9 2.878(9) 2_675 ?
Na2 K1 3.494(8) . ?
Na2 O41 2.790(8) . ?
Na2 O42 2.235(8) . ?
Na2 O149 2.835(10) 1_565 ?
Na4 Na5 4.185(8) . ?
Na4 Na15 2.878(10) 1_455 ?
Na4 Na27 4.031(8) 1_455 ?
Na4 Nb47 3.716(6) 1_565 ?
Na4 O117 2.726(9) . ?
Na4 O142 2.812(7) 1_565 ?
Na4 O155 2.700(9) . ?
Na5 Na6 4.120(5) . ?
Na5 O113 2.506(5) . ?
Na5 O151 2.443(6) . ?
Na5 O155 2.381(7) . ?
Na5 O159 2.351(6) . ?
Na5 O169 2.354(6) . ?
Na5 O188 2.443(7) . ?
Na6 Na6 3.463(7) 2_675 ?
Na6 O151 2.389(6) . ?
Na6 O160 2.399(7) . ?
Na6 O189 2.377(7) . ?
Na6 O192 2.437(7) 2_675 ?
Na6 O192 2.322(8) . ?
Na6 O193 2.437(7) . ?
Na7 Nb39 3.518(4) 1_655 ?
Na7 O49 2.775(7) . ?
Na7 O124 2.679(6) 1_655 ?
Na7 O182 2.883(7) . ?
Na7 O15W 2.81(2) . ?
Na7 Na8A 2.81(2) . ?
Na7A Na8B 4.209(18) . ?
Na7A O49 2.709(14) . ?
Na7A O124 2.836(13) 1_655 ?
Na7A O182 2.702(15) . ?
Na8B K4A 2.744(12) . ?
Na8B O20B 2.320(12) . ?
Na8B O20C 2.048(15) . ?
Na8B O35 2.708(8) . ?
Na8B O157 2.370(12) . ?
Na8B O182 2.516(8) . ?
Na8B O15X 2.987(18) . ?
Na9 K4 3.971(6) . ?
Na9 K4A 4.604(13) . ?
Na9 O24A 2.518(13) . ?
Na9 O24B 2.693(17) . ?
Na9 O42 2.885(8) 2_675 ?
Na9 O111 3.005(7) . ?
Na9 O161 2.830(7) . ?
Na9 O176 2.846(10) . ?
Na9 O180 2.567(10) . ?
Na9 O189 2.780(8) . ?
Na10 Na10 3.404(5) 2_565 ?
Na10 Na11 3.403(4) . ?
Na10 Na17 3.963(6) 2_565 ?
Na10 K3 4.458(3) 2_675 ?
Na10 O152 2.436(6) . ?
Na10 O170 2.415(5) 2_565 ?
Na10 O170 2.406(5) . ?
Na10 O174 2.338(7) . ?
Na10 O186 2.381(6) . ?
Na10 O190 2.414(5) . ?
Na11 Na12 3.637(6) . ?
Na11 Na13 4.084(6) . ?
Na11 K3 4.597(4) 2_675 ?
Na11 O23A 2.410(9) . ?
Na11 O161 2.404(6) . ?
Na11 O171 2.403(8) . ?
Na11 O172 2.305(6) . ?
Na11 O186 2.364(6) . ?
Na11 O190 2.386(5) . ?
Na12 Na13 3.879(8) . ?
Na12 Na19 3.980(6) 2_565 ?
Na12 O154 1.909(17) . ?
Na12 O23A 2.737(12) . ?
Na12 O42 3.011(8) 2_675 ?
Na12 O44 2.396(7) 2_665 ?
Na12 O156 2.522(8) . ?
Na12 O171 1.998(14) . ?
Na12 O6W 2.661(13) 2_675 ?
Na12 O16W 2.440(11) 2_675 ?
Na12 O1B 2.448(14) . ?
Na13 Na18 3.883(6) 2_565 ?
Na13 Na19 2.804(7) 2_565 ?
Na13 O44 2.755(7) 2_665 ?
Na13 O129 2.989(9) 2_565 ?
Na13 O150 2.919(11) 2_565 ?
Na13 O186 2.749(8) . ?
Na16 Na26 3.582(10) . ?
Na16 K1 4.209(7) 1_545 ?
Na16 K7 3.807(7) . ?
Na16 O52 2.528(7) . ?
Na16 O177 2.309(11) . ?
Na16 O185 2.364(16) . ?
Na16 O200 2.366(16) . ?
Na16 O12W 2.405(12) . ?
Na17 K3 3.000(6) 1_445 ?
Na17 K8 4.344(5) . ?
Na17 O29 2.772(7) 1_445 ?
Na17 O133 2.778(7) . ?
Na17 O184 2.903(7) . ?
Na17 O186 2.819(7) 2_565 ?
Na18 K8 3.682(3) . ?
Na18 K9 3.576(4) . ?
Na18 O150 2.359(7) . ?
Na18 O153 2.336(8) . ?
Na18 O162 2.370(6) . ?
Na18 O168 2.291(6) . ?
Na18 O184 2.352(6) . ?
Na18 O191 2.372(6) . ?
Na19 K4 2.854(5) 1_455 ?
Na19 K4A 2.799(13) 1_455 ?
Na19 O23A 2.868(8) 2_565 ?
Na19 O129 2.628(6) . ?
Na19 O143 2.967(9) 2_565 ?
Na19 O15W 2.694(19) 1_455 ?
Na19 Na8A 4.20(2) 1_455 ?
Na19 O15X 2.805(14) 1_455 ?
Na20 K6 3.595(5) . ?
Na20 Nb21 3.716(4) . ?
Na20 Nb30 3.717(4) . ?
Na20 O62 2.767(6) . ?
Na20 O64 2.824(7) . ?
Na20 O91 2.676(6) . ?
Na20 K10A 3.854(9) . ?
Na20 K6B 2.821(15) . ?
Na25 Nb21 3.139(8) . ?
Na25 Nb22 3.504(9) . ?
Na25 Nb29 3.721(10) . ?
Na25 Nb30 3.778(8) . ?
Na25 Nb31 3.683(9) . ?
Na25 O62 2.465(9) . ?
Na25 O63 2.392(10) . ?
Na25 O64 2.404(11) . ?
Na25 O91 2.346(9) . ?
Na25 K6B 3.345(17) . ?
Na21 O7 2.825(16) 1_545 ?
Na21 O7A 2.829(18) 1_545 ?
Na21 O67 2.773(8) . ?
Na21 O88 3.000(11) . ?
Na21 O89 2.711(6) . ?
Na15 Na15 3.393(16) 2_775 ?
Na15 Na27 3.787(9) 2_775 ?
Na15 Na27 3.835(10) . ?
Na15 O158 2.639(10) . ?
Na15 Na8A 3.32(2) . ?
Na26 O12W 2.49(2) . ?
Na27 K3 4.120(6) . ?
Na27 O142 2.697(7) 1_665 ?
Na27 O158 2.405(10) . ?
Na27 O167 2.382(8) . ?
Na27 O13W 2.452(12) . ?
K1 Nb11 3.749(2) . ?
K1 Nb49 4.184(2) 1_565 ?
K1 O31 3.127(6) . ?
K1 O38 2.878(5) . ?
K1 O43 2.797(8) . ?
K1 O149 2.874(6) 1_565 ?
K1 O156 2.832(7) 2_675 ?
K1 O177 2.720(9) 1_565 ?
K2 Nb7A 3.514(4) . ?
K2 Nb8 3.736(2) . ?
K2 Nb16 3.815(2) . ?
K2 Nb17 3.687(2) . ?
K2 Nb20 3.7070(19) . ?
K2 O21 3.331(7) . ?
K2 O22 2.730(6) . ?
K2 O24 2.791(5) . ?
K2 O27 3.261(5) . ?
K2 O56 2.791(5) . ?
K2 O57 2.800(5) . ?
K2 O187 2.816(5) . ?
K3 Nb10 3.9964(19) . ?
K3 Nb14 3.8754(18) . ?
K3 O36 3.410(5) . ?
K3 O37 2.883(5) . ?
K3 O40 3.279(5) . ?
K3 O119 2.930(5) 2_675 ?
K3 O152 2.774(6) 2_675 ?
K3 O167 2.706(6) . ?
K3 O172 2.837(6) 2_675 ?
K4 Nb15 3.705(3) . ?
K4 O20B 2.934(11) . ?
K4 O24A 3.308(14) . ?
K4 O44 3.253(6) . ?
K4 O48 2.602(5) . ?
K4 O157 2.711(10) . ?
K4 O180 2.779(8) . ?
K4 O201 2.513(10) . ?
K4 O15W 3.083(19) . ?
K4 O1B 2.935(13) 2_665 ?
K4A Nb15 3.938(12) . ?
K4A Nb17 4.142(12) . ?
K4A O20B 2.192(16) . ?
K4A O20C 2.744(18) . ?
K4A O24B 3.26(2) . ?
K4A O48 2.881(13) . ?
K4A O157 2.196(16) . ?
K4A O180 3.307(14) . ?
K4A O201 2.368(16) . ?
K4A O15X 3.01(2) . ?
K5 Nb17 3.7591(19) . ?
K5 Nb18 3.7498(19) . ?
K5 Nb43 3.7129(18) . ?
K5 O154 2.982(16) 2_665 ?
K5 O47 2.892(5) . ?
K5 O48 2.910(5) . ?
K5 O54 2.840(5) . ?
K5 O110 2.852(5) . ?
K5 O138 2.958(5) . ?
K5 O139 3.197(4) . ?
K5 O180 3.288(12) . ?
K5 O1B 2.754(13) 2_665 ?
K6 Nb21 3.659(4) . ?
K6 Nb40 3.650(3) . ?
K6 O60 3.073(6) . ?
K6 O63 2.704(6) . ?
K6 O96 3.166(6) . ?
K6 O115 2.607(5) . ?
K6 O116 3.068(6) . ?
K6 O122 2.986(6) . ?
K6 O131 2.896(6) . ?
K6 K6B 1.469(15) . ?
K6A Nb21 3.110(6) . ?
K6A Nb36 3.848(6) . ?
K6A Nb37 3.657(5) . ?
K6A Nb40 3.715(6) . ?
K6A Nb43 3.587(6) . ?
K6A O60 2.458(7) . ?
K6A O63 2.359(7) . ?
K6A O115 2.343(7) . ?
K6A O131 2.382(7) . ?
K6A K6B 2.362(15) . ?
K7 Nb18 3.887(3) . ?
K7 Nb20 3.726(3) . ?
K7 Nb22 3.775(3) . ?
K7 Nb29 3.831(3) . ?
K7 O52 3.102(6) . ?
K7 O58 2.956(6) . ?
K7 O59 2.880(5) . ?
K7 O65 2.836(6) . ?
K7 O67 3.181(9) . ?
K7 O71 3.246(7) . ?
K7 O90 3.428(6) . ?
K8 Nb31 3.8119(19) . ?
K8 Nb43 3.8997(17) . ?
K8 Nb44 4.1787(18) . ?
K8 O96 3.055(5) . ?
K8 O103 3.042(5) . ?
K8 O121 3.025(5) . ?
K8 O135 2.888(4) . ?
K8 O162 2.883(6) . ?
K8 O163 2.729(6) . ?
K8 O168 2.950(7) . ?
K8 O184 3.012(6) . ?
K9 Nb16 3.997(3) 1_455 ?
K9 Nb34 4.117(3) . ?
K9 O50 2.898(5) 1_455 ?
K9 O102 3.036(9) . ?
K9 O123 2.721(6) . ?
K9 O153 2.735(10) . ?
K9 O162 3.185(6) . ?
K9 O191 2.772(7) . ?
K10B O17A 2.809(18) . ?
K10B Nb21 3.749(8) . ?
K10B O23 2.783(8) . ?
K10B O60 2.836(7) . ?
K10B O62 3.019(11) . ?
K10B K6B 3.413(17) . ?
Nb1 Nb4 3.312(4) . ?
Nb1 Nb5 3.285(5) . ?
Nb1 O1 1.727(19) . ?
Nb1 O2 2.025(19) . ?
Nb1 O3 2.09(2) . ?
Nb1 O4 2.019(15) . ?
Nb1 O5 2.33(3) . ?
Nb1 O6 2.411(15) . ?
Nb2 Nb5 3.331(6) . ?
Nb2 Nb6 3.289(3) . ?
Nb2 O2 1.942(17) . ?
Nb2 O6 2.446(15) . ?
Nb2 O7 1.775(17) . ?
Nb2 O8 1.91(2) . ?
Nb2 O14 2.23(2) . ?
Nb2 O15 1.992(13) . ?
Nb3 Nb4 3.297(4) . ?
Nb3 Nb6 3.250(3) . ?
Nb3 O3 1.91(2) . ?
Nb3 O6 2.36(2) . ?
Nb3 O8 1.981(17) . ?
Nb3 O9 1.77(2) . ?
Nb3 O10 2.037(15) . ?
Nb3 O16 2.022(13) . ?
Nb4 Nb7 3.267(3) . ?
Nb4 O4 1.898(13) . ?
Nb4 O6 2.325(15) . ?
Nb4 O10 1.851(19) . ?
Nb4 O11 1.82(2) . ?
Nb4 O12 2.079(18) . ?
Nb4 O17 2.04(2) . ?
Nb4 K10A 3.539(10) . ?
Nb5 Nb7 3.293(4) . ?
Nb5 O5 2.07(2) . ?
Nb5 O6 2.38(2) . ?
Nb5 O12 2.058(16) . ?
Nb5 O13 1.77(2) . ?
Nb5 O14 1.800(14) . ?
Nb5 O18 2.043(13) . ?
Nb6 Nb7 3.348(4) . ?
Nb6 O6 2.259(15) . ?
Nb6 O15 1.919(12) . ?
Nb6 O16 1.849(14) . ?
Nb6 O17 2.06(3) . ?
Nb6 O18 2.040(16) . ?
Nb6 O19 1.831(6) . ?
Nb6 K10A 3.767(9) . ?
Nb7 O12 2.142(14) . ?
Nb7 O17 2.253(18) . ?
Nb7 O18 2.231(14) . ?
Nb7 O20 1.781(16) . ?
Nb7 O21 1.887(7) . ?
Nb7 O22 2.061(6) . ?
Nb7 K10A 3.737(10) . ?
O17 K10A 2.27(2) . ?
Nb1A Nb2A 3.319(4) . ?
Nb1A Nb3A 3.297(6) . ?
Nb1A Nb4A 3.315(4) . ?
Nb1A Nb5A 3.269(5) . ?
Nb1A O1A 1.810(19) . ?
Nb1A O2A 1.964(18) . ?
Nb1A O3A 1.97(3) . ?
Nb1A O4A 2.050(16) . ?
Nb1A O5A 2.06(2) . ?
Nb1A O6A 2.400(17) . ?
Nb2A Nb3A 3.343(5) . ?
Nb2A Nb5A 3.291(5) . ?
Nb2A Nb6A 3.307(3) . ?
Nb2A O2A 1.956(18) . ?
Nb2A O6A 2.468(15) . ?
Nb2A O7A 1.758(18) . ?
Nb2A O8A 1.86(3) . ?
Nb2A O14A 2.04(2) . ?
Nb2A O15A 2.020(14) . ?
Nb3A Nb4A 3.298(4) . ?
Nb3A Nb6A 3.262(3) . ?
Nb3A O3A 1.98(3) . ?
Nb3A O6A 2.33(2) . ?
Nb3A O8A 2.02(2) . ?
Nb3A O9A 1.72(3) . ?
Nb3A O10A 2.034(17) . ?
Nb3A O16A 2.013(16) . ?
Nb4A Nb7A 3.250(4) . ?
Nb4A O4A 1.908(15) . ?
Nb4A O6A 2.308(15) . ?
Nb4A O10A 1.90(2) . ?
Nb4A O11A 1.80(3) . ?
Nb4A O12A 2.030(18) . ?
Nb4A O17A 2.04(2) . ?
Nb5A Nb7A 3.260(4) . ?
Nb5A O5A 1.882(17) . ?
Nb5A O6A 2.40(2) . ?
Nb5A O12A 2.143(14) . ?
Nb5A O13A 1.72(3) . ?
Nb5A O14A 1.890(18) . ?
Nb5A O18A 2.056(14) . ?
Nb6A Nb7A 3.352(4) . ?
Nb6A O6A 2.246(17) . ?
Nb6A O15A 1.900(13) . ?
Nb6A O16A 1.880(17) . ?
Nb6A O17A 2.04(2) . ?
Nb6A O18A 2.025(16) . ?
Nb6A O19 1.906(6) . ?
Nb7A O12A 2.075(13) . ?
Nb7A O17A 2.252(18) . ?
Nb7A O18A 2.208(14) . ?
Nb7A O20A 1.741(17) . ?
Nb7A O21 1.802(7) . ?
Nb7A O22 1.942(6) . ?
Nb8 Nb9 3.2784(9) . ?
Nb8 Nb11 3.3159(8) . ?
Nb8 Nb12 3.1976(8) . ?
Nb8 O19 1.978(6) . ?
Nb8 O22 1.879(5) . ?
Nb8 O23 1.792(4) . ?
Nb8 O26 2.211(4) . ?
Nb8 O27 2.027(5) . ?
Nb8 O32 2.105(4) . ?
Nb8 K10A 3.586(9) . ?
Nb9 Nb10 3.3136(8) . ?
Nb9 Nb13 3.3219(9) . ?
Nb9 O24 1.763(5) . ?
Nb9 O25 1.927(5) . ?
Nb9 O26 2.099(5) . ?
Nb9 O27 2.101(4) . ?
Nb9 O28 1.909(5) . ?
Nb9 O86 2.369(4) . ?
Nb10 Nb11 3.3306(8) . ?
Nb10 Nb13 3.3400(8) . ?
Nb10 Nb14 3.3294(8) . ?
Nb10 O25 2.003(5) . ?
Nb10 O29 1.767(5) . ?
Nb10 O30 1.991(5) . ?
Nb10 O36 1.964(5) . ?
Nb10 O37 1.975(5) . ?
Nb10 O86 2.420(4) . ?
Nb11 Nb14 3.3106(9) . ?
Nb11 O26 2.052(5) . ?
Nb11 O30 1.922(5) . ?
Nb11 O31 1.759(5) . ?
Nb11 O32 2.100(4) . ?
Nb11 O38 1.939(5) . ?
Nb11 O86 2.365(4) . ?
Nb12 Nb13 3.3107(8) . ?
Nb12 Nb14 3.3012(8) . ?
Nb12 O27 2.138(4) . ?
Nb12 O32 2.089(5) . ?
Nb12 O33 1.805(4) . ?
Nb12 O34 1.911(4) . ?
Nb12 O39 1.884(4) . ?
Nb12 O86 2.328(4) . ?
Nb13 Nb14 3.3465(8) . ?
Nb13 O28 2.001(5) . ?
Nb13 O34 2.025(4) . ?
Nb13 O35 1.763(5) . ?
Nb13 O36 1.962(5) . ?
Nb13 O40 1.966(5) . ?
Nb13 O86 2.392(4) . ?
Nb14 O37 1.955(4) . ?
Nb14 O38 1.982(5) . ?
Nb14 O39 2.039(4) . ?
Nb14 O40 1.974(5) . ?
Nb14 O41 1.773(5) . ?
Nb14 O86 2.371(4) . ?
Nb15 Nb16 3.3577(9) . ?
Nb15 Nb17 3.3160(8) . ?
Nb15 Nb18 3.3015(8) . ?
Nb15 Nb19 3.3441(9) . ?
Nb15 O44 1.759(5) . ?
Nb15 O45 1.978(5) . ?
Nb15 O46 1.979(5) . ?
Nb15 O47 2.007(4) . ?
Nb15 O48 2.017(4) . ?
Nb15 O87 2.396(5) . ?
Nb16 Nb17 3.3184(8) . ?
Nb16 Nb19 3.3285(9) . ?
Nb16 Nb20 3.3170(9) . ?
Nb16 O45 1.977(5) . ?
Nb16 O49 1.759(5) . ?
Nb16 O50 1.961(5) . ?
Nb16 O56 2.020(5) . ?
Nb16 O57 2.015(5) . ?
Nb16 O87 2.399(4) . ?
Nb17 Nb21 3.2694(8) . ?
Nb17 O48 1.920(5) . ?
Nb17 O54 2.051(4) . ?
Nb17 O55 1.794(4) . ?
Nb17 O56 1.924(4) . ?
Nb17 O87 2.342(4) . ?
Nb17 O187 2.043(4) . ?
Nb18 Nb19 3.3032(9) . ?
Nb18 Nb21 3.3081(8) . ?
Nb18 O47 1.921(5) . ?
Nb18 O52 1.918(5) . ?
Nb18 O53 1.796(4) . ?
Nb18 O54 2.066(4) . ?
Nb18 O59 2.054(5) . ?
Nb18 O87 2.321(4) . ?
Nb19 Nb20 3.3062(10) . ?
Nb19 O46 1.966(5) . ?
Nb19 O50 1.950(5) . ?
Nb19 O51 1.773(5) . ?
Nb19 O52 2.026(5) . ?
Nb19 O58 2.023(6) . ?
Nb19 O87 2.392(4) . ?
Nb20 Nb21 3.2843(9) . ?
Nb20 O57 1.928(5) . ?
Nb20 O58 1.904(5) . ?
Nb20 O59 2.035(5) . ?
Nb20 O61 1.810(5) . ?
Nb20 O87 2.337(5) . ?
Nb20 O187 2.062(5) . ?
Nb21 O54 2.191(4) . ?
Nb21 O59 2.207(5) . ?
Nb21 O60 1.843(4) . ?
Nb21 O62 1.845(5) . ?
Nb21 O63 1.843(4) . ?
Nb21 O187 2.186(4) . ?
Nb21 K10A 3.211(12) . ?
Nb22 Nb23 3.2023(10) . ?
Nb22 Nb25 3.3203(10) . ?
Nb22 Nb26 3.2637(11) . ?
Nb22 O64 1.790(5) . ?
Nb22 O65 1.885(5) . ?
Nb22 O66 1.996(6) . ?
Nb22 O71 2.035(5) . ?
Nb22 O72 2.125(6) . ?
Nb22 O77 2.189(5) . ?
Nb23 Nb24 3.2661(12) . ?
Nb23 Nb27 3.2901(15) . ?
Nb23 O68 1.809(6) . ?
Nb23 O69 1.872(6) . ?
Nb23 O70 1.907(8) . ?
Nb23 O71 2.152(6) . ?
Nb23 O72 2.058(6) . ?
Nb23 O85 2.304(6) . ?
Nb24 Nb25 3.3321(13) . ?
Nb24 Nb27 3.341(2) . ?
Nb24 Nb28 3.3473(19) . ?
Nb24 O69 2.031(7) . ?
Nb24 O73 1.788(10) . ?
Nb24 O74 1.935(10) . ?
Nb24 O79 1.981(9) . ?
Nb24 O80 1.958(8) . ?
Nb24 O85 2.395(7) . ?
Nb25 Nb28 3.3223(17) . ?
Nb25 O72 2.093(6) . ?
Nb25 O77 2.062(6) . ?
Nb25 O78 1.746(9) . ?
Nb25 O79 1.946(8) . ?
Nb25 O83 1.921(8) . ?
Nb25 O85 2.362(7) . ?
Nb26 Nb27 3.3280(13) . ?
Nb26 Nb28 3.3144(15) . ?
Nb26 O67 1.746(8) . ?
Nb26 O71 2.097(5) . ?
Nb26 O76 1.941(7) . ?
Nb26 O77 2.083(7) . ?
Nb26 O82 1.911(7) . ?
Nb26 O85 2.372(7) . ?
Nb27 Nb28 3.3313(16) . ?
Nb27 O70 2.013(7) . ?
Nb27 O74 1.999(10) . ?
Nb27 O75 1.750(10) . ?
Nb27 O76 2.019(8) . ?
Nb27 O81 1.966(8) . ?
Nb27 O85 2.375(7) . ?
Nb28 O80 1.983(10) . ?
Nb28 O81 1.950(10) . ?
Nb28 O82 2.024(9) . ?
Nb28 O83 1.998(9) . ?
Nb28 O84 1.766(8) . ?
Nb28 O85 2.415(6) . ?
Nb29 Nb30 3.3596(10) . ?
Nb29 Nb31 3.2737(9) . ?
Nb29 Nb32 3.2864(10) . ?
Nb29 O65 1.982(5) . ?
Nb29 O89 1.762(5) . ?
Nb29 O90 1.837(5) . ?
Nb29 O91 2.257(5) . ?
Nb29 O92 2.201(5) . ?
Nb29 O97 2.099(5) . ?
Nb30 Nb33 3.2928(12) . ?
Nb30 Nb34 3.2976(11) . ?
Nb30 O66 1.863(6) . ?
Nb30 O91 2.051(5) . ?
Nb30 O92 2.064(6) . ?
Nb30 O93 1.890(6) . ?
Nb30 O94 1.898(6) . ?
Nb30 O108 2.252(6) . ?
Nb31 Nb34 3.3059(11) . ?
Nb31 Nb35 3.2976(10) . ?
Nb31 O91 2.028(5) . ?
Nb31 O95 1.915(5) . ?
Nb31 O96 1.799(5) . ?
Nb31 O97 2.096(5) . ?
Nb31 O103 1.904(6) . ?
Nb31 O108 2.336(5) . ?
Nb31 K6B 4.136(15) . ?
Nb32 Nb33 3.3250(17) . ?
Nb32 Nb35 3.3253(12) . ?
Nb32 O92 2.065(5) . ?
Nb32 O97 2.097(5) . ?
Nb32 O98 1.750(8) . ?
Nb32 O99 1.940(8) . ?
Nb32 O104 1.919(6) . ?
Nb32 O108 2.375(6) . ?
Nb33 Nb34 3.3365(15) . ?
Nb33 Nb35 3.3492(14) . ?
Nb33 O93 2.032(7) . ?
Nb33 O99 1.964(9) . ?
Nb33 O100 1.764(7) . ?
Nb33 O101 1.932(10) . ?
Nb33 O105 1.964(8) . ?
Nb33 O108 2.404(5) . ?
Nb34 Nb35 3.3410(18) . ?
Nb34 O94 2.032(7) . ?
Nb34 O95 2.014(5) . ?
Nb34 O101 1.969(7) . ?
Nb34 O102 1.762(9) . ?
Nb34 O106 1.953(8) . ?
Nb34 O108 2.396(6) . ?
Nb35 O103 1.994(5) . ?
Nb35 O104 1.956(8) . ?
Nb35 O105 1.975(7) . ?
Nb35 O106 1.946(9) . ?
Nb35 O107 1.763(7) . ?
Nb35 O108 2.428(6) . ?
Nb36 Nb37 3.2843(8) . ?
Nb36 Nb40 3.3571(8) . ?
Nb36 Nb41 3.3119(8) . ?
Nb36 O109 1.834(4) . ?
Nb36 O110 1.999(4) . ?
Nb36 O111 1.776(4) . ?
Nb36 O114 2.105(4) . ?
Nb36 O115 2.264(4) . ?
Nb36 O120 2.210(4) . ?
Nb37 Nb38 3.3046(8) . ?
Nb37 Nb39 3.2932(8) . ?
Nb37 O112 1.801(4) . ?
Nb37 O113 1.897(4) . ?
Nb37 O114 2.099(4) . ?
Nb37 O115 2.036(4) . ?
Nb37 O116 1.912(5) . ?
Nb37 O130 2.332(4) . ?
Nb37 K6B 4.087(14) . ?
Nb38 Nb39 3.3455(9) . ?
Nb38 Nb41 3.3404(8) . ?
Nb38 Nb42 3.3370(8) . ?
Nb38 O113 2.019(5) . ?
Nb38 O117 1.772(5) . ?
Nb38 O118 2.008(5) . ?
Nb38 O124 1.959(5) . ?
Nb38 O125 1.962(5) . ?
Nb38 O130 2.427(4) . ?
Nb39 Nb40 3.2914(8) . ?
Nb39 Nb42 3.3511(10) . ?
Nb39 O116 2.020(5) . ?
Nb39 O122 2.022(4) . ?
Nb39 O123 1.763(5) . ?
Nb39 O124 1.965(5) . ?
Nb39 O128 1.967(5) . ?
Nb39 O130 2.395(5) . ?
Nb39 K6B 3.891(14) . ?
Nb40 Nb42 3.2946(8) . ?
Nb40 O115 2.050(4) . ?
Nb40 O120 2.062(4) . ?
Nb40 O121 1.852(4) . ?
Nb40 O122 1.906(4) . ?
Nb40 O127 1.888(4) . ?
Nb40 O130 2.257(4) . ?
Nb41 Nb42 3.3408(9) . ?
Nb41 O114 2.098(4) . ?
Nb41 O118 1.927(5) . ?
Nb41 O119 1.758(5) . ?
Nb41 O120 2.077(4) . ?
Nb41 O126 1.924(5) . ?
Nb41 O130 2.379(5) . ?
Nb42 O125 1.963(5) . ?
Nb42 O126 2.008(5) . ?
Nb42 O127 2.035(4) . ?
Nb42 O128 1.967(5) . ?
Nb42 O129 1.755(5) . ?
Nb42 O130 2.415(4) . ?
Nb43 Nb44 3.3397(8) . ?
Nb43 Nb45 3.2672(8) . ?
Nb43 Nb46 3.2045(8) . ?
Nb43 O110 1.892(4) . ?
Nb43 O121 2.001(4) . ?
Nb43 O131 1.791(5) . ?
Nb43 O134 2.214(4) . ?
Nb43 O135 2.132(4) . ?
Nb43 O139 2.020(4) . ?
Nb44 Nb48 3.3415(8) . ?
Nb44 O133 1.759(5) . ?
Nb44 O134 2.066(4) . ?
Nb44 O135 2.097(4) . ?
Nb44 O136 1.935(4) . ?
Nb44 O137 1.930(5) . ?
Nb44 O165 2.385(4) . ?
Nb45 Nb48 3.3132(8) . ?
Nb45 Nb49 3.3279(9) . ?
Nb45 O134 2.084(4) . ?
Nb45 O138 1.766(5) . ?
Nb45 O139 2.096(5) . ?
Nb45 O144 1.925(5) . ?
Nb45 O145 1.936(5) . ?
Nb45 O165 2.363(4) . ?
Nb46 Nb47 3.2753(8) . ?
Nb46 Nb49 3.2963(8) . ?
Nb46 O132 1.801(5) . ?
Nb46 O135 2.061(4) . ?
Nb46 O139 2.162(4) . ?
Nb46 O140 1.877(4) . ?
Nb46 O146 1.915(5) . ?
Nb46 O165 2.297(5) . ?
Nb47 Nb48 3.3212(11) . ?
Nb47 Nb49 3.3506(9) . ?
Nb47 O136 2.004(4) . ?
Nb47 O140 2.026(5) . ?
Nb47 O141 1.767(5) . ?
Nb47 O142 1.954(5) . ?
Nb47 O147 1.964(5) . ?
Nb47 O165 2.399(4) . ?
Nb48 Nb49 3.3540(10) . ?
Nb48 O137 2.001(5) . ?
Nb48 O142 1.971(5) . ?
Nb48 O143 1.770(6) . ?
Nb48 O144 2.021(5) . ?
Nb48 O148 1.960(5) . ?
Nb48 O165 2.416(5) . ?
Nb49 O145 2.005(5) . ?
Nb49 O146 1.995(5) . ?
Nb49 O147 1.980(5) . ?
Nb49 O148 1.959(6) . ?
Nb49 O149 1.775(5) . ?
Nb49 O165 2.388(4) . ?
O20B O20C 0.911(15) . ?
O23 K10A 2.384(11) . ?
O42 O16W 1.247(11) . ?
O60 K10A 2.451(11) . ?
O62 K10A 2.487(12) . ?
O63 K6B 3.382(14) . ?
O95 K6B 3.092(16) . ?
O116 K6B 2.832(15) . ?
O122 K6B 3.317(15) . ?
O125 Na8A 2.838(18) 1_455 ?
O157 O201 0.938(13) . ?
O182 Na8A 2.70(2) . ?
O6W O6W 1.81(2) 2_685 ?
O6W O16W 1.179(14) . ?
O15W Na8A 2.48(3) . ?
K10A K6B 3.850(19) . ?

loop_
_geom_torsion_atom_site_label_1
_geom_torsion_atom_site_label_2
_geom_torsion_atom_site_label_3
_geom_torsion_atom_site_label_4
_geom_torsion
_geom_torsion_site_symmetry_1
_geom_torsion_site_symmetry_2
_geom_torsion_site_symmetry_3
_geom_torsion_site_symmetry_4
_geom_torsion_publ_flag
Sc3 K6 K6B Na20 28.6(9) . . . . ?
Sc3 K6 K6B Nb37 169.6(4) . . . . ?
Sc3 K6 K6B Nb39 -146.9(2) . . . . ?
Sc3 K6 K6B O63 33.3(2) . . . . ?
Sc3 K6 K6B O95 -44.3(7) . . . . ?
Sc3 K6 K6B O116 -176.66(19) . . . . ?
Sc3 K6 K6B O122 -126.9(4) . . . . ?
Sc3 K6 K6B K10A 96.9(4) . . . . ?
Na2 O42 O16W Na12 71.5(12) . . . 2_675 ?
Na2 O42 O16W O6W -178.4(15) . . . . ?
Na7 Nb39 O123 K9 87.5(5) 1_455 . . . ?
Na8B O20B O20C K4A -50.9(12) . . . . ?
Na8B O157 O201 K4A -31(3) . . . . ?
Na9 O42 O16W Na12 -158.4(5) 2_675 . . 2_675 ?
Na9 O42 O16W O6W -48(2) 2_675 . . . ?
Na12 O42 O16W O6W 110(2) 2_675 . . . ?
Na12 O6W O16W O42 -115(2) 2_675 . . . ?
Na20 K6 K6B Nb37 141.0(5) . . . . ?
Na20 K6 K6B Nb39 -175.5(8) . . . . ?
Na20 K6 K6B O63 4.7(7) . . . . ?
Na20 K6 K6B O95 -72.9(6) . . . . ?
Na20 K6 K6B O116 154.8(8) . . . . ?
Na20 K6 K6B O122 -155.5(6) . . . . ?
Na20 K6 K6B K10A 68.3(5) . . . . ?
Na20 Nb30 O66 Nb22 -67.2(4) . . . . ?
Na20 Nb30 O93 Nb33 96.4(5) . . . . ?
Na20 Nb30 O94 Nb34 116.1(3) . . . . ?
Na25 Nb21 O60 Sc2 169.7(4) . . . . ?
Na25 Nb21 O60 K6A -55.7(3) . . . . ?
Na25 Nb21 O60 K10B 45.4(3) . . . . ?
Na25 Nb21 O62 Sc1 110.4(5) . . . . ?
Na25 Nb21 O62 K10B -102.2(4) . . . . ?
Na25 Nb21 O63 Sc3 -135.1(6) . . . . ?
Na25 Nb21 O63 K6A 113.0(4) . . . . ?
Na25 Nb21 O63 K6B 68.9(4) . . . . ?
Na25 Nb22 O64 Sc1 -166.3(9) . . . . ?
Na25 Nb22 O65 K7 90.5(2) . . . . ?
Na25 Nb22 O65 Nb29 -54.2(5) . . . . ?
Na25 Nb29 O89 Na21 75.7(8) . . . . ?
Na25 Nb29 O90 Sc3 -63.1(5) . . . . ?
Na25 Nb29 O90 K7 84.5(2) . . . . ?
Na25 Nb30 O66 Nb22 -49.8(4) . . . . ?
Na25 Nb30 O93 Nb33 109.9(10) . . . . ?
Na25 Nb30 O94 Nb34 112.1(3) . . . . ?
Na25 Nb31 O96 Sc3 54.6(4) . . . . ?
Na25 Nb31 O96 K8 -152.6(2) . . . . ?
K1 Nb49 O149 Na2 -91.0(4) 1_545 . . 1_545 ?
K2 Nb7 O21 Sc1 -150.9(6) . . . . ?
K2 Nb7A O21 Sc1 -160.0(10) . . . . ?
K2 Nb8 O22 Nb7 -144.8(5) . . . . ?
K2 Nb8 O22 Nb7A -147.8(8) . . . . ?
K2 Nb8 O23 Sc2 -84.5(4) . . . . ?
K2 Nb8 O23 K10B 99.3(3) . . . . ?
K2 Nb8 O23 K10A 80.9(5) . . . . ?
K2 Nb16 O49 Na7 -114.8(3) . . . . ?
K2 Nb16 O49 Na7A -99.0(8) . . . . ?
K2 Nb17 O55 Sc2 -92.4(3) . . . . ?
K2 Nb20 O61 Sc1 74.3(4) . . . . ?
K3 Nb10 O29 Na17 16.6(2) . . . 1_665 ?
K3 Nb14 O41 Na2 -125.3(3) . . . . ?
K4 Nb15 O44 Na12 -92.5(4) . . . 2_665 ?
K4 Nb15 O44 Na13 115.9(3) . . . 2_665 ?
K4 Nb17 O55 Sc2 141.5(4) . . . . ?
K4A Nb15 O44 Na12 -107.3(4) . . . 2_665 ?
K4A Nb15 O44 Na13 101.1(3) . . . 2_665 ?
K4A O20B O20C Na8B 50.9(12) . . . . ?
K5 Nb17 O55 Sc2 80.1(3) . . . . ?
K5 Nb18 O53 Sc3 -90.7(4) . . . . ?
K5 Nb36 O109 Sc2 -149.8(5) . . . . ?
K5 Nb36 O111 Na9 -41.3(4) . . . . ?
K5 Nb43 O110 Nb36 -139.7(5) . . . . ?
K5 Nb43 O131 Sc3 -94.1(4) . . . . ?
K5 Nb43 O131 K6 106.9(2) . . . . ?
K5 Nb43 O131 K6A 85.6(3) . . . . ?
K6 Nb37 O112 Sc2 69.2(4) . . . . ?
K6 Nb37 O113 Na5 130.5(2) . . . . ?
K6 Nb37 O113 Nb38 -80.8(4) . . . . ?
K6 Nb40 O121 K8 70.87(17) . . . . ?
K6 Nb40 O121 Nb43 -65.0(3) . . . . ?
K6 Nb40 O127 Nb42 89.7(3) . . . . ?
K6A Nb21 O60 Sc2 -134.7(5) . . . . ?
K6A Nb21 O60 K10B 101.1(3) . . . . ?
K6A Nb21 O62 Sc1 166.0(4) . . . . ?
K6A Nb21 O62 Na25 55.6(3) . . . . ?
K6A Nb21 O62 K10B -46.5(2) . . . . ?
K6A Nb21 O63 Sc3 111.9(5) . . . . ?
K6A Nb21 O63 Na25 -113.0(4) . . . . ?
K6A Nb21 O63 K6B -44.1(3) . . . . ?
K6A Nb36 O109 Sc2 -65.3(5) . . . . ?
K6A Nb36 O111 Na9 -31.2(8) . . . . ?
K6A Nb37 O112 Sc2 55.3(3) . . . . ?
K6A Nb37 O113 Na5 112.1(6) . . . . ?
K6A Nb37 O113 Nb38 -99.2(6) . . . . ?
K6A Nb40 O121 K8 85.96(19) . . . . ?
K6A Nb40 O121 Nb43 -49.9(3) . . . . ?
K6A Nb40 O127 Nb42 101.8(5) . . . . ?
K6A Nb43 O110 K5 89.77(16) . . . . ?
K6A Nb43 O110 Nb36 -49.9(4) . . . . ?
K6A Nb43 O131 Sc3 -179.7(7) . . . . ?
K7 Nb18 O53 Sc3 78.0(4) . . . . ?
K7 Nb20 O61 Sc1 -98.4(4) . . . . ?
K7 Nb22 O64 Sc1 -84.2(6) . . . . ?
K7 Nb22 O64 Na20 106.3(3) . . . . ?
K7 Nb22 O64 Na25 82.0(4) . . . . ?
K7 Nb22 O65 Nb29 -144.7(6) . . . . ?
K7 Nb26 O67 Na21 -128.7(6) . . . . ?
K7 Nb29 O89 Na21 70.0(3) . . . . ?
K7 Nb29 O90 Sc3 -147.7(6) . . . . ?
K8 Nb31 O96 Sc3 -152.8(5) . . . . ?
K8 Nb31 O96 K6 96.9(2) . . . . ?
K8 Nb40 O121 Nb43 -135.9(4) . . . . ?
K8 Nb40 O127 Nb42 140.7(2) . . . . ?
K8 Nb43 O110 K5 142.93(11) . . . . ?
K8 Nb43 O110 Nb36 3.2(5) . . . . ?
K8 Nb43 O131 Sc3 83.3(4) . . . . ?
K8 Nb43 O131 K6 -75.7(2) . . . . ?
K8 Nb43 O131 K6A -96.9(3) . . . . ?
K8 Nb44 O133 Na17 -74.6(3) . . . . ?
K9 Nb16 O49 Na7 99.2(4) 1_655 . . . ?
K9 Nb16 O49 Na7A 115.0(8) 1_655 . . . ?
Nb1 Nb4 O10 Nb3 42.2(6) . . . . ?
Nb1 Nb4 O11 Sc1 -132.0(12) . . . . ?
Nb1 Nb5 O14 Nb2 -46.1(7) . . . . ?
Nb2 Nb6 O16 Nb3 -41.9(6) . . . . ?
Nb2 Nb6 O19 Nb8 154.9(3) . . . . ?
Nb3 Nb4 O4 Nb1 -42.7(9) . . . . ?
Nb3 Nb4 O11 Sc1 130.1(10) . . . . ?
Nb3 Nb6 O19 Nb8 -97.9(6) . . . . ?
Nb4 Nb7 O21 Sc1 -3.5(5) . . . . ?
Nb4 Nb7 O21 K2 147.39(16) . . . . ?
Nb5 Nb2 O7 Na21 -58.5(17) . . . 1_565 ?
Nb5 Nb7 O21 Sc1 39.7(7) . . . . ?
Nb5 Nb7 O21 K2 -169.4(2) . . . . ?
Nb6 Nb2 O7 Na21 -155.2(7) . . . 1_565 ?
Nb6 Nb7 O21 Sc1 -47.8(7) . . . . ?
Nb6 Nb7 O21 K2 103.0(3) . . . . ?
Nb7 Nb4 O4 Nb1 80.2(12) . . . . ?
Nb7 Nb4 O10 Nb3 -79.6(8) . . . . ?
Nb7 Nb4 O11 Sc1 -3.5(14) . . . . ?
Nb7 Nb5 O14 Nb2 79.2(12) . . . . ?
Nb7 Nb6 O16 Nb3 82.4(7) . . . . ?
Nb7 Nb6 O19 Nb8 30.4(5) . . . . ?
O2 Nb2 O7 Na21 32.1(17) . . . 1_565 ?
O4 Nb4 O10 Nb3 74.5(8) . . . . ?
O4 Nb4 O11 Sc1 -132.9(15) . . . . ?
O5 Nb5 O14 Nb2 -88.4(10) . . . . ?
O6 Nb4 O4 Nb1 3.3(10) . . . . ?
O6 Nb4 O10 Nb3 -4.6(7) . . . . ?
O6 Nb5 O14 Nb2 1.1(7) . . . . ?
O6 Nb6 O16 Nb3 6.2(7) . . . . ?
O6 Nb6 O19 Nb8 44(2) . . . . ?
O8 Nb2 O7 Na21 121.4(14) . . . 1_565 ?
O10 Nb4 O4 Nb1 -75.3(10) . . . . ?
O10 Nb4 O11 Sc1 129.6(14) . . . . ?
O11 Nb4 O4 Nb1 178.8(10) . . . . ?
O11 Nb4 O10 Nb3 179.3(9) . . . . ?
O12 Nb4 O4 Nb1 79.3(11) . . . . ?
O12 Nb4 O10 Nb3 -20.3(18) . . . . ?
O12 Nb4 O11 Sc1 -42.0(16) . . . . ?
O12 Nb5 O14 Nb2 14(3) . . . . ?
O12 Nb7 O21 Sc1 32.8(8) . . . . ?
O12 Nb7 O21 K2 -176.3(5) . . . . ?
O13 Nb5 O14 Nb2 -178.4(8) . . . . ?
O14 Nb2 O7 Na21 -58.5(15) . . . 1_565 ?
O15 Nb2 O7 Na21 -149.8(12) . . . 1_565 ?
O15 Nb6 O16 Nb3 -74.3(7) . . . . ?
O15 Nb6 O19 Nb8 160.9(7) . . . . ?
O16 Nb6 O19 Nb8 -99.0(7) . . . . ?
O17 Nb4 O4 Nb1 20(3) . . . . ?
O17 Nb4 O10 Nb3 -80.8(9) . . . . ?
O17 Nb4 O11 Sc1 38.0(16) . . . . ?
O17 Nb6 O16 Nb3 83.5(9) . . . . ?
O17 Nb6 O19 Nb8 -8.9(7) . . . . ?
O17 Nb7 O21 Sc1 -40.4(8) . . . . ?
O17 Nb7 O21 K2 110.5(7) . . . . ?
O18 Nb5 O14 Nb2 75.2(8) . . . . ?
O18 Nb6 O16 Nb3 27.8(17) . . . . ?
O18 Nb6 O19 Nb8 70.0(6) . . . . ?
O18 Nb7 O21 Sc1 -15.0(18) . . . . ?
O18 Nb7 O21 K2 135.8(15) . . . . ?
O20 Nb7 O21 Sc1 131.8(7) . . . . ?
O20 Nb7 O21 K2 -77.3(5) . . . . ?
Nb1A Nb2A O7A Na21 -32(2) . . . 1_565 ?
Nb1A Nb2A O8A Nb3A -40.5(12) . . . . ?
Nb1A Nb4A O11A Sc1 -133.1(14) . . . . ?
Nb1A Nb5A O14A Nb2A -41.6(7) . . . . ?
Nb2A Nb5A O5A Nb1A 41.4(7) . . . . ?
Nb2A Nb6A O16A Nb3A -42.4(6) . . . . ?
Nb3A Nb2A O7A Na21 55.8(17) . . . 1_565 ?
Nb3A Nb4A O11A Sc1 129.6(13) . . . . ?
Nb4A Nb7A O21 Sc1 -4.0(9) . . . . ?
Nb4A Nb7A O21 K2 156.05(16) . . . . ?
Nb5A Nb2A O7A Na21 -124.6(11) . . . 1_565 ?
Nb5A Nb2A O8A Nb3A 5.5(18) . . . . ?
Nb5A Nb7A O21 Sc1 32.2(12) . . . . ?
Nb5A Nb7A O21 K2 -167.7(2) . . . . ?
Nb6A Nb2A O7A Na21 140.3(8) . . . 1_565 ?
Nb6A Nb2A O8A Nb3A 50.1(11) . . . . ?
Nb6A Nb7A O21 Sc1 -45.0(11) . . . . ?
Nb6A Nb7A O21 K2 115.0(2) . . . . ?
Nb7A Nb4A O11A Sc1 -5.2(17) . . . . ?
Nb7A Nb5A O5A Nb1A -83.4(11) . . . . ?
Nb7A Nb5A O14A Nb2A 80.2(11) . . . . ?
Nb7A Nb6A O16A Nb3A 78.7(9) . . . . ?
O2A Nb2A O7A Na21 -34.0(17) . . . 1_565 ?
O2A Nb2A O8A Nb3A -72.0(13) . . . . ?
O4A Nb4A O11A Sc1 -133.6(18) . . . . ?
O5A Nb5A O14A Nb2A -76.1(10) . . . . ?
O6A Nb2A O8A Nb3A 6.1(11) . . . . ?
O6A Nb5A O5A Nb1A -7.0(8) . . . . ?
O6A Nb5A O14A Nb2A 5.6(8) . . . . ?
O6A Nb6A O16A Nb3A 6.0(7) . . . . ?
O7A Nb2A O8A Nb3A -176.7(13) . . . . ?
O8A Nb2A O7A Na21 58.1(16) . . . 1_565 ?
O10A Nb4A O11A Sc1 130.4(17) . . . . ?
O12A Nb4A O11A Sc1 -41.9(19) . . . . ?
O12A Nb5A O5A Nb1A -79.7(9) . . . . ?
O12A Nb5A O14A Nb2A 22(2) . . . . ?
O12A Nb7A O21 Sc1 30.5(11) . . . . ?
O12A Nb7A O21 K2 -169.5(5) . . . . ?
O13A Nb5A O5A Nb1A 175.4(10) . . . . ?
O13A Nb5A O14A Nb2A -175.4(9) . . . . ?
O14A Nb2A O7A Na21 -126.5(14) . . . 1_565 ?
O14A Nb2A O8A Nb3A 13(3) . . . . ?
O14A Nb5A O5A Nb1A 74.9(11) . . . . ?
O15A Nb2A O7A Na21 144.9(13) . . . 1_565 ?
O15A Nb2A O8A Nb3A 81.0(13) . . . . ?
O15A Nb6A O16A Nb3A -75.1(8) . . . . ?
O17A Nb4A O11A Sc1 36.9(19) . . . . ?
O17A Nb6A O16A Nb3A 82.5(9) . . . . ?
O17A Nb7A O21 Sc1 -41.7(11) . . . . ?
O17A Nb7A O21 K2 118.3(6) . . . . ?
O18A Nb5A O5A Nb1A -28(2) . . . . ?
O18A Nb5A O14A Nb2A 78.6(9) . . . . ?
O18A Nb6A O16A Nb3A 22.7(19) . . . . ?
O18A Nb7A O21 Sc1 -18.9(16) . . . . ?
O18A Nb7A O21 K2 141.1(9) . . . . ?
O20A Nb7A O21 Sc1 131.1(11) . . . . ?
O20A Nb7A O21 K2 -68.9(7) . . . . ?
Nb8 Nb9 O24 K2 42.4(2) . . . . ?
Nb8 Nb11 O31 K1 -153.13(10) . . . . ?
Nb8 Nb12 O33 Sc2 -26.2(3) . . . . ?
Nb8 Nb12 O39 Nb14 79.5(2) . . . . ?
Nb9 Nb8 O22 K2 -59.50(15) . . . . ?
Nb9 Nb8 O22 Nb7 155.7(4) . . . . ?
Nb9 Nb8 O22 Nb7A 152.7(7) . . . . ?
Nb9 Nb8 O23 Sc2 -31.1(5) . . . . ?
Nb9 Nb8 O23 K10B 152.7(3) . . . . ?
Nb9 Nb8 O23 K10A 134.3(5) . . . . ?
Nb9 Nb10 O29 Na17 157.80(16) . . . 1_665 ?
Nb9 Nb13 O35 Na8B 40.9(4) . . . . ?
Nb10 Nb9 O24 K2 179.22(6) . . . . ?
Nb10 Nb11 O31 K1 67.1(3) . . . . ?
Nb10 Nb13 O35 Na8B 128.3(2) . . . . ?
Nb10 Nb14 O41 Na2 -85.5(4) . . . . ?
Nb11 Nb8 O22 K2 -112.42(16) . . . . ?
Nb11 Nb8 O22 Nb7 102.8(4) . . . . ?
Nb11 Nb8 O22 Nb7A 99.8(6) . . . . ?
Nb11 Nb8 O23 Sc2 56.3(5) . . . . ?
Nb11 Nb8 O23 K10B -119.9(3) . . . . ?
Nb11 Nb8 O23 K10A -138.3(5) . . . . ?
Nb11 Nb10 O29 Na17 -108.2(3) . . . 1_665 ?
Nb11 Nb14 O41 Na2 2.9(4) . . . . ?
Nb12 Nb8 O22 K2 -21.6(3) . . . . ?
Nb12 Nb8 O22 Nb7 -166.3(2) . . . . ?
Nb12 Nb8 O22 Nb7A -169.3(5) . . . . ?
Nb12 Nb8 O23 Sc2 16.0(4) . . . . ?
Nb12 Nb8 O23 K10B -160.3(3) . . . . ?
Nb12 Nb8 O23 K10A -178.7(5) . . . . ?
Nb12 Nb13 O35 Na8B -49.8(4) . . . . ?
Nb12 Nb14 O41 Na2 94.5(3) . . . . ?
Nb13 Nb9 O24 K2 -87.8(3) . . . . ?
Nb13 Nb10 O29 Na17 69.5(3) . . . 1_665 ?
Nb13 Nb12 O33 Sc2 104.6(3) . . . . ?
Nb13 Nb12 O39 Nb14 -42.93(19) . . . . ?
Nb13 Nb14 O41 Na2 -176.5(2) . . . . ?
Nb14 Nb10 O29 Na17 -19.1(4) . . . 1_665 ?
Nb14 Nb11 O31 K1 -19.5(3) . . . . ?
Nb14 Nb12 O33 Sc2 -157.4(2) . . . . ?
Nb14 Nb13 O35 Na8B -139.2(2) . . . . ?
Nb15 Nb16 O49 Na7 20.9(5) . . . . ?
Nb15 Nb16 O49 Na7A 36.7(9) . . . . ?
Nb15 Nb17 O55 Sc2 125.6(3) . . . . ?
Nb15 Nb18 O53 Sc3 -135.9(3) . . . . ?
Nb16 Nb15 O44 Na12 -165.4(2) . . . 2_665 ?
Nb16 Nb15 O44 Na13 43.0(4) . . . 2_665 ?
Nb16 Nb15 O44 K4 -72.9(2) . . . . ?
Nb16 Nb17 O55 Sc2 -136.6(2) . . . . ?
Nb16 Nb20 O61 Sc1 119.7(3) . . . . ?
Nb17 Nb15 O44 Na12 -79.2(4) . . . 2_665 ?
Nb17 Nb15 O44 Na13 129.1(2) . . . 2_665 ?
Nb17 Nb15 O44 K4 13.3(2) . . . . ?
Nb17 Nb16 O49 Na7 -69.6(4) . . . . ?
Nb17 Nb16 O49 Na7A -53.8(9) . . . . ?
Nb17 Nb21 O60 Sc2 -7.6(4) . . . . ?
Nb17 Nb21 O60 K6 143.51(13) . . . . ?
Nb17 Nb21 O60 K6A 127.12(19) . . . . ?
Nb17 Nb21 O60 K10B -131.8(2) . . . . ?
Nb17 Nb21 O60 K10A -118.1(4) . . . . ?
Nb17 Nb21 O62 Sc1 -55.2(5) . . . . ?
Nb17 Nb21 O62 Na20 174.86(10) . . . . ?
Nb17 Nb21 O62 Na25 -165.7(3) . . . . ?
Nb17 Nb21 O62 K10B 92.2(2) . . . . ?
Nb17 Nb21 O62 K10A 79.2(4) . . . . ?
Nb17 Nb21 O63 Sc3 29.3(5) . . . . ?
Nb17 Nb21 O63 Na25 164.5(3) . . . . ?
Nb17 Nb21 O63 K6 -101.22(19) . . . . ?
Nb17 Nb21 O63 K6A -82.5(2) . . . . ?
Nb17 Nb21 O63 K6B -126.7(3) . . . . ?
Nb18 Nb15 O44 Na12 11.9(5) . . . 2_665 ?
Nb18 Nb15 O44 Na13 -139.7(2) . . . 2_665 ?
Nb18 Nb15 O44 K4 104.46(18) . . . . ?
Nb18 Nb21 O60 Sc2 -53.4(5) . . . . ?
Nb18 Nb21 O60 K6 97.69(15) . . . . ?
Nb18 Nb21 O60 K6A 81.3(2) . . . . ?
Nb18 Nb21 O60 K10B -177.65(18) . . . . ?
Nb18 Nb21 O60 K10A -164.0(3) . . . . ?
Nb18 Nb21 O62 Sc1 28.6(5) . . . . ?
Nb18 Nb21 O62 Na20 -101.3(2) . . . . ?
Nb18 Nb21 O62 Na25 -81.8(3) . . . . ?
Nb18 Nb21 O62 K10B 176.02(16) . . . . ?
Nb18 Nb21 O62 K10A 163.0(3) . . . . ?
Nb18 Nb21 O63 Sc3 -8.2(4) . . . . ?
Nb18 Nb21 O63 Na25 127.0(3) . . . . ?
Nb18 Nb21 O63 K6 -138.72(18) . . . . ?
Nb18 Nb21 O63 K6A -120.0(2) . . . . ?
Nb18 Nb21 O63 K6B -164.2(3) . . . . ?
Nb19 Nb15 O44 Na12 103.8(4) . . . 2_665 ?
Nb19 Nb15 O44 Na13 -47.8(4) . . . 2_665 ?
Nb19 Nb15 O44 K4 -163.65(11) . . . . ?
Nb19 Nb16 O49 Na7 110.5(3) . . . . ?
Nb19 Nb16 O49 Na7A 126.3(7) . . . . ?
Nb19 Nb18 O53 Sc3 126.1(3) . . . . ?
Nb19 Nb20 O61 Sc1 -143.6(3) . . . . ?
Nb20 Nb16 O49 Na7 -162.25(17) . . . . ?
Nb20 Nb16 O49 Na7A -146.4(7) . . . . ?
Nb20 Nb21 O60 Sc2 30.2(5) . . . . ?
Nb20 Nb21 O60 K6 -178.69(9) . . . . ?
Nb20 Nb21 O60 K6A 164.92(15) . . . . ?
Nb20 Nb21 O60 K10B -94.0(3) . . . . ?
Nb20 Nb21 O60 K10A -80.3(4) . . . . ?
Nb20 Nb21 O62 Sc1 -7.9(4) . . . . ?
Nb20 Nb21 O62 Na20 -137.84(19) . . . . ?
Nb20 Nb21 O62 Na25 -118.4(3) . . . . ?
Nb20 Nb21 O62 K10B 139.5(2) . . . . ?
Nb20 Nb21 O62 K10A 126.5(4) . . . . ?
Nb20 Nb21 O63 Sc3 -54.0(5) . . . . ?
Nb20 Nb21 O63 Na25 81.1(3) . . . . ?
Nb20 Nb21 O63 K6 175.42(10) . . . . ?
Nb20 Nb21 O63 K6A -165.90(15) . . . . ?
Nb20 Nb21 O63 K6B 150.0(3) . . . . ?
Nb21 K6 K6B Na20 -34.2(7) . . . . ?
Nb21 K6 K6B Nb37 106.86(18) . . . . ?
Nb21 K6 K6B Nb39 150.38(15) . . . . ?
Nb21 K6 K6B O63 -29.49(13) . . . . ?
Nb21 K6 K6B O95 -107.1(4) . . . . ?
Nb21 K6 K6B O116 120.6(2) . . . . ?
Nb21 K6 K6B O122 170.3(2) . . . . ?
Nb21 K6 K6B K10A 34.1(4) . . . . ?
Nb21 Nb17 O55 Sc2 -5.6(3) . . . . ?
Nb21 Nb18 O53 Sc3 -5.5(3) . . . . ?
Nb21 Nb20 O61 Sc1 -12.0(4) . . . . ?
Nb22 Nb23 O68 Sc1 -14.0(6) . . . . ?
Nb22 Nb23 O69 Nb24 81.5(5) . . . . ?
Nb22 Nb26 O67 Na21 -82.8(4) . . . . ?
Nb22 Nb26 O67 K7 45.9(2) . . . . ?
Nb23 Nb22 O64 Sc1 13.9(5) . . . . ?
Nb23 Nb22 O64 Na20 -155.6(3) . . . . ?
Nb23 Nb22 O64 Na25 -179.8(4) . . . . ?
Nb23 Nb22 O65 K7 -23.5(3) . . . . ?
Nb23 Nb22 O65 Nb29 -168.2(3) . . . . ?
Nb24 Nb23 O68 Sc1 -148.3(4) . . . . ?
Nb25 Nb22 O64 Sc1 55.8(7) . . . . ?
Nb25 Nb22 O64 Na20 -113.7(2) . . . . ?
Nb25 Nb22 O64 Na25 -138.0(3) . . . . ?
Nb25 Nb22 O65 K7 -116.86(15) . . . . ?
Nb25 Nb22 O65 Nb29 98.4(4) . . . . ?
Nb26 Nb22 O64 Sc1 -30.2(7) . . . . ?
Nb26 Nb22 O64 Na20 160.32(15) . . . . ?
Nb26 Nb22 O64 Na25 136.1(3) . . . . ?
Nb26 Nb22 O65 K7 -65.79(15) . . . . ?
Nb26 Nb22 O65 Nb29 149.5(5) . . . . ?
Nb27 Nb23 O68 Sc1 115.9(5) . . . . ?
Nb27 Nb23 O69 Nb24 -42.3(3) . . . . ?
Nb27 Nb26 O67 Na21 148.1(2) . . . . ?
Nb27 Nb26 O67 K7 -83.2(4) . . . . ?
Nb28 Nb26 O67 Na21 55.1(6) . . . . ?
Nb28 Nb26 O67 K7 -176.24(10) . . . . ?
Nb29 Nb30 O66 Nb22 12.1(4) . . . . ?
Nb29 Nb30 O93 Nb33 -80.1(4) . . . . ?
Nb29 Nb30 O94 Nb34 80.2(4) . . . . ?
Nb29 Nb31 O96 Sc3 -8.6(3) . . . . ?
Nb29 Nb31 O96 K6 -118.89(18) . . . . ?
Nb29 Nb31 O96 K8 144.24(12) . . . . ?
Nb30 Nb29 O89 Na21 -54.2(4) . . . . ?
Nb30 Nb29 O90 Sc3 -38.7(6) . . . . ?
Nb30 Nb29 O90 K7 109.02(12) . . . . ?
Nb30 Nb34 O102 K9 157.01(16) . . . . ?
Nb31 Nb29 O89 Na21 -143.4(2) . . . . ?
Nb31 Nb29 O90 Sc3 2.6(5) . . . . ?
Nb31 Nb29 O90 K7 150.24(12) . . . . ?
Nb31 Nb34 O102 K9 63.1(6) . . . . ?
Nb32 Nb29 O89 Na21 -98.6(3) . . . . ?
Nb32 Nb29 O90 Sc3 41.8(6) . . . . ?
Nb32 Nb29 O90 K7 -170.50(9) . . . . ?
Nb33 Nb30 O66 Nb22 143.2(3) . . . . ?
Nb33 Nb30 O94 Nb34 -42.5(3) . . . . ?
Nb33 Nb34 O102 K9 -113.8(3) . . . . ?
Nb34 Nb30 O66 Nb22 -116.3(4) . . . . ?
Nb34 Nb30 O93 Nb33 42.4(3) . . . . ?
Nb34 Nb31 O96 Sc3 127.8(3) . . . . ?
Nb34 Nb31 O96 K6 17.5(3) . . . . ?
Nb34 Nb31 O96 K8 -79.4(2) . . . . ?
Nb35 Nb31 O96 Sc3 -138.7(2) . . . . ?
Nb35 Nb31 O96 K6 111.0(2) . . . . ?
Nb35 Nb31 O96 K8 14.1(3) . . . . ?
Nb35 Nb34 O102 K9 -25.3(6) . . . . ?
Nb36 Nb37 O112 Sc2 -11.4(3) . . . . ?
Nb36 Nb37 O113 Na5 -65.0(3) . . . . ?
Nb36 Nb37 O113 Nb38 83.7(2) . . . . ?
Nb36 Nb40 O121 K8 151.03(17) . . . . ?
Nb36 Nb40 O121 Nb43 15.1(3) . . . . ?
Nb36 Nb40 O127 Nb42 -79.8(3) . . . . ?
Nb36 Nb41 O119 K3 140.1(3) . . . 2_675 ?
Nb37 Nb36 O109 Sc2 -1.9(4) . . . . ?
Nb37 Nb36 O111 Na9 104.5(4) . . . . ?
Nb37 Nb38 O117 Na4 84.9(5) . . . . ?
Nb37 Nb39 O123 K9 -146.8(3) . . . . ?
Nb38 Nb37 O112 Sc2 -141.8(2) . . . . ?
Nb38 Nb37 O113 Na5 -148.7(4) . . . . ?
Nb38 Nb39 O123 K9 125.4(4) . . . . ?
Nb38 Nb41 O119 K3 -87.2(3) . . . 2_675 ?
Nb38 Nb42 O129 Na13 -129.7(2) . . . 2_565 ?
Nb38 Nb42 O129 Na19 -50.8(8) . . . . ?
Nb39 Nb37 O112 Sc2 122.3(3) . . . . ?
Nb39 Nb37 O113 Na5 170.8(2) . . . . ?
Nb39 Nb37 O113 Nb38 -40.6(2) . . . . ?
Nb39 Nb38 O117 Na4 171.6(3) . . . . ?
Nb39 Nb40 O121 K8 21.2(3) . . . . ?
Nb39 Nb40 O121 Nb43 -114.7(3) . . . . ?
Nb39 Nb40 O127 Nb42 43.0(2) . . . . ?
Nb39 Nb42 O129 Na13 -37.6(4) . . . 2_565 ?
Nb39 Nb42 O129 Na19 41.3(7) . . . . ?
Nb40 K6 K6B Na20 166.6(3) . . . . ?
Nb40 K6 K6B Nb37 -52.4(3) . . . . ?
Nb40 K6 K6B Nb39 -8.9(6) . . . . ?
Nb40 K6 K6B O63 171.3(6) . . . . ?
Nb40 K6 K6B O95 93.7(6) . . . . ?
Nb40 K6 K6B O116 -38.7(6) . . . . ?
Nb40 K6 K6B O122 11.1(4) . . . . ?
Nb40 K6 K6B K10A -125.1(3) . . . . ?
Nb40 Nb36 O109 Sc2 -45.0(5) . . . . ?
Nb40 Nb36 O111 Na9 -164.7(3) . . . . ?
Nb40 Nb39 O123 K9 -54.5(6) . . . . ?
Nb40 Nb42 O129 Na13 51.0(5) . . . 2_565 ?
Nb40 Nb42 O129 Na19 130.0(5) . . . . ?
Nb41 Nb36 O109 Sc2 34.8(6) . . . . ?
Nb41 Nb36 O111 Na9 151.4(4) . . . . ?
Nb41 Nb38 O117 Na4 -9.1(6) . . . . ?
Nb41 Nb42 O129 Na13 140.8(2) . . . 2_565 ?
Nb41 Nb42 O129 Na19 -140.3(5) . . . . ?
Nb42 Nb38 O117 Na4 -99.3(4) . . . . ?
Nb42 Nb39 O123 K9 35.5(6) . . . . ?
Nb42 Nb40 O121 K8 -75.7(3) . . . . ?
Nb42 Nb40 O121 Nb43 148.4(2) . . . . ?
Nb42 Nb41 O119 K3 2.2(4) . . . 2_675 ?
Nb43 Nb44 O133 Na17 -128.7(3) . . . . ?
Nb43 Nb45 O138 K5 45.08(17) . . . . ?
Nb43 Nb46 O132 Sc3 -19.9(3) . . . . ?
Nb43 Nb46 O140 Nb47 80.6(3) . . . . ?
Nb44 Nb43 O110 K5 -116.16(12) . . . . ?
Nb44 Nb43 O110 Nb36 104.1(4) . . . . ?
Nb44 Nb43 O131 Sc3 44.0(5) . . . . ?
Nb44 Nb43 O131 K6 -114.99(19) . . . . ?
Nb44 Nb43 O131 K6A -136.3(2) . . . . ?
Nb44 Nb48 O143 Na19 62.2(4) . . . 2_565 ?
Nb45 Nb43 O110 K5 -62.64(12) . . . . ?
Nb45 Nb43 O110 Nb36 157.6(4) . . . . ?
Nb45 Nb43 O131 Sc3 -42.1(5) . . . . ?
Nb45 Nb43 O131 K6 158.90(13) . . . . ?
Nb45 Nb43 O131 K6A 137.6(2) . . . . ?
Nb45 Nb48 O143 Na19 -31.3(5) . . . 2_565 ?
Nb45 Nb49 O149 Na2 -37.1(4) . . . 1_545 ?
Nb45 Nb49 O149 K1 53.8(5) . . . 1_545 ?
Nb46 Nb43 O110 K5 -23.9(3) . . . . ?
Nb46 Nb43 O110 Nb36 -163.6(2) . . . . ?
Nb46 Nb43 O131 Sc3 5.3(4) . . . . ?
Nb46 Nb43 O131 K6 -153.7(2) . . . . ?
Nb46 Nb43 O131 K6A -175.0(3) . . . . ?
Nb46 Nb49 O149 Na2 -130.2(3) . . . 1_545 ?
Nb46 Nb49 O149 K1 -39.2(5) . . . 1_545 ?
Nb47 Nb46 O132 Sc3 -154.8(2) . . . . ?
Nb47 Nb48 O143 Na19 152.71(18) . . . 2_565 ?
Nb47 Nb49 O149 Na2 141.0(2) . . . 1_545 ?
Nb47 Nb49 O149 K1 -128.0(2) . . . 1_545 ?
Nb48 Nb44 O133 Na17 92.0(4) . . . . ?
Nb48 Nb45 O138 K5 -176.38(6) . . . . ?
Nb48 Nb49 O149 Na2 50.4(4) . . . 1_545 ?
Nb48 Nb49 O149 K1 141.4(2) . . . 1_545 ?
Nb49 Nb45 O138 K5 -82.5(2) . . . . ?
Nb49 Nb46 O132 Sc3 109.8(3) . . . . ?
Nb49 Nb46 O140 Nb47 -43.1(2) . . . . ?
Nb49 Nb48 O143 Na19 -119.0(3) . . . 2_565 ?
O19 Nb6 O16 Nb3 178.9(5) . . . . ?
O19 Nb6A O16A Nb3A 177.6(6) . . . . ?
O19 Nb8 O22 K2 171.1(2) . . . . ?
O19 Nb8 O22 Nb7 26.3(4) . . . . ?
O19 Nb8 O22 Nb7A 23.3(7) . . . . ?
O19 Nb8 O23 Sc2 140.1(5) . . . . ?
O19 Nb8 O23 K10B -36.2(4) . . . . ?
O19 Nb8 O23 K10A -54.6(5) . . . . ?
O22 Nb7 O21 Sc1 -128.7(5) . . . . ?
O22 Nb7 O21 K2 22.2(2) . . . . ?
O22 Nb7A O21 Sc1 -121.0(9) . . . . ?
O22 Nb7A O21 K2 39.1(2) . . . . ?
O22 Nb8 O23 Sc2 -125.5(5) . . . . ?
O22 Nb8 O23 K10B 58.2(4) . . . . ?
O22 Nb8 O23 K10A 39.8(5) . . . . ?
O23 Nb8 O22 K2 69.2(2) . . . . ?
O23 Nb8 O22 Nb7 -75.6(4) . . . . ?
O23 Nb8 O22 Nb7A -78.6(7) . . . . ?
O25 Nb9 O24 K2 177.3(2) . . . . ?
O25 Nb10 O29 Na17 161.3(3) . . . 1_665 ?
O26 Nb8 O22 K2 -98.6(2) . . . . ?
O26 Nb8 O22 Nb7 116.6(4) . . . . ?
O26 Nb8 O22 Nb7A 113.6(7) . . . . ?
O26 Nb8 O23 Sc2 7.5(10) . . . . ?
O26 Nb8 O23 K10B -168.8(6) . . . . ?
O26 Nb8 O23 K10A 172.8(7) . . . . ?
O26 Nb9 O24 K2 83.5(3) . . . . ?
O26 Nb11 O31 K1 165.96(15) . . . . ?
O27 Nb8 O22 K2 -24.2(2) . . . . ?
O27 Nb8 O22 Nb7 -169.0(4) . . . . ?
O27 Nb8 O22 Nb7A -172.0(6) . . . . ?
O27 Nb8 O23 Sc2 -24.1(5) . . . . ?
O27 Nb8 O23 K10B 159.7(3) . . . . ?
O27 Nb8 O23 K10A 141.2(5) . . . . ?
O27 Nb9 O24 K2 6.2(3) . . . . ?
O27 Nb12 O33 Sc2 10.9(4) . . . . ?
O27 Nb12 O39 Nb14 24.2(6) . . . . ?
O28 Nb9 O24 K2 -86.1(3) . . . . ?
O28 Nb13 O35 Na8B 38.3(3) . . . . ?
O30 Nb10 O29 Na17 -110.9(3) . . . 1_665 ?
O30 Nb11 O31 K1 71.7(2) . . . . ?
O32 Nb8 O22 K2 -107.5(7) . . . . ?
O32 Nb8 O22 Nb7 107.7(7) . . . . ?
O32 Nb8 O22 Nb7A 104.7(8) . . . . ?
O32 Nb8 O23 Sc2 53.5(5) . . . . ?
O32 Nb8 O23 K10B -122.8(3) . . . . ?
O32 Nb8 O23 K10A -141.2(5) . . . . ?
O32 Nb11 O31 K1 -114.82(17) . . . . ?
O32 Nb12 O33 Sc2 -65.5(4) . . . . ?
O32 Nb12 O39 Nb14 80.2(2) . . . . ?
O33 Nb12 O39 Nb14 178.5(2) . . . . ?
O34 Nb12 O33 Sc2 102.8(4) . . . . ?
O34 Nb12 O39 Nb14 -75.2(2) . . . . ?
O34 Nb13 O35 Na8B -47.2(3) . . . . ?
O36 Nb10 O29 Na17 71.2(3) . . . 1_665 ?
O36 Nb13 O35 Na8B 128.5(3) . . . . ?
O37 Nb10 O29 Na17 -20.3(3) . . . 1_665 ?
O37 Nb14 O41 Na2 -85.8(3) . . . . ?
O38 Nb11 O31 K1 -24.3(2) . . . . ?
O38 Nb14 O41 Na2 7.1(4) . . . . ?
O39 Nb12 O33 Sc2 -158.7(3) . . . . ?
O39 Nb14 O41 Na2 93.1(3) . . . . ?
O40 Nb13 O35 Na8B -138.6(3) . . . . ?
O40 Nb14 O41 Na2 -177.5(3) . . . . ?
O45 Nb15 O44 Na12 -166.1(4) . . . 2_665 ?
O45 Nb15 O44 Na13 42.3(3) . . . 2_665 ?
O45 Nb15 O44 K4 -73.55(18) . . . . ?
O45 Nb16 O49 Na7 19.2(4) . . . . ?
O45 Nb16 O49 Na7A 35.0(8) . . . . ?
O46 Nb15 O44 Na12 101.5(4) . . . 2_665 ?
O46 Nb15 O44 Na13 -50.2(3) . . . 2_665 ?
O46 Nb15 O44 K4 -166.02(16) . . . . ?
O47 Nb15 O44 Na12 10.3(4) . . . 2_665 ?
O47 Nb15 O44 Na13 -141.3(3) . . . 2_665 ?
O47 Nb15 O44 K4 102.85(17) . . . . ?
O47 Nb18 O53 Sc3 -135.6(4) . . . . ?
O48 Nb15 O44 Na12 -75.8(4) . . . 2_665 ?
O48 Nb15 O44 Na13 132.6(3) . . . 2_665 ?
O48 Nb15 O44 K4 16.72(18) . . . . ?
O48 Nb17 O55 Sc2 125.5(3) . . . . ?
O50 Nb16 O49 Na7 111.6(3) . . . . ?
O50 Nb16 O49 Na7A 127.4(8) . . . . ?
O52 Nb18 O53 Sc3 126.1(4) . . . . ?
O54 Nb17 O55 Sc2 34.3(4) . . . . ?
O54 Nb18 O53 Sc3 -44.6(4) . . . . ?
O54 Nb21 O60 Sc2 -44.8(4) . . . . ?
O54 Nb21 O60 K6 106.27(16) . . . . ?
O54 Nb21 O60 K6A 89.9(2) . . . . ?
O54 Nb21 O60 K10B -169.1(2) . . . . ?
O54 Nb21 O60 K10A -155.4(4) . . . . ?
O54 Nb21 O62 Sc1 -25.2(9) . . . . ?
O54 Nb21 O62 Na20 -155.1(4) . . . . ?
O54 Nb21 O62 Na25 -135.7(5) . . . . ?
O54 Nb21 O62 K10B 122.2(5) . . . . ?
O54 Nb21 O62 K10A 109.2(6) . . . . ?
O54 Nb21 O63 Sc3 26.8(4) . . . . ?
O54 Nb21 O63 Na25 161.9(3) . . . . ?
O54 Nb21 O63 K6 -103.8(2) . . . . ?
O54 Nb21 O63 K6A -85.1(2) . . . . ?
O54 Nb21 O63 K6B -129.3(3) . . . . ?
O56 Nb16 O49 Na7 -71.9(4) . . . . ?
O56 Nb16 O49 Na7A -56.0(8) . . . . ?
O56 Nb17 O55 Sc2 -136.6(3) . . . . ?
O57 Nb16 O49 Na7 -158.5(3) . . . . ?
O57 Nb16 O49 Na7A -142.7(7) . . . . ?
O57 Nb20 O61 Sc1 118.6(4) . . . . ?
O58 Nb20 O61 Sc1 -144.2(4) . . . . ?
O59 Nb18 O53 Sc3 34.1(4) . . . . ?
O59 Nb20 O61 Sc1 -52.2(4) . . . . ?
O59 Nb21 O60 Sc2 -23.4(9) . . . . ?
O59 Nb21 O60 K6 127.7(5) . . . . ?
O59 Nb21 O60 K6A 111.3(5) . . . . ?
O59 Nb21 O60 K10B -147.6(5) . . . . ?
O59 Nb21 O60 K10A -134.0(6) . . . . ?
O59 Nb21 O62 Sc1 26.5(4) . . . . ?
O59 Nb21 O62 Na20 -103.4(2) . . . . ?
O59 Nb21 O62 Na25 -83.9(3) . . . . ?
O59 Nb21 O62 K10B 174.0(2) . . . . ?
O59 Nb21 O62 K10A 161.0(4) . . . . ?
O59 Nb21 O63 Sc3 -45.0(4) . . . . ?
O59 Nb21 O63 Na25 90.1(3) . . . . ?
O59 Nb21 O63 K6 -175.6(2) . . . . ?
O59 Nb21 O63 K6A -156.9(2) . . . . ?
O59 Nb21 O63 K6B 159.0(3) . . . . ?
O60 K6 K6B Na20 -65.0(6) . . . . ?
O60 K6 K6B Nb37 76.07(18) . . . . ?
O60 K6 K6B Nb39 119.6(2) . . . . ?
O60 K6 K6B O63 -60.3(2) . . . . ?
O60 K6 K6B O95 -137.9(4) . . . . ?
O60 K6 K6B O116 89.8(3) . . . . ?
O60 K6 K6B O122 139.5(2) . . . . ?
O60 K6 K6B K10A 3.3(4) . . . . ?
O60 Nb21 O62 Sc1 -140.9(4) . . . . ?
O60 Nb21 O62 Na20 89.2(2) . . . . ?
O60 Nb21 O62 Na25 108.7(3) . . . . ?
O60 Nb21 O62 K10B 6.6(2) . . . . ?
O60 Nb21 O62 K10A -6.4(4) . . . . ?
O60 Nb21 O63 Sc3 117.2(4) . . . . ?
O60 Nb21 O63 Na25 -107.7(3) . . . . ?
O60 Nb21 O63 K6 -13.4(2) . . . . ?
O60 Nb21 O63 K6A 5.3(3) . . . . ?
O60 Nb21 O63 K6B -38.8(3) . . . . ?
O62 Nb21 O60 Sc2 117.1(4) . . . . ?
O62 Nb21 O60 K6 -91.82(19) . . . . ?
O62 Nb21 O60 K6A -108.2(2) . . . . ?
O62 Nb21 O60 K10B -7.2(3) . . . . ?
O62 Nb21 O60 K10A 6.5(4) . . . . ?
O62 Nb21 O63 Sc3 -140.7(4) . . . . ?
O62 Nb21 O63 Na25 -5.6(3) . . . . ?
O62 Nb21 O63 K6 88.8(2) . . . . ?
O62 Nb21 O63 K6A 107.4(2) . . . . ?
O62 Nb21 O63 K6B 63.3(3) . . . . ?
O63 K6 K6B Na20 -4.7(7) . . . . ?
O63 K6 K6B Nb37 136.3(3) . . . . ?
O63 K6 K6B Nb39 179.87(16) . . . . ?
O63 K6 K6B O95 -77.6(5) . . . . ?
O63 K6 K6B O116 150.1(2) . . . . ?
O63 K6 K6B O122 -160.2(3) . . . . ?
O63 K6 K6B K10A 63.6(4) . . . . ?
O63 Nb21 O60 Sc2 -139.7(4) . . . . ?
O63 Nb21 O60 K6 11.3(2) . . . . ?
O63 Nb21 O60 K6A -5.1(2) . . . . ?
O63 Nb21 O60 K10B 96.0(3) . . . . ?
O63 Nb21 O60 K10A 109.7(4) . . . . ?
O63 Nb21 O62 Sc1 115.8(4) . . . . ?
O63 Nb21 O62 Na20 -14.1(3) . . . . ?
O63 Nb21 O62 Na25 5.4(3) . . . . ?
O63 Nb21 O62 K10B -96.8(2) . . . . ?
O63 Nb21 O62 K10A -109.8(4) . . . . ?
O64 Nb22 O65 K7 65.0(3) . . . . ?
O64 Nb22 O65 Nb29 -79.7(5) . . . . ?
O65 Nb22 O64 Sc1 -126.2(6) . . . . ?
O65 Nb22 O64 Na20 64.3(3) . . . . ?
O65 Nb22 O64 Na25 40.1(4) . . . . ?
O65 Nb29 O89 Na21 27.2(4) . . . . ?
O65 Nb29 O90 Sc3 -119.9(5) . . . . ?
O65 Nb29 O90 K7 27.75(19) . . . . ?
O66 Nb22 O64 Sc1 139.5(6) . . . . ?
O66 Nb22 O64 Na20 -30.0(3) . . . . ?
O66 Nb22 O64 Na25 -54.3(4) . . . . ?
O66 Nb22 O65 K7 165.5(2) . . . . ?
O66 Nb22 O65 Nb29 20.7(5) . . . . ?
O66 Nb30 O93 Nb33 -179.4(4) . . . . ?
O66 Nb30 O94 Nb34 177.2(3) . . . . ?
O68 Nb23 O69 Nb24 -179.1(4) . . . . ?
O69 Nb23 O68 Sc1 -147.5(6) . . . . ?
O70 Nb23 O68 Sc1 114.4(6) . . . . ?
O70 Nb23 O69 Nb24 -74.9(4) . . . . ?
O71 Nb22 O64 Sc1 -25.9(6) . . . . ?
O71 Nb22 O64 Na20 164.7(3) . . . . ?
O71 Nb22 O64 Na25 140.4(4) . . . . ?
O71 Nb22 O65 K7 -29.4(2) . . . . ?
O71 Nb22 O65 Nb29 -174.1(4) . . . . ?
O71 Nb23 O68 Sc1 23.5(6) . . . . ?
O71 Nb23 O69 Nb24 24.2(10) . . . . ?
O71 Nb26 O67 Na21 -119.5(4) . . . . ?
O71 Nb26 O67 K7 9.2(3) . . . . ?
O72 Nb22 O64 Sc1 51.3(6) . . . . ?
O72 Nb22 O64 Na20 -118.2(3) . . . . ?
O72 Nb22 O64 Na25 -142.4(4) . . . . ?
O72 Nb22 O65 K7 -104.9(9) . . . . ?
O72 Nb22 O65 Nb29 110.4(9) . . . . ?
O72 Nb23 O68 Sc1 -53.6(6) . . . . ?
O72 Nb23 O69 Nb24 81.3(4) . . . . ?
O76 Nb26 O67 Na21 150.0(4) . . . . ?
O76 Nb26 O67 K7 -81.2(3) . . . . ?
O77 Nb22 O64 Sc1 17.5(13) . . . . ?
O77 Nb22 O64 Na20 -152.0(7) . . . . ?
O77 Nb22 O64 Na25 -176.2(7) . . . . ?
O77 Nb22 O65 K7 -104.3(2) . . . . ?
O77 Nb22 O65 Nb29 110.9(5) . . . . ?
O77 Nb26 O67 Na21 -42.1(5) . . . . ?
O77 Nb26 O67 K7 86.6(3) . . . . ?
O82 Nb26 O67 Na21 52.7(5) . . . . ?
O82 Nb26 O67 K7 -178.6(3) . . . . ?
O85 Nb23 O69 Nb24 4.1(4) . . . . ?
O86 Nb12 O39 Nb14 3.5(2) . . . . ?
O89 Nb29 O90 Sc3 137.0(5) . . . . ?
O89 Nb29 O90 K7 -75.3(2) . . . . ?
O90 Nb29 O89 Na21 130.6(3) . . . . ?
O91 Nb29 O89 Na21 -88.3(9) . . . . ?
O91 Nb29 O90 Sc3 -33.8(5) . . . . ?
O91 Nb29 O90 K7 113.86(16) . . . . ?
O91 Nb30 O66 Nb22 -27.9(5) . . . . ?
O91 Nb30 O93 Nb33 -21.3(10) . . . . ?
O91 Nb30 O94 Nb34 81.8(3) . . . . ?
O91 Nb31 O96 Sc3 33.0(4) . . . . ?
O91 Nb31 O96 K6 -77.3(2) . . . . ?
O91 Nb31 O96 K8 -174.20(17) . . . . ?
O92 Nb29 O89 Na21 -61.8(4) . . . . ?
O92 Nb29 O90 Sc3 -8.7(10) . . . . ?
O92 Nb29 O90 K7 139.0(5) . . . . ?
O92 Nb30 O66 Nb22 50.5(5) . . . . ?
O92 Nb30 O93 Nb33 -82.3(4) . . . . ?
O92 Nb30 O94 Nb34 26.5(8) . . . . ?
O93 Nb30 O66 Nb22 143.7(5) . . . . ?
O93 Nb30 O94 Nb34 -75.7(4) . . . . ?
O94 Nb30 O66 Nb22 -118.7(5) . . . . ?
O94 Nb30 O93 Nb33 75.6(4) . . . . ?
O94 Nb34 O102 K9 153.6(3) . . . . ?
O95 Nb31 O96 Sc3 126.1(4) . . . . ?
O95 Nb31 O96 K6 15.8(3) . . . . ?
O95 Nb31 O96 K8 -81.0(2) . . . . ?
O95 Nb34 O102 K9 66.2(4) . . . . ?
O96 K6 K6B Na20 57.6(6) . . . . ?
O96 K6 K6B Nb37 -161.4(2) . . . . ?
O96 K6 K6B Nb39 -117.9(2) . . . . ?
O96 K6 K6B O63 62.2(2) . . . . ?
O96 K6 K6B O95 -15.4(5) . . . . ?
O96 K6 K6B O116 -147.7(2) . . . . ?
O96 K6 K6B O122 -97.96(18) . . . . ?
O96 K6 K6B K10A 125.9(3) . . . . ?
O97 Nb29 O89 Na21 -135.2(3) . . . . ?
O97 Nb29 O90 Sc3 38.8(5) . . . . ?
O97 Nb29 O90 K7 -173.54(17) . . . . ?
O97 Nb31 O96 Sc3 -46.2(4) . . . . ?
O97 Nb31 O96 K6 -156.5(2) . . . . ?
O97 Nb31 O96 K8 106.62(18) . . . . ?
O101 Nb34 O102 K9 -116.8(4) . . . . ?
O103 Nb31 O96 Sc3 -137.5(4) . . . . ?
O103 Nb31 O96 K6 112.2(3) . . . . ?
O103 Nb31 O96 K8 15.3(3) . . . . ?
O106 Nb34 O102 K9 -24.2(5) . . . . ?
O108 Nb30 O93 Nb33 -4.4(4) . . . . ?
O108 Nb30 O94 Nb34 4.6(3) . . . . ?
O109 Nb36 O111 Na9 19.0(5) . . . . ?
O110 Nb36 O109 Sc2 -124.4(5) . . . . ?
O110 Nb36 O111 Na9 -83.6(4) . . . . ?
O110 Nb43 O131 Sc3 -138.5(4) . . . . ?
O110 Nb43 O131 K6 62.6(3) . . . . ?
O110 Nb43 O131 K6A 41.3(3) . . . . ?
O111 Nb36 O109 Sc2 131.8(5) . . . . ?
O112 Nb37 O113 Na5 33.3(3) . . . . ?
O112 Nb37 O113 Nb38 -178.1(2) . . . . ?
O113 Nb37 O112 Sc2 -140.2(4) . . . . ?
O113 Nb38 O117 Na4 80.1(5) . . . . ?
O114 Nb36 O109 Sc2 33.5(5) . . . . ?
O114 Nb36 O111 Na9 114.8(4) . . . . ?
O114 Nb37 O112 Sc2 -48.7(4) . . . . ?
O114 Nb37 O113 Na5 -65.8(3) . . . . ?
O114 Nb37 O113 Nb38 82.9(2) . . . . ?
O114 Nb41 O119 K3 177.5(3) . . . 2_675 ?
O115 K6 K6B Na20 -154.6(3) . . . . ?
O115 K6 K6B Nb37 -13.5(4) . . . . ?
O115 K6 K6B Nb39 30.0(6) . . . . ?
O115 K6 K6B O63 -149.9(6) . . . . ?
O115 K6 K6B O95 132.5(4) . . . . ?
O115 K6 K6B O116 0.2(7) . . . . ?
O115 K6 K6B O122 49.9(5) . . . . ?
O115 K6 K6B K10A -86.3(5) . . . . ?
O115 Nb36 O109 Sc2 -38.7(5) . . . . ?
O115 Nb36 O111 Na9 155.0(6) . . . . ?
O115 Nb37 O112 Sc2 29.9(4) . . . . ?
O115 Nb37 O113 Na5 -123.7(4) . . . . ?
O115 Nb37 O113 Nb38 25.0(6) . . . . ?
O115 Nb40 O121 K8 110.8(2) . . . . ?
O115 Nb40 O121 Nb43 -25.1(4) . . . . ?
O115 Nb40 O127 Nb42 -17.6(6) . . . . ?
O116 K6 K6B Na20 -154.8(8) . . . . ?
O116 K6 K6B Nb37 -13.7(3) . . . . ?
O116 K6 K6B Nb39 29.80(15) . . . . ?
O116 K6 K6B O63 -150.1(2) . . . . ?
O116 K6 K6B O95 132.3(6) . . . . ?
O116 K6 K6B O122 49.7(3) . . . . ?
O116 K6 K6B K10A -86.4(4) . . . . ?
O116 Nb37 O112 Sc2 121.7(4) . . . . ?
O116 Nb37 O113 Na5 137.9(3) . . . . ?
O116 Nb37 O113 Nb38 -73.5(3) . . . . ?
O116 Nb39 O123 K9 -144.1(5) . . . . ?
O118 Nb38 O117 Na4 -6.6(5) . . . . ?
O118 Nb41 O119 K3 -89.8(3) . . . 2_675 ?
O120 Nb36 O109 Sc2 -18.5(8) . . . . ?
O120 Nb36 O111 Na9 -172.1(4) . . . . ?
O120 Nb40 O121 K8 -170.05(19) . . . . ?
O120 Nb40 O121 Nb43 54.1(3) . . . . ?
O120 Nb40 O127 Nb42 -82.2(2) . . . . ?
O120 Nb41 O119 K3 99.9(3) . . . 2_675 ?
O121 Nb40 O127 Nb42 179.8(2) . . . . ?
O121 Nb43 O110 K5 164.12(17) . . . . ?
O121 Nb43 O110 Nb36 24.4(4) . . . . ?
O121 Nb43 O131 Sc3 127.2(4) . . . . ?
O121 Nb43 O131 K6 -31.8(2) . . . . ?
O121 Nb43 O131 K6A -53.1(3) . . . . ?
O122 K6 K6B Na20 155.5(6) . . . . ?
O122 K6 K6B Nb37 -63.46(12) . . . . ?
O122 K6 K6B Nb39 -19.9(2) . . . . ?
O122 K6 K6B O63 160.2(3) . . . . ?
O122 K6 K6B O95 82.6(5) . . . . ?
O122 K6 K6B O116 -49.7(3) . . . . ?
O122 K6 K6B K10A -136.2(3) . . . . ?
O122 Nb39 O123 K9 -57.1(5) . . . . ?
O122 Nb40 O121 K8 21.2(2) . . . . ?
O122 Nb40 O121 Nb43 -114.7(3) . . . . ?
O122 Nb40 O127 Nb42 76.1(2) . . . . ?
O124 Nb38 O117 Na4 170.4(4) . . . . ?
O124 Nb39 O123 K9 126.4(5) . . . . ?
O125 Nb38 O117 Na4 -97.4(5) . . . . ?
O125 Nb42 O129 Na13 -130.1(3) . . . 2_565 ?
O125 Nb42 O129 Na19 -51.2(7) . . . . ?
O126 Nb41 O119 K3 6.0(3) . . . 2_675 ?
O126 Nb42 O129 Na13 138.4(3) . . . 2_565 ?
O126 Nb42 O129 Na19 -142.6(6) . . . . ?
O127 Nb40 O121 K8 -75.9(2) . . . . ?
O127 Nb40 O121 Nb43 148.3(3) . . . . ?
O127 Nb42 O129 Na13 52.8(3) . . . 2_565 ?
O127 Nb42 O129 Na19 131.7(6) . . . . ?
O128 Nb39 O123 K9 34.1(5) . . . . ?
O128 Nb42 O129 Na13 -37.4(3) . . . 2_565 ?
O128 Nb42 O129 Na19 41.6(6) . . . . ?
O130 Nb37 O113 Na5 -142.5(3) . . . . ?
O130 Nb37 O113 Nb38 6.2(2) . . . . ?
O130 Nb40 O127 Nb42 -3.9(2) . . . . ?
O131 K6 K6B Na20 49.8(16) . . . . ?
O131 K6 K6B Nb37 -169.2(12) . . . . ?
O131 K6 K6B Nb39 -125.6(11) . . . . ?
O131 K6 K6B O63 54.5(11) . . . . ?
O131 K6 K6B O95 -23.1(16) . . . . ?
O131 K6 K6B O116 -155.4(10) . . . . ?
O131 K6 K6B O122 -105.7(12) . . . . ?
O131 K6 K6B K10A 118.1(11) . . . . ?
O131 Nb43 O110 K5 66.1(2) . . . . ?
O131 Nb43 O110 Nb36 -73.7(4) . . . . ?
O132 Nb46 O140 Nb47 179.9(2) . . . . ?
O134 Nb43 O110 K5 -101.58(16) . . . . ?
O134 Nb43 O110 Nb36 118.7(4) . . . . ?
O134 Nb43 O131 Sc3 -3.2(10) . . . . ?
O134 Nb43 O131 K6 -162.2(5) . . . . ?
O134 Nb43 O131 K6A 176.5(5) . . . . ?
O134 Nb44 O133 Na17 -169.2(3) . . . . ?
O134 Nb45 O138 K5 86.2(2) . . . . ?
O135 Nb43 O110 K5 -115.3(6) . . . . ?
O135 Nb43 O110 Nb36 105.0(6) . . . . ?
O135 Nb43 O131 Sc3 41.9(5) . . . . ?
O135 Nb43 O131 K6 -117.0(2) . . . . ?
O135 Nb43 O131 K6A -138.3(3) . . . . ?
O135 Nb44 O133 Na17 -90.1(4) . . . . ?
O135 Nb46 O132 Sc3 -59.9(4) . . . . ?
O135 Nb46 O140 Nb47 81.3(2) . . . . ?
O136 Nb44 O133 Na17 1.1(4) . . . . ?
O137 Nb44 O133 Na17 96.2(4) . . . . ?
O137 Nb48 O143 Na19 59.6(3) . . . 2_565 ?
O139 Nb43 O110 K5 -27.16(19) . . . . ?
O139 Nb43 O110 Nb36 -166.9(4) . . . . ?
O139 Nb43 O131 Sc3 -35.4(5) . . . . ?
O139 Nb43 O131 K6 165.7(2) . . . . ?
O139 Nb43 O131 K6A 144.4(3) . . . . ?
O139 Nb45 O138 K5 9.0(2) . . . . ?
O139 Nb46 O132 Sc3 16.9(4) . . . . ?
O139 Nb46 O140 Nb47 21.0(6) . . . . ?
O140 Nb46 O132 Sc3 -154.9(4) . . . . ?
O142 Nb48 O143 Na19 149.7(3) . . . 2_565 ?
O144 Nb45 O138 K5 -178.0(2) . . . . ?
O144 Nb48 O143 Na19 -28.5(4) . . . 2_565 ?
O145 Nb45 O138 K5 -82.4(2) . . . . ?
O145 Nb49 O149 Na2 -39.6(3) . . . 1_545 ?
O145 Nb49 O149 K1 51.4(4) . . . 1_545 ?
O146 Nb46 O132 Sc3 107.9(4) . . . . ?
O146 Nb46 O140 Nb47 -75.2(3) . . . . ?
O146 Nb49 O149 Na2 -127.4(3) . . . 1_545 ?
O146 Nb49 O149 K1 -36.4(4) . . . 1_545 ?
O147 Nb49 O149 Na2 142.3(3) . . . 1_545 ?
O147 Nb49 O149 K1 -126.7(4) . . . 1_545 ?
O148 Nb48 O143 Na19 -118.2(3) . . . 2_565 ?
O148 Nb49 O149 Na2 50.7(3) . . . 1_545 ?
O148 Nb49 O149 K1 141.7(3) . . . 1_545 ?
O165 Nb46 O140 Nb47 3.5(2) . . . . ?
O187 Nb17 O55 Sc2 -45.2(4) . . . . ?
O187 Nb20 O61 Sc1 27.2(4) . . . . ?
O187 Nb21 O60 Sc2 27.4(4) . . . . ?
O187 Nb21 O60 K6 178.45(16) . . . . ?
O187 Nb21 O60 K6A 162.1(2) . . . . ?
O187 Nb21 O60 K10B -96.9(2) . . . . ?
O187 Nb21 O60 K10A -83.2(4) . . . . ?
O187 Nb21 O62 Sc1 -45.4(4) . . . . ?
O187 Nb21 O62 Na20 -175.3(2) . . . . ?
O187 Nb21 O62 Na25 -155.8(3) . . . . ?
O187 Nb21 O62 K10B 102.1(2) . . . . ?
O187 Nb21 O62 K10A 89.1(4) . . . . ?
O187 Nb21 O63 Sc3 -24.7(8) . . . . ?
O187 Nb21 O63 Na25 110.4(5) . . . . ?
O187 Nb21 O63 K6 -155.3(4) . . . . ?
O187 Nb21 O63 K6A -136.6(5) . . . . ?
O187 Nb21 O63 K6B 179(23) . . . . ?
O6W O6W O16W Na12 146.3(16) 2_685 . . 2_675 ?
O6W O6W O16W O42 32(3) 2_685 . . . ?
K10A Nb4 O4 Nb1 -112.0(18) . . . . ?
K10A Nb4 O10 Nb3 -115.0(7) . . . . ?
K10A Nb4 O11 Sc1 62.2(14) . . . . ?
K10A Nb6 O16 Nb3 110.8(7) . . . . ?
K10A Nb6 O19 Nb8 -33.5(5) . . . . ?
K10A Nb7 O21 Sc1 -63.7(5) . . . . ?
K10A Nb7 O21 K2 87.2(3) . . . . ?
K10A Nb8 O22 K2 92.3(3) . . . . ?
K10A Nb8 O22 Nb7 -52.5(4) . . . . ?
K10A Nb8 O23 Sc2 -165.3(8) . . . . ?
K10A Nb21 O60 Sc2 110.6(6) . . . . ?
K10A Nb21 O60 K6 -98.4(4) . . . . ?
K10A Nb21 O62 Sc1 -134.4(6) . . . . ?
K10A Nb21 O62 Na20 95.7(4) . . . . ?
K10A Nb21 O63 Sc3 167.7(4) . . . . ?
K10A Nb21 O63 K6 37.1(3) . . . . ?
K10A Nb21 O63 K6B 11.7(3) . . . . ?
K6B Nb31 O96 Sc3 108.1(4) . . . . ?
K6B Nb31 O96 K6 -2.3(2) . . . . ?
K6B Nb31 O96 K8 -99.1(3) . . . . ?
K6B Nb37 O112 Sc2 90.4(4) . . . . ?
K6B Nb37 O113 Na5 123.0(3) . . . . ?
K6B Nb37 O113 Nb38 -88.3(4) . . . . ?
K6B Nb39 O123 K9 -108.4(5) . . . . ?

loop_
_smtbx_masks_void_nr
_smtbx_masks_void_average_x
_smtbx_masks_void_average_y
_smtbx_masks_void_average_z
_smtbx_masks_void_volume
_smtbx_masks_void_count_electrons
_smtbx_masks_void_content
1 -0.468 -0.409 0.500 3697.5 1412.7 '142 H2O'
